data_7102743
loop_
_publ_author_name
'Cork, S P'
'Cressey, G'
'Jones, R H'
'Teat, S J'
'Zholobenko, V L'

_publ_section_title
;
 The dynamic desorption of krypton from the zeolite chabazite.
;
_journal_issue 24
_journal_name_full 'Chemical communications (Cambridge, England)'
_journal_page_first 2796
_journal_page_last 2797
_journal_paper_doi 10.1039/b410366c
_journal_year 2004
_chemical_formula_sum 'Al3.39 Ca1.54 K0.32 Kr1.05 Na0.1 O24.52 Si8.61'
_chemical_formula_weight 889.92
_chemical_name_common chabazite
_chemical_name_systematic
;
?
;
_space_group_IT_number 166
_symmetry_cell_setting rhombohedral
_symmetry_space_group_name_Hall '-P 3* 2'
_symmetry_space_group_name_H-M 'R -3 m :R'
_atom_sites_solution_hydrogens geom
_atom_sites_solution_primary 'known model'
_atom_sites_solution_secondary difmap
_audit_creation_method SHELXL-97
_cell_angle_alpha 91.6170(10)
_cell_angle_beta 91.6170(10)
_cell_angle_gamma 91.6170(10)
_cell_formula_units_Z 1
_cell_length_a 9.2833(7)
_cell_length_b 9.2833(7)
_cell_length_c 9.2833(7)
_cell_measurement_temperature 190(2)
_cell_volume 799.06(10)
_computing_structure_refinement 'SHELXL-97 (Sheldrick, 1997)'
_computing_structure_solution 'known model'
_diffrn_ambient_temperature 180(2)
_diffrn_measured_fraction_theta_full 0.995
_diffrn_measured_fraction_theta_max 0.995
_diffrn_radiation_monochromator silicon
_diffrn_radiation_source synchrotron
_diffrn_radiation_wavelength 0.47950
_diffrn_reflns_av_R_equivalents 0.0492
_diffrn_reflns_av_sigmaI/netI 0.0293
_diffrn_reflns_limit_h_max 12
_diffrn_reflns_limit_h_min -16
_diffrn_reflns_limit_k_max 16
_diffrn_reflns_limit_k_min -16
_diffrn_reflns_limit_l_max 16
_diffrn_reflns_limit_l_min -16
_diffrn_reflns_number 14185
_diffrn_reflns_theta_full 25.91
_diffrn_reflns_theta_max 25.91
_diffrn_reflns_theta_min 2.06
_exptl_absorpt_coefficient_mu 0.719
_exptl_absorpt_correction_T_max 0.8695
_exptl_absorpt_correction_T_min 0.7618
_exptl_absorpt_correction_type sadabs
_exptl_crystal_colour colourless
_exptl_crystal_density_diffrn 1.849
_exptl_crystal_density_method 'not measured'
_exptl_crystal_description block
_exptl_crystal_F_000 436
_exptl_crystal_size_max 0.40
_exptl_crystal_size_mid 0.25
_exptl_crystal_size_min 0.20
_refine_diff_density_max 1.158
_refine_diff_density_min -0.774
_refine_diff_density_rms 0.247
_refine_ls_extinction_method none
_refine_ls_goodness_of_fit_ref 1.166
_refine_ls_hydrogen_treatment mixed
_refine_ls_matrix_type full
_refine_ls_number_parameters 70
_refine_ls_number_reflns 1846
_refine_ls_number_restraints 2
_refine_ls_restrained_S_all 1.166
_refine_ls_R_factor_all 0.0695
_refine_ls_R_factor_gt 0.0588
_refine_ls_shift/su_max 0.041
_refine_ls_shift/su_mean 0.002
_refine_ls_structure_factor_coef Fsqd
_refine_ls_weighting_details 'calc w=1/[\s^2^(Fo^2^)+(0.1009P)^2^+0.0000P] where P=(Fo^2^+2Fc^2^)/3'
_refine_ls_weighting_scheme calc
_refine_ls_wR_factor_gt 0.1690
_refine_ls_wR_factor_ref 0.1724
_reflns_number_gt 1385
_reflns_number_total 1846
_reflns_threshold_expression >2sigma(I)
_cod_data_source_file b410366c.txt
_cod_data_source_block c:\krypton-final\190k\190k
_cod_original_sg_symbol_H-M r-3m
_cod_original_formula_sum 'Al3.39 Ca1.54 K0.32 Kr1.05 Na0.10 O24.52 Si8.61'
_cod_database_code 7102743

loop_
_symmetry_equiv_pos_as_xyz
'x, y, z'
'x, z, y'
'z, x, y'
'y, x, z'
'y, z, x'
'z, y, x'
'-x, -y, -z'
'-x, -z, -y'
'-z, -x, -y'
'-y, -x, -z'
'-y, -z, -x'
'-z, -y, -x'

loop_
_atom_site_label
_atom_site_type_symbol
_atom_site_fract_x
_atom_site_fract_y
_atom_site_fract_z
_atom_site_U_iso_or_equiv
_atom_site_adp_type
_atom_site_occupancy
_atom_site_symmetry_multiplicity
_atom_site_calc_flag
_atom_site_refinement_flags
Si1 Si 0.09369(5) 0.32905(5) 0.86168(5) 0.01444(13) Uani 0.72 1 d P
Al1 Al 0.09369(5) 0.32905(5) 0.86168(5) 0.01444(13) Uani 0.28 1 d P
O1 O 0.28770(16) -0.28770(16) 0.0000 0.0248(4) Uani 1 2 d S
O2 O 0.11977(19) -0.11977(19) 0.5000 0.0317(5) Uani 1 2 d S
O3 O 0.24463(17) 0.24463(17) 0.8674(3) 0.0299(4) Uani 1 2 d S
O4 O -0.00381(18) -0.00381(18) 0.2621(2) 0.0251(4) Uani 1 2 d S
Ca1 Ca 0.0000 0.0000 0.0000 0.0144(4) Uani 0.65(3) 12 d SP
Ca2 Ca 0.1599(4) 0.1599(4) 0.1599(4) 0.0409(19) Uani 0.104(14) 6 d SP
Ca3 Ca 0.4466(9) 0.4466(9) 0.9709(16) 0.069(4) Uani 0.113(3) 2 d SP
K1 K 0.0000 0.0000 0.0000 0.0144(4) Uani 0.10(3) 12 d SP
K2 K 0.1599(4) 0.1599(4) 0.1599(4) 0.0409(19) Uani 0.107(14) 6 d SP
Na1 Na 0.044(9) 0.044(9) 0.044(9) 0.08(3) Uiso 0.05 6 d SP
Kr1 Kr 0.402(2) 0.402(2) 1.197(3) 0.107(11) Uiso 0.045(5) 2 d SP
Kr2 Kr 0.257(3) 0.417(4) 0.313(3) 0.107(2) Uiso 0.032(2) 1 d P
Kr3 Kr 0.274(11) 0.274(11) 0.274(11) 0.107(2) Uiso 0.03(2) 6 d SP
Kr4 Kr 0.278(2) 0.337(11) 0.278(2) 0.107(2) Uiso 0.036(6) 2 d SP
Kr5 Kr 0.470(5) 0.470(5) 1.140(6) 0.107(2) Uiso 0.021(2) 2 d SP
OW1 O 0.181(5) 0.181(5) 0.425(6) 0.062(19) Uiso 0.077(16) 2 d SP

loop_
_atom_site_aniso_label
_atom_site_aniso_U_11
_atom_site_aniso_U_22
_atom_site_aniso_U_33
_atom_site_aniso_U_23
_atom_site_aniso_U_13
_atom_site_aniso_U_12
Si1 0.0154(2) 0.01052(18) 0.0172(2) -0.00108(12) -0.00096(13) -0.00039(12)
Al1 0.0154(2) 0.01052(18) 0.0172(2) -0.00108(12) -0.00096(13) -0.00039(12)
O1 0.0252(5) 0.0252(5) 0.0234(8) -0.0042(4) -0.0042(4) -0.0010(6)
O2 0.0392(7) 0.0392(7) 0.0163(8) -0.0028(5) -0.0028(5) 0.0018(9)
O3 0.0233(5) 0.0233(5) 0.0428(12) -0.0037(6) -0.0037(6) 0.0029(7)
O4 0.0262(6) 0.0262(6) 0.0234(8) 0.0034(5) 0.0034(5) 0.0074(7)
Ca1 0.0146(4) 0.0146(4) 0.0146(4) 0.0032(3) 0.0032(3) 0.0032(3)
Ca2 0.0406(19) 0.0406(19) 0.0406(19) -0.0047(12) -0.0047(12) -0.0047(12)
Ca3 0.054(4) 0.054(4) 0.100(9) -0.015(5) -0.015(5) 0.020(4)
K1 0.0146(4) 0.0146(4) 0.0146(4) 0.0032(3) 0.0032(3) 0.0032(3)
K2 0.0406(19) 0.0406(19) 0.0406(19) -0.0047(12) -0.0047(12) -0.0047(12)

loop_
_atom_type_symbol
_atom_type_description
_atom_type_scat_dispersion_real
_atom_type_scat_dispersion_imag
_atom_type_scat_source
Si Si 0.0270 0.0310 'International Tables Vol C Tables 4.2.6.8 and 6.1.1.4'
Al Al 0.0210 0.0230 'International Tables Vol C Tables 4.2.6.8 and 6.1.1.4'
O O 0.0000 0.0030 'International Tables Vol C Tables 4.2.6.8 and 6.1.1.4'
Ca Ca 0.1010 0.1420 'International Tables Vol C Tables 4.2.6.8 and 6.1.1.4'
Kr Kr 0.1380 1.3930 'International Tables Vol C Tables 4.2.6.8 and 6.1.1.4'
K K 0.0860 0.1150 'International Tables Vol C Tables 4.2.6.8 and 6.1.1.4'
Na Na 0.0090 0.0110 'International Tables Vol C Tables 4.2.6.8 and 6.1.1.4'

loop_
_geom_angle_atom_site_label_1
_geom_angle_atom_site_label_2
_geom_angle_atom_site_label_3
_geom_angle
_geom_angle_site_symmetry_1
_geom_angle_site_symmetry_3
O2 Si1 O3 111.60(10) 2_556 .
O2 Si1 O1 110.86(7) 2_556 3_556
O3 Si1 O1 111.25(9) . 3_556
O2 Si1 O4 111.80(11) 2_556 2_556
O3 Si1 O4 105.45(11) . 2_556
O1 Si1 O4 105.60(10) 3_556 2_556
O2 Si1 Na1 142(2) 2_556 1_556
O3 Si1 Na1 72.3(8) . 1_556
O1 Si1 Na1 102(2) 3_556 1_556
O4 Si1 Na1 37.7(4) 2_556 1_556
O2 Si1 K2 112.67(12) 2_556 1_556
O3 Si1 K2 64.76(10) . 1_556
O1 Si1 K2 134.00(13) 3_556 1_556
O4 Si1 K2 43.52(9) 2_556 1_556
Na1 Si1 K2 32(2) 1_556 1_556
O2 Si1 Ca2 112.67(12) 2_556 1_556
O3 Si1 Ca2 64.76(10) . 1_556
O1 Si1 Ca2 134.00(13) 3_556 1_556
O4 Si1 Ca2 43.52(9) 2_556 1_556
Na1 Si1 Ca2 32(2) 1_556 1_556
K2 Si1 Ca2 0.00(12) 1_556 1_556
O2 Si1 K1 150.92(8) 2_556 1_556
O3 Si1 K1 76.27(8) . 1_556
O1 Si1 K1 90.45(7) 3_556 1_556
O4 Si1 K1 40.89(7) 2_556 1_556
Na1 Si1 K1 11(2) 1_556 1_556
K2 Si1 K1 43.56(11) 1_556 1_556
Ca2 Si1 K1 43.56(11) 1_556 1_556
O2 Si1 Ca1 150.92(8) 2_556 1_556
O3 Si1 Ca1 76.27(8) . 1_556
O1 Si1 Ca1 90.45(7) 3_556 1_556
O4 Si1 Ca1 40.89(7) 2_556 1_556
Na1 Si1 Ca1 11(2) 1_556 1_556
K2 Si1 Ca1 43.56(11) 1_556 1_556
Ca2 Si1 Ca1 43.56(11) 1_556 1_556
K1 Si1 Ca1 0.0 1_556 1_556
O2 Si1 Ca3 64.13(11) 2_556 .
O3 Si1 Ca3 48.67(11) . .
O1 Si1 Ca3 139.2(3) 3_556 .
O4 Si1 Ca3 113.8(3) 2_556 .
Na1 Si1 Ca3 103(2) 1_556 .
K2 Si1 Ca3 75.4(3) 1_556 .
Ca2 Si1 Ca3 75.4(3) 1_556 .
K1 Si1 Ca3 112.28(18) 1_556 .
Ca1 Si1 Ca3 112.28(18) 1_556 .
O2 Si1 Ca3 61.02(19) 2_556 9_666
O3 Si1 Ca3 116.9(3) . 9_666
O1 Si1 Ca3 51.87(19) 3_556 9_666
O4 Si1 Ca3 136.7(3) 2_556 9_666
Na1 Si1 Ca3 153(2) 1_556 9_666
K2 Si1 Ca3 173.7(2) 1_556 9_666
Ca2 Si1 Ca3 173.7(2) 1_556 9_666
K1 Si1 Ca3 142.17(18) 1_556 9_666
Ca1 Si1 Ca3 142.17(18) 1_556 9_666
Ca3 Si1 Ca3 101.0(4) . 9_666
O2 Si1 Kr5 74.4(8) 2_556 3_455
O3 Si1 Kr5 95.3(8) . 3_455
O1 Si1 Kr5 50.2(8) 3_556 3_455
O4 Si1 Kr5 153.4(8) 2_556 3_455
Na1 Si1 Kr5 144(2) 1_556 3_455
K2 Si1 Kr5 160.0(8) 1_556 3_455
Ca2 Si1 Kr5 160.0(8) 1_556 3_455
K1 Si1 Kr5 134.1(8) 1_556 3_455
Ca1 Si1 Kr5 134.1(8) 1_556 3_455
Ca3 Si1 Kr5 92.4(8) . 3_455
Ca3 Si1 Kr5 22.9(8) 9_666 3_455
Al1 O1 Si1 0.00(5) 5_545 5_545
Al1 O1 Al1 128.20(14) 5_545 12_655
Si1 O1 Al1 128.20(14) 5_545 12_655
Al1 O1 Si1 128.20(14) 5_545 12_655
Si1 O1 Si1 128.20(14) 5_545 12_655
Al1 O1 Si1 0.00(4) 12_655 12_655
Al1 O1 Ca3 101.8(2) 5_545 7_656
Si1 O1 Ca3 101.8(2) 5_545 7_656
Al1 O1 Ca3 129.9(2) 12_655 7_656
Si1 O1 Ca3 129.9(2) 12_655 7_656
Al1 O1 Ca3 129.9(2) 5_545 1_544
Si1 O1 Ca3 129.9(2) 5_545 1_544
Al1 O1 Ca3 101.8(2) 12_655 1_544
Si1 O1 Ca3 101.8(2) 12_655 1_544
Ca3 O1 Ca3 29.0(4) 7_656 1_544
Al1 O1 Kr5 106.1(10) 5_545 1_544
Si1 O1 Kr5 106.1(10) 5_545 1_544
Al1 O1 Kr5 120.5(11) 12_655 1_544
Si1 O1 Kr5 120.5(11) 12_655 1_544
Ca3 O1 Kr5 28.9(11) 7_656 1_544
Ca3 O1 Kr5 30.1(10) 1_544 1_544
Al1 O1 Kr5 120.5(11) 5_545 7_656
Si1 O1 Kr5 120.5(11) 5_545 7_656
Al1 O1 Kr5 106.1(10) 12_655 7_656
Si1 O1 Kr5 106.1(10) 12_655 7_656
Ca3 O1 Kr5 30.1(10) 7_656 7_656
Ca3 O1 Kr5 28.9(11) 1_544 7_656
Kr5 O1 Kr5 52.0(19) 1_544 7_656
Al1 O1 Kr1 109.8(4) 5_545 7_656
Si1 O1 Kr1 109.8(4) 5_545 7_656
Al1 O1 Kr1 110.1(4) 12_655 7_656
Si1 O1 Kr1 110.1(4) 12_655 7_656
Ca3 O1 Kr1 37.3(5) 7_656 7_656
Ca3 O1 Kr1 44.2(5) 1_544 7_656
Kr5 O1 Kr1 63.8(12) 1_544 7_656
Kr5 O1 Kr1 15.6(10) 7_656 7_656
Al1 O1 Kr1 110.1(4) 5_545 1_544
Si1 O1 Kr1 110.1(4) 5_545 1_544
Al1 O1 Kr1 109.8(4) 12_655 1_544
Si1 O1 Kr1 109.8(4) 12_655 1_544
Ca3 O1 Kr1 44.2(5) 7_656 1_544
Ca3 O1 Kr1 37.3(5) 1_544 1_544
Kr5 O1 Kr1 15.6(10) 1_544 1_544
Kr5 O1 Kr1 63.8(12) 7_656 1_544
Kr1 O1 Kr1 77.3(8) 7_656 1_544
Al1 O1 Kr2 103.3(5) 5_545 11_655
Si1 O1 Kr2 103.3(5) 5_545 11_655
Al1 O1 Kr2 106.0(4) 12_655 11_655
Si1 O1 Kr2 106.0(4) 12_655 11_655
Ca3 O1 Kr2 52.0(5) 7_656 11_655
Ca3 O1 Kr2 59.8(5) 1_544 11_655
Kr5 O1 Kr2 79.6(11) 1_544 11_655
Kr5 O1 Kr2 30.9(12) 7_656 11_655
Kr1 O1 Kr2 16.1(5) 7_656 11_655
Kr1 O1 Kr2 93.3(6) 1_544 11_655
Al1 O1 Kr2 106.0(4) 5_545 6_545
Si1 O1 Kr2 106.0(4) 5_545 6_545
Al1 O1 Kr2 103.3(5) 12_655 6_545
Si1 O1 Kr2 103.3(5) 12_655 6_545
Ca3 O1 Kr2 59.8(5) 7_656 6_545
Ca3 O1 Kr2 52.0(5) 1_544 6_545
Kr5 O1 Kr2 30.9(12) 1_544 6_545
Kr5 O1 Kr2 79.6(11) 7_656 6_545
Kr1 O1 Kr2 93.3(6) 7_656 6_545
Kr1 O1 Kr2 16.1(5) 1_544 6_545
Kr2 O1 Kr2 109.4(8) 11_655 6_545
Al1 O2 Si1 0.000(6) 9_656 9_656
Al1 O2 Al1 176.42(18) 9_656 2_545
Si1 O2 Al1 176.42(18) 9_656 2_545
Al1 O2 Si1 176.42(18) 9_656 2_545
Si1 O2 Si1 176.42(18) 9_656 2_545
Al1 O2 Si1 0.00(5) 2_545 2_545
Al1 O2 Ca3 92.84(18) 9_656 2_545
Si1 O2 Ca3 92.84(18) 9_656 2_545
Al1 O2 Ca3 88.93(18) 2_545 2_545
Si1 O2 Ca3 88.93(18) 2_545 2_545
Al1 O2 Ca3 88.93(18) 9_656 9_656
Si1 O2 Ca3 88.93(18) 9_656 9_656
Al1 O2 Ca3 92.84(18) 2_545 9_656
Si1 O2 Ca3 92.84(18) 2_545 9_656
Ca3 O2 Ca3 120.8(6) 2_545 9_656
Al1 O2 Kr5 81.9(6) 9_656 8_666
Si1 O2 Kr5 81.9(6) 9_656 8_666
Al1 O2 Kr5 100.9(6) 2_545 8_666
Si1 O2 Kr5 100.9(6) 2_545 8_666
Ca3 O2 Kr5 22.9(8) 2_545 8_666
Ca3 O2 Kr5 100.3(9) 9_656 8_666
Al1 O2 Kr5 100.9(6) 9_656 3_445
Si1 O2 Kr5 100.9(6) 9_656 3_445
Al1 O2 Kr5 81.9(6) 2_545 3_445
Si1 O2 Kr5 81.9(6) 2_545 3_445
Ca3 O2 Kr5 100.3(9) 2_545 3_445
Ca3 O2 Kr5 22.9(8) 9_656 3_445
Kr5 O2 Kr5 82.7(17) 8_666 3_445
Al1 O2 Kr2 92.9(5) 9_656 3
Si1 O2 Kr2 92.9(5) 9_656 3
Al1 O2 Kr2 86.0(5) 2_545 3
Si1 O2 Kr2 86.0(5) 2_545 3
Ca3 O2 Kr2 47.4(5) 2_545 3
Ca3 O2 Kr2 168.1(5) 9_656 3
Kr5 O2 Kr2 68.4(9) 8_666 3
Kr5 O2 Kr2 145.9(9) 3_445 3
Al1 O2 Kr2 86.0(5) 9_656 8_556
Si1 O2 Kr2 86.0(5) 9_656 8_556
Al1 O2 Kr2 92.9(5) 2_545 8_556
Si1 O2 Kr2 92.9(5) 2_545 8_556
Ca3 O2 Kr2 168.1(5) 2_545 8_556
Ca3 O2 Kr2 47.4(5) 9_656 8_556
Kr5 O2 Kr2 145.9(9) 8_666 8_556
Kr5 O2 Kr2 68.4(9) 3_445 8_556
Kr2 O2 Kr2 144.4(8) 3 8_556
Al1 O2 Kr5 86.3(6) 9_656 2_545
Si1 O2 Kr5 86.3(6) 9_656 2_545
Al1 O2 Kr5 94.2(7) 2_545 2_545
Si1 O2 Kr5 94.2(7) 2_545 2_545
Ca3 O2 Kr5 21.9(7) 2_545 2_545
Ca3 O2 Kr5 141.4(9) 9_656 2_545
Kr5 O2 Kr5 41.1(16) 8_666 2_545
Kr5 O2 Kr5 122.1(3) 3_445 2_545
Kr2 O2 Kr5 27.4(10) 3 2_545
Kr2 O2 Kr5 168.1(7) 8_556 2_545
Al1 O2 Kr5 94.2(7) 9_656 9_656
Si1 O2 Kr5 94.2(7) 9_656 9_656
Al1 O2 Kr5 86.3(6) 2_545 9_656
Si1 O2 Kr5 86.3(6) 2_545 9_656
Ca3 O2 Kr5 141.4(9) 2_545 9_656
Ca3 O2 Kr5 21.9(7) 9_656 9_656
Kr5 O2 Kr5 122.1(3) 8_666 9_656
Kr5 O2 Kr5 41.1(16) 3_445 9_656
Kr2 O2 Kr5 168.1(7) 3 9_656
Kr2 O2 Kr5 27.4(10) 8_556 9_656
Kr5 O2 Kr5 162.9(16) 2_545 9_656
Al1 O3 Si1 0.00(4) 4 4
Al1 O3 Si1 149.20(15) 4 .
Si1 O3 Si1 149.20(15) 4 .
Al1 O3 Ca3 104.97(8) 4 .
Si1 O3 Ca3 104.97(8) 4 .
Si1 O3 Ca3 104.97(8) . .
Al1 O3 K2 85.57(10) 4 1_556
Si1 O3 K2 85.57(10) 4 1_556
Si1 O3 K2 85.57(10) . 1_556
Ca3 O3 K2 93.5(4) . 1_556
Al1 O3 Ca2 85.57(10) 4 1_556
Si1 O3 Ca2 85.57(10) 4 1_556
Si1 O3 Ca2 85.57(10) . 1_556
Ca3 O3 Ca2 93.5(4) . 1_556
K2 O3 Ca2 0.0(3) 1_556 1_556
Al1 O3 Ca1 76.44(8) 4 1_556
Si1 O3 Ca1 76.44(8) 4 1_556
Si1 O3 Ca1 76.44(8) . 1_556
Ca3 O3 Ca1 138.6(3) . 1_556
K2 O3 Ca1 45.10(14) 1_556 1_556
Ca2 O3 Ca1 45.10(14) 1_556 1_556
Al1 O3 Kr1 99.66(13) 4 .
Si1 O3 Kr1 99.66(13) 4 .
Si1 O3 Kr1 99.66(13) . .
Ca3 O3 Kr1 37.4(6) . .
K2 O3 Kr1 56.1(5) 1_556 .
Ca2 O3 Kr1 56.1(5) 1_556 .
Ca1 O3 Kr1 101.2(5) 1_556 .
Al1 O3 Kr5 105.24(9) 4 7_667
Si1 O3 Kr5 105.24(9) 4 7_667
Si1 O3 Kr5 105.24(9) . 7_667
Ca3 O3 Kr5 21.6(9) . 7_667
K2 O3 Kr5 115.1(9) 1_556 7_667
Ca2 O3 Kr5 115.1(9) 1_556 7_667
Ca1 O3 Kr5 160.2(9) 1_556 7_667
Kr1 O3 Kr5 59.0(11) . 7_667
Al1 O3 Kr3 92.8(5) 4 1_556
Si1 O3 Kr3 92.8(5) 4 1_556
Si1 O3 Kr3 92.8(5) . 1_556
Ca3 O3 Kr3 66(2) . 1_556
K2 O3 Kr3 27.4(19) 1_556 1_556
Ca2 O3 Kr3 27.4(19) 1_556 1_556
Ca1 O3 Kr3 72.5(19) 1_556 1_556
Kr1 O3 Kr3 29(2) . 1_556
Kr5 O3 Kr3 88(2) 7_667 1_556
Al1 O3 Kr5 102.57(17) 4 .
Si1 O3 Kr5 102.57(17) 4 .
Si1 O3 Kr5 102.57(17) . .
Ca3 O3 Kr5 21.6(10) . .
K2 O3 Kr5 71.9(10) 1_556 .
Ca2 O3 Kr5 71.9(10) 1_556 .
Ca1 O3 Kr5 117.0(9) 1_556 .
Kr1 O3 Kr5 15.8(9) . .
Kr5 O3 Kr5 43.2(17) 7_667 .
Kr3 O3 Kr5 45(2) 1_556 .
Al1 O4 Si1 0.00(3) 3_455 3_455
Al1 O4 Al1 132.77(13) 3_455 2_545
Si1 O4 Al1 132.77(13) 3_455 2_545
Al1 O4 Si1 132.77(13) 3_455 2_545
Si1 O4 Si1 132.77(13) 3_455 2_545
Al1 O4 Si1 0.00(3) 2_545 2_545
Al1 O4 Na1 113.55(13) 3_455 .
Si1 O4 Na1 113.55(13) 3_455 .
Al1 O4 Na1 113.55(13) 2_545 .
Si1 O4 Na1 113.55(13) 2_545 .
Al1 O4 Ca2 106.97(9) 3_455 .
Si1 O4 Ca2 106.97(9) 3_455 .
Al1 O4 Ca2 106.97(9) 2_545 .
Si1 O4 Ca2 106.97(9) 2_545 .
Na1 O4 Ca2 47(4) . .
Al1 O4 Ca1 112.17(7) 3_455 .
Si1 O4 Ca1 112.17(7) 3_455 .
Al1 O4 Ca1 112.17(7) 2_545 .
Si1 O4 Ca1 112.17(7) 2_545 .
Na1 O4 Ca1 16(4) . .
Ca2 O4 Ca1 62.81(15) . .
Al1 O4 Na1 110.0(4) 3_455 7
Si1 O4 Na1 110.0(4) 3_455 7
Al1 O4 Na1 110.1(4) 2_545 7
Si1 O4 Na1 110.1(4) 2_545 7
Na1 O4 Na1 27(5) . 7
Ca2 O4 Na1 74(2) . 7
Ca1 O4 Na1 12(2) . 7
Al1 O4 Kr3 98.4(6) 3_455 .
Si1 O4 Kr3 98.4(6) 3_455 .
Al1 O4 Kr3 98.4(6) 2_545 .
Si1 O4 Kr3 98.4(6) 2_545 .
Na1 O4 Kr3 73(4) . .
Ca2 O4 Kr3 25.4(15) . .
Ca1 O4 Kr3 88.2(15) . .
Na1 O4 Kr3 100(2) 7 .
Al1 O4 Kr4 94.9(6) 3_455 2
Si1 O4 Kr4 94.9(6) 3_455 2
Al1 O4 Kr4 94.9(6) 2_545 2
Si1 O4 Kr4 94.9(6) 2_545 2
Na1 O4 Kr4 82(4) . 2
Ca2 O4 Kr4 34.5(16) . 2
Ca1 O4 Kr4 97.3(16) . 2
Na1 O4 Kr4 109(3) 7 2
Kr3 O4 Kr4 9.1(10) . 2
Na1 Ca1 Na1 180(10) . 7
Na1 Ca1 O4 57.05(6) . 2
Na1 Ca1 O4 122.95(6) 7 2
Na1 Ca1 O4 122.96(6) . 9
Na1 Ca1 O4 57.04(6) 7 9
O4 Ca1 O4 86.78(8) 2 9
Na1 Ca1 O4 57.04(6) . 3
Na1 Ca1 O4 122.96(6) 7 3
O4 Ca1 O4 93.22(8) 2 3
O4 Ca1 O4 180.0 9 3
Na1 Ca1 O4 57.05(6) . .
Na1 Ca1 O4 122.95(6) 7 .
O4 Ca1 O4 93.22(8) 2 .
O4 Ca1 O4 86.78(8) 9 .
O4 Ca1 O4 93.22(8) 3 .
Na1 Ca1 O4 122.95(6) . 7
Na1 Ca1 O4 57.05(6) 7 7
O4 Ca1 O4 86.78(8) 2 7
O4 Ca1 O4 93.22(8) 9 7
O4 Ca1 O4 86.78(8) 3 7
O4 Ca1 O4 180.00(16) . 7
Na1 Ca1 O4 122.95(6) . 8
Na1 Ca1 O4 57.05(6) 7 8
O4 Ca1 O4 180.00(8) 2 8
O4 Ca1 O4 93.22(8) 9 8
O4 Ca1 O4 86.78(8) 3 8
O4 Ca1 O4 86.78(8) . 8
O4 Ca1 O4 93.22(8) 7 8
Na1 Ca1 Ca2 0(6) . .
Na1 Ca1 Ca2 180(6) 7 .
O4 Ca1 Ca2 57.05(6) 2 .
O4 Ca1 Ca2 122.95(6) 9 .
O4 Ca1 Ca2 57.05(6) 3 .
O4 Ca1 Ca2 57.05(6) . .
O4 Ca1 Ca2 122.95(6) 7 .
O4 Ca1 Ca2 122.95(6) 8 .
Na1 Ca1 K2 180(6) . 7
Na1 Ca1 K2 0(6) 7 7
O4 Ca1 K2 122.95(6) 2 7
O4 Ca1 K2 57.05(6) 9 7
O4 Ca1 K2 122.95(6) 3 7
O4 Ca1 K2 122.95(6) . 7
O4 Ca1 K2 57.05(6) 7 7
O4 Ca1 K2 57.05(6) 8 7
Ca2 Ca1 K2 180.0(3) . 7
Na1 Ca1 Ca2 180(6) . 7
Na1 Ca1 Ca2 0(6) 7 7
O4 Ca1 Ca2 122.95(6) 2 7
O4 Ca1 Ca2 57.05(6) 9 7
O4 Ca1 Ca2 122.95(6) 3 7
O4 Ca1 Ca2 122.95(6) . 7
O4 Ca1 Ca2 57.05(6) 7 7
O4 Ca1 Ca2 57.05(6) 8 7
Ca2 Ca1 Ca2 180.0(3) . 7
K2 Ca1 Ca2 0.0(3) 7 7
Na1 Ca1 O3 57.36(4) . 1_554
Na1 Ca1 O3 122.64(4) 7 1_554
O4 Ca1 O3 49.71(2) 2 1_554
O4 Ca1 O3 130.29(2) 9 1_554
O4 Ca1 O3 49.71(2) 3 1_554
O4 Ca1 O3 114.41(7) . 1_554
O4 Ca1 O3 65.59(7) 7 1_554
O4 Ca1 O3 130.29(2) 8 1_554
Ca2 Ca1 O3 57.36(4) . 1_554
K2 Ca1 O3 122.64(4) 7 1_554
Ca2 Ca1 O3 122.64(4) 7 1_554
Na1 Ca1 O3 57.36(4) . 2_545
Na1 Ca1 O3 122.64(4) 7 2_545
O4 Ca1 O3 114.41(7) 2 2_545
O4 Ca1 O3 130.29(2) 9 2_545
O4 Ca1 O3 49.71(2) 3 2_545
O4 Ca1 O3 49.71(2) . 2_545
O4 Ca1 O3 130.29(2) 7 2_545
O4 Ca1 O3 65.59(7) 8 2_545
Ca2 Ca1 O3 57.36(4) . 2_545
K2 Ca1 O3 122.64(4) 7 2_545
Ca2 Ca1 O3 122.64(4) 7 2_545
O3 Ca1 O3 93.66(6) 1_554 2_545
Na1 Ca1 O3 57.37(4) . 3_455
Na1 Ca1 O3 122.63(4) 7 3_455
O4 Ca1 O3 49.71(2) 2 3_455
O4 Ca1 O3 65.59(7) 9 3_455
O4 Ca1 O3 114.41(7) 3 3_455
O4 Ca1 O3 49.71(2) . 3_455
O4 Ca1 O3 130.29(2) 7 3_455
O4 Ca1 O3 130.29(2) 8 3_455
Ca2 Ca1 O3 57.36(4) . 3_455
K2 Ca1 O3 122.64(4) 7 3_455
Ca2 Ca1 O3 122.64(4) 7 3_455
O3 Ca1 O3 93.66(6) 1_554 3_455
O3 Ca1 O3 93.66(6) 2_545 3_455
Na1 Ca1 O3 122.64(4) . 8_565
Na1 Ca1 O3 57.36(4) 7 8_565
O4 Ca1 O3 65.59(7) 2 8_565
O4 Ca1 O3 49.71(2) 9 8_565
O4 Ca1 O3 130.29(2) 3 8_565
O4 Ca1 O3 130.29(2) . 8_565
O4 Ca1 O3 49.71(2) 7 8_565
O4 Ca1 O3 114.41(7) 8 8_565
Ca2 Ca1 O3 122.64(4) . 8_565
K2 Ca1 O3 57.36(4) 7 8_565
Ca2 Ca1 O3 57.36(4) 7 8_565
O3 Ca1 O3 86.34(6) 1_554 8_565
O3 Ca1 O3 180.00(9) 2_545 8_565
O3 Ca1 O3 86.34(6) 3_455 8_565
Na1 Ca1 O3 122.63(4) . 9_655
Na1 Ca1 O3 57.37(4) 7 9_655
O4 Ca1 O3 130.29(2) 2 9_655
O4 Ca1 O3 114.41(7) 9 9_655
O4 Ca1 O3 65.59(7) 3 9_655
O4 Ca1 O3 130.29(2) . 9_655
O4 Ca1 O3 49.71(2) 7 9_655
O4 Ca1 O3 49.71(2) 8 9_655
Ca2 Ca1 O3 122.64(4) . 9_655
K2 Ca1 O3 57.36(4) 7 9_655
Ca2 Ca1 O3 57.36(4) 7 9_655
O3 Ca1 O3 86.34(6) 1_554 9_655
O3 Ca1 O3 86.34(6) 2_545 9_655
O3 Ca1 O3 180.00(9) 3_455 9_655
O3 Ca1 O3 93.66(6) 8_565 9_655
Na1 Ca1 O3 122.64(4) . 7_556
Na1 Ca1 O3 57.36(4) 7 7_556
O4 Ca1 O3 130.29(2) 2 7_556
O4 Ca1 O3 49.71(2) 9 7_556
O4 Ca1 O3 130.29(2) 3 7_556
O4 Ca1 O3 65.59(7) . 7_556
O4 Ca1 O3 114.41(7) 7 7_556
O4 Ca1 O3 49.71(2) 8 7_556
Ca2 Ca1 O3 122.64(4) . 7_556
K2 Ca1 O3 57.36(4) 7 7_556
Ca2 Ca1 O3 57.36(4) 7 7_556
O3 Ca1 O3 180.00(9) 1_554 7_556
O3 Ca1 O3 86.34(6) 2_545 7_556
O3 Ca1 O3 86.34(6) 3_455 7_556
O3 Ca1 O3 93.66(6) 8_565 7_556
O3 Ca1 O3 93.66(6) 9_655 7_556
Na1 Ca1 Si1 64.544(8) . 4_554
Na1 Ca1 Si1 115.456(8) 7 4_554
O4 Ca1 Si1 76.66(2) 2 4_554
O4 Ca1 Si1 153.061(11) 9 4_554
O4 Ca1 Si1 26.939(11) 3 4_554
O4 Ca1 Si1 114.89(5) . 4_554
O4 Ca1 Si1 65.11(5) 7 4_554
O4 Ca1 Si1 103.34(2) 8 4_554
Ca2 Ca1 Si1 64.547(8) . 4_554
K2 Ca1 Si1 115.453(8) 7 4_554
Ca2 Ca1 Si1 115.453(8) 7 4_554
O3 Ca1 Si1 27.288(9) 1_554 4_554
O3 Ca1 Si1 76.414(17) 2_545 4_554
O3 Ca1 Si1 115.36(4) 3_455 4_554
O3 Ca1 Si1 103.586(17) 8_565 4_554
O3 Ca1 Si1 64.64(4) 9_655 4_554
O3 Ca1 Si1 152.712(9) 7_556 4_554
Na1 Ca1 Al1 64.544(8) . 4_554
Na1 Ca1 Al1 115.456(8) 7 4_554
O4 Ca1 Al1 76.66(2) 2 4_554
O4 Ca1 Al1 153.061(11) 9 4_554
O4 Ca1 Al1 26.939(11) 3 4_554
O4 Ca1 Al1 114.89(5) . 4_554
O4 Ca1 Al1 65.11(5) 7 4_554
O4 Ca1 Al1 103.34(2) 8 4_554
Ca2 Ca1 Al1 64.547(8) . 4_554
K2 Ca1 Al1 115.453(8) 7 4_554
Ca2 Ca1 Al1 115.453(8) 7 4_554
O3 Ca1 Al1 27.288(9) 1_554 4_554
O3 Ca1 Al1 76.414(17) 2_545 4_554
O3 Ca1 Al1 115.36(4) 3_455 4_554
O3 Ca1 Al1 103.586(17) 8_565 4_554
O3 Ca1 Al1 64.64(4) 9_655 4_554
O3 Ca1 Al1 152.712(9) 7_556 4_554
Si1 Ca1 Al1 0.00(2) 4_554 4_554
Na1 Ca1 Si1 64.544(8) . 5_545
Na1 Ca1 Si1 115.456(8) 7 5_545
O4 Ca1 Si1 114.89(5) 2 5_545
O4 Ca1 Si1 153.061(11) 9 5_545
O4 Ca1 Si1 26.939(11) 3 5_545
O4 Ca1 Si1 76.66(2) . 5_545
O4 Ca1 Si1 103.34(2) 7 5_545
O4 Ca1 Si1 65.11(5) 8 5_545
Ca2 Ca1 Si1 64.547(8) . 5_545
K2 Ca1 Si1 115.453(8) 7 5_545
Ca2 Ca1 Si1 115.453(8) 7 5_545
O3 Ca1 Si1 76.414(17) 1_554 5_545
O3 Ca1 Si1 27.288(9) 2_545 5_545
O3 Ca1 Si1 115.36(4) 3_455 5_545
O3 Ca1 Si1 152.712(9) 8_565 5_545
O3 Ca1 Si1 64.64(4) 9_655 5_545
O3 Ca1 Si1 103.586(17) 7_556 5_545
Si1 Ca1 Si1 53.262(14) 4_554 5_545
Al1 Ca1 Si1 53.262(14) 4_554 5_545
Na1 Ca1 Al1 64.544(8) . 5_545
Na1 Ca1 Al1 115.456(8) 7 5_545
O4 Ca1 Al1 114.89(5) 2 5_545
O4 Ca1 Al1 153.061(11) 9 5_545
O4 Ca1 Al1 26.939(11) 3 5_545
O4 Ca1 Al1 76.66(2) . 5_545
O4 Ca1 Al1 103.34(2) 7 5_545
O4 Ca1 Al1 65.11(5) 8 5_545
Ca2 Ca1 Al1 64.547(8) . 5_545
K2 Ca1 Al1 115.453(8) 7 5_545
Ca2 Ca1 Al1 115.453(8) 7 5_545
O3 Ca1 Al1 76.414(17) 1_554 5_545
O3 Ca1 Al1 27.288(9) 2_545 5_545
O3 Ca1 Al1 115.36(4) 3_455 5_545
O3 Ca1 Al1 152.712(9) 8_565 5_545
O3 Ca1 Al1 64.64(4) 9_655 5_545
O3 Ca1 Al1 103.586(17) 7_556 5_545
Si1 Ca1 Al1 53.262(14) 4_554 5_545
Al1 Ca1 Al1 53.262(14) 4_554 5_545
Si1 Ca1 Al1 0.00(2) 5_545 5_545
Na1 Ca1 Si1 64.547(8) . 1_554
Na1 Ca1 Si1 115.453(8) 7 1_554
O4 Ca1 Si1 26.939(11) 2 1_554
O4 Ca1 Si1 103.34(2) 9 1_554
O4 Ca1 Si1 76.66(2) 3 1_554
O4 Ca1 Si1 114.89(5) . 1_554
O4 Ca1 Si1 65.11(5) 7 1_554
O4 Ca1 Si1 153.061(11) 8 1_554
Ca2 Ca1 Si1 64.547(8) . 1_554
K2 Ca1 Si1 115.453(8) 7 1_554
Ca2 Ca1 Si1 115.453(8) 7 1_554
O3 Ca1 Si1 27.288(9) 1_554 1_554
O3 Ca1 Si1 115.36(4) 2_545 1_554
O3 Ca1 Si1 76.414(17) 3_455 1_554
O3 Ca1 Si1 64.64(4) 8_565 1_554
O3 Ca1 Si1 103.586(17) 9_655 1_554
O3 Ca1 Si1 152.712(9) 7_556 1_554
Si1 Ca1 Si1 54.089(14) 4_554 1_554
Al1 Ca1 Si1 54.089(14) 4_554 1_554
Si1 Ca1 Si1 102.882(9) 5_545 1_554
Al1 Ca1 Si1 102.882(9) 5_545 1_554
Na1 Ca1 Al1 64.547(8) . 1_554
Na1 Ca1 Al1 115.453(8) 7 1_554
O4 Ca1 Al1 26.939(11) 2 1_554
O4 Ca1 Al1 103.34(2) 9 1_554
O4 Ca1 Al1 76.66(2) 3 1_554
O4 Ca1 Al1 114.89(5) . 1_554
O4 Ca1 Al1 65.11(5) 7 1_554
O4 Ca1 Al1 153.061(11) 8 1_554
Ca2 Ca1 Al1 64.547(8) . 1_554
K2 Ca1 Al1 115.453(8) 7 1_554
Ca2 Ca1 Al1 115.453(8) 7 1_554
O3 Ca1 Al1 27.288(9) 1_554 1_554
O3 Ca1 Al1 115.36(4) 2_545 1_554
O3 Ca1 Al1 76.414(17) 3_455 1_554
O3 Ca1 Al1 64.64(4) 8_565 1_554
O3 Ca1 Al1 103.586(17) 9_655 1_554
O3 Ca1 Al1 152.712(9) 7_556 1_554
Si1 Ca1 Al1 54.089(14) 4_554 1_554
Al1 Ca1 Al1 54.089(14) 4_554 1_554
Si1 Ca1 Al1 102.882(9) 5_545 1_554
Al1 Ca1 Al1 102.882(9) 5_545 1_554
Si1 Ca1 Al1 0.000(16) 1_554 1_554
Na1 Ca1 Si1 64.549(8) . 6_455
Na1 Ca1 Si1 115.451(8) 7 6_455
O4 Ca1 Si1 26.939(11) 2 6_455
O4 Ca1 Si1 65.11(5) 9 6_455
O4 Ca1 Si1 114.89(5) 3 6_455
O4 Ca1 Si1 76.66(2) . 6_455
O4 Ca1 Si1 103.34(2) 7 6_455
O4 Ca1 Si1 153.061(11) 8 6_455
Ca2 Ca1 Si1 64.547(8) . 6_455
K2 Ca1 Si1 115.453(8) 7 6_455
Ca2 Ca1 Si1 115.453(8) 7 6_455
O3 Ca1 Si1 76.414(17) 1_554 6_455
O3 Ca1 Si1 115.36(4) 2_545 6_455
O3 Ca1 Si1 27.288(9) 3_455 6_455
O3 Ca1 Si1 64.64(4) 8_565 6_455
O3 Ca1 Si1 152.712(9) 9_655 6_455
O3 Ca1 Si1 103.586(17) 7_556 6_455
Si1 Ca1 Si1 102.882(9) 4_554 6_455
Al1 Ca1 Si1 102.882(9) 4_554 6_455
Si1 Ca1 Si1 129.091(15) 5_545 6_455
Al1 Ca1 Si1 129.091(15) 5_545 6_455
Si1 Ca1 Si1 53.262(14) 1_554 6_455
Al1 Ca1 Si1 53.262(14) 1_554 6_455
Na1 Ca1 Al1 64.549(8) . 6_455
Na1 Ca1 Al1 115.451(8) 7 6_455
O4 Ca1 Al1 26.939(11) 2 6_455
O4 Ca1 Al1 65.11(5) 9 6_455
O4 Ca1 Al1 114.89(5) 3 6_455
O4 Ca1 Al1 76.66(2) . 6_455
O4 Ca1 Al1 103.34(2) 7 6_455
O4 Ca1 Al1 153.061(11) 8 6_455
Ca2 Ca1 Al1 64.547(8) . 6_455
K2 Ca1 Al1 115.453(8) 7 6_455
Ca2 Ca1 Al1 115.453(8) 7 6_455
O3 Ca1 Al1 76.414(17) 1_554 6_455
O3 Ca1 Al1 115.36(4) 2_545 6_455
O3 Ca1 Al1 27.288(9) 3_455 6_455
O3 Ca1 Al1 64.64(4) 8_565 6_455
O3 Ca1 Al1 152.712(9) 9_655 6_455
O3 Ca1 Al1 103.586(17) 7_556 6_455
Si1 Ca1 Al1 102.882(9) 4_554 6_455
Al1 Ca1 Al1 102.882(9) 4_554 6_455
Si1 Ca1 Al1 129.091(15) 5_545 6_455
Al1 Ca1 Al1 129.091(15) 5_545 6_455
Si1 Ca1 Al1 53.262(14) 1_554 6_455
Al1 Ca1 Al1 53.262(14) 1_554 6_455
Si1 Ca1 Al1 0.00(2) 6_455 6_455
Na1 Ca1 Si1 115.451(8) . 9_655
Na1 Ca1 Si1 64.549(8) 7 9_655
O4 Ca1 Si1 103.34(2) 2 9_655
O4 Ca1 Si1 114.89(5) 9 9_655
O4 Ca1 Si1 65.11(5) 3 9_655
O4 Ca1 Si1 153.061(11) . 9_655
O4 Ca1 Si1 26.939(11) 7 9_655
O4 Ca1 Si1 76.66(2) 8 9_655
Ca2 Ca1 Si1 115.453(8) . 9_655
K2 Ca1 Si1 64.547(8) 7 9_655
Ca2 Ca1 Si1 64.547(8) 7 9_655
O3 Ca1 Si1 64.64(4) 1_554 9_655
O3 Ca1 Si1 103.586(17) 2_545 9_655
O3 Ca1 Si1 152.712(9) 3_455 9_655
O3 Ca1 Si1 76.414(17) 8_565 9_655
O3 Ca1 Si1 27.288(9) 9_655 9_655
O3 Ca1 Si1 115.36(4) 7_556 9_655
Si1 Ca1 Si1 50.909(15) 4_554 9_655
Al1 Ca1 Si1 50.909(15) 4_554 9_655
Si1 Ca1 Si1 77.118(9) 5_545 9_655
Al1 Ca1 Si1 77.118(9) 5_545 9_655
Si1 Ca1 Si1 77.118(9) 1_554 9_655
Al1 Ca1 Si1 77.118(9) 1_554 9_655
Si1 Ca1 Si1 125.911(14) 6_455 9_655
Al1 Ca1 Si1 125.911(14) 6_455 9_655
Na1 Ca1 Al1 115.451(8) . 9_655
Na1 Ca1 Al1 64.549(8) 7 9_655
O4 Ca1 Al1 103.34(2) 2 9_655
O4 Ca1 Al1 114.89(5) 9 9_655
O4 Ca1 Al1 65.11(5) 3 9_655
O4 Ca1 Al1 153.061(11) . 9_655
O4 Ca1 Al1 26.939(11) 7 9_655
O4 Ca1 Al1 76.66(2) 8 9_655
Ca2 Ca1 Al1 115.453(8) . 9_655
K2 Ca1 Al1 64.547(8) 7 9_655
Ca2 Ca1 Al1 64.547(8) 7 9_655
O3 Ca1 Al1 64.64(4) 1_554 9_655
O3 Ca1 Al1 103.586(17) 2_545 9_655
O3 Ca1 Al1 152.712(9) 3_455 9_655
O3 Ca1 Al1 76.414(17) 8_565 9_655
O3 Ca1 Al1 27.288(9) 9_655 9_655
O3 Ca1 Al1 115.36(4) 7_556 9_655
Si1 Ca1 Al1 50.909(15) 4_554 9_655
Al1 Ca1 Al1 50.909(15) 4_554 9_655
Si1 Ca1 Al1 77.118(9) 5_545 9_655
Al1 Ca1 Al1 77.118(9) 5_545 9_655
Si1 Ca1 Al1 77.118(9) 1_554 9_655
Al1 Ca1 Al1 77.118(9) 1_554 9_655
Si1 Ca1 Al1 125.911(14) 6_455 9_655
Al1 Ca1 Al1 125.911(14) 6_455 9_655
Si1 Ca1 Al1 0.000(14) 9_655 9_655
Na1 Ca1 Si1 64.549(8) . 3_455
Na1 Ca1 Si1 115.451(8) 7 3_455
O4 Ca1 Si1 76.66(2) 2 3_455
O4 Ca1 Si1 65.11(5) 9 3_455
O4 Ca1 Si1 114.89(5) 3 3_455
O4 Ca1 Si1 26.939(11) . 3_455
O4 Ca1 Si1 153.061(11) 7 3_455
O4 Ca1 Si1 103.34(2) 8 3_455
Ca2 Ca1 Si1 64.547(8) . 3_455
K2 Ca1 Si1 115.453(8) 7 3_455
Ca2 Ca1 Si1 115.453(8) 7 3_455
O3 Ca1 Si1 115.36(4) 1_554 3_455
O3 Ca1 Si1 76.414(17) 2_545 3_455
O3 Ca1 Si1 27.288(9) 3_455 3_455
O3 Ca1 Si1 103.586(17) 8_565 3_455
O3 Ca1 Si1 152.712(9) 9_655 3_455
O3 Ca1 Si1 64.64(4) 7_556 3_455
Si1 Ca1 Si1 129.091(15) 4_554 3_455
Al1 Ca1 Si1 129.091(15) 4_554 3_455
Si1 Ca1 Si1 102.882(9) 5_545 3_455
Al1 Ca1 Si1 102.882(9) 5_545 3_455
Si1 Ca1 Si1 102.882(9) 1_554 3_455
Al1 Ca1 Si1 102.882(9) 1_554 3_455
Si1 Ca1 Si1 54.089(14) 6_455 3_455
Al1 Ca1 Si1 54.089(14) 6_455 3_455
Si1 Ca1 Si1 180.0 9_655 3_455
Al1 Ca1 Si1 180.0 9_655 3_455
Na1 Ca1 Si1 115.456(8) . 11_565
Na1 Ca1 Si1 64.544(8) 7 11_565
O4 Ca1 Si1 65.11(5) 2 11_565
O4 Ca1 Si1 26.939(11) 9 11_565
O4 Ca1 Si1 153.061(11) 3 11_565
O4 Ca1 Si1 103.34(2) . 11_565
O4 Ca1 Si1 76.66(2) 7 11_565
O4 Ca1 Si1 114.89(5) 8 11_565
Ca2 Ca1 Si1 115.453(8) . 11_565
K2 Ca1 Si1 64.547(8) 7 11_565
Ca2 Ca1 Si1 64.547(8) 7 11_565
O3 Ca1 Si1 103.586(17) 1_554 11_565
O3 Ca1 Si1 152.712(9) 2_545 11_565
O3 Ca1 Si1 64.64(4) 3_455 11_565
O3 Ca1 Si1 27.288(9) 8_565 11_565
O3 Ca1 Si1 115.36(4) 9_655 11_565
O3 Ca1 Si1 76.414(17) 7_556 11_565
Si1 Ca1 Si1 126.738(14) 4_554 11_565
Al1 Ca1 Si1 126.738(14) 4_554 11_565
Si1 Ca1 Si1 180.000(14) 5_545 11_565
Al1 Ca1 Si1 180.000(14) 5_545 11_565
Si1 Ca1 Si1 77.118(9) 1_554 11_565
Al1 Ca1 Si1 77.118(9) 1_554 11_565
Si1 Ca1 Si1 50.909(15) 6_455 11_565
Al1 Ca1 Si1 50.909(15) 6_455 11_565
Si1 Ca1 Si1 102.882(9) 9_655 11_565
Al1 Ca1 Si1 102.882(9) 9_655 11_565
Si1 Ca1 Si1 77.118(9) 3_455 11_565
Na1 Ca1 Al1 64.549(8) . 3_455
Na1 Ca1 Al1 115.451(8) 7 3_455
O4 Ca1 Al1 76.66(2) 2 3_455
O4 Ca1 Al1 65.11(5) 9 3_455
O4 Ca1 Al1 114.89(5) 3 3_455
O4 Ca1 Al1 26.939(11) . 3_455
O4 Ca1 Al1 153.061(11) 7 3_455
O4 Ca1 Al1 103.34(2) 8 3_455
Ca2 Ca1 Al1 64.547(8) . 3_455
K2 Ca1 Al1 115.453(8) 7 3_455
Ca2 Ca1 Al1 115.453(8) 7 3_455
O3 Ca1 Al1 115.36(4) 1_554 3_455
O3 Ca1 Al1 76.414(17) 2_545 3_455
O3 Ca1 Al1 27.288(9) 3_455 3_455
O3 Ca1 Al1 103.586(17) 8_565 3_455
O3 Ca1 Al1 152.712(9) 9_655 3_455
O3 Ca1 Al1 64.64(4) 7_556 3_455
Si1 Ca1 Al1 129.091(15) 4_554 3_455
Al1 Ca1 Al1 129.091(15) 4_554 3_455
Si1 Ca1 Al1 102.882(9) 5_545 3_455
Al1 Ca1 Al1 102.882(9) 5_545 3_455
Si1 Ca1 Al1 102.882(9) 1_554 3_455
Al1 Ca1 Al1 102.882(9) 1_554 3_455
Si1 Ca1 Al1 54.089(14) 6_455 3_455
Al1 Ca1 Al1 54.089(14) 6_455 3_455
Si1 Ca1 Al1 180.0 9_655 3_455
Al1 Ca1 Al1 180.0 9_655 3_455
Si1 Ca1 Al1 0.000(14) 3_455 3_455
Si1 Ca1 Al1 77.118(9) 11_565 3_455
Na1 Ca1 Al1 115.456(8) . 11_565
Na1 Ca1 Al1 64.544(8) 7 11_565
O4 Ca1 Al1 65.11(5) 2 11_565
O4 Ca1 Al1 26.939(11) 9 11_565
O4 Ca1 Al1 153.061(11) 3 11_565
O4 Ca1 Al1 103.34(2) . 11_565
O4 Ca1 Al1 76.66(2) 7 11_565
O4 Ca1 Al1 114.89(5) 8 11_565
Ca2 Ca1 Al1 115.453(8) . 11_565
K2 Ca1 Al1 64.547(8) 7 11_565
Ca2 Ca1 Al1 64.547(8) 7 11_565
O3 Ca1 Al1 103.586(17) 1_554 11_565
O3 Ca1 Al1 152.712(9) 2_545 11_565
O3 Ca1 Al1 64.64(4) 3_455 11_565
O3 Ca1 Al1 27.288(9) 8_565 11_565
O3 Ca1 Al1 115.36(4) 9_655 11_565
O3 Ca1 Al1 76.414(17) 7_556 11_565
Si1 Ca1 Al1 126.738(14) 4_554 11_565
Al1 Ca1 Al1 126.738(14) 4_554 11_565
Si1 Ca1 Al1 180.000(14) 5_545 11_565
Al1 Ca1 Al1 180.000(14) 5_545 11_565
Si1 Ca1 Al1 77.118(9) 1_554 11_565
Al1 Ca1 Al1 77.118(9) 1_554 11_565
Si1 Ca1 Al1 50.909(15) 6_455 11_565
Al1 Ca1 Al1 50.909(15) 6_455 11_565
Si1 Ca1 Al1 102.882(9) 9_655 11_565
Al1 Ca1 Al1 102.882(9) 9_655 11_565
Si1 Ca1 Al1 77.118(9) 3_455 11_565
Si1 Ca1 Al1 0.00(2) 11_565 11_565
Al1 Ca1 Al1 77.118(9) 3_455 11_565
Na1 Ca1 Al1 64.547(8) . 2_545
Na1 Ca1 Al1 115.453(8) 7 2_545
O4 Ca1 Al1 114.89(5) 2 2_545
O4 Ca1 Al1 103.34(2) 9 2_545
O4 Ca1 Al1 76.66(2) 3 2_545
O4 Ca1 Al1 26.939(11) . 2_545
O4 Ca1 Al1 153.061(11) 7 2_545
O4 Ca1 Al1 65.11(5) 8 2_545
Ca2 Ca1 Al1 64.547(8) . 2_545
K2 Ca1 Al1 115.453(8) 7 2_545
Ca2 Ca1 Al1 115.453(8) 7 2_545
O3 Ca1 Al1 115.36(4) 1_554 2_545
O3 Ca1 Al1 27.288(9) 2_545 2_545
O3 Ca1 Al1 76.414(17) 3_455 2_545
O3 Ca1 Al1 152.712(9) 8_565 2_545
O3 Ca1 Al1 103.586(17) 9_655 2_545
O3 Ca1 Al1 64.64(4) 7_556 2_545
Si1 Ca1 Al1 102.882(9) 4_554 2_545
Al1 Ca1 Al1 102.882(9) 4_554 2_545
Si1 Ca1 Al1 54.089(14) 5_545 2_545
Al1 Ca1 Al1 54.089(14) 5_545 2_545
Si1 Ca1 Al1 129.091(15) 1_554 2_545
Al1 Ca1 Al1 129.091(15) 1_554 2_545
Si1 Ca1 Al1 102.882(9) 6_455 2_545
Al1 Ca1 Al1 102.882(9) 6_455 2_545
Si1 Ca1 Al1 126.738(14) 9_655 2_545
Al1 Ca1 Al1 126.738(14) 9_655 2_545
Si1 Ca1 Al1 53.262(14) 3_455 2_545
Si1 Ca1 Al1 125.911(14) 11_565 2_545
Al1 Ca1 Al1 53.262(14) 3_455 2_545
Al1 Ca1 Al1 125.911(14) 11_565 2_545
Na1 Ca1 Al1 115.453(8) . 8_565
Na1 Ca1 Al1 64.547(8) 7 8_565
O4 Ca1 Al1 65.11(5) 2 8_565
O4 Ca1 Al1 76.66(2) 9 8_565
O4 Ca1 Al1 103.34(2) 3 8_565
O4 Ca1 Al1 153.061(11) . 8_565
O4 Ca1 Al1 26.939(11) 7 8_565
O4 Ca1 Al1 114.89(5) 8 8_565
Ca2 Ca1 Al1 115.453(8) . 8_565
K2 Ca1 Al1 64.547(8) 7 8_565
Ca2 Ca1 Al1 64.547(8) 7 8_565
O3 Ca1 Al1 64.64(4) 1_554 8_565
O3 Ca1 Al1 152.712(9) 2_545 8_565
O3 Ca1 Al1 103.586(17) 3_455 8_565
O3 Ca1 Al1 27.288(9) 8_565 8_565
O3 Ca1 Al1 76.414(17) 9_655 8_565
O3 Ca1 Al1 115.36(4) 7_556 8_565
Si1 Ca1 Al1 77.118(9) 4_554 8_565
Al1 Ca1 Al1 77.118(9) 4_554 8_565
Si1 Ca1 Al1 125.911(14) 5_545 8_565
Al1 Ca1 Al1 125.911(14) 5_545 8_565
Si1 Ca1 Al1 50.909(15) 1_554 8_565
Al1 Ca1 Al1 50.909(15) 1_554 8_565
Si1 Ca1 Al1 77.118(9) 6_455 8_565
Al1 Ca1 Al1 77.118(9) 6_455 8_565
Si1 Ca1 Al1 53.262(14) 9_655 8_565
Al1 Ca1 Al1 53.262(14) 9_655 8_565
Si1 Ca1 Al1 126.738(14) 3_455 8_565
Si1 Ca1 Al1 54.089(14) 11_565 8_565
Al1 Ca1 Al1 126.738(14) 3_455 8_565
Al1 Ca1 Al1 54.089(14) 11_565 8_565
Al1 Ca1 Al1 180.000(14) 2_545 8_565
Na1 Ca1 Al1 115.451(8) . 12_655
Na1 Ca1 Al1 64.549(8) 7 12_655
O4 Ca1 Al1 153.061(11) 2 12_655
O4 Ca1 Al1 114.89(5) 9 12_655
O4 Ca1 Al1 65.11(5) 3 12_655
O4 Ca1 Al1 103.34(2) . 12_655
O4 Ca1 Al1 76.66(2) 7 12_655
O4 Ca1 Al1 26.939(11) 8 12_655
Ca2 Ca1 Al1 115.453(8) . 12_655
K2 Ca1 Al1 64.547(8) 7 12_655
Ca2 Ca1 Al1 64.547(8) 7 12_655
O3 Ca1 Al1 103.586(17) 1_554 12_655
O3 Ca1 Al1 64.64(4) 2_545 12_655
O3 Ca1 Al1 152.712(9) 3_455 12_655
O3 Ca1 Al1 115.36(4) 8_565 12_655
O3 Ca1 Al1 27.288(9) 9_655 12_655
O3 Ca1 Al1 76.414(17) 7_556 12_655
Si1 Ca1 Al1 77.118(9) 4_554 12_655
Al1 Ca1 Al1 77.118(9) 4_554 12_655
Si1 Ca1 Al1 50.909(15) 5_545 12_655
Al1 Ca1 Al1 50.909(15) 5_545 12_655
Si1 Ca1 Al1 126.738(14) 1_554 12_655
Al1 Ca1 Al1 126.738(14) 1_554 12_655
Si1 Ca1 Al1 180.000(16) 6_455 12_655
Al1 Ca1 Al1 180.000(16) 6_455 12_655
Si1 Ca1 Al1 54.089(14) 9_655 12_655
Al1 Ca1 Al1 54.089(14) 9_655 12_655
Si1 Ca1 Al1 125.911(14) 3_455 12_655
Si1 Ca1 Al1 129.091(15) 11_565 12_655
Al1 Ca1 Al1 125.911(14) 3_455 12_655
Al1 Ca1 Al1 129.091(15) 11_565 12_655
Al1 Ca1 Al1 77.118(9) 2_545 12_655
Al1 Ca1 Al1 102.882(9) 8_565 12_655
Na1 Ca1 Al1 115.456(8) . 10_556
Na1 Ca1 Al1 64.544(8) 7 10_556
O4 Ca1 Al1 103.34(2) 2 10_556
O4 Ca1 Al1 26.939(11) 9 10_556
O4 Ca1 Al1 153.061(11) 3 10_556
O4 Ca1 Al1 65.11(5) . 10_556
O4 Ca1 Al1 114.89(5) 7 10_556
O4 Ca1 Al1 76.66(2) 8 10_556
Ca2 Ca1 Al1 115.453(8) . 10_556
K2 Ca1 Al1 64.547(8) 7 10_556
Ca2 Ca1 Al1 64.547(8) 7 10_556
O3 Ca1 Al1 152.712(9) 1_554 10_556
O3 Ca1 Al1 103.586(17) 2_545 10_556
O3 Ca1 Al1 64.64(4) 3_455 10_556
O3 Ca1 Al1 76.414(17) 8_565 10_556
O3 Ca1 Al1 115.36(4) 9_655 10_556
O3 Ca1 Al1 27.288(9) 7_556 10_556
Si1 Ca1 Al1 180.000(6) 4_554 10_556
Al1 Ca1 Al1 180.000(6) 4_554 10_556
Si1 Ca1 Al1 126.738(14) 5_545 10_556
Al1 Ca1 Al1 126.738(14) 5_545 10_556
Si1 Ca1 Al1 125.911(14) 1_554 10_556
Al1 Ca1 Al1 125.911(14) 1_554 10_556
Si1 Ca1 Al1 77.118(9) 6_455 10_556
Al1 Ca1 Al1 77.118(9) 6_455 10_556
Si1 Ca1 Al1 129.091(15) 9_655 10_556
Al1 Ca1 Al1 129.091(15) 9_655 10_556
Si1 Ca1 Al1 50.909(15) 3_455 10_556
Si1 Ca1 Al1 53.262(14) 11_565 10_556
Al1 Ca1 Al1 50.909(15) 3_455 10_556
Al1 Ca1 Al1 53.262(14) 11_565 10_556
Al1 Ca1 Al1 77.118(9) 2_545 10_556
Al1 Ca1 Al1 102.882(9) 8_565 10_556
Al1 Ca1 Al1 102.882(9) 12_655 10_556
Na1 Ca1 Si1 115.451(8) . 12_655
Na1 Ca1 Si1 64.549(8) 7 12_655
O4 Ca1 Si1 153.061(11) 2 12_655
O4 Ca1 Si1 114.89(5) 9 12_655
O4 Ca1 Si1 65.11(5) 3 12_655
O4 Ca1 Si1 103.34(2) . 12_655
O4 Ca1 Si1 76.66(2) 7 12_655
O4 Ca1 Si1 26.939(11) 8 12_655
Ca2 Ca1 Si1 115.453(8) . 12_655
K2 Ca1 Si1 64.547(8) 7 12_655
Ca2 Ca1 Si1 64.547(8) 7 12_655
O3 Ca1 Si1 103.586(17) 1_554 12_655
O3 Ca1 Si1 64.64(4) 2_545 12_655
O3 Ca1 Si1 152.712(9) 3_455 12_655
O3 Ca1 Si1 115.36(4) 8_565 12_655
O3 Ca1 Si1 27.288(9) 9_655 12_655
O3 Ca1 Si1 76.414(17) 7_556 12_655
Si1 Ca1 Si1 77.118(9) 4_554 12_655
Al1 Ca1 Si1 77.118(9) 4_554 12_655
Si1 Ca1 Si1 50.909(15) 5_545 12_655
Al1 Ca1 Si1 50.909(15) 5_545 12_655
Si1 Ca1 Si1 126.738(14) 1_554 12_655
Al1 Ca1 Si1 126.738(14) 1_554 12_655
Si1 Ca1 Si1 180.000(16) 6_455 12_655
Al1 Ca1 Si1 180.000(16) 6_455 12_655
Si1 Ca1 Si1 54.089(14) 9_655 12_655
Al1 Ca1 Si1 54.089(14) 9_655 12_655
Si1 Ca1 Si1 125.911(14) 3_455 12_655
Si1 Ca1 Si1 129.091(15) 11_565 12_655
Al1 Ca1 Si1 125.911(14) 3_455 12_655
Al1 Ca1 Si1 129.091(15) 11_565 12_655
Al1 Ca1 Si1 77.118(9) 2_545 12_655
Al1 Ca1 Si1 102.882(9) 8_565 12_655
Al1 Ca1 Si1 0.00(2) 12_655 12_655
Al1 Ca1 Si1 102.882(9) 10_556 12_655
Na1 Ca1 Si1 115.453(8) . 8_565
Na1 Ca1 Si1 64.547(8) 7 8_565
O4 Ca1 Si1 65.11(5) 2 8_565
O4 Ca1 Si1 76.66(2) 9 8_565
O4 Ca1 Si1 103.34(2) 3 8_565
O4 Ca1 Si1 153.061(11) . 8_565
O4 Ca1 Si1 26.939(11) 7 8_565
O4 Ca1 Si1 114.89(5) 8 8_565
Ca2 Ca1 Si1 115.453(8) . 8_565
K2 Ca1 Si1 64.547(8) 7 8_565
Ca2 Ca1 Si1 64.547(8) 7 8_565
O3 Ca1 Si1 64.64(4) 1_554 8_565
O3 Ca1 Si1 152.712(9) 2_545 8_565
O3 Ca1 Si1 103.586(17) 3_455 8_565
O3 Ca1 Si1 27.288(9) 8_565 8_565
O3 Ca1 Si1 76.414(17) 9_655 8_565
O3 Ca1 Si1 115.36(4) 7_556 8_565
Si1 Ca1 Si1 77.118(9) 4_554 8_565
Al1 Ca1 Si1 77.118(9) 4_554 8_565
Si1 Ca1 Si1 125.911(14) 5_545 8_565
Al1 Ca1 Si1 125.911(14) 5_545 8_565
Si1 Ca1 Si1 50.909(15) 1_554 8_565
Al1 Ca1 Si1 50.909(15) 1_554 8_565
Si1 Ca1 Si1 77.118(9) 6_455 8_565
Al1 Ca1 Si1 77.118(9) 6_455 8_565
Si1 Ca1 Si1 53.262(14) 9_655 8_565
Al1 Ca1 Si1 53.262(14) 9_655 8_565
Si1 Ca1 Si1 126.738(14) 3_455 8_565
Si1 Ca1 Si1 54.089(14) 11_565 8_565
Al1 Ca1 Si1 126.738(14) 3_455 8_565
Al1 Ca1 Si1 54.089(14) 11_565 8_565
Al1 Ca1 Si1 180.000(14) 2_545 8_565
Al1 Ca1 Si1 0.000(14) 8_565 8_565
Al1 Ca1 Si1 102.882(9) 12_655 8_565
Al1 Ca1 Si1 102.882(9) 10_556 8_565
Si1 Ca1 Si1 102.882(9) 12_655 8_565
Na1 Ca1 Si1 115.456(8) . 10_556
Na1 Ca1 Si1 64.544(8) 7 10_556
O4 Ca1 Si1 103.34(2) 2 10_556
O4 Ca1 Si1 26.939(11) 9 10_556
O4 Ca1 Si1 153.061(11) 3 10_556
O4 Ca1 Si1 65.11(5) . 10_556
O4 Ca1 Si1 114.89(5) 7 10_556
O4 Ca1 Si1 76.66(2) 8 10_556
Ca2 Ca1 Si1 115.453(8) . 10_556
K2 Ca1 Si1 64.547(8) 7 10_556
Ca2 Ca1 Si1 64.547(8) 7 10_556
O3 Ca1 Si1 152.712(9) 1_554 10_556
O3 Ca1 Si1 103.586(17) 2_545 10_556
O3 Ca1 Si1 64.64(4) 3_455 10_556
O3 Ca1 Si1 76.414(17) 8_565 10_556
O3 Ca1 Si1 115.36(4) 9_655 10_556
O3 Ca1 Si1 27.288(9) 7_556 10_556
Si1 Ca1 Si1 180.000(6) 4_554 10_556
Al1 Ca1 Si1 180.000(6) 4_554 10_556
Si1 Ca1 Si1 126.738(14) 5_545 10_556
Al1 Ca1 Si1 126.738(14) 5_545 10_556
Si1 Ca1 Si1 125.911(14) 1_554 10_556
Al1 Ca1 Si1 125.911(14) 1_554 10_556
Si1 Ca1 Si1 77.118(9) 6_455 10_556
Al1 Ca1 Si1 77.118(9) 6_455 10_556
Si1 Ca1 Si1 129.091(15) 9_655 10_556
Al1 Ca1 Si1 129.091(15) 9_655 10_556
Si1 Ca1 Si1 50.909(15) 3_455 10_556
Si1 Ca1 Si1 53.262(14) 11_565 10_556
Al1 Ca1 Si1 50.909(15) 3_455 10_556
Al1 Ca1 Si1 53.262(14) 11_565 10_556
Al1 Ca1 Si1 77.118(9) 2_545 10_556
Al1 Ca1 Si1 102.882(9) 8_565 10_556
Al1 Ca1 Si1 102.882(9) 12_655 10_556
Al1 Ca1 Si1 0.00(2) 10_556 10_556
Si1 Ca1 Si1 102.882(9) 12_655 10_556
Si1 Ca1 Si1 102.882(9) 8_565 10_556
Na1 Ca1 Si1 64.547(8) . 2_545
Na1 Ca1 Si1 115.453(8) 7 2_545
O4 Ca1 Si1 114.89(5) 2 2_545
O4 Ca1 Si1 103.34(2) 9 2_545
O4 Ca1 Si1 76.66(2) 3 2_545
O4 Ca1 Si1 26.939(11) . 2_545
O4 Ca1 Si1 153.061(11) 7 2_545
O4 Ca1 Si1 65.11(5) 8 2_545
Ca2 Ca1 Si1 64.547(8) . 2_545
K2 Ca1 Si1 115.453(8) 7 2_545
Ca2 Ca1 Si1 115.453(8) 7 2_545
O3 Ca1 Si1 115.36(4) 1_554 2_545
O3 Ca1 Si1 27.288(9) 2_545 2_545
O3 Ca1 Si1 76.414(17) 3_455 2_545
O3 Ca1 Si1 152.712(9) 8_565 2_545
O3 Ca1 Si1 103.586(17) 9_655 2_545
O3 Ca1 Si1 64.64(4) 7_556 2_545
Si1 Ca1 Si1 102.882(9) 4_554 2_545
Al1 Ca1 Si1 102.882(9) 4_554 2_545
Si1 Ca1 Si1 54.089(14) 5_545 2_545
Al1 Ca1 Si1 54.089(14) 5_545 2_545
Si1 Ca1 Si1 129.091(15) 1_554 2_545
Al1 Ca1 Si1 129.091(15) 1_554 2_545
Si1 Ca1 Si1 102.882(9) 6_455 2_545
Al1 Ca1 Si1 102.882(9) 6_455 2_545
Si1 Ca1 Si1 126.738(14) 9_655 2_545
Al1 Ca1 Si1 126.738(14) 9_655 2_545
Si1 Ca1 Si1 53.262(14) 3_455 2_545
Si1 Ca1 Si1 125.911(14) 11_565 2_545
Al1 Ca1 Si1 53.262(14) 3_455 2_545
Al1 Ca1 Si1 125.911(14) 11_565 2_545
Al1 Ca1 Si1 0.000(14) 2_545 2_545
Al1 Ca1 Si1 180.000(14) 8_565 2_545
Al1 Ca1 Si1 77.118(9) 12_655 2_545
Al1 Ca1 Si1 77.118(9) 10_556 2_545
Si1 Ca1 Si1 77.118(9) 12_655 2_545
Si1 Ca1 Si1 180.000(14) 8_565 2_545
Si1 Ca1 Si1 77.118(9) 10_556 2_545
Kr3 Ca2 Na1 180(3) . .
Kr3 Ca2 Kr4 11.9(18) . 4
Na1 Ca2 Kr4 168.1(18) . 4
Kr3 Ca2 Kr4 11.9(18) . 2
Na1 Ca2 Kr4 168.1(18) . 2
Kr4 Ca2 Kr4 21(3) 4 2
Kr3 Ca2 Kr4 11.9(18) . .
Na1 Ca2 Kr4 168.1(18) . .
Kr4 Ca2 Kr4 21(3) 4 .
Kr4 Ca2 Kr4 21(3) 2 .
Kr3 Ca2 O4 119.86(15) . .
Na1 Ca2 O4 60.14(15) . .
Kr4 Ca2 O4 125.2(7) 4 .
Kr4 Ca2 O4 107.9(18) 2 .
Kr4 Ca2 O4 125.2(7) . .
Kr3 Ca2 O4 119.86(15) . 3
Na1 Ca2 O4 60.14(15) . 3
Kr4 Ca2 O4 107.9(18) 4 3
Kr4 Ca2 O4 125.2(7) 2 3
Kr4 Ca2 O4 125.2(7) . 3
O4 Ca2 O4 97.4(2) . 3
Kr3 Ca2 O4 119.86(15) . 2
Na1 Ca2 O4 60.14(15) . 2
Kr4 Ca2 O4 125.2(7) 4 2
Kr4 Ca2 O4 125.2(7) 2 2
Kr4 Ca2 O4 107.9(18) . 2
O4 Ca2 O4 97.4(2) . 2
O4 Ca2 O4 97.4(2) 3 2
Kr3 Ca2 OW1 49.5(13) . 3
Na1 Ca2 OW1 130.5(13) . 3
Kr4 Ca2 OW1 38(2) 4 3
Kr4 Ca2 OW1 56.1(17) 2 3
Kr4 Ca2 OW1 56.1(17) . 3
O4 Ca2 OW1 130.78(18) . 3
O4 Ca2 OW1 70.4(14) 3 3
O4 Ca2 OW1 130.78(18) 2 3
Kr3 Ca2 OW1 49.5(13) . 2
Na1 Ca2 OW1 130.5(13) . 2
Kr4 Ca2 OW1 56.1(17) 4 2
Kr4 Ca2 OW1 56.1(17) 2 2
Kr4 Ca2 OW1 38(2) . 2
O4 Ca2 OW1 130.78(18) . 2
O4 Ca2 OW1 130.78(18) 3 2
O4 Ca2 OW1 70.4(14) 2 2
OW1 Ca2 OW1 82(2) 3 2
Kr3 Ca2 OW1 49.5(13) . .
Na1 Ca2 OW1 130.5(14) . .
Kr4 Ca2 OW1 56.1(17) 4 .
Kr4 Ca2 OW1 38(2) 2 .
Kr4 Ca2 OW1 56.1(17) . .
O4 Ca2 OW1 70.4(14) . .
O4 Ca2 OW1 130.78(18) 3 .
O4 Ca2 OW1 130.78(18) 2 .
OW1 Ca2 OW1 82(2) 3 .
OW1 Ca2 OW1 82(2) 2 .
Kr3 Ca2 Ca1 180(3) . .
Na1 Ca2 Ca1 0(2) . .
Kr4 Ca2 Ca1 168.1(18) 4 .
Kr4 Ca2 Ca1 168.1(18) 2 .
Kr4 Ca2 Ca1 168.1(18) . .
O4 Ca2 Ca1 60.14(15) . .
O4 Ca2 Ca1 60.14(15) 3 .
O4 Ca2 Ca1 60.14(15) 2 .
OW1 Ca2 Ca1 130.5(13) 3 .
OW1 Ca2 Ca1 130.5(13) 2 .
OW1 Ca2 Ca1 130.5(14) . .
Kr3 Ca2 Kr2 22.2(5) . 5
Na1 Ca2 Kr2 157.8(5) . 5
Kr4 Ca2 Kr2 11.8(13) 4 5
Kr4 Ca2 Kr2 32.3(19) 2 5
Kr4 Ca2 Kr2 26.8(12) . 5
O4 Ca2 Kr2 135.5(6) . 5
O4 Ca2 Kr2 98.8(5) 3 5
O4 Ca2 Kr2 121.1(6) 2 5
OW1 Ca2 Kr2 29.4(13) 3 5
OW1 Ca2 Kr2 56.5(14) 2 5
OW1 Ca2 Kr2 67.6(15) . 5
Ca1 Ca2 Kr2 157.8(5) . 5
Kr3 Ca2 Kr2 22.2(5) . 6
Na1 Ca2 Kr2 157.8(5) . 6
Kr4 Ca2 Kr2 26.8(12) 4 6
Kr4 Ca2 Kr2 32.3(19) 2 6
Kr4 Ca2 Kr2 11.8(13) . 6
O4 Ca2 Kr2 135.5(6) . 6
O4 Ca2 Kr2 121.1(6) 3 6
O4 Ca2 Kr2 98.8(5) 2 6
OW1 Ca2 Kr2 56.5(14) 3 6
OW1 Ca2 Kr2 29.4(13) 2 6
OW1 Ca2 Kr2 67.6(15) . 6
Ca1 Ca2 Kr2 157.8(5) . 6
Kr2 Ca2 Kr2 28.0(10) 5 6
Kr3 Ca2 Kr2 22.2(5) . 4
Na1 Ca2 Kr2 157.8(5) . 4
Kr4 Ca2 Kr2 11.8(13) 4 4
Kr4 Ca2 Kr2 26.8(12) 2 4
Kr4 Ca2 Kr2 32.3(19) . 4
O4 Ca2 Kr2 121.1(6) . 4
O4 Ca2 Kr2 98.8(5) 3 4
O4 Ca2 Kr2 135.5(6) 2 4
OW1 Ca2 Kr2 29.4(13) 3 4
OW1 Ca2 Kr2 67.6(15) 2 4
OW1 Ca2 Kr2 56.5(14) . 4
Ca1 Ca2 Kr2 157.8(5) . 4
Kr2 Ca2 Kr2 15.0(11) 5 4
Kr2 Ca2 Kr2 38.3(9) 6 4
Kr3 Ca2 Kr2 22.2(5) . 3
Na1 Ca2 Kr2 157.8(5) . 3
Kr4 Ca2 Kr2 26.8(12) 4 3
Kr4 Ca2 Kr2 11.8(13) 2 3
Kr4 Ca2 Kr2 32.3(19) . 3
O4 Ca2 Kr2 98.8(5) . 3
O4 Ca2 Kr2 121.1(6) 3 3
O4 Ca2 Kr2 135.5(6) 2 3
OW1 Ca2 Kr2 56.5(14) 3 3
OW1 Ca2 Kr2 67.6(15) 2 3
OW1 Ca2 Kr2 29.4(13) . 3
Ca1 Ca2 Kr2 157.8(5) . 3
Kr2 Ca2 Kr2 38.3(9) 5 3
Kr2 Ca2 Kr2 43.8(11) 6 3
Kr2 Ca2 Kr2 28.0(10) 4 3
Kr3 Ca2 Kr2 22.2(5) . 2
Na1 Ca2 Kr2 157.8(5) . 2
Kr4 Ca2 Kr2 32.3(19) 4 2
Kr4 Ca2 Kr2 11.8(13) 2 2
Kr4 Ca2 Kr2 26.8(12) . 2
O4 Ca2 Kr2 98.8(5) . 2
O4 Ca2 Kr2 135.5(6) 3 2
O4 Ca2 Kr2 121.1(6) 2 2
OW1 Ca2 Kr2 67.6(15) 3 2
OW1 Ca2 Kr2 56.5(14) 2 2
OW1 Ca2 Kr2 29.4(13) . 2
Ca1 Ca2 Kr2 157.8(5) . 2
Kr2 Ca2 Kr2 43.8(11) 5 2
Kr2 Ca2 Kr2 38.3(9) 6 2
Kr2 Ca2 Kr2 38.3(9) 4 2
Kr2 Ca2 Kr2 15.0(11) 3 2
Kr3 Ca2 Kr2 22.2(5) . .
Na1 Ca2 Kr2 157.8(5) . .
Kr4 Ca2 Kr2 32.3(19) 4 .
Kr4 Ca2 Kr2 26.8(12) 2 .
Kr4 Ca2 Kr2 11.8(13) . .
O4 Ca2 Kr2 121.1(6) . .
O4 Ca2 Kr2 135.5(6) 3 .
O4 Ca2 Kr2 98.8(5) 2 .
OW1 Ca2 Kr2 67.6(15) 3 .
OW1 Ca2 Kr2 29.4(13) 2 .
OW1 Ca2 Kr2 56.5(14) . .
Ca1 Ca2 Kr2 157.8(5) . .
Kr2 Ca2 Kr2 38.3(9) 5 .
Kr2 Ca2 Kr2 15.0(11) 6 .
Kr2 Ca2 Kr2 43.8(11) 4 .
Kr2 Ca2 Kr2 38.3(9) 3 .
Kr2 Ca2 Kr2 28.0(10) 2 .
Kr3 Ca2 O3 102.47(14) . 1_554
Na1 Ca2 O3 77.53(14) . 1_554
Kr4 Ca2 O3 96.3(10) 4 1_554
Kr4 Ca2 O3 114.4(18) 2 1_554
Kr4 Ca2 O3 96.3(10) . 1_554
O4 Ca2 O3 137.7(3) . 1_554
O4 Ca2 O3 57.93(5) 3 1_554
O4 Ca2 O3 57.93(5) 2 1_554
OW1 Ca2 O3 76.7(7) 3 1_554
OW1 Ca2 O3 76.7(7) 2 1_554
OW1 Ca2 O3 151.9(14) . 1_554
Ca1 Ca2 O3 77.53(14) . 1_554
Kr2 Ca2 O3 85.2(6) 5 1_554
Kr2 Ca2 O3 85.2(6) 6 1_554
Kr2 Ca2 O3 97.9(5) 4 1_554
Kr2 Ca2 O3 123.1(5) 3 1_554
Kr2 Ca2 O3 123.1(5) 2 1_554
Kr2 Ca2 O3 97.9(5) . 1_554
Kr3 Ca2 O3 102.47(14) . 3_455
Na1 Ca2 O3 77.53(14) . 3_455
Kr4 Ca2 O3 114.4(18) 4 3_455
Kr4 Ca2 O3 96.3(10) 2 3_455
Kr4 Ca2 O3 96.3(10) . 3_455
O4 Ca2 O3 57.93(5) . 3_455
O4 Ca2 O3 137.7(3) 3 3_455
O4 Ca2 O3 57.93(5) 2 3_455
OW1 Ca2 O3 151.9(14) 3 3_455
OW1 Ca2 O3 76.7(7) 2 3_455
OW1 Ca2 O3 76.7(7) . 3_455
Ca1 Ca2 O3 77.53(14) . 3_455
Kr2 Ca2 O3 123.1(5) 5 3_455
Kr2 Ca2 O3 97.9(5) 6 3_455
Kr2 Ca2 O3 123.1(5) 4 3_455
Kr2 Ca2 O3 97.9(5) 3 3_455
Kr2 Ca2 O3 85.2(6) 2 3_455
Kr2 Ca2 O3 85.2(6) . 3_455
O3 Ca2 O3 115.47(10) 1_554 3_455
Kr3 Ca2 O3 102.47(14) . 2_545
Na1 Ca2 O3 77.53(14) . 2_545
Kr4 Ca2 O3 96.3(10) 4 2_545
Kr4 Ca2 O3 96.3(10) 2 2_545
Kr4 Ca2 O3 114.4(18) . 2_545
O4 Ca2 O3 57.93(5) . 2_545
O4 Ca2 O3 57.93(5) 3 2_545
O4 Ca2 O3 137.7(3) 2 2_545
OW1 Ca2 O3 76.7(7) 3 2_545
OW1 Ca2 O3 151.9(14) 2 2_545
OW1 Ca2 O3 76.7(7) . 2_545
Ca1 Ca2 O3 77.53(14) . 2_545
Kr2 Ca2 O3 97.9(5) 5 2_545
Kr2 Ca2 O3 123.1(5) 6 2_545
Kr2 Ca2 O3 85.2(6) 4 2_545
Kr2 Ca2 O3 85.2(6) 3 2_545
Kr2 Ca2 O3 97.9(5) 2 2_545
Kr2 Ca2 O3 123.1(5) . 2_545
O3 Ca2 O3 115.47(10) 1_554 2_545
O3 Ca2 O3 115.47(10) 3_455 2_545
Kr3 Ca2 Kr1 30.2(5) . 1_554
Na1 Ca2 Kr1 149.8(5) . 1_554
Kr4 Ca2 Kr1 26.2(5) 4 1_554
Kr4 Ca2 Kr1 42.1(19) 2 1_554
Kr4 Ca2 Kr1 26.2(5) . 1_554
O4 Ca2 Kr1 150.1(6) . 1_554
O4 Ca2 Kr1 102.2(3) 3 1_554
O4 Ca2 Kr1 102.2(3) 2 1_554
OW1 Ca2 Kr1 41.2(10) 3 1_554
OW1 Ca2 Kr1 41.2(10) 2 1_554
OW1 Ca2 Kr1 79.7(15) . 1_554
Ca1 Ca2 Kr1 149.8(5) . 1_554
Kr2 Ca2 Kr1 18.9(6) 5 1_554
Kr2 Ca2 Kr1 18.9(6) 6 1_554
Kr2 Ca2 Kr1 33.7(8) 4 1_554
Kr2 Ca2 Kr1 51.6(7) 3 1_554
Kr2 Ca2 Kr1 51.6(7) 2 1_554
Kr2 Ca2 Kr1 33.7(8) . 1_554
O3 Ca2 Kr1 72.2(5) 1_554 1_554
O3 Ca2 Kr1 115.6(2) 3_455 1_554
O3 Ca2 Kr1 115.6(2) 2_545 1_554
Kr3 Ca2 Kr1 30.2(5) . 3_455
Na1 Ca2 Kr1 149.8(5) . 3_455
Kr4 Ca2 Kr1 42.1(19) 4 3_455
Kr4 Ca2 Kr1 26.2(5) 2 3_455
Kr4 Ca2 Kr1 26.2(5) . 3_455
O4 Ca2 Kr1 102.2(3) . 3_455
O4 Ca2 Kr1 150.1(6) 3 3_455
O4 Ca2 Kr1 102.2(3) 2 3_455
OW1 Ca2 Kr1 79.7(15) 3 3_455
OW1 Ca2 Kr1 41.2(10) 2 3_455
OW1 Ca2 Kr1 41.2(10) . 3_455
Ca1 Ca2 Kr1 149.8(5) . 3_455
Kr2 Ca2 Kr1 51.6(7) 5 3_455
Kr2 Ca2 Kr1 33.7(8) 6 3_455
Kr2 Ca2 Kr1 51.6(7) 4 3_455
Kr2 Ca2 Kr1 33.7(8) 3 3_455
Kr2 Ca2 Kr1 18.9(6) 2 3_455
Kr2 Ca2 Kr1 18.9(6) . 3_455
O3 Ca2 Kr1 115.6(2) 1_554 3_455
O3 Ca2 Kr1 72.2(5) 3_455 3_455
O3 Ca2 Kr1 115.6(2) 2_545 3_455
Kr1 Ca2 Kr1 51.7(9) 1_554 3_455
Kr3 Ca2 Kr1 30.2(5) . 2_545
Na1 Ca2 Kr1 149.8(5) . 2_545
Kr4 Ca2 Kr1 26.2(5) 4 2_545
Kr4 Ca2 Kr1 26.2(5) 2 2_545
Kr4 Ca2 Kr1 42.1(19) . 2_545
O4 Ca2 Kr1 102.2(3) . 2_545
O4 Ca2 Kr1 102.2(3) 3 2_545
O4 Ca2 Kr1 150.1(6) 2 2_545
OW1 Ca2 Kr1 41.2(10) 3 2_545
OW1 Ca2 Kr1 79.7(15) 2 2_545
OW1 Ca2 Kr1 41.2(10) . 2_545
Ca1 Ca2 Kr1 149.8(5) . 2_545
Kr2 Ca2 Kr1 33.7(8) 5 2_545
Kr2 Ca2 Kr1 51.6(7) 6 2_545
Kr2 Ca2 Kr1 18.9(6) 4 2_545
Kr2 Ca2 Kr1 18.9(6) 3 2_545
Kr2 Ca2 Kr1 33.7(8) 2 2_545
Kr2 Ca2 Kr1 51.6(7) . 2_545
O3 Ca2 Kr1 115.6(2) 1_554 2_545
O3 Ca2 Kr1 115.6(2) 3_455 2_545
O3 Ca2 Kr1 72.2(5) 2_545 2_545
Kr1 Ca2 Kr1 51.7(9) 1_554 2_545
Kr1 Ca2 Kr1 51.7(9) 3_455 2_545
Kr3 Ca2 Na1 180(3) . 7
Na1 Ca2 Na1 0(3) . 7
Kr4 Ca2 Na1 168.1(18) 4 7
Kr4 Ca2 Na1 168.1(18) 2 7
Kr4 Ca2 Na1 168.1(18) . 7
O4 Ca2 Na1 60.14(15) . 7
O4 Ca2 Na1 60.14(15) 3 7
O4 Ca2 Na1 60.14(15) 2 7
OW1 Ca2 Na1 130.5(13) 3 7
OW1 Ca2 Na1 130.5(13) 2 7
OW1 Ca2 Na1 130.5(14) . 7
Ca1 Ca2 Na1 0.0(12) . 7
Kr2 Ca2 Na1 157.8(5) 5 7
Kr2 Ca2 Na1 157.8(5) 6 7
Kr2 Ca2 Na1 157.8(5) 4 7
Kr2 Ca2 Na1 157.8(5) 3 7
Kr2 Ca2 Na1 157.8(5) 2 7
Kr2 Ca2 Na1 157.8(5) . 7
O3 Ca2 Na1 77.53(14) 1_554 7
O3 Ca2 Na1 77.53(14) 3_455 7
O3 Ca2 Na1 77.53(14) 2_545 7
Kr1 Ca2 Na1 149.8(5) 1_554 7
Kr1 Ca2 Na1 149.8(5) 3_455 7
Kr1 Ca2 Na1 149.8(5) 2_545 7
Kr3 Ca2 Si1 108.10(11) . 4_554
Na1 Ca2 Si1 71.89(11) . 4_554
Kr4 Ca2 Si1 97.7(16) 4 4_554
Kr4 Ca2 Si1 118.3(15) 2 4_554
Kr4 Ca2 Si1 107.75(16) . 4_554
O4 Ca2 Si1 123.9(2) . 4_554
O4 Ca2 Si1 29.51(2) 3 4_554
O4 Ca2 Si1 81.30(9) 2 4_554
OW1 Ca2 Si1 64.8(12) 3 4_554
OW1 Ca2 Si1 101.8(3) 2 4_554
OW1 Ca2 Si1 145.7(7) . 4_554
Ca1 Ca2 Si1 71.90(11) . 4_554
Kr2 Ca2 Si1 86.1(6) 5 4_554
Kr2 Ca2 Si1 99.5(6) 6 4_554
Kr2 Ca2 Si1 93.2(5) 4 4_554
Kr2 Ca2 Si1 121.1(5) 3 4_554
Kr2 Ca2 Si1 129.9(6) 2 4_554
Kr2 Ca2 Si1 114.4(6) . 4_554
O3 Ca2 Si1 29.67(2) 1_554 4_554
O3 Ca2 Si1 137.61(17) 3_455 4_554
O3 Ca2 Si1 85.93(6) 2_545 4_554
Kr1 Ca2 Si1 81.7(5) 1_554 4_554
Kr1 Ca2 Si1 133.1(4) 3_455 4_554
Kr1 Ca2 Si1 105.46(12) 2_545 4_554
Na1 Ca2 Si1 71.90(11) 7 4_554
Kr3 Ca2 Al1 108.10(11) . 4_554
Na1 Ca2 Al1 71.89(11) . 4_554
Kr4 Ca2 Al1 97.7(16) 4 4_554
Kr4 Ca2 Al1 118.3(15) 2 4_554
Kr4 Ca2 Al1 107.75(16) . 4_554
O4 Ca2 Al1 123.9(2) . 4_554
O4 Ca2 Al1 29.51(2) 3 4_554
O4 Ca2 Al1 81.30(9) 2 4_554
OW1 Ca2 Al1 64.8(12) 3 4_554
OW1 Ca2 Al1 101.8(3) 2 4_554
OW1 Ca2 Al1 145.7(7) . 4_554
Ca1 Ca2 Al1 71.90(11) . 4_554
Kr2 Ca2 Al1 86.1(6) 5 4_554
Kr2 Ca2 Al1 99.5(6) 6 4_554
Kr2 Ca2 Al1 93.2(5) 4 4_554
Kr2 Ca2 Al1 121.1(5) 3 4_554
Kr2 Ca2 Al1 129.9(6) 2 4_554
Kr2 Ca2 Al1 114.4(6) . 4_554
O3 Ca2 Al1 29.67(2) 1_554 4_554
O3 Ca2 Al1 137.61(17) 3_455 4_554
O3 Ca2 Al1 85.93(6) 2_545 4_554
Kr1 Ca2 Al1 81.7(5) 1_554 4_554
Kr1 Ca2 Al1 133.1(4) 3_455 4_554
Kr1 Ca2 Al1 105.46(12) 2_545 4_554
Na1 Ca2 Al1 71.90(11) 7 4_554
Si1 Ca2 Al1 0.000(15) 4_554 4_554
Kr3 Ca2 Si1 108.11(11) . 6_455
Na1 Ca2 Si1 71.90(11) . 6_455
Kr4 Ca2 Si1 118.3(15) 4 6_455
Kr4 Ca2 Si1 107.75(16) 2 6_455
Kr4 Ca2 Si1 97.7(16) . 6_455
O4 Ca2 Si1 81.30(9) . 6_455
O4 Ca2 Si1 123.9(2) 3 6_455
O4 Ca2 Si1 29.51(2) 2 6_455
OW1 Ca2 Si1 145.7(7) 3 6_455
OW1 Ca2 Si1 64.8(12) 2 6_455
OW1 Ca2 Si1 101.8(3) . 6_455
Ca1 Ca2 Si1 71.90(11) . 6_455
Kr2 Ca2 Si1 121.1(5) 5 6_455
Kr2 Ca2 Si1 93.2(5) 6 6_455
Kr2 Ca2 Si1 129.9(6) 4 6_455
Kr2 Ca2 Si1 114.4(6) 3 6_455
Kr2 Ca2 Si1 99.5(6) 2 6_455
Kr2 Ca2 Si1 86.1(6) . 6_455
O3 Ca2 Si1 85.93(6) 1_554 6_455
O3 Ca2 Si1 29.67(2) 3_455 6_455
O3 Ca2 Si1 137.61(17) 2_545 6_455
Kr1 Ca2 Si1 105.46(12) 1_554 6_455
Kr1 Ca2 Si1 81.7(5) 3_455 6_455
Kr1 Ca2 Si1 133.1(4) 2_545 6_455
Na1 Ca2 Si1 71.89(11) 7 6_455
Si1 Ca2 Si1 110.80(11) 4_554 6_455
Al1 Ca2 Si1 110.80(11) 4_554 6_455
Kr3 Ca2 Al1 108.11(11) . 6_455
Na1 Ca2 Al1 71.90(11) . 6_455
Kr4 Ca2 Al1 118.3(15) 4 6_455
Kr4 Ca2 Al1 107.75(16) 2 6_455
Kr4 Ca2 Al1 97.7(16) . 6_455
O4 Ca2 Al1 81.30(9) . 6_455
O4 Ca2 Al1 123.9(2) 3 6_455
O4 Ca2 Al1 29.51(2) 2 6_455
OW1 Ca2 Al1 145.7(7) 3 6_455
OW1 Ca2 Al1 64.8(12) 2 6_455
OW1 Ca2 Al1 101.8(3) . 6_455
Ca1 Ca2 Al1 71.90(11) . 6_455
Kr2 Ca2 Al1 121.1(5) 5 6_455
Kr2 Ca2 Al1 93.2(5) 6 6_455
Kr2 Ca2 Al1 129.9(6) 4 6_455
Kr2 Ca2 Al1 114.4(6) 3 6_455
Kr2 Ca2 Al1 99.5(6) 2 6_455
Kr2 Ca2 Al1 86.1(6) . 6_455
O3 Ca2 Al1 85.93(6) 1_554 6_455
O3 Ca2 Al1 29.67(2) 3_455 6_455
O3 Ca2 Al1 137.61(17) 2_545 6_455
Kr1 Ca2 Al1 105.46(12) 1_554 6_455
Kr1 Ca2 Al1 81.7(5) 3_455 6_455
Kr1 Ca2 Al1 133.1(4) 2_545 6_455
Na1 Ca2 Al1 71.89(11) 7 6_455
Si1 Ca2 Al1 110.80(11) 4_554 6_455
Al1 Ca2 Al1 110.80(11) 4_554 6_455
Si1 Ca2 Al1 0.000(9) 6_455 6_455
Kr3 Ca2 Si1 108.10(11) . 1_554
Na1 Ca2 Si1 71.90(11) . 1_554
Kr4 Ca2 Si1 107.75(16) 4 1_554
Kr4 Ca2 Si1 118.3(15) 2 1_554
Kr4 Ca2 Si1 97.7(16) . 1_554
O4 Ca2 Si1 123.9(2) . 1_554
O4 Ca2 Si1 81.30(9) 3 1_554
O4 Ca2 Si1 29.51(2) 2 1_554
OW1 Ca2 Si1 101.8(3) 3 1_554
OW1 Ca2 Si1 64.8(12) 2 1_554
OW1 Ca2 Si1 145.7(7) . 1_554
Ca1 Ca2 Si1 71.90(11) . 1_554
Kr2 Ca2 Si1 99.5(6) 5 1_554
Kr2 Ca2 Si1 86.1(6) 6 1_554
Kr2 Ca2 Si1 114.4(6) 4 1_554
Kr2 Ca2 Si1 129.9(6) 3 1_554
Kr2 Ca2 Si1 121.1(5) 2 1_554
Kr2 Ca2 Si1 93.2(5) . 1_554
O3 Ca2 Si1 29.67(2) 1_554 1_554
O3 Ca2 Si1 85.93(6) 3_455 1_554
O3 Ca2 Si1 137.61(17) 2_545 1_554
Kr1 Ca2 Si1 81.7(5) 1_554 1_554
Kr1 Ca2 Si1 105.46(12) 3_455 1_554
Kr1 Ca2 Si1 133.1(4) 2_545 1_554
Na1 Ca2 Si1 71.90(11) 7 1_554
Si1 Ca2 Si1 57.19(4) 4_554 1_554
Al1 Ca2 Si1 57.19(4) 4_554 1_554
Si1 Ca2 Si1 56.31(4) 6_455 1_554
Al1 Ca2 Si1 56.31(4) 6_455 1_554
Kr3 Ca2 Al1 108.10(11) . 1_554
Na1 Ca2 Al1 71.90(11) . 1_554
Kr4 Ca2 Al1 107.75(16) 4 1_554
Kr4 Ca2 Al1 118.3(15) 2 1_554
Kr4 Ca2 Al1 97.7(16) . 1_554
O4 Ca2 Al1 123.9(2) . 1_554
O4 Ca2 Al1 81.30(9) 3 1_554
O4 Ca2 Al1 29.51(2) 2 1_554
OW1 Ca2 Al1 101.8(3) 3 1_554
OW1 Ca2 Al1 64.8(12) 2 1_554
OW1 Ca2 Al1 145.7(7) . 1_554
Ca1 Ca2 Al1 71.90(11) . 1_554
Kr2 Ca2 Al1 99.5(6) 5 1_554
Kr2 Ca2 Al1 86.1(6) 6 1_554
Kr2 Ca2 Al1 114.4(6) 4 1_554
Kr2 Ca2 Al1 129.9(6) 3 1_554
Kr2 Ca2 Al1 121.1(5) 2 1_554
Kr2 Ca2 Al1 93.2(5) . 1_554
O3 Ca2 Al1 29.67(2) 1_554 1_554
O3 Ca2 Al1 85.93(6) 3_455 1_554
O3 Ca2 Al1 137.61(17) 2_545 1_554
Kr1 Ca2 Al1 81.7(5) 1_554 1_554
Kr1 Ca2 Al1 105.46(12) 3_455 1_554
Kr1 Ca2 Al1 133.1(4) 2_545 1_554
Na1 Ca2 Al1 71.90(11) 7 1_554
Si1 Ca2 Al1 57.19(4) 4_554 1_554
Al1 Ca2 Al1 57.19(4) 4_554 1_554
Si1 Ca2 Al1 56.31(4) 6_455 1_554
Al1 Ca2 Al1 56.31(4) 6_455 1_554
Si1 Ca2 Al1 0.000(19) 1_554 1_554
Kr3 Ca2 Si1 108.10(11) . 5_545
Na1 Ca2 Si1 71.89(11) . 5_545
Kr4 Ca2 Si1 97.7(16) 4 5_545
Kr4 Ca2 Si1 107.75(16) 2 5_545
Kr4 Ca2 Si1 118.3(15) . 5_545
O4 Ca2 Si1 81.30(9) . 5_545
O4 Ca2 Si1 29.51(2) 3 5_545
O4 Ca2 Si1 123.9(2) 2 5_545
OW1 Ca2 Si1 64.8(12) 3 5_545
OW1 Ca2 Si1 145.7(7) 2 5_545
OW1 Ca2 Si1 101.8(3) . 5_545
Ca1 Ca2 Si1 71.90(11) . 5_545
Kr2 Ca2 Si1 93.2(5) 5 5_545
Kr2 Ca2 Si1 121.1(5) 6 5_545
Kr2 Ca2 Si1 86.1(6) 4 5_545
Kr2 Ca2 Si1 99.5(6) 3 5_545
Kr2 Ca2 Si1 114.4(6) 2 5_545
Kr2 Ca2 Si1 129.9(6) . 5_545
O3 Ca2 Si1 85.93(6) 1_554 5_545
O3 Ca2 Si1 137.61(17) 3_455 5_545
O3 Ca2 Si1 29.67(2) 2_545 5_545
Kr1 Ca2 Si1 105.46(12) 1_554 5_545
Kr1 Ca2 Si1 133.1(4) 3_455 5_545
Kr1 Ca2 Si1 81.7(5) 2_545 5_545
Na1 Ca2 Si1 71.90(11) 7 5_545
Si1 Ca2 Si1 56.31(4) 4_554 5_545
Al1 Ca2 Si1 56.31(4) 4_554 5_545
Si1 Ca2 Si1 143.8(2) 6_455 5_545
Al1 Ca2 Si1 143.8(2) 6_455 5_545
Si1 Ca2 Si1 110.80(11) 1_554 5_545
Al1 Ca2 Si1 110.80(11) 1_554 5_545
Kr3 Ca2 Al1 108.10(11) . 5_545
Na1 Ca2 Al1 71.89(11) . 5_545
Kr4 Ca2 Al1 97.7(16) 4 5_545
Kr4 Ca2 Al1 107.75(16) 2 5_545
Kr4 Ca2 Al1 118.3(15) . 5_545
O4 Ca2 Al1 81.30(9) . 5_545
O4 Ca2 Al1 29.51(2) 3 5_545
O4 Ca2 Al1 123.9(2) 2 5_545
OW1 Ca2 Al1 64.8(12) 3 5_545
OW1 Ca2 Al1 145.7(7) 2 5_545
OW1 Ca2 Al1 101.8(3) . 5_545
Ca1 Ca2 Al1 71.90(11) . 5_545
Kr2 Ca2 Al1 93.2(5) 5 5_545
Kr2 Ca2 Al1 121.1(5) 6 5_545
Kr2 Ca2 Al1 86.1(6) 4 5_545
Kr2 Ca2 Al1 99.5(6) 3 5_545
Kr2 Ca2 Al1 114.4(6) 2 5_545
Kr2 Ca2 Al1 129.9(6) . 5_545
O3 Ca2 Al1 85.93(6) 1_554 5_545
O3 Ca2 Al1 137.61(17) 3_455 5_545
O3 Ca2 Al1 29.67(2) 2_545 5_545
Kr1 Ca2 Al1 105.46(12) 1_554 5_545
Kr1 Ca2 Al1 133.1(4) 3_455 5_545
Kr1 Ca2 Al1 81.7(5) 2_545 5_545
Na1 Ca2 Al1 71.90(11) 7 5_545
Si1 Ca2 Al1 56.31(4) 4_554 5_545
Al1 Ca2 Al1 56.31(4) 4_554 5_545
Si1 Ca2 Al1 143.8(2) 6_455 5_545
Al1 Ca2 Al1 143.8(2) 6_455 5_545
Si1 Ca2 Al1 110.80(11) 1_554 5_545
Al1 Ca2 Al1 110.80(11) 1_554 5_545
Si1 Ca2 Al1 0.00(2) 5_545 5_545
Kr3 Ca2 Si1 108.11(11) . 3_455
Na1 Ca2 Si1 71.90(11) . 3_455
Kr4 Ca2 Si1 118.3(15) 4 3_455
Kr4 Ca2 Si1 97.7(16) 2 3_455
Kr4 Ca2 Si1 107.75(16) . 3_455
O4 Ca2 Si1 29.51(2) . 3_455
O4 Ca2 Si1 123.9(2) 3 3_455
O4 Ca2 Si1 81.30(9) 2 3_455
OW1 Ca2 Si1 145.7(7) 3 3_455
OW1 Ca2 Si1 101.8(3) 2 3_455
OW1 Ca2 Si1 64.8(12) . 3_455
Ca1 Ca2 Si1 71.90(11) . 3_455
Kr2 Ca2 Si1 129.9(6) 5 3_455
Kr2 Ca2 Si1 114.4(6) 6 3_455
Kr2 Ca2 Si1 121.1(5) 4 3_455
Kr2 Ca2 Si1 93.2(5) 3 3_455
Kr2 Ca2 Si1 86.1(6) 2 3_455
Kr2 Ca2 Si1 99.5(6) . 3_455
O3 Ca2 Si1 137.61(17) 1_554 3_455
O3 Ca2 Si1 29.67(2) 3_455 3_455
O3 Ca2 Si1 85.93(6) 2_545 3_455
Kr1 Ca2 Si1 133.1(4) 1_554 3_455
Kr1 Ca2 Si1 81.7(5) 3_455 3_455
Kr1 Ca2 Si1 105.46(12) 2_545 3_455
Na1 Ca2 Si1 71.89(11) 7 3_455
Si1 Ca2 Si1 143.8(2) 4_554 3_455
Al1 Ca2 Si1 143.8(2) 4_554 3_455
Si1 Ca2 Si1 57.19(4) 6_455 3_455
Al1 Ca2 Si1 57.19(4) 6_455 3_455
Si1 Ca2 Si1 110.80(11) 1_554 3_455
Al1 Ca2 Si1 110.80(11) 1_554 3_455
Si1 Ca2 Si1 110.80(11) 5_545 3_455
Al1 Ca2 Si1 110.80(11) 5_545 3_455
Kr3 Ca2 Al1 108.11(11) . 3_455
Na1 Ca2 Al1 71.90(11) . 3_455
Kr4 Ca2 Al1 118.3(15) 4 3_455
Kr4 Ca2 Al1 97.7(16) 2 3_455
Kr4 Ca2 Al1 107.75(16) . 3_455
O4 Ca2 Al1 29.51(2) . 3_455
O4 Ca2 Al1 123.9(2) 3 3_455
O4 Ca2 Al1 81.30(9) 2 3_455
OW1 Ca2 Al1 145.7(7) 3 3_455
OW1 Ca2 Al1 101.8(3) 2 3_455
OW1 Ca2 Al1 64.8(12) . 3_455
Ca1 Ca2 Al1 71.90(11) . 3_455
Kr2 Ca2 Al1 129.9(6) 5 3_455
Kr2 Ca2 Al1 114.4(6) 6 3_455
Kr2 Ca2 Al1 121.1(5) 4 3_455
Kr2 Ca2 Al1 93.2(5) 3 3_455
Kr2 Ca2 Al1 86.1(6) 2 3_455
Kr2 Ca2 Al1 99.5(6) . 3_455
O3 Ca2 Al1 137.61(17) 1_554 3_455
O3 Ca2 Al1 29.67(2) 3_455 3_455
O3 Ca2 Al1 85.93(6) 2_545 3_455
Kr1 Ca2 Al1 133.1(4) 1_554 3_455
Kr1 Ca2 Al1 81.7(5) 3_455 3_455
Kr1 Ca2 Al1 105.46(12) 2_545 3_455
Na1 Ca2 Al1 71.89(11) 7 3_455
Si1 Ca2 Al1 143.8(2) 4_554 3_455
Al1 Ca2 Al1 143.8(2) 4_554 3_455
Si1 Ca2 Al1 57.19(4) 6_455 3_455
Al1 Ca2 Al1 57.19(4) 6_455 3_455
Si1 Ca2 Al1 110.80(11) 1_554 3_455
Al1 Ca2 Al1 110.80(11) 1_554 3_455
Si1 Ca2 Al1 110.80(11) 5_545 3_455
Al1 Ca2 Al1 110.80(11) 5_545 3_455
Si1 Ca2 Al1 0.000(18) 3_455 3_455
Kr3 Ca2 Si1 108.10(11) . 2_545
Na1 Ca2 Si1 71.90(11) . 2_545
Kr4 Ca2 Si1 107.75(16) 4 2_545
Kr4 Ca2 Si1 97.7(16) 2 2_545
Kr4 Ca2 Si1 118.3(15) . 2_545
O4 Ca2 Si1 29.51(2) . 2_545
O4 Ca2 Si1 81.30(9) 3 2_545
O4 Ca2 Si1 123.9(2) 2 2_545
OW1 Ca2 Si1 101.8(3) 3 2_545
OW1 Ca2 Si1 145.7(7) 2 2_545
OW1 Ca2 Si1 64.8(12) . 2_545
Ca1 Ca2 Si1 71.90(11) . 2_545
Kr2 Ca2 Si1 114.4(6) 5 2_545
Kr2 Ca2 Si1 129.9(6) 6 2_545
Kr2 Ca2 Si1 99.5(6) 4 2_545
Kr2 Ca2 Si1 86.1(6) 3 2_545
Kr2 Ca2 Si1 93.2(5) 2 2_545
Kr2 Ca2 Si1 121.1(5) . 2_545
O3 Ca2 Si1 137.61(17) 1_554 2_545
O3 Ca2 Si1 85.93(6) 3_455 2_545
O3 Ca2 Si1 29.67(2) 2_545 2_545
Kr1 Ca2 Si1 133.1(4) 1_554 2_545
Kr1 Ca2 Si1 105.46(12) 3_455 2_545
Kr1 Ca2 Si1 81.7(5) 2_545 2_545
Na1 Ca2 Si1 71.90(11) 7 2_545
Si1 Ca2 Si1 110.80(11) 4_554 2_545
Al1 Ca2 Si1 110.80(11) 4_554 2_545
Si1 Ca2 Si1 110.80(11) 6_455 2_545
Al1 Ca2 Si1 110.80(11) 6_455 2_545
Si1 Ca2 Si1 143.8(2) 1_554 2_545
Al1 Ca2 Si1 143.8(2) 1_554 2_545
Si1 Ca2 Si1 57.19(4) 5_545 2_545
Al1 Ca2 Si1 57.19(4) 5_545 2_545
Si1 Ca2 Si1 56.31(4) 3_455 2_545
Al1 Ca2 Si1 56.31(4) 3_455 2_545
Kr3 Ca2 Al1 108.10(11) . 2_545
Na1 Ca2 Al1 71.90(11) . 2_545
Kr4 Ca2 Al1 107.75(16) 4 2_545
Kr4 Ca2 Al1 97.7(16) 2 2_545
Kr4 Ca2 Al1 118.3(15) . 2_545
O4 Ca2 Al1 29.51(2) . 2_545
O4 Ca2 Al1 81.30(9) 3 2_545
O4 Ca2 Al1 123.9(2) 2 2_545
OW1 Ca2 Al1 101.8(3) 3 2_545
OW1 Ca2 Al1 145.7(7) 2 2_545
OW1 Ca2 Al1 64.8(12) . 2_545
Ca1 Ca2 Al1 71.90(11) . 2_545
Kr2 Ca2 Al1 114.4(6) 5 2_545
Kr2 Ca2 Al1 129.9(6) 6 2_545
Kr2 Ca2 Al1 99.5(6) 4 2_545
Kr2 Ca2 Al1 86.1(6) 3 2_545
Kr2 Ca2 Al1 93.2(5) 2 2_545
Kr2 Ca2 Al1 121.1(5) . 2_545
O3 Ca2 Al1 137.61(17) 1_554 2_545
O3 Ca2 Al1 85.93(6) 3_455 2_545
O3 Ca2 Al1 29.67(2) 2_545 2_545
Kr1 Ca2 Al1 133.1(4) 1_554 2_545
Kr1 Ca2 Al1 105.46(12) 3_455 2_545
Kr1 Ca2 Al1 81.7(5) 2_545 2_545
Na1 Ca2 Al1 71.90(11) 7 2_545
Si1 Ca2 Al1 110.80(11) 4_554 2_545
Al1 Ca2 Al1 110.80(11) 4_554 2_545
Si1 Ca2 Al1 110.80(11) 6_455 2_545
Al1 Ca2 Al1 110.80(11) 6_455 2_545
Si1 Ca2 Al1 143.8(2) 1_554 2_545
Al1 Ca2 Al1 143.8(2) 1_554 2_545
Si1 Ca2 Al1 57.19(4) 5_545 2_545
Al1 Ca2 Al1 57.19(4) 5_545 2_545
Si1 Ca2 Al1 56.31(4) 3_455 2_545
Al1 Ca2 Al1 56.31(4) 3_455 2_545
Si1 Ca2 Al1 0.000(18) 2_545 2_545
Kr3 Ca2 Kr5 39.0(8) . 1_554
Na1 Ca2 Kr5 141.0(8) . 1_554
Kr4 Ca2 Kr5 34.4(9) 4 1_554
Kr4 Ca2 Kr5 51(2) 2 1_554
Kr4 Ca2 Kr5 34.4(9) . 1_554
O4 Ca2 Kr5 158.9(8) . 1_554
O4 Ca2 Kr5 96.5(5) 3 1_554
O4 Ca2 Kr5 96.5(5) 2 1_554
OW1 Ca2 Kr5 41.9(8) 3 1_554
OW1 Ca2 Kr5 41.9(8) 2 1_554
OW1 Ca2 Kr5 88.5(15) . 1_554
Ca1 Ca2 Kr5 141.0(8) . 1_554
Kr2 Ca2 Kr5 25.5(9) 5 1_554
Kr2 Ca2 Kr5 25.5(9) 6 1_554
Kr2 Ca2 Kr5 40.6(9) 4 1_554
Kr2 Ca2 Kr5 60.3(9) 3 1_554
Kr2 Ca2 Kr5 60.3(9) 2 1_554
Kr2 Ca2 Kr5 40.6(9) . 1_554
O3 Ca2 Kr5 63.5(8) 1_554 1_554
O3 Ca2 Kr5 118.4(2) 3_455 1_554
O3 Ca2 Kr5 118.4(2) 2_545 1_554
Kr1 Ca2 Kr5 8.8(9) 1_554 1_554
Kr1 Ca2 Kr5 59.1(8) 3_455 1_554
Kr1 Ca2 Kr5 59.1(8) 2_545 1_554
Na1 Ca2 Kr5 141.0(8) 7 1_554
Si1 Ca2 Kr5 74.0(7) 4_554 1_554
Al1 Ca2 Kr5 74.0(7) 4_554 1_554
Si1 Ca2 Kr5 103.83(18) 6_455 1_554
Al1 Ca2 Kr5 103.83(18) 6_455 1_554
Si1 Ca2 Kr5 74.0(7) 1_554 1_554
Al1 Ca2 Kr5 74.0(7) 1_554 1_554
Si1 Ca2 Kr5 103.83(18) 5_545 1_554
Al1 Ca2 Kr5 103.83(18) 5_545 1_554
Si1 Ca2 Kr5 139.5(6) 3_455 1_554
Al1 Ca2 Kr5 139.5(6) 3_455 1_554
Si1 Ca2 Kr5 139.5(6) 2_545 1_554
Al1 Ca2 Kr5 139.5(6) 2_545 1_554
Kr3 Ca2 Kr5 39.0(8) . 2_545
Na1 Ca2 Kr5 141.0(8) . 2_545
Kr4 Ca2 Kr5 34.4(9) 4 2_545
Kr4 Ca2 Kr5 34.4(9) 2 2_545
Kr4 Ca2 Kr5 51(2) . 2_545
O4 Ca2 Kr5 96.5(5) . 2_545
O4 Ca2 Kr5 96.5(5) 3 2_545
O4 Ca2 Kr5 158.9(8) 2 2_545
OW1 Ca2 Kr5 41.9(8) 3 2_545
OW1 Ca2 Kr5 88.5(15) 2 2_545
OW1 Ca2 Kr5 41.9(8) . 2_545
Ca1 Ca2 Kr5 141.0(8) . 2_545
Kr2 Ca2 Kr5 40.6(9) 5 2_545
Kr2 Ca2 Kr5 60.3(9) 6 2_545
Kr2 Ca2 Kr5 25.5(9) 4 2_545
Kr2 Ca2 Kr5 25.5(9) 3 2_545
Kr2 Ca2 Kr5 40.6(9) 2 2_545
Kr2 Ca2 Kr5 60.3(9) . 2_545
O3 Ca2 Kr5 118.4(2) 1_554 2_545
O3 Ca2 Kr5 118.4(2) 3_455 2_545
O3 Ca2 Kr5 63.5(8) 2_545 2_545
Kr1 Ca2 Kr5 59.1(8) 1_554 2_545
Kr1 Ca2 Kr5 59.1(8) 3_455 2_545
Kr1 Ca2 Kr5 8.8(9) 2_545 2_545
Na1 Ca2 Kr5 141.0(8) 7 2_545
Si1 Ca2 Kr5 103.83(18) 4_554 2_545
Al1 Ca2 Kr5 103.83(18) 4_554 2_545
Si1 Ca2 Kr5 139.5(6) 6_455 2_545
Al1 Ca2 Kr5 139.5(6) 6_455 2_545
Si1 Ca2 Kr5 139.5(6) 1_554 2_545
Al1 Ca2 Kr5 139.5(6) 1_554 2_545
Si1 Ca2 Kr5 74.0(7) 5_545 2_545
Al1 Ca2 Kr5 74.0(7) 5_545 2_545
Si1 Ca2 Kr5 103.83(18) 3_455 2_545
Al1 Ca2 Kr5 103.83(18) 3_455 2_545
Si1 Ca2 Kr5 74.0(7) 2_545 2_545
Al1 Ca2 Kr5 74.0(7) 2_545 2_545
Kr5 Ca2 Kr5 66.1(13) 1_554 2_545
Ca3 Ca3 Kr5 64(2) 7_667 7_667
Ca3 Ca3 Kr5 60(2) 7_667 .
Kr5 Ca3 Kr5 124(2) 7_667 .
Ca3 Ca3 Kr1 85.8(15) 7_667 .
Kr5 Ca3 Kr1 150(2) 7_667 .
Kr5 Ca3 Kr1 26(2) . .
Ca3 Ca3 Kr1 59.2(12) 7_667 7_667
Kr5 Ca3 Kr1 5(2) 7_667 7_667
Kr5 Ca3 Kr1 119(2) . 7_667
Kr1 Ca3 Kr1 145.0(7) . 7_667
Ca3 Ca3 O3 178.8(16) 7_667 .
Kr5 Ca3 O3 117(2) 7_667 .
Kr5 Ca3 O3 119(2) . .
Kr1 Ca3 O3 93.0(9) . .
Kr1 Ca3 O3 121.9(8) 7_667 .
Ca3 Ca3 O1 75.5(2) 7_667 7_656
Kr5 Ca3 O1 83.7(6) 7_667 7_656
Kr5 Ca3 O1 82.8(5) . 7_656
Kr1 Ca3 O1 88.9(4) . 7_656
Kr1 Ca3 O1 82.6(3) 7_667 7_656
O3 Ca3 O1 104.5(2) . 7_656
Ca3 Ca3 O1 75.5(2) 7_667 1_566
Kr5 Ca3 O1 83.7(6) 7_667 1_566
Kr5 Ca3 O1 82.8(5) . 1_566
Kr1 Ca3 O1 88.9(4) . 1_566
Kr1 Ca3 O1 82.6(3) 7_667 1_566
O3 Ca3 O1 104.5(2) . 1_566
O1 Ca3 O1 151.0(4) 7_656 1_566
Ca3 Ca3 Kr2 92.0(13) 7_667 6_556
Kr5 Ca3 Kr2 153(2) 7_667 6_556
Kr5 Ca3 Kr2 35(2) . 6_556
Kr1 Ca3 Kr2 14.8(5) . 6_556
Kr1 Ca3 Kr2 148.5(10) 7_667 6_556
O3 Ca3 Kr2 86.9(7) . 6_556
O1 Ca3 Kr2 103.5(6) 7_656 6_556
O1 Ca3 Kr2 77.5(6) 1_566 6_556
Ca3 Ca3 Kr2 92.0(13) 7_667 5_556
Kr5 Ca3 Kr2 153(2) 7_667 5_556
Kr5 Ca3 Kr2 35(2) . 5_556
Kr1 Ca3 Kr2 14.8(5) . 5_556
Kr1 Ca3 Kr2 148.5(10) 7_667 5_556
O3 Ca3 Kr2 86.9(7) . 5_556
O1 Ca3 Kr2 77.5(6) 7_656 5_556
O1 Ca3 Kr2 103.5(6) 1_566 5_556
Kr2 Ca3 Kr2 26.8(10) 6_556 5_556
Ca3 Ca3 O2 127.19(19) 7_667 3_556
Kr5 Ca3 O2 102.9(13) 7_667 3_556
Kr5 Ca3 O2 110.0(13) . 3_556
Kr1 Ca3 O2 95.1(6) . 3_556
Kr1 Ca3 O2 105.7(5) 7_667 3_556
O3 Ca3 O2 52.89(16) . 3_556
O1 Ca3 O2 51.79(5) 7_656 3_556
O1 Ca3 O2 157.1(4) 1_566 3_556
Kr2 Ca3 O2 102.0(7) 6_556 3_556
Kr2 Ca3 O2 80.7(5) 5_556 3_556
Ca3 Ca3 O2 127.19(19) 7_667 2_556
Kr5 Ca3 O2 102.9(13) 7_667 2_556
Kr5 Ca3 O2 110.0(13) . 2_556
Kr1 Ca3 O2 95.1(6) . 2_556
Kr1 Ca3 O2 105.7(5) 7_667 2_556
O3 Ca3 O2 52.89(16) . 2_556
O1 Ca3 O2 157.1(4) 7_656 2_556
O1 Ca3 O2 51.79(5) 1_566 2_556
Kr2 Ca3 O2 80.7(5) 6_556 2_556
Kr2 Ca3 O2 102.0(7) 5_556 2_556
O2 Ca3 O2 105.4(3) 3_556 2_556
Ca3 Ca3 OW1 109.8(16) 7_667 3_556
Kr5 Ca3 OW1 149.3(10) 7_667 3_556
Kr5 Ca3 OW1 59(2) . 3_556
Kr1 Ca3 OW1 40.1(11) . 3_556
Kr1 Ca3 OW1 148.6(10) 7_667 3_556
O3 Ca3 OW1 69.2(11) . 3_556
O1 Ca3 OW1 66.0(10) 7_656 3_556
O1 Ca3 OW1 125.2(10) 1_566 3_556
Kr2 Ca3 OW1 48.4(12) 6_556 3_556
Kr2 Ca3 OW1 25.9(10) 5_556 3_556
O2 Ca3 OW1 55.0(10) 3_556 3_556
O2 Ca3 OW1 103.6(11) 2_556 3_556
Ca3 Ca3 OW1 109.8(16) 7_667 2_556
Kr5 Ca3 OW1 149.3(10) 7_667 2_556
Kr5 Ca3 OW1 59(2) . 2_556
Kr1 Ca3 OW1 40.1(11) . 2_556
Kr1 Ca3 OW1 148.6(10) 7_667 2_556
O3 Ca3 OW1 69.2(11) . 2_556
O1 Ca3 OW1 125.2(10) 7_656 2_556
O1 Ca3 OW1 66.0(10) 1_566 2_556
Kr2 Ca3 OW1 25.9(10) 6_556 2_556
Kr2 Ca3 OW1 48.4(12) 5_556 2_556
O2 Ca3 OW1 103.6(11) 3_556 2_556
O2 Ca3 OW1 55.0(10) 2_556 2_556
OW1 Ca3 OW1 61.1(19) 3_556 2_556
Ca3 Ca3 Kr2 62.3(12) 7_667 12_666
Kr5 Ca3 Kr2 12.1(6) 7_667 12_666
Kr5 Ca3 Kr2 121(2) . 12_666
Kr1 Ca3 Kr2 145.5(10) . 12_666
Kr1 Ca3 Kr2 12.1(5) 7_667 12_666
O3 Ca3 Kr2 118.9(7) . 12_666
O1 Ca3 Kr2 71.6(5) 7_656 12_666
O1 Ca3 Kr2 94.7(6) 1_566 12_666
Kr2 Ca3 Kr2 154.2(5) 6_556 12_666
Kr2 Ca3 Kr2 143.6(8) 5_556 12_666
O2 Ca3 Kr2 94.6(6) 3_556 12_666
O2 Ca3 Kr2 114.0(6) 2_556 12_666
OW1 Ca3 Kr2 137.3(11) 3_556 12_666
OW1 Ca3 Kr2 160.7(10) 2_556 12_666
Ca3 Ca3 Kr2 62.3(12) 7_667 11_666
Kr5 Ca3 Kr2 12.1(6) 7_667 11_666
Kr5 Ca3 Kr2 121(2) . 11_666
Kr1 Ca3 Kr2 145.5(10) . 11_666
Kr1 Ca3 Kr2 12.1(5) 7_667 11_666
O3 Ca3 Kr2 118.9(7) . 11_666
O1 Ca3 Kr2 94.7(6) 7_656 11_666
O1 Ca3 Kr2 71.6(5) 1_566 11_666
Kr2 Ca3 Kr2 143.6(8) 6_556 11_666
Kr2 Ca3 Kr2 154.2(5) 5_556 11_666
O2 Ca3 Kr2 114.0(6) 3_556 11_666
O2 Ca3 Kr2 94.6(6) 2_556 11_666
OW1 Ca3 Kr2 160.7(10) 3_556 11_666
OW1 Ca3 Kr2 137.3(11) 2_556 11_666
Kr2 Ca3 Kr2 23.7(9) 12_666 11_666
Ca3 Ca3 Kr4 102.3(18) 7_667 4_556
Kr5 Ca3 Kr4 165(3) 7_667 4_556
Kr5 Ca3 Kr4 43(3) . 4_556
Kr1 Ca3 Kr4 17.8(11) . 4_556
Kr1 Ca3 Kr4 160.6(17) 7_667 4_556
O3 Ca3 Kr4 76.5(13) . 4_556
O1 Ca3 Kr4 86.8(15) 7_656 4_556
O1 Ca3 Kr4 99.4(10) 1_566 4_556
Kr2 Ca3 Kr4 22.4(11) 6_556 4_556
Kr2 Ca3 Kr4 12.3(13) 5_556 4_556
O2 Ca3 Kr4 79.9(6) 3_556 4_556
O2 Ca3 Kr4 90.3(17) 2_556 4_556
OW1 Ca3 Kr4 26.1(12) 3_556 4_556
OW1 Ca3 Kr4 38.5(18) 2_556 4_556
Kr2 Ca3 Kr4 155.7(18) 12_666 4_556
Kr2 Ca3 Kr4 163.3(9) 11_666 4_556
Ca3 Ca3 Kr4 102.3(18) 7_667 1_556
Kr5 Ca3 Kr4 165(3) 7_667 1_556
Kr5 Ca3 Kr4 43(3) . 1_556
Kr1 Ca3 Kr4 17.8(11) . 1_556
Kr1 Ca3 Kr4 160.6(17) 7_667 1_556
O3 Ca3 Kr4 76.5(13) . 1_556
O1 Ca3 Kr4 99.4(10) 7_656 1_556
O1 Ca3 Kr4 86.8(15) 1_566 1_556
Kr2 Ca3 Kr4 12.3(13) 6_556 1_556
Kr2 Ca3 Kr4 22.4(11) 5_556 1_556
O2 Ca3 Kr4 90.3(17) 3_556 1_556
O2 Ca3 Kr4 79.9(6) 2_556 1_556
OW1 Ca3 Kr4 38.5(18) 3_556 1_556
OW1 Ca3 Kr4 26.1(12) 2_556 1_556
Kr2 Ca3 Kr4 163.3(9) 12_666 1_556
Kr2 Ca3 Kr4 155.7(18) 11_666 1_556
Kr4 Ca3 Kr4 13(3) 4_556 1_556
Ca3 Ca3 Si1 153.54(17) 7_667 .
Kr5 Ca3 Si1 115.6(19) 7_667 .
Kr5 Ca3 Si1 114(2) . .
Kr1 Ca3 Si1 91.1(8) . .
Kr1 Ca3 Si1 119.9(7) 7_667 .
O3 Ca3 Si1 26.36(8) . .
O1 Ca3 Si1 130.8(3) 7_656 .
O1 Ca3 Si1 78.19(14) 1_566 .
Kr2 Ca3 Si1 79.7(6) 6_556 .
Kr2 Ca3 Si1 91.5(7) 5_556 .
O2 Ca3 Si1 79.2(2) 3_556 .
O2 Ca3 Si1 26.94(8) 2_556 .
OW1 Ca3 Si1 83.4(11) 3_556 .
OW1 Ca3 Si1 55.6(11) 2_556 .
Kr2 Ca3 Si1 123.2(6) 12_666 .
Kr2 Ca3 Si1 111.5(6) 11_666 .
Kr4 Ca3 Si1 79.3(16) 4_556 .
Kr4 Ca3 Si1 73.3(7) 1_556 .
Ca3 Ca3 Si1 153.54(17) 7_667 4
Kr5 Ca3 Si1 115.6(19) 7_667 4
Kr5 Ca3 Si1 114(2) . 4
Kr1 Ca3 Si1 91.1(8) . 4
Kr1 Ca3 Si1 119.9(7) 7_667 4
O3 Ca3 Si1 26.36(8) . 4
O1 Ca3 Si1 78.19(14) 7_656 4
O1 Ca3 Si1 130.8(3) 1_566 4
Kr2 Ca3 Si1 91.5(7) 6_556 4
Kr2 Ca3 Si1 79.7(6) 5_556 4
O2 Ca3 Si1 26.94(8) 3_556 4
O2 Ca3 Si1 79.2(2) 2_556 4
OW1 Ca3 Si1 55.6(11) 3_556 4
OW1 Ca3 Si1 83.4(11) 2_556 4
Kr2 Ca3 Si1 111.5(6) 12_666 4
Kr2 Ca3 Si1 123.2(6) 11_666 4
Kr4 Ca3 Si1 73.3(7) 4_556 4
Kr4 Ca3 Si1 79.3(16) 1_556 4
Si1 Ca3 Si1 52.60(16) . 4
Ca3 Ca3 Al1 153.54(17) 7_667 4
Kr5 Ca3 Al1 115.6(19) 7_667 4
Kr5 Ca3 Al1 114(2) . 4
Kr1 Ca3 Al1 91.1(8) . 4
Kr1 Ca3 Al1 119.9(7) 7_667 4
O3 Ca3 Al1 26.36(8) . 4
O1 Ca3 Al1 78.19(14) 7_656 4
O1 Ca3 Al1 130.8(3) 1_566 4
Kr2 Ca3 Al1 91.5(7) 6_556 4
Kr2 Ca3 Al1 79.7(6) 5_556 4
O2 Ca3 Al1 26.94(8) 3_556 4
O2 Ca3 Al1 79.2(2) 2_556 4
OW1 Ca3 Al1 55.6(11) 3_556 4
OW1 Ca3 Al1 83.4(11) 2_556 4
Kr2 Ca3 Al1 111.5(6) 12_666 4
Kr2 Ca3 Al1 123.2(6) 11_666 4
Kr4 Ca3 Al1 73.3(7) 4_556 4
Kr4 Ca3 Al1 79.3(16) 1_556 4
Si1 Ca3 Al1 52.60(16) . 4
Si1 Ca3 Al1 0.000(13) 4 4
Ca3 Ca3 Si1 101.2(2) 7_667 11_666
Kr5 Ca3 Si1 89.6(5) 7_667 11_666
Kr5 Ca3 Si1 100.6(4) . 11_666
Kr1 Ca3 Si1 96.6(3) . 11_666
Kr1 Ca3 Si1 90.7(3) 7_667 11_666
O3 Ca3 Si1 78.96(18) . 11_666
O1 Ca3 Si1 26.33(4) 7_656 11_666
O1 Ca3 Si1 173.4(5) 1_566 11_666
Kr2 Ca3 Si1 108.5(6) 6_556 11_666
Kr2 Ca3 Si1 82.2(5) 5_556 11_666
O2 Ca3 Si1 26.137(19) 3_556 11_666
O2 Ca3 Si1 130.9(3) 2_556 11_666
OW1 Ca3 Si1 61.2(10) 3_556 11_666
OW1 Ca3 Si1 120.7(10) 2_556 11_666
Kr2 Ca3 Si1 78.6(5) 12_666 11_666
Kr2 Ca3 Si1 101.8(5) 11_666 11_666
Kr4 Ca3 Si1 86.9(10) 4_556 11_666
Kr4 Ca3 Si1 99.6(15) 1_556 11_666
Si1 Ca3 Si1 105.3(3) . 11_666
Si1 Ca3 Si1 53.06(10) 4 11_666
Al1 Ca3 Si1 53.06(10) 4 11_666
Ca3 Ca3 Al1 101.2(2) 7_667 11_666
Kr5 Ca3 Al1 89.6(5) 7_667 11_666
Kr5 Ca3 Al1 100.6(4) . 11_666
Kr1 Ca3 Al1 96.6(3) . 11_666
Kr1 Ca3 Al1 90.7(3) 7_667 11_666
O3 Ca3 Al1 78.96(18) . 11_666
O1 Ca3 Al1 26.33(4) 7_656 11_666
O1 Ca3 Al1 173.4(5) 1_566 11_666
Kr2 Ca3 Al1 108.5(6) 6_556 11_666
Kr2 Ca3 Al1 82.2(5) 5_556 11_666
O2 Ca3 Al1 26.137(19) 3_556 11_666
O2 Ca3 Al1 130.9(3) 2_556 11_666
OW1 Ca3 Al1 61.2(10) 3_556 11_666
OW1 Ca3 Al1 120.7(10) 2_556 11_666
Kr2 Ca3 Al1 78.6(5) 12_666 11_666
Kr2 Ca3 Al1 101.8(5) 11_666 11_666
Kr4 Ca3 Al1 86.9(10) 4_556 11_666
Kr4 Ca3 Al1 99.6(15) 1_556 11_666
Si1 Ca3 Al1 105.3(3) . 11_666
Si1 Ca3 Al1 53.06(10) 4 11_666
Al1 Ca3 Al1 53.06(10) 4 11_666
Si1 Ca3 Al1 0.000(17) 11_666 11_666
Ca3 Ca3 Si1 101.2(2) 7_667 12_666
Kr5 Ca3 Si1 89.6(5) 7_667 12_666
Kr5 Ca3 Si1 100.6(4) . 12_666
Kr1 Ca3 Si1 96.6(3) . 12_666
Kr1 Ca3 Si1 90.7(3) 7_667 12_666
O3 Ca3 Si1 78.96(18) . 12_666
O1 Ca3 Si1 173.4(5) 7_656 12_666
O1 Ca3 Si1 26.33(4) 1_566 12_666
Kr2 Ca3 Si1 82.2(5) 6_556 12_666
Kr2 Ca3 Si1 108.5(6) 5_556 12_666
O2 Ca3 Si1 130.9(3) 3_556 12_666
O2 Ca3 Si1 26.137(19) 2_556 12_666
OW1 Ca3 Si1 120.7(10) 3_556 12_666
OW1 Ca3 Si1 61.2(10) 2_556 12_666
Kr2 Ca3 Si1 101.8(5) 12_666 12_666
Kr2 Ca3 Si1 78.6(5) 11_666 12_666
Kr4 Ca3 Si1 99.6(15) 4_556 12_666
Kr4 Ca3 Si1 86.9(10) 1_556 12_666
Si1 Ca3 Si1 53.06(10) . 12_666
Si1 Ca3 Si1 105.3(3) 4 12_666
Al1 Ca3 Si1 105.3(3) 4 12_666
Si1 Ca3 Si1 154.8(4) 11_666 12_666
Al1 Ca3 Si1 154.8(4) 11_666 12_666
Ca3 Ca3 Al1 101.2(2) 7_667 12_666
Kr5 Ca3 Al1 89.6(5) 7_667 12_666
Kr5 Ca3 Al1 100.6(4) . 12_666
Kr1 Ca3 Al1 96.6(3) . 12_666
Kr1 Ca3 Al1 90.7(3) 7_667 12_666
O3 Ca3 Al1 78.96(18) . 12_666
O1 Ca3 Al1 173.4(5) 7_656 12_666
O1 Ca3 Al1 26.33(4) 1_566 12_666
Kr2 Ca3 Al1 82.2(5) 6_556 12_666
Kr2 Ca3 Al1 108.5(6) 5_556 12_666
O2 Ca3 Al1 130.9(3) 3_556 12_666
O2 Ca3 Al1 26.137(19) 2_556 12_666
OW1 Ca3 Al1 120.7(10) 3_556 12_666
OW1 Ca3 Al1 61.2(10) 2_556 12_666
Kr2 Ca3 Al1 101.8(5) 12_666 12_666
Kr2 Ca3 Al1 78.6(5) 11_666 12_666
Kr4 Ca3 Al1 99.6(15) 4_556 12_666
Kr4 Ca3 Al1 86.9(10) 1_556 12_666
Si1 Ca3 Al1 53.06(10) . 12_666
Si1 Ca3 Al1 105.3(3) 4 12_666
Al1 Ca3 Al1 105.3(3) 4 12_666
Si1 Ca3 Al1 154.8(4) 11_666 12_666
Al1 Ca3 Al1 154.8(4) 11_666 12_666
Si1 Ca3 Al1 0.000(17) 12_666 12_666
Ca3 Ca3 Kr3 108(3) 7_667 1_556
Kr5 Ca3 Kr3 172(3) 7_667 1_556
Kr5 Ca3 Kr3 48(3) . 1_556
Kr1 Ca3 Kr3 23(3) . 1_556
Kr1 Ca3 Kr3 168(3) 7_667 1_556
O3 Ca3 Kr3 71(3) . 1_556
O1 Ca3 Kr3 94.5(7) 7_656 1_556
O1 Ca3 Kr3 94.5(7) 1_566 1_556
Kr2 Ca3 Kr3 21.0(18) 6_556 1_556
Kr2 Ca3 Kr3 21.0(18) 5_556 1_556
O2 Ca3 Kr3 81.5(16) 3_556 1_556
O2 Ca3 Kr3 81.5(16) 2_556 1_556
OW1 Ca3 Kr3 30.9(10) 3_556 1_556
OW1 Ca3 Kr3 30.9(10) 2_556 1_556
Kr2 Ca3 Kr3 164.5(17) 12_666 1_556
Kr2 Ca3 Kr3 164.5(17) 11_666 1_556
Kr4 Ca3 Kr3 8.8(11) 4_556 1_556
Kr4 Ca3 Kr3 8.8(11) 1_556 1_556
Si1 Ca3 Kr3 71(2) . 1_556
Si1 Ca3 Kr3 71(2) 4 1_556
Al1 Ca3 Kr3 71(2) 4 1_556
Si1 Ca3 Kr3 92.0(6) 11_666 1_556
Al1 Ca3 Kr3 92.0(6) 11_666 1_556
Si1 Ca3 Kr3 92.0(6) 12_666 1_556
Al1 Ca3 Kr3 92.0(6) 12_666 1_556
Ca3 Ca3 Kr2 94.2(13) 7_667 4_556
Kr5 Ca3 Kr2 153.0(18) 7_667 4_556
Kr5 Ca3 Kr2 38(2) . 4_556
Kr1 Ca3 Kr2 18.8(5) . 4_556
Kr1 Ca3 Kr2 149.0(9) 7_667 4_556
O3 Ca3 Kr2 84.7(6) . 4_556
O1 Ca3 Kr2 74.9(6) 7_656 4_556
O1 Ca3 Kr2 107.3(6) 1_566 4_556
Kr2 Ca3 Kr2 30.3(10) 6_556 4_556
Kr2 Ca3 Kr2 4.0(3) 5_556 4_556
O2 Ca3 Kr2 76.7(4) 3_556 4_556
O2 Ca3 Kr2 103.2(7) 2_556 4_556
OW1 Ca3 Kr2 22.0(10) 3_556 4_556
OW1 Ca3 Kr2 50.7(11) 2_556 4_556
Kr2 Ca3 Kr2 142.8(8) 12_666 4_556
Kr2 Ca3 Kr2 156.2(4) 11_666 4_556
Kr4 Ca3 Kr2 12.9(14) 4_556 4_556
Kr4 Ca3 Kr2 24.6(12) 1_556 4_556
Si1 Ca3 Kr2 91.0(6) . 4_556
Si1 Ca3 Kr2 76.3(5) 4 4_556
Al1 Ca3 Kr2 76.3(5) 4 4_556
Si1 Ca3 Kr2 78.5(5) 11_666 4_556
Al1 Ca3 Kr2 78.5(5) 11_666 4_556
Si1 Ca3 Kr2 111.3(6) 12_666 4_556
Al1 Ca3 Kr2 111.3(6) 12_666 4_556
Kr3 Ca3 Kr2 21.7(15) 1_556 4_556
Ca3 Ca3 Kr2 94.2(13) 7_667 1_556
Kr5 Ca3 Kr2 153.0(18) 7_667 1_556
Kr5 Ca3 Kr2 38(2) . 1_556
Kr1 Ca3 Kr2 18.8(5) . 1_556
Kr1 Ca3 Kr2 149.0(9) 7_667 1_556
O3 Ca3 Kr2 84.7(6) . 1_556
O1 Ca3 Kr2 107.3(6) 7_656 1_556
O1 Ca3 Kr2 74.9(6) 1_566 1_556
Kr2 Ca3 Kr2 4.0(3) 6_556 1_556
Kr2 Ca3 Kr2 30.3(10) 5_556 1_556
O2 Ca3 Kr2 103.2(7) 3_556 1_556
O2 Ca3 Kr2 76.7(4) 2_556 1_556
OW1 Ca3 Kr2 50.7(11) 3_556 1_556
OW1 Ca3 Kr2 22.0(10) 2_556 1_556
Kr2 Ca3 Kr2 156.2(4) 12_666 1_556
Kr2 Ca3 Kr2 142.8(8) 11_666 1_556
Kr4 Ca3 Kr2 24.6(12) 4_556 1_556
Kr4 Ca3 Kr2 12.9(14) 1_556 1_556
Si1 Ca3 Kr2 76.3(5) . 1_556
Si1 Ca3 Kr2 91.0(6) 4 1_556
Al1 Ca3 Kr2 91.0(6) 4 1_556
Si1 Ca3 Kr2 111.3(6) 11_666 1_556
Al1 Ca3 Kr2 111.3(6) 11_666 1_556
Si1 Ca3 Kr2 78.5(5) 12_666 1_556
Al1 Ca3 Kr2 78.5(5) 12_666 1_556
Kr3 Ca3 Kr2 21.7(15) 1_556 1_556
Kr2 Ca3 Kr2 33.6(10) 4_556 1_556
Ca3 Ca3 OW1 49.7(12) 7_667 8_666
Kr5 Ca3 OW1 30.7(15) 7_667 8_666
Kr5 Ca3 OW1 103(2) . 8_666
Kr1 Ca3 OW1 126.4(11) . 8_666
Kr1 Ca3 OW1 28.1(8) 7_667 8_666
O3 Ca3 OW1 131.3(9) . 8_666
O1 Ca3 OW1 55.9(8) 7_656 8_666
O1 Ca3 OW1 103.7(9) 1_566 8_666
Kr2 Ca3 OW1 137.9(10) 6_556 8_666
Kr2 Ca3 OW1 123.4(11) 5_556 8_666
O2 Ca3 OW1 92.0(8) 3_556 8_666
O2 Ca3 OW1 133.6(9) 2_556 8_666
OW1 Ca3 OW1 121.2(16) 3_556 8_666
OW1 Ca3 OW1 159.5(5) 2_556 8_666
Kr2 Ca3 OW1 20.2(8) 12_666 8_666
Kr2 Ca3 OW1 39.7(10) 11_666 8_666
Kr4 Ca3 OW1 135.6(19) 4_556 8_666
Kr4 Ca3 OW1 143.9(10) 1_556 8_666
Si1 Ca3 OW1 142.3(9) . 8_666
Si1 Ca3 OW1 115.2(8) 4 8_666
Al1 Ca3 OW1 115.2(8) 4 8_666
Si1 Ca3 OW1 70.0(8) 11_666 8_666
Al1 Ca3 OW1 70.0(8) 11_666 8_666
Si1 Ca3 OW1 117.6(9) 12_666 8_666
Al1 Ca3 OW1 117.6(9) 12_666 8_666
Kr3 Ca3 OW1 144(2) 1_556 8_666
Kr2 Ca3 OW1 122.7(10) 4_556 8_666
Kr2 Ca3 OW1 141.2(9) 1_556 8_666
Ca3 Ca3 OW1 49.7(12) 7_667 9_666
Kr5 Ca3 OW1 30.7(15) 7_667 9_666
Kr5 Ca3 OW1 103(2) . 9_666
Kr1 Ca3 OW1 126.4(11) . 9_666
Kr1 Ca3 OW1 28.1(8) 7_667 9_666
O3 Ca3 OW1 131.3(9) . 9_666
O1 Ca3 OW1 103.7(9) 7_656 9_666
O1 Ca3 OW1 55.9(8) 1_566 9_666
Kr2 Ca3 OW1 123.4(10) 6_556 9_666
Kr2 Ca3 OW1 137.9(10) 5_556 9_666
O2 Ca3 OW1 133.6(9) 3_556 9_666
O2 Ca3 OW1 92.0(8) 2_556 9_666
OW1 Ca3 OW1 159.5(5) 3_556 9_666
OW1 Ca3 OW1 121.2(16) 2_556 9_666
Kr2 Ca3 OW1 39.7(10) 12_666 9_666
Kr2 Ca3 OW1 20.2(8) 11_666 9_666
Kr4 Ca3 OW1 143.9(10) 4_556 9_666
Kr4 Ca3 OW1 135.6(19) 1_556 9_666
Si1 Ca3 OW1 115.2(8) . 9_666
Si1 Ca3 OW1 142.3(9) 4 9_666
Al1 Ca3 OW1 142.3(9) 4 9_666
Si1 Ca3 OW1 117.6(9) 11_666 9_666
Al1 Ca3 OW1 117.6(9) 11_666 9_666
Si1 Ca3 OW1 70.0(8) 12_666 9_666
Al1 Ca3 OW1 70.0(8) 12_666 9_666
Kr3 Ca3 OW1 144(2) 1_556 9_666
Kr2 Ca3 OW1 141.2(9) 4_556 9_666
Kr2 Ca3 OW1 122.7(10) 1_556 9_666
OW1 Ca3 OW1 48.7(15) 8_666 9_666
Ca3 Ca3 Kr4 56.9(14) 7_667 10_666
Kr5 Ca3 Kr4 9.3(17) 7_667 10_666
Kr5 Ca3 Kr4 117(2) . 10_666
Kr1 Ca3 Kr4 142.2(12) . 10_666
Kr1 Ca3 Kr4 6.1(8) 7_667 10_666
O3 Ca3 Kr4 124.3(10) . 10_666
O1 Ca3 Kr4 87.6(13) 7_656 10_666
O1 Ca3 Kr4 76.6(10) 1_566 10_666
Kr2 Ca3 Kr4 143.6(9) 6_556 10_666
Kr2 Ca3 Kr4 148.2(10) 5_556 10_666
O2 Ca3 Kr4 111.7(7) 3_556 10_666
O2 Ca3 Kr4 102.4(13) 2_556 10_666
OW1 Ca3 Kr4 153.3(16) 3_556 10_666
OW1 Ca3 Kr4 142.6(13) 2_556 10_666
Kr2 Ca3 Kr4 18.1(12) 12_666 10_666
Kr2 Ca3 Kr4 7.9(11) 11_666 10_666
Kr4 Ca3 Kr4 159.2(5) 4_556 10_666
Kr4 Ca3 Kr4 155.9(16) 1_556 10_666
Si1 Ca3 Kr4 119.0(13) . 10_666
Si1 Ca3 Kr4 124.8(6) 4 10_666
Al1 Ca3 Kr4 124.8(6) 4 10_666
Si1 Ca3 Kr4 96.7(10) 11_666 10_666
Al1 Ca3 Kr4 96.7(10) 11_666 10_666
Si1 Ca3 Kr4 85.8(12) 12_666 10_666
Al1 Ca3 Kr4 85.8(12) 12_666 10_666
Kr3 Ca3 Kr4 164(2) 1_556 10_666
Kr2 Ca3 Kr4 149.5(10) 4_556 10_666
Kr2 Ca3 Kr4 143.7(8) 1_556 10_666
OW1 Ca3 Kr4 32.1(15) 8_666 10_666
OW1 Ca3 Kr4 22.0(10) 9_666 10_666
Ca3 Ca3 Kr4 56.9(14) 7_667 7_666
Kr5 Ca3 Kr4 9.3(17) 7_667 7_666
Kr5 Ca3 Kr4 117(2) . 7_666
Kr1 Ca3 Kr4 142.2(12) . 7_666
Kr1 Ca3 Kr4 6.1(8) 7_667 7_666
O3 Ca3 Kr4 124.3(10) . 7_666
O1 Ca3 Kr4 76.6(10) 7_656 7_666
O1 Ca3 Kr4 87.6(13) 1_566 7_666
Kr2 Ca3 Kr4 148.2(10) 6_556 7_666
Kr2 Ca3 Kr4 143.6(9) 5_556 7_666
O2 Ca3 Kr4 102.4(13) 3_556 7_666
O2 Ca3 Kr4 111.7(7) 2_556 7_666
OW1 Ca3 Kr4 142.6(13) 3_556 7_666
OW1 Ca3 Kr4 153.3(16) 2_556 7_666
Kr2 Ca3 Kr4 7.9(11) 12_666 7_666
Kr2 Ca3 Kr4 18.1(12) 11_666 7_666
Kr4 Ca3 Kr4 155.9(16) 4_556 7_666
Kr4 Ca3 Kr4 159.2(5) 1_556 7_666
Si1 Ca3 Kr4 124.8(6) . 7_666
Si1 Ca3 Kr4 119.0(13) 4 7_666
Al1 Ca3 Kr4 119.0(13) 4 7_666
Si1 Ca3 Kr4 85.8(12) 11_666 7_666
Al1 Ca3 Kr4 85.8(12) 11_666 7_666
Si1 Ca3 Kr4 96.7(10) 12_666 7_666
Al1 Ca3 Kr4 96.7(10) 12_666 7_666
Kr3 Ca3 Kr4 164(2) 1_556 7_666
Kr2 Ca3 Kr4 143.7(8) 4_556 7_666
Kr2 Ca3 Kr4 149.5(10) 1_556 7_666
OW1 Ca3 Kr4 22.0(10) 8_666 7_666
OW1 Ca3 Kr4 32.1(15) 9_666 7_666
Kr4 Ca3 Kr4 11(2) 10_666 7_666
Ca3 Ca3 Kr2 64.8(12) 7_667 10_666
Kr5 Ca3 Kr2 15.2(4) 7_667 10_666
Kr5 Ca3 Kr2 122(2) . 10_666
Kr1 Ca3 Kr2 146.4(9) . 10_666
Kr1 Ca3 Kr2 15.8(5) 7_667 10_666
O3 Ca3 Kr2 116.3(6) . 10_666
O1 Ca3 Kr2 98.4(6) 7_656 10_666
O1 Ca3 Kr2 68.9(5) 1_566 10_666
Kr2 Ca3 Kr2 142.7(8) 6_556 10_666
Kr2 Ca3 Kr2 156.5(4) 5_556 10_666
O2 Ca3 Kr2 115.3(5) 3_556 10_666
O2 Ca3 Kr2 90.6(6) 2_556 10_666
OW1 Ca3 Kr2 164.4(10) 3_556 10_666
OW1 Ca3 Kr2 134.2(11) 2_556 10_666
Kr2 Ca3 Kr2 27.1(9) 12_666 10_666
Kr2 Ca3 Kr2 4.0(3) 11_666 10_666
Kr4 Ca3 Kr2 164.0(7) 4_556 10_666
Kr4 Ca3 Kr2 154.4(18) 1_556 10_666
Si1 Ca3 Kr2 107.8(6) . 10_666
Si1 Ca3 Kr2 122.5(5) 4 10_666
Al1 Ca3 Kr2 122.5(5) 4 10_666
Si1 Ca3 Kr2 104.5(5) 11_666 10_666
Al1 Ca3 Kr2 104.5(5) 11_666 10_666
Si1 Ca3 Kr2 74.9(5) 12_666 10_666
Al1 Ca3 Kr2 74.9(5) 12_666 10_666
Kr3 Ca3 Kr2 162.9(13) 1_556 10_666
Kr2 Ca3 Kr2 159.0(4) 4_556 10_666
Kr2 Ca3 Kr2 141.5(8) 1_556 10_666
OW1 Ca3 Kr2 43.7(10) 8_666 10_666
OW1 Ca3 Kr2 20.1(8) 9_666 10_666
Kr4 Ca3 Kr2 11.9(10) 10_666 10_666
Kr4 Ca3 Kr2 21.9(12) 7_666 10_666
Ca3 Ca3 Kr2 64.8(12) 7_667 7_666
Kr5 Ca3 Kr2 15.2(4) 7_667 7_666
Kr5 Ca3 Kr2 122(2) . 7_666
Kr1 Ca3 Kr2 146.4(9) . 7_666
Kr1 Ca3 Kr2 15.8(5) 7_667 7_666
O3 Ca3 Kr2 116.3(6) . 7_666
O1 Ca3 Kr2 68.9(5) 7_656 7_666
O1 Ca3 Kr2 98.4(6) 1_566 7_666
Kr2 Ca3 Kr2 156.5(4) 6_556 7_666
Kr2 Ca3 Kr2 142.7(8) 5_556 7_666
O2 Ca3 Kr2 90.6(6) 3_556 7_666
O2 Ca3 Kr2 115.3(5) 2_556 7_666
OW1 Ca3 Kr2 134.2(11) 3_556 7_666
OW1 Ca3 Kr2 164.4(10) 2_556 7_666
Kr2 Ca3 Kr2 4.0(3) 12_666 7_666
Kr2 Ca3 Kr2 27.1(9) 11_666 7_666
Kr4 Ca3 Kr2 154.4(18) 4_556 7_666
Kr4 Ca3 Kr2 164.0(7) 1_556 7_666
Si1 Ca3 Kr2 122.5(5) . 7_666
Si1 Ca3 Kr2 107.8(6) 4 7_666
Al1 Ca3 Kr2 107.8(6) 4 7_666
Si1 Ca3 Kr2 74.9(5) 11_666 7_666
Al1 Ca3 Kr2 74.9(5) 11_666 7_666
Si1 Ca3 Kr2 104.5(5) 12_666 7_666
Al1 Ca3 Kr2 104.5(5) 12_666 7_666
Kr3 Ca3 Kr2 162.9(13) 1_556 7_666
Kr2 Ca3 Kr2 141.5(8) 4_556 7_666
Kr2 Ca3 Kr2 159.0(4) 1_556 7_666
OW1 Ca3 Kr2 20.1(8) 8_666 7_666
OW1 Ca3 Kr2 43.7(10) 9_666 7_666
Kr4 Ca3 Kr2 21.9(12) 10_666 7_666
Kr4 Ca3 Kr2 11.9(10) 7_666 7_666
Kr2 Ca3 Kr2 30.4(9) 10_666 7_666
Ca3 Ca3 Kr4 102.8(16) 7_667 2_556
Kr5 Ca3 Kr4 167(2) 7_667 2_556
Kr5 Ca3 Kr4 43(3) . 2_556
Kr1 Ca3 Kr4 17.0(13) . 2_556
Kr1 Ca3 Kr4 162.0(12) 7_667 2_556
O3 Ca3 Kr4 76.0(10) . 2_556
O1 Ca3 Kr4 93.2(4) 7_656 2_556
O1 Ca3 Kr4 93.2(4) 1_566 2_556
Kr2 Ca3 Kr4 17.1(6) 6_556 2_556
Kr2 Ca3 Kr4 17.1(6) 5_556 2_556
O2 Ca3 Kr4 84.8(6) 3_556 2_556
O2 Ca3 Kr4 84.8(6) 2_556 2_556
OW1 Ca3 Kr4 32.1(10) 3_556 2_556
OW1 Ca3 Kr4 32.1(10) 2_556 2_556
Kr2 Ca3 Kr4 160.5(9) 12_666 2_556
Kr2 Ca3 Kr4 160.5(9) 11_666 2_556
Kr4 Ca3 Kr4 6.5(13) 4_556 2_556
Kr4 Ca3 Kr4 6.5(13) 1_556 2_556
Si1 Ca3 Kr4 75.9(9) . 2_556
Si1 Ca3 Kr4 75.9(9) 4 2_556
Al1 Ca3 Kr4 75.9(9) 4 2_556
Si1 Ca3 Kr4 93.2(3) 11_666 2_556
Al1 Ca3 Kr4 93.2(3) 11_666 2_556
Si1 Ca3 Kr4 93.2(3) 12_666 2_556
Al1 Ca3 Kr4 93.2(3) 12_666 2_556
Kr3 Ca3 Kr4 6(2) 1_556 2_556
Kr2 Ca3 Kr4 18.7(4) 4_556 2_556
Kr2 Ca3 Kr4 18.7(4) 1_556 2_556
OW1 Ca3 Kr4 140.3(11) 8_666 2_556
OW1 Ca3 Kr4 140.3(11) 9_666 2_556
Kr4 Ca3 Kr4 158.8(6) 10_666 2_556
Kr4 Ca3 Kr4 158.8(6) 7_666 2_556
Kr2 Ca3 Kr4 159.9(8) 10_666 2_556
Kr2 Ca3 Kr4 159.9(8) 7_666 2_556
Ca3 Ca3 K2 133.5(14) 7_667 1_556
Kr5 Ca3 K2 162(2) 7_667 1_556
Kr5 Ca3 K2 74(2) . 1_556
Kr1 Ca3 K2 47.7(8) . 1_556
Kr1 Ca3 K2 167.3(7) 7_667 1_556
O3 Ca3 K2 45.3(2) . 1_556
O1 Ca3 K2 99.9(3) 7_656 1_556
O1 Ca3 K2 99.9(3) 1_566 1_556
Kr2 Ca3 K2 43.2(7) 6_556 1_556
Kr2 Ca3 K2 43.2(7) 5_556 1_556
O2 Ca3 K2 67.4(2) 3_556 1_556
O2 Ca3 K2 67.4(2) 2_556 1_556
OW1 Ca3 K2 36.2(10) 3_556 1_556
OW1 Ca3 K2 36.2(10) 2_556 1_556
Kr2 Ca3 K2 160.9(6) 12_666 1_556
Kr2 Ca3 K2 160.9(6) 11_666 1_556
Kr4 Ca3 K2 31.7(14) 4_556 1_556
Kr4 Ca3 K2 31.7(14) 1_556 1_556
Si1 Ca3 K2 49.45(18) . 1_556
Si1 Ca3 K2 49.45(18) 4 1_556
Al1 Ca3 K2 49.45(18) 4 1_556
Si1 Ca3 K2 86.5(2) 11_666 1_556
Al1 Ca3 K2 86.5(2) 11_666 1_556
Si1 Ca3 K2 86.5(2) 12_666 1_556
Al1 Ca3 K2 86.5(2) 12_666 1_556
Kr3 Ca3 K2 25(3) 1_556 1_556
Kr2 Ca3 K2 42.1(5) 4_556 1_556
Kr2 Ca3 K2 42.1(5) 1_556 1_556
OW1 Ca3 K2 155.6(8) 8_666 1_556
OW1 Ca3 K2 155.6(8) 9_666 1_556
Kr4 Ca3 K2 168.4(12) 10_666 1_556
Kr4 Ca3 K2 168.4(12) 7_666 1_556
Kr2 Ca3 K2 157.1(6) 10_666 1_556
Kr2 Ca3 K2 157.1(6) 7_666 1_556
Kr4 Ca3 K2 30.7(10) 2_556 1_556
Ca3 Ca3 Ca2 133.5(14) 7_667 1_556
Kr5 Ca3 Ca2 162(2) 7_667 1_556
Kr5 Ca3 Ca2 74(2) . 1_556
Kr1 Ca3 Ca2 47.7(8) . 1_556
Kr1 Ca3 Ca2 167.3(7) 7_667 1_556
O3 Ca3 Ca2 45.3(2) . 1_556
O1 Ca3 Ca2 99.9(3) 7_656 1_556
O1 Ca3 Ca2 99.9(3) 1_566 1_556
Kr2 Ca3 Ca2 43.2(7) 6_556 1_556
Kr2 Ca3 Ca2 43.2(7) 5_556 1_556
O2 Ca3 Ca2 67.4(2) 3_556 1_556
O2 Ca3 Ca2 67.4(2) 2_556 1_556
OW1 Ca3 Ca2 36.2(10) 3_556 1_556
OW1 Ca3 Ca2 36.2(10) 2_556 1_556
Kr2 Ca3 Ca2 160.9(6) 12_666 1_556
Kr2 Ca3 Ca2 160.9(6) 11_666 1_556
Kr4 Ca3 Ca2 31.7(14) 4_556 1_556
Kr4 Ca3 Ca2 31.7(14) 1_556 1_556
Si1 Ca3 Ca2 49.45(18) . 1_556
Si1 Ca3 Ca2 49.45(18) 4 1_556
Al1 Ca3 Ca2 49.45(18) 4 1_556
Si1 Ca3 Ca2 86.5(2) 11_666 1_556
Al1 Ca3 Ca2 86.5(2) 11_666 1_556
Si1 Ca3 Ca2 86.5(2) 12_666 1_556
Al1 Ca3 Ca2 86.5(2) 12_666 1_556
Kr3 Ca3 Ca2 25(3) 1_556 1_556
Kr2 Ca3 Ca2 42.1(5) 4_556 1_556
Kr2 Ca3 Ca2 42.1(5) 1_556 1_556
OW1 Ca3 Ca2 155.6(8) 8_666 1_556
OW1 Ca3 Ca2 155.6(8) 9_666 1_556
Kr4 Ca3 Ca2 168.4(12) 10_666 1_556
Kr4 Ca3 Ca2 168.4(12) 7_666 1_556
Kr2 Ca3 Ca2 157.1(6) 10_666 1_556
Kr2 Ca3 Ca2 157.1(6) 7_666 1_556
Kr4 Ca3 Ca2 30.7(10) 2_556 1_556
K2 Ca3 Ca2 0.00(17) 1_556 1_556
Ca3 Ca3 Si1 58.71(17) 7_667 5_556
Kr5 Ca3 Si1 81.5(11) 7_667 5_556
Kr5 Ca3 Si1 70.4(10) . 5_556
Kr1 Ca3 Si1 82.8(5) . 5_556
Kr1 Ca3 Si1 79.0(4) 7_667 5_556
O3 Ca3 Si1 121.16(15) . 5_556
O1 Ca3 Si1 133.8(3) 7_656 5_556
O1 Ca3 Si1 17.63(9) 1_566 5_556
Kr2 Ca3 Si1 74.7(6) 6_556 5_556
Kr2 Ca3 Si1 97.5(5) 5_556 5_556
O2 Ca3 Si1 173.7(3) 3_556 5_556
O2 Ca3 Si1 69.01(3) 2_556 5_556
OW1 Ca3 Si1 122.6(11) 3_556 5_556
OW1 Ca3 Si1 71.0(10) 2_556 5_556
Kr2 Ca3 Si1 90.5(6) 12_666 5_556
Kr2 Ca3 Si1 70.1(4) 11_666 5_556
Kr4 Ca3 Si1 97.0(7) 4_556 5_556
Kr4 Ca3 Si1 85.9(17) 1_556 5_556
Si1 Ca3 Si1 94.84(6) . 5_556
Si1 Ca3 Si1 146.9(2) 4 5_556
Al1 Ca3 Si1 146.9(2) 4 5_556
Si1 Ca3 Si1 159.9(3) 11_666 5_556
Al1 Ca3 Si1 159.9(3) 11_666 5_556
Si1 Ca3 Si1 43.94(5) 12_666 5_556
Al1 Ca3 Si1 43.94(5) 12_666 5_556
Kr3 Ca3 Si1 94.6(14) 1_556 5_556
Kr2 Ca3 Si1 101.5(5) 4_556 5_556
Kr2 Ca3 Si1 73.1(6) 1_556 5_556
OW1 Ca3 Si1 94.1(8) 8_666 5_556
OW1 Ca3 Si1 51.0(8) 9_666 5_556
Kr4 Ca3 Si1 72.9(7) 10_666 5_556
Kr4 Ca3 Si1 82.6(13) 7_666 5_556
Kr2 Ca3 Si1 68.4(4) 10_666 5_556
Kr2 Ca3 Si1 94.4(6) 7_666 5_556
Kr4 Ca3 Si1 91.7(6) 2_556 5_556
K2 Ca3 Si1 107.1(2) 1_556 5_556
Ca2 Ca3 Si1 107.1(2) 1_556 5_556
Ca3 Ca3 Al1 58.71(17) 7_667 5_556
Kr5 Ca3 Al1 81.5(11) 7_667 5_556
Kr5 Ca3 Al1 70.4(10) . 5_556
Kr1 Ca3 Al1 82.8(5) . 5_556
Kr1 Ca3 Al1 79.0(4) 7_667 5_556
O3 Ca3 Al1 121.16(15) . 5_556
O1 Ca3 Al1 133.8(3) 7_656 5_556
O1 Ca3 Al1 17.63(9) 1_566 5_556
Kr2 Ca3 Al1 74.7(6) 6_556 5_556
Kr2 Ca3 Al1 97.5(5) 5_556 5_556
O2 Ca3 Al1 173.7(3) 3_556 5_556
O2 Ca3 Al1 69.01(3) 2_556 5_556
OW1 Ca3 Al1 122.6(11) 3_556 5_556
OW1 Ca3 Al1 71.0(10) 2_556 5_556
Kr2 Ca3 Al1 90.5(6) 12_666 5_556
Kr2 Ca3 Al1 70.1(4) 11_666 5_556
Kr4 Ca3 Al1 97.0(7) 4_556 5_556
Kr4 Ca3 Al1 85.9(17) 1_556 5_556
Si1 Ca3 Al1 94.84(6) . 5_556
Si1 Ca3 Al1 146.9(2) 4 5_556
Al1 Ca3 Al1 146.9(2) 4 5_556
Si1 Ca3 Al1 159.9(3) 11_666 5_556
Al1 Ca3 Al1 159.9(3) 11_666 5_556
Si1 Ca3 Al1 43.94(5) 12_666 5_556
Al1 Ca3 Al1 43.94(5) 12_666 5_556
Kr3 Ca3 Al1 94.6(14) 1_556 5_556
Kr2 Ca3 Al1 101.5(5) 4_556 5_556
Kr2 Ca3 Al1 73.1(6) 1_556 5_556
OW1 Ca3 Al1 94.1(8) 8_666 5_556
OW1 Ca3 Al1 51.0(8) 9_666 5_556
Kr4 Ca3 Al1 72.9(7) 10_666 5_556
Kr4 Ca3 Al1 82.6(13) 7_666 5_556
Kr2 Ca3 Al1 68.4(4) 10_666 5_556
Kr2 Ca3 Al1 94.4(6) 7_666 5_556
Kr4 Ca3 Al1 91.7(6) 2_556 5_556
K2 Ca3 Al1 107.1(2) 1_556 5_556
Ca2 Ca3 Al1 107.1(2) 1_556 5_556
Si1 Ca3 Al1 0.000(15) 5_556 5_556
Ca1 Na1 Na1 0(10) . 7
Ca1 Na1 Ca2 180(8) . .
Na1 Na1 Ca2 180(8) 7 .
Ca1 Na1 O4 107(4) . 2
Na1 Na1 O4 107(4) 7 2
Ca2 Na1 O4 73(4) . 2
Ca1 Na1 O4 107(4) . 3
Na1 Na1 O4 107(4) 7 3
Ca2 Na1 O4 73(4) . 3
O4 Na1 O4 111(3) 2 3
Ca1 Na1 O4 107(4) . .
Na1 Na1 O4 107(4) 7 .
Ca2 Na1 O4 73(4) . .
O4 Na1 O4 111(3) 2 .
O4 Na1 O4 111(3) 3 .
Ca1 Na1 O4 46(2) . 9
Na1 Na1 O4 46(2) 7 9
Ca2 Na1 O4 134(2) . 9
O4 Na1 O4 82.5(17) 2 9
O4 Na1 O4 153(5) 3 9
O4 Na1 O4 82.5(17) . 9
Ca1 Na1 O4 46(2) . 7
Na1 Na1 O4 46(2) 7 7
Ca2 Na1 O4 134(2) . 7
O4 Na1 O4 82.5(17) 2 7
O4 Na1 O4 82.5(17) 3 7
O4 Na1 O4 153(5) . 7
O4 Na1 O4 76(3) 9 7
Ca1 Na1 O4 46(2) . 8
Na1 Na1 O4 46(2) 7 8
Ca2 Na1 O4 134(2) . 8
O4 Na1 O4 153(5) 2 8
O4 Na1 O4 82.5(17) 3 8
O4 Na1 O4 82.5(17) . 8
O4 Na1 O4 76(3) 9 8
O4 Na1 O4 76(3) 7 8
Ca1 Na1 K2 0(4) . 7
Na1 Na1 K2 0(4) 7 7
Ca2 Na1 K2 180(3) . 7
O4 Na1 K2 107(4) 2 7
O4 Na1 K2 107(4) 3 7
O4 Na1 K2 107(4) . 7
O4 Na1 K2 46(2) 9 7
O4 Na1 K2 46(2) 7 7
O4 Na1 K2 46(2) 8 7
Kr2 Kr1 Kr2 85(4) 5_556 6_556
Kr2 Kr1 Kr5 135(3) 5_556 .
Kr2 Kr1 Kr5 135(3) 6_556 .
Kr2 Kr1 Kr4 31(3) 5_556 4_556
Kr2 Kr1 Kr4 60(5) 6_556 4_556
Kr5 Kr1 Kr4 165(3) . 4_556
Kr2 Kr1 Kr4 60(5) 5_556 1_556
Kr2 Kr1 Kr4 31(3) 6_556 1_556
Kr5 Kr1 Kr4 165(3) . 1_556
Kr4 Kr1 Kr4 30(6) 4_556 1_556
Kr2 Kr1 Kr2 5.6(10) 5_556 4_556
Kr2 Kr1 Kr2 80(3) 6_556 4_556
Kr5 Kr1 Kr2 138(2) . 4_556
Kr4 Kr1 Kr2 28(3) 4_556 4_556
Kr4 Kr1 Kr2 55(3) 1_556 4_556
Kr2 Kr1 Kr2 80(3) 5_556 1_556
Kr2 Kr1 Kr2 5.6(10) 6_556 1_556
Kr5 Kr1 Kr2 138(2) . 1_556
Kr4 Kr1 Kr2 55(3) 4_556 1_556
Kr4 Kr1 Kr2 28(3) 1_556 1_556
Kr2 Kr1 Kr2 74(2) 4_556 1_556
Kr2 Kr1 Kr3 48(3) 5_556 1_556
Kr2 Kr1 Kr3 48(3) 6_556 1_556
Kr5 Kr1 Kr3 173(6) . 1_556
Kr4 Kr1 Kr3 17(2) 4_556 1_556
Kr4 Kr1 Kr3 17(2) 1_556 1_556
Kr2 Kr1 Kr3 45(2) 4_556 1_556
Kr2 Kr1 Kr3 45(2) 1_556 1_556
Kr2 Kr1 OW1 37.2(18) 5_556 3_556
Kr2 Kr1 OW1 105(3) 6_556 3_556
Kr5 Kr1 OW1 120(2) . 3_556
Kr4 Kr1 OW1 47(2) 4_556 3_556
Kr4 Kr1 OW1 74(4) 1_556 3_556
Kr2 Kr1 OW1 41.9(12) 4_556 3_556
Kr2 Kr1 OW1 102(2) 1_556 3_556
Kr3 Kr1 OW1 57(2) 1_556 3_556
Kr2 Kr1 OW1 105(3) 5_556 2_556
Kr2 Kr1 OW1 37.2(18) 6_556 2_556
Kr5 Kr1 OW1 120(2) . 2_556
Kr4 Kr1 OW1 74(4) 4_556 2_556
Kr4 Kr1 OW1 47(2) 1_556 2_556
Kr2 Kr1 OW1 102(2) 4_556 2_556
Kr2 Kr1 OW1 41.9(12) 1_556 2_556
Kr3 Kr1 OW1 57(2) 1_556 2_556
OW1 Kr1 OW1 103(3) 3_556 2_556
Kr2 Kr1 Kr4 43(2) 5_556 2_556
Kr2 Kr1 Kr4 43(2) 6_556 2_556
Kr5 Kr1 Kr4 172(5) . 2_556
Kr4 Kr1 Kr4 17(3) 4_556 2_556
Kr4 Kr1 Kr4 17(3) 1_556 2_556
Kr2 Kr1 Kr4 39.0(12) 4_556 2_556
Kr2 Kr1 Kr4 39.0(12) 1_556 2_556
Kr3 Kr1 Kr4 15(3) 1_556 2_556
OW1 Kr1 Kr4 63.6(19) 3_556 2_556
OW1 Kr1 Kr4 63.6(19) 2_556 2_556
Kr2 Kr1 Ca3 132(2) 5_556 .
Kr2 Kr1 Ca3 132(2) 6_556 .
Kr5 Kr1 Ca3 42(3) . .
Kr4 Kr1 Ca3 136(2) 4_556 .
Kr4 Kr1 Ca3 136(2) 1_556 .
Kr2 Kr1 Ca3 137.6(12) 4_556 .
Kr2 Kr1 Ca3 137.6(12) 1_556 .
Kr3 Kr1 Ca3 130(5) 1_556 .
OW1 Kr1 Ca3 96.9(13) 3_556 .
OW1 Kr1 Ca3 96.9(14) 2_556 .
Kr4 Kr1 Ca3 145(3) 2_556 .
Kr2 Kr1 Ca3 137(2) 5_556 7_667
Kr2 Kr1 Ca3 137(2) 6_556 7_667
Kr5 Kr1 Ca3 7(3) . 7_667
Kr4 Kr1 Ca3 164(2) 4_556 7_667
Kr4 Kr1 Ca3 164(2) 1_556 7_667
Kr2 Kr1 Ca3 140.9(14) 4_556 7_667
Kr2 Kr1 Ca3 140.9(14) 1_556 7_667
Kr3 Kr1 Ca3 165(5) 1_556 7_667
OW1 Kr1 Ca3 116.6(14) 3_556 7_667
OW1 Kr1 Ca3 116.6(14) 2_556 7_667
Kr4 Kr1 Ca3 180(3) 2_556 7_667
Ca3 Kr1 Ca3 35.0(7) . 7_667
Kr2 Kr1 Kr2 34(2) 5_556 3_556
Kr2 Kr1 Kr2 51(2) 6_556 3_556
Kr5 Kr1 Kr2 157(4) . 3_556
Kr4 Kr1 Kr2 21.8(14) 4_556 3_556
Kr4 Kr1 Kr2 31.2(19) 1_556 3_556
Kr2 Kr1 Kr2 29.1(14) 4_556 3_556
Kr2 Kr1 Kr2 45.4(13) 1_556 3_556
Kr3 Kr1 Kr2 30(4) 1_556 3_556
OW1 Kr1 Kr2 64.2(15) 3_556 3_556
OW1 Kr1 Kr2 77.8(15) 2_556 3_556
Kr4 Kr1 Kr2 16.2(18) 2_556 3_556
Ca3 Kr1 Kr2 157.9(16) . 3_556
Ca3 Kr1 Kr2 163.5(14) 7_667 3_556
Kr2 Kr1 Kr2 51(2) 5_556 2_556
Kr2 Kr1 Kr2 34(2) 6_556 2_556
Kr5 Kr1 Kr2 157(4) . 2_556
Kr4 Kr1 Kr2 31.2(19) 4_556 2_556
Kr4 Kr1 Kr2 21.8(14) 1_556 2_556
Kr2 Kr1 Kr2 45.4(13) 4_556 2_556
Kr2 Kr1 Kr2 29.1(14) 1_556 2_556
Kr3 Kr1 Kr2 30(4) 1_556 2_556
OW1 Kr1 Kr2 77.8(15) 3_556 2_556
OW1 Kr1 Kr2 64.2(15) 2_556 2_556
Kr4 Kr1 Kr2 16.2(18) 2_556 2_556
Ca3 Kr1 Kr2 157.9(16) . 2_556
Ca3 Kr1 Kr2 163.5(14) 7_667 2_556
Kr2 Kr1 Kr2 16.4(12) 3_556 2_556
Kr2 Kr1 Kr1 13(2) 5_556 2_546
Kr2 Kr1 Kr1 73(2) 6_556 2_546
Kr5 Kr1 Kr1 143(2) . 2_546
Kr4 Kr1 Kr1 26(4) 4_556 2_546
Kr4 Kr1 Kr1 50(2) 1_556 2_546
Kr2 Kr1 Kr1 7.7(11) 4_556 2_546
Kr2 Kr1 Kr1 67.3(12) 1_556 2_546
Kr3 Kr1 Kr1 42(3) 1_556 2_546
OW1 Kr1 Kr1 48.6(13) 3_556 2_546
OW1 Kr1 Kr1 97.0(14) 2_556 2_546
Kr4 Kr1 Kr1 33.5(11) 2_556 2_546
Ca3 Kr1 Kr1 145.0(4) . 2_546
Ca3 Kr1 Kr1 146.4(3) 7_667 2_546
Kr2 Kr1 Kr1 21.9(6) 3_556 2_546
Kr2 Kr1 Kr1 38.2(6) 2_556 2_546
Kr2 Kr1 Kr1 73(2) 5_556 3_456
Kr2 Kr1 Kr1 13(2) 6_556 3_456
Kr5 Kr1 Kr1 143(2) . 3_456
Kr4 Kr1 Kr1 50(2) 4_556 3_456
Kr4 Kr1 Kr1 26(4) 1_556 3_456
Kr2 Kr1 Kr1 67.3(12) 4_556 3_456
Kr2 Kr1 Kr1 7.7(11) 1_556 3_456
Kr3 Kr1 Kr1 42(3) 1_556 3_456
OW1 Kr1 Kr1 97.0(14) 3_556 3_456
OW1 Kr1 Kr1 48.6(13) 2_556 3_456
Kr4 Kr1 Kr1 33.5(11) 2_556 3_456
Ca3 Kr1 Kr1 145.0(4) . 3_456
Ca3 Kr1 Kr1 146.4(3) 7_667 3_456
Kr2 Kr1 Kr1 38.2(6) 3_556 3_456
Kr2 Kr1 Kr1 21.9(6) 2_556 3_456
Kr1 Kr1 Kr1 60.000(3) 2_546 3_456
Kr2 Kr1 K2 64(3) 5_556 1_556
Kr2 Kr1 K2 64(3) 6_556 1_556
Kr5 Kr1 K2 143(4) . 1_556
Kr4 Kr1 K2 39(3) 4_556 1_556
Kr4 Kr1 K2 39(3) 1_556 1_556
Kr2 Kr1 K2 64.1(15) 4_556 1_556
Kr2 Kr1 K2 64.1(15) 1_556 1_556
Kr3 Kr1 K2 29(5) 1_556 1_556
OW1 Kr1 K2 51.6(17) 3_556 1_556
OW1 Kr1 K2 51.6(17) 2_556 1_556
Kr4 Kr1 K2 44(3) 2_556 1_556
Ca3 Kr1 K2 101.2(10) . 1_556
Ca3 Kr1 K2 136.2(11) 7_667 1_556
Kr2 Kr1 K2 58.5(10) 3_556 1_556
Kr2 Kr1 K2 58.5(10) 2_556 1_556
Kr1 Kr1 K2 64.2(4) 2_546 1_556
Kr1 Kr1 K2 64.2(4) 3_456 1_556
Kr2 Kr1 Ca2 64(3) 5_556 1_556
Kr2 Kr1 Ca2 64(3) 6_556 1_556
Kr5 Kr1 Ca2 143(4) . 1_556
Kr4 Kr1 Ca2 39(3) 4_556 1_556
Kr4 Kr1 Ca2 39(3) 1_556 1_556
Kr2 Kr1 Ca2 64.1(15) 4_556 1_556
Kr2 Kr1 Ca2 64.1(15) 1_556 1_556
Kr3 Kr1 Ca2 29(5) 1_556 1_556
OW1 Kr1 Ca2 51.6(17) 3_556 1_556
OW1 Kr1 Ca2 51.6(17) 2_556 1_556
Kr4 Kr1 Ca2 44(3) 2_556 1_556
Ca3 Kr1 Ca2 101.2(10) . 1_556
Ca3 Kr1 Ca2 136.2(11) 7_667 1_556
Kr2 Kr1 Ca2 58.5(10) 3_556 1_556
Kr2 Kr1 Ca2 58.5(10) 2_556 1_556
Kr1 Kr1 Ca2 64.2(4) 2_546 1_556
Kr1 Kr1 Ca2 64.2(4) 3_456 1_556
K2 Kr1 Ca2 0.0(2) 1_556 1_556
Kr2 Kr1 Kr5 136(2) 5_556 7_667
Kr2 Kr1 Kr5 136(2) 6_556 7_667
Kr5 Kr1 Kr5 30(4) . 7_667
Kr4 Kr1 Kr5 147.2(18) 4_556 7_667
Kr4 Kr1 Kr5 147.2(18) 1_556 7_667
Kr2 Kr1 Kr5 141.7(11) 4_556 7_667
Kr2 Kr1 Kr5 141.7(11) 1_556 7_667
Kr3 Kr1 Kr5 143(5) 1_556 7_667
OW1 Kr1 Kr5 104.3(13) 3_556 7_667
OW1 Kr1 Kr5 104.3(13) 2_556 7_667
Kr4 Kr1 Kr5 158(3) 2_556 7_667
Ca3 Kr1 Kr5 12.3(10) . 7_667
Ca3 Kr1 Kr5 22.7(10) 7_667 7_667
Kr2 Kr1 Kr5 168.3(12) 3_556 7_667
Kr2 Kr1 Kr5 168.3(12) 2_556 7_667
Kr1 Kr1 Kr5 149.3(2) 2_546 7_667
Kr1 Kr1 Kr5 149.3(2) 3_456 7_667
K2 Kr1 Kr5 113.5(11) 1_556 7_667
Ca2 Kr1 Kr5 113.5(11) 1_556 7_667
Kr2 Kr1 O3 102(2) 5_556 .
Kr2 Kr1 O3 102(2) 6_556 .
Kr5 Kr1 O3 92(4) . .
Kr4 Kr1 O3 89(2) 4_556 .
Kr4 Kr1 O3 89(2) 1_556 .
Kr2 Kr1 O3 104.6(15) 4_556 .
Kr2 Kr1 O3 104.6(15) 1_556 .
Kr3 Kr1 O3 81(5) 1_556 .
OW1 Kr1 O3 67.3(15) 3_556 .
OW1 Kr1 O3 67.3(15) 2_556 .
Kr4 Kr1 O3 96(3) 2_556 .
Ca3 Kr1 O3 49.6(6) . .
Ca3 Kr1 O3 84.5(8) 7_667 .
Kr2 Kr1 O3 109.6(12) 3_556 .
Kr2 Kr1 O3 109.6(12) 2_556 .
Kr1 Kr1 O3 108.4(4) 2_546 .
Kr1 Kr1 O3 108.4(4) 3_456 .
K2 Kr1 O3 51.7(4) 1_556 .
Ca2 Kr1 O3 51.7(4) 1_556 .
Kr5 Kr1 O3 61.9(9) 7_667 .
Kr2 Kr1 Kr5 12(2) 5_556 2_546
Kr2 Kr1 Kr5 81(2) 6_556 2_546
Kr5 Kr1 Kr5 133(3) . 2_546
Kr4 Kr1 Kr5 35(4) 4_556 2_546
Kr4 Kr1 Kr5 60(2) 1_556 2_546
Kr2 Kr1 Kr5 8.9(15) 4_556 2_546
Kr2 Kr1 Kr5 75.2(13) 1_556 2_546
Kr3 Kr1 Kr5 52(3) 1_556 2_546
OW1 Kr1 Kr5 48.7(15) 3_556 2_546
OW1 Kr1 Kr5 106.8(15) 2_556 2_546
Kr4 Kr1 Kr5 43.3(13) 2_556 2_546
Ca3 Kr1 Kr5 141.4(6) . 2_546
Ca3 Kr1 Kr5 136.6(7) 7_667 2_546
Kr2 Kr1 Kr5 30.4(8) 3_556 2_546
Kr2 Kr1 Kr5 46.4(6) 2_556 2_546
Kr1 Kr1 Kr5 9.9(7) 2_546 2_546
Kr1 Kr1 Kr5 67.7(4) 3_456 2_546
K2 Kr1 Kr5 72.6(9) 1_556 2_546
Ca2 Kr1 Kr5 72.6(9) 1_556 2_546
Kr5 Kr1 Kr5 142.7(4) 7_667 2_546
O3 Kr1 Kr5 113.1(11) . 2_546
Kr2 Kr1 Kr5 81(2) 5_556 3_456
Kr2 Kr1 Kr5 12(2) 6_556 3_456
Kr5 Kr1 Kr5 133(3) . 3_456
Kr4 Kr1 Kr5 60(2) 4_556 3_456
Kr4 Kr1 Kr5 35(4) 1_556 3_456
Kr2 Kr1 Kr5 75.2(13) 4_556 3_456
Kr2 Kr1 Kr5 8.9(15) 1_556 3_456
Kr3 Kr1 Kr5 52(3) 1_556 3_456
OW1 Kr1 Kr5 106.8(15) 3_556 3_456
OW1 Kr1 Kr5 48.7(15) 2_556 3_456
Kr4 Kr1 Kr5 43.3(13) 2_556 3_456
Ca3 Kr1 Kr5 141.4(6) . 3_456
Ca3 Kr1 Kr5 136.6(7) 7_667 3_456
Kr2 Kr1 Kr5 46.4(6) 3_556 3_456
Kr2 Kr1 Kr5 30.4(8) 2_556 3_456
Kr1 Kr1 Kr5 67.7(4) 2_546 3_456
Kr1 Kr1 Kr5 9.9(7) 3_456 3_456
K2 Kr1 Kr5 72.6(9) 1_556 3_456
Ca2 Kr1 Kr5 72.6(9) 1_556 3_456
Kr5 Kr1 Kr5 142.7(4) 7_667 3_456
O3 Kr1 Kr5 113.1(11) . 3_456
Kr5 Kr1 Kr5 74.6(8) 2_546 3_456
Kr2 Kr1 O1 86.1(19) 5_556 7_656
Kr2 Kr1 O1 170(3) 6_556 7_656
Kr5 Kr1 O1 55.0(11) . 7_656
Kr4 Kr1 O1 111(3) 4_556 7_656
Kr4 Kr1 O1 139(4) 1_556 7_656
Kr2 Kr1 O1 91.4(10) 4_556 7_656
Kr2 Kr1 O1 165.7(15) 1_556 7_656
Kr3 Kr1 O1 122.4(18) 1_556 7_656
OW1 Kr1 O1 65.3(13) 3_556 7_656
OW1 Kr1 O1 143.6(16) 2_556 7_656
Kr4 Kr1 O1 126.9(7) 2_556 7_656
Ca3 Kr1 O1 53.8(4) . 7_656
Ca3 Kr1 O1 53.1(4) 7_667 7_656
Kr2 Kr1 O1 120.5(7) 3_556 7_656
Kr2 Kr1 O1 136.8(7) 2_556 7_656
Kr1 Kr1 O1 98.7(4) 2_546 7_656
Kr1 Kr1 O1 158.7(4) 3_456 7_656
K2 Kr1 O1 108.2(5) 1_556 7_656
Ca2 Kr1 O1 108.2(5) 1_556 7_656
Kr5 Kr1 O1 51.6(4) 7_667 7_656
O3 Kr1 O1 76.7(5) . 7_656
Kr5 Kr1 O1 91.1(4) 2_546 7_656
Kr5 Kr1 O1 164.9(8) 3_456 7_656
Kr2 Kr1 O1 170(3) 5_556 1_566
Kr2 Kr1 O1 86.1(19) 6_556 1_566
Kr5 Kr1 O1 55.0(11) . 1_566
Kr4 Kr1 O1 139(4) 4_556 1_566
Kr4 Kr1 O1 111(3) 1_556 1_566
Kr2 Kr1 O1 165.7(15) 4_556 1_566
Kr2 Kr1 O1 91.4(10) 1_556 1_566
Kr3 Kr1 O1 122.4(18) 1_556 1_566
OW1 Kr1 O1 143.6(16) 3_556 1_566
OW1 Kr1 O1 65.3(13) 2_556 1_566
Kr4 Kr1 O1 126.9(7) 2_556 1_566
Ca3 Kr1 O1 53.8(4) . 1_566
Ca3 Kr1 O1 53.1(4) 7_667 1_566
Kr2 Kr1 O1 136.8(7) 3_556 1_566
Kr2 Kr1 O1 120.5(7) 2_556 1_566
Kr1 Kr1 O1 158.7(4) 2_546 1_566
Kr1 Kr1 O1 98.7(4) 3_456 1_566
K2 Kr1 O1 108.2(5) 1_556 1_566
Ca2 Kr1 O1 108.2(5) 1_556 1_566
Kr5 Kr1 O1 51.6(4) 7_667 1_566
O3 Kr1 O1 76.7(5) . 1_566
Kr5 Kr1 O1 164.9(8) 2_546 1_566
Kr5 Kr1 O1 91.1(4) 3_456 1_566
O1 Kr1 O1 102.7(8) 7_656 1_566
Kr2 Kr1 OW1 44(2) 5_556 1_556
Kr2 Kr1 OW1 44(2) 6_556 1_556
Kr5 Kr1 OW1 175(4) . 1_556
Kr4 Kr1 OW1 16(3) 4_556 1_556
Kr4 Kr1 OW1 16(3) 1_556 1_556
Kr2 Kr1 OW1 39.7(14) 4_556 1_556
Kr2 Kr1 OW1 39.7(14) 1_556 1_556
Kr3 Kr1 OW1 13(5) 1_556 1_556
OW1 Kr1 OW1 62.5(16) 3_556 1_556
OW1 Kr1 OW1 62.5(16) 2_556 1_556
Kr4 Kr1 OW1 2(3) 2_556 1_556
Ca3 Kr1 OW1 143.1(15) . 1_556
Ca3 Kr1 OW1 178.1(14) 7_667 1_556
Kr2 Kr1 OW1 18.1(11) 3_556 1_556
Kr2 Kr1 OW1 18.1(11) 2_556 1_556
Kr1 Kr1 OW1 34.5(5) 2_546 1_556
Kr1 Kr1 OW1 34.5(5) 3_456 1_556
K2 Kr1 OW1 41.9(10) 1_556 1_556
Ca2 Kr1 OW1 41.9(10) 1_556 1_556
Kr5 Kr1 OW1 155.4(16) 7_667 1_556
O3 Kr1 OW1 93.6(12) . 1_556
Kr5 Kr1 OW1 44.4(8) 2_546 1_556
Kr5 Kr1 OW1 44.4(8) 3_456 1_556
O1 Kr1 OW1 126.4(5) 7_656 1_556
O1 Kr1 OW1 126.4(5) 1_566 1_556
Kr2 Kr1 O2 80.9(18) 5_556 3_556
Kr2 Kr1 O2 134(3) 6_556 3_556
Kr5 Kr1 O2 82(3) . 3_556
Kr4 Kr1 O2 88.6(14) 4_556 3_556
Kr4 Kr1 O2 107(4) 1_556 3_556
Kr2 Kr1 O2 86.1(10) 4_556 3_556
Kr2 Kr1 O2 133.9(18) 1_556 3_556
Kr3 Kr1 O2 92(4) 1_556 3_556
OW1 Kr1 O2 44.9(11) 3_556 3_556
OW1 Kr1 O2 106.1(17) 2_556 3_556
Kr4 Kr1 O2 104(2) 2_556 3_556
Ca3 Kr1 O2 52.0(5) . 3_556
Ca3 Kr1 O2 76.5(6) 7_667 3_556
Kr2 Kr1 O2 108.4(10) 3_556 3_556
Kr2 Kr1 O2 119.6(11) 2_556 3_556
Kr1 Kr1 O2 93.2(4) 2_546 3_556
Kr1 Kr1 O2 133.2(4) 3_456 3_556
K2 Kr1 O2 69.8(5) 1_556 3_556
Ca2 Kr1 O2 69.8(5) 1_556 3_556
Kr5 Kr1 O2 60.0(7) 7_667 3_556
O3 Kr1 O2 40.5(3) . 3_556
Kr5 Kr1 O2 91.6(7) 2_546 3_556
Kr5 Kr1 O2 142.3(11) 3_456 3_556
O1 Kr1 O2 40.6(2) 7_656 3_556
O1 Kr1 O2 102.9(7) 1_566 3_556
OW1 Kr1 O2 102.0(9) 1_556 3_556
Kr2 Kr1 O2 134(3) 5_556 2_556
Kr2 Kr1 O2 80.9(18) 6_556 2_556
Kr5 Kr1 O2 82(3) . 2_556
Kr4 Kr1 O2 107(4) 4_556 2_556
Kr4 Kr1 O2 88.6(14) 1_556 2_556
Kr2 Kr1 O2 133.9(18) 4_556 2_556
Kr2 Kr1 O2 86.1(10) 1_556 2_556
Kr3 Kr1 O2 92(4) 1_556 2_556
OW1 Kr1 O2 106.1(17) 3_556 2_556
OW1 Kr1 O2 44.9(11) 2_556 2_556
Kr4 Kr1 O2 104(2) 2_556 2_556
Ca3 Kr1 O2 52.0(5) . 2_556
Ca3 Kr1 O2 76.5(6) 7_667 2_556
Kr2 Kr1 O2 119.6(11) 3_556 2_556
Kr2 Kr1 O2 108.4(10) 2_556 2_556
Kr1 Kr1 O2 133.2(4) 2_546 2_556
Kr1 Kr1 O2 93.2(4) 3_456 2_556
K2 Kr1 O2 69.8(5) 1_556 2_556
Ca2 Kr1 O2 69.8(5) 1_556 2_556
Kr5 Kr1 O2 60.0(7) 7_667 2_556
O3 Kr1 O2 40.5(3) . 2_556
Kr5 Kr1 O2 142.3(11) 2_546 2_556
Kr5 Kr1 O2 91.6(7) 3_456 2_556
O1 Kr1 O2 102.9(7) 7_656 2_556
O1 Kr1 O2 40.6(2) 1_566 2_556
OW1 Kr1 O2 102.0(9) 1_556 2_556
O2 Kr1 O2 78.0(5) 3_556 2_556
Kr2 Kr1 Si1 112(3) 5_556 .
Kr2 Kr1 Si1 83(2) 6_556 .
Kr5 Kr1 Si1 96(3) . .
Kr4 Kr1 Si1 90(3) 4_556 .
Kr4 Kr1 Si1 78.7(15) 1_556 .
Kr2 Kr1 Si1 113.5(17) 4_556 .
Kr2 Kr1 Si1 86.9(13) 1_556 .
Kr3 Kr1 Si1 77(4) 1_556 .
OW1 Kr1 Si1 84.0(17) 3_556 .
OW1 Kr1 Si1 46.5(13) 2_556 .
Kr4 Kr1 Si1 91(2) 2_556 .
Ca3 Kr1 Si1 57.4(6) . .
Ca3 Kr1 Si1 89.5(7) 7_667 .
Kr2 Kr1 Si1 106.8(12) 3_556 .
Kr2 Kr1 Si1 100.5(11) 2_556 .
Kr1 Kr1 Si1 114.5(4) 2_546 .
Kr1 Kr1 Si1 92.4(4) 3_456 .
K2 Kr1 Si1 50.5(4) 1_556 .
Ca2 Kr1 Si1 50.5(4) 1_556 .
Kr5 Kr1 Si1 68.5(9) 7_667 .
O3 Kr1 Si1 22.44(14) . .
Kr5 Kr1 Si1 122.3(11) 2_546 .
Kr5 Kr1 Si1 94.7(9) 3_456 .
O1 Kr1 Si1 97.2(6) 7_656 .
O1 Kr1 Si1 62.8(3) 1_566 .
OW1 Kr1 Si1 88.7(11) 1_556 .
O2 Kr1 Si1 62.9(4) 3_556 .
O2 Kr1 Si1 22.35(13) 2_556 .
Kr2 Kr1 Si1 83(2) 5_556 4
Kr2 Kr1 Si1 112(3) 6_556 4
Kr5 Kr1 Si1 96(3) . 4
Kr4 Kr1 Si1 78.7(15) 4_556 4
Kr4 Kr1 Si1 90(3) 1_556 4
Kr2 Kr1 Si1 86.9(13) 4_556 4
Kr2 Kr1 Si1 113.5(17) 1_556 4
Kr3 Kr1 Si1 77(4) 1_556 4
OW1 Kr1 Si1 46.5(13) 3_556 4
OW1 Kr1 Si1 84.0(17) 2_556 4
Kr4 Kr1 Si1 91(2) 2_556 4
Ca3 Kr1 Si1 57.4(6) . 4
Ca3 Kr1 Si1 89.5(7) 7_667 4
Kr2 Kr1 Si1 100.5(11) 3_556 4
Kr2 Kr1 Si1 106.8(12) 2_556 4
Kr1 Kr1 Si1 92.4(4) 2_546 4
Kr1 Kr1 Si1 114.5(4) 3_456 4
K2 Kr1 Si1 50.5(4) 1_556 4
Ca2 Kr1 Si1 50.5(4) 1_556 4
Kr5 Kr1 Si1 68.5(9) 7_667 4
O3 Kr1 Si1 22.44(14) . 4
Kr5 Kr1 Si1 94.7(9) 2_546 4
Kr5 Kr1 Si1 122.3(11) 3_456 4
O1 Kr1 Si1 62.8(3) 7_656 4
O1 Kr1 Si1 97.2(6) 1_566 4
OW1 Kr1 Si1 88.7(11) 1_556 4
O2 Kr1 Si1 22.35(13) 3_556 4
O2 Kr1 Si1 62.9(4) 2_556 4
Si1 Kr1 Si1 43.8(3) . 4
Kr2 Kr1 Al1 83(2) 5_556 4
Kr2 Kr1 Al1 112(3) 6_556 4
Kr5 Kr1 Al1 96(3) . 4
Kr4 Kr1 Al1 78.7(15) 4_556 4
Kr4 Kr1 Al1 90(3) 1_556 4
Kr2 Kr1 Al1 86.9(13) 4_556 4
Kr2 Kr1 Al1 113.5(17) 1_556 4
Kr3 Kr1 Al1 77(4) 1_556 4
OW1 Kr1 Al1 46.5(13) 3_556 4
OW1 Kr1 Al1 84.0(17) 2_556 4
Kr4 Kr1 Al1 91(2) 2_556 4
Ca3 Kr1 Al1 57.4(6) . 4
Ca3 Kr1 Al1 89.5(7) 7_667 4
Kr2 Kr1 Al1 100.5(11) 3_556 4
Kr2 Kr1 Al1 106.8(12) 2_556 4
Kr1 Kr1 Al1 92.4(4) 2_546 4
Kr1 Kr1 Al1 114.5(4) 3_456 4
K2 Kr1 Al1 50.5(4) 1_556 4
Ca2 Kr1 Al1 50.5(4) 1_556 4
Kr5 Kr1 Al1 68.5(9) 7_667 4
O3 Kr1 Al1 22.44(14) . 4
Kr5 Kr1 Al1 94.7(9) 2_546 4
Kr5 Kr1 Al1 122.3(11) 3_456 4
O1 Kr1 Al1 62.8(3) 7_656 4
O1 Kr1 Al1 97.2(6) 1_566 4
OW1 Kr1 Al1 88.7(11) 1_556 4
O2 Kr1 Al1 22.35(13) 3_556 4
O2 Kr1 Al1 62.9(4) 2_556 4
Si1 Kr1 Al1 43.8(3) . 4
Si1 Kr1 Al1 0.000(15) 4 4
Kr2 Kr1 O4 64(2) 5_556 3_556
Kr2 Kr1 O4 97(3) 6_556 3_556
Kr5 Kr1 O4 118(3) . 3_556
Kr4 Kr1 O4 55.9(14) 4_556 3_556
Kr4 Kr1 O4 70(3) 1_556 3_556
Kr2 Kr1 O4 67.1(13) 4_556 3_556
Kr2 Kr1 O4 96.2(17) 1_556 3_556
Kr3 Kr1 O4 55(4) 1_556 3_556
OW1 Kr1 O4 32.1(16) 3_556 3_556
OW1 Kr1 O4 78.2(18) 2_556 3_556
Kr4 Kr1 O4 68(2) 2_556 3_556
Ca3 Kr1 O4 80.2(8) . 3_556
Ca3 Kr1 O4 111.9(8) 7_667 3_556
Kr2 Kr1 O4 77.7(10) 3_556 3_556
Kr2 Kr1 O4 84.5(10) 2_556 3_556
Kr1 Kr1 O4 71.5(4) 2_546 3_556
Kr1 Kr1 O4 95.3(4) 3_456 3_556
K2 Kr1 O4 32.3(2) 1_556 3_556
Ca2 Kr1 O4 32.3(2) 1_556 3_556
Kr5 Kr1 O4 91.3(9) 7_667 3_556
O3 Kr1 O4 37.6(3) . 3_556
Kr5 Kr1 O4 75.5(9) 2_546 3_556
Kr5 Kr1 O4 104.4(10) 3_456 3_556
O1 Kr1 O4 76.0(3) 7_656 3_556
O1 Kr1 O4 113.6(6) 1_566 3_556
OW1 Kr1 O4 66.4(10) 1_556 3_556
O2 Kr1 O4 38.0(2) 3_556 3_556
O2 Kr1 O4 74.2(4) 2_556 3_556
Si1 Kr1 O4 52.0(3) . 3_556
Si1 Kr1 O4 22.81(13) 4 3_556
Al1 Kr1 O4 22.81(13) 4 3_556
Kr2 Kr1 O4 97(3) 5_556 2_556
Kr2 Kr1 O4 64(2) 6_556 2_556
Kr5 Kr1 O4 118(3) . 2_556
Kr4 Kr1 O4 70(3) 4_556 2_556
Kr4 Kr1 O4 55.9(14) 1_556 2_556
Kr2 Kr1 O4 96.2(17) 4_556 2_556
Kr2 Kr1 O4 67.1(13) 1_556 2_556
Kr3 Kr1 O4 55(4) 1_556 2_556
OW1 Kr1 O4 78.2(18) 3_556 2_556
OW1 Kr1 O4 32.1(16) 2_556 2_556
Kr4 Kr1 O4 68(2) 2_556 2_556
Ca3 Kr1 O4 80.2(8) . 2_556
Ca3 Kr1 O4 111.9(8) 7_667 2_556
Kr2 Kr1 O4 84.5(10) 3_556 2_556
Kr2 Kr1 O4 77.7(10) 2_556 2_556
Kr1 Kr1 O4 95.3(4) 2_546 2_556
Kr1 Kr1 O4 71.5(4) 3_456 2_556
K2 Kr1 O4 32.3(2) 1_556 2_556
Ca2 Kr1 O4 32.3(2) 1_556 2_556
Kr5 Kr1 O4 91.3(9) 7_667 2_556
O3 Kr1 O4 37.6(3) . 2_556
Kr5 Kr1 O4 104.4(10) 2_546 2_556
Kr5 Kr1 O4 75.5(9) 3_456 2_556
O1 Kr1 O4 113.6(6) 7_656 2_556
O1 Kr1 O4 76.0(3) 1_566 2_556
OW1 Kr1 O4 66.4(10) 1_556 2_556
O2 Kr1 O4 74.2(4) 3_556 2_556
O2 Kr1 O4 38.0(2) 2_556 2_556
Si1 Kr1 O4 22.81(13) . 2_556
Si1 Kr1 O4 52.0(3) 4 2_556
Al1 Kr1 O4 52.0(3) 4 2_556
O4 Kr1 O4 48.5(3) 3_556 2_556
Kr2 Kr1 Al1 79.0(18) 5_556 11_666
Kr2 Kr1 Al1 152(3) 6_556 11_666
Kr5 Kr1 Al1 70.6(19) . 11_666
Kr4 Kr1 Al1 97(2) 4_556 11_666
Kr4 Kr1 Al1 122(4) 1_556 11_666
Kr2 Kr1 Al1 84.6(9) 4_556 11_666
Kr2 Kr1 Al1 150.3(18) 1_556 11_666
Kr3 Kr1 Al1 105(3) 1_556 11_666
OW1 Kr1 Al1 49.8(12) 3_556 11_666
OW1 Kr1 Al1 127.0(17) 2_556 11_666
Kr4 Kr1 Al1 113.3(14) 2_556 11_666
Ca3 Kr1 Al1 54.1(3) . 11_666
Ca3 Kr1 Al1 66.8(5) 7_667 11_666
Kr2 Kr1 Al1 112.1(8) 3_556 11_666
Kr2 Kr1 Al1 127.1(8) 2_556 11_666
Kr1 Kr1 Al1 92.2(3) 2_546 11_666
Kr1 Kr1 Al1 146.6(4) 3_456 11_666
K2 Kr1 Al1 88.0(5) 1_556 11_666
Ca2 Kr1 Al1 88.0(5) 1_556 11_666
Kr5 Kr1 Al1 57.3(4) 7_667 11_666
O3 Kr1 Al1 60.3(3) . 11_666
Kr5 Kr1 Al1 87.3(5) 2_546 11_666
Kr5 Kr1 Al1 156.5(8) 3_456 11_666
O1 Kr1 Al1 20.36(11) 7_656 11_666
O1 Kr1 Al1 107.8(7) 1_566 11_666
OW1 Kr1 Al1 112.2(7) 1_556 11_666
O2 Kr1 Al1 21.01(8) 3_556 11_666
O2 Kr1 Al1 93.9(5) 2_556 11_666
Si1 Kr1 Al1 82.4(4) . 11_666
Si1 Kr1 Al1 43.3(2) 4 11_666
Al1 Kr1 Al1 43.3(2) 4 11_666
O4 Kr1 Al1 55.7(2) 3_556 11_666
O4 Kr1 Al1 95.2(5) 2_556 11_666
Kr2 Kr1 Si1 79.0(18) 5_556 11_666
Kr2 Kr1 Si1 152(3) 6_556 11_666
Kr5 Kr1 Si1 70.6(19) . 11_666
Kr4 Kr1 Si1 97(2) 4_556 11_666
Kr4 Kr1 Si1 122(4) 1_556 11_666
Kr2 Kr1 Si1 84.6(9) 4_556 11_666
Kr2 Kr1 Si1 150.3(18) 1_556 11_666
Kr3 Kr1 Si1 105(3) 1_556 11_666
OW1 Kr1 Si1 49.8(12) 3_556 11_666
OW1 Kr1 Si1 127.0(17) 2_556 11_666
Kr4 Kr1 Si1 113.3(14) 2_556 11_666
Ca3 Kr1 Si1 54.1(3) . 11_666
Ca3 Kr1 Si1 66.8(5) 7_667 11_666
Kr2 Kr1 Si1 112.1(8) 3_556 11_666
Kr2 Kr1 Si1 127.1(8) 2_556 11_666
Kr1 Kr1 Si1 92.2(3) 2_546 11_666
Kr1 Kr1 Si1 146.6(4) 3_456 11_666
K2 Kr1 Si1 88.0(5) 1_556 11_666
Ca2 Kr1 Si1 88.0(5) 1_556 11_666
Kr5 Kr1 Si1 57.3(4) 7_667 11_666
O3 Kr1 Si1 60.3(3) . 11_666
Kr5 Kr1 Si1 87.3(5) 2_546 11_666
Kr5 Kr1 Si1 156.5(8) 3_456 11_666
O1 Kr1 Si1 20.36(11) 7_656 11_666
O1 Kr1 Si1 107.8(7) 1_566 11_666
OW1 Kr1 Si1 112.2(7) 1_556 11_666
O2 Kr1 Si1 21.01(8) 3_556 11_666
O2 Kr1 Si1 93.9(5) 2_556 11_666
Si1 Kr1 Si1 82.4(4) . 11_666
Si1 Kr1 Si1 43.3(2) 4 11_666
Al1 Kr1 Si1 43.3(2) 4 11_666
O4 Kr1 Si1 55.7(2) 3_556 11_666
O4 Kr1 Si1 95.2(5) 2_556 11_666
Al1 Kr1 Si1 0.000(14) 11_666 11_666
Kr2 Kr1 Si1 152(3) 5_556 12_666
Kr2 Kr1 Si1 79.0(18) 6_556 12_666
Kr5 Kr1 Si1 70.6(19) . 12_666
Kr4 Kr1 Si1 122(4) 4_556 12_666
Kr4 Kr1 Si1 97(2) 1_556 12_666
Kr2 Kr1 Si1 150.3(18) 4_556 12_666
Kr2 Kr1 Si1 84.6(9) 1_556 12_666
Kr3 Kr1 Si1 105(3) 1_556 12_666
OW1 Kr1 Si1 127.0(17) 3_556 12_666
OW1 Kr1 Si1 49.8(12) 2_556 12_666
Kr4 Kr1 Si1 113.3(14) 2_556 12_666
Ca3 Kr1 Si1 54.1(3) . 12_666
Ca3 Kr1 Si1 66.8(5) 7_667 12_666
Kr2 Kr1 Si1 127.1(8) 3_556 12_666
Kr2 Kr1 Si1 112.1(8) 2_556 12_666
Kr1 Kr1 Si1 146.6(4) 2_546 12_666
Kr1 Kr1 Si1 92.2(3) 3_456 12_666
K2 Kr1 Si1 88.0(5) 1_556 12_666
Ca2 Kr1 Si1 88.0(5) 1_556 12_666
Kr5 Kr1 Si1 57.3(4) 7_667 12_666
O3 Kr1 Si1 60.3(3) . 12_666
Kr5 Kr1 Si1 156.5(8) 2_546 12_666
Kr5 Kr1 Si1 87.3(5) 3_456 12_666
O1 Kr1 Si1 107.8(7) 7_656 12_666
O1 Kr1 Si1 20.36(11) 1_566 12_666
OW1 Kr1 Si1 112.2(7) 1_556 12_666
O2 Kr1 Si1 93.9(5) 3_556 12_666
O2 Kr1 Si1 21.01(8) 2_556 12_666
Si1 Kr1 Si1 43.3(2) . 12_666
Si1 Kr1 Si1 82.4(4) 4 12_666
Al1 Kr1 Si1 82.4(4) 4 12_666
O4 Kr1 Si1 95.2(5) 3_556 12_666
O4 Kr1 Si1 55.7(2) 2_556 12_666
Al1 Kr1 Si1 105.5(6) 11_666 12_666
Si1 Kr1 Si1 105.5(6) 11_666 12_666
Kr2 Kr1 Al1 152(3) 5_556 12_666
Kr2 Kr1 Al1 79.0(18) 6_556 12_666
Kr5 Kr1 Al1 70.6(19) . 12_666
Kr4 Kr1 Al1 122(4) 4_556 12_666
Kr4 Kr1 Al1 97(2) 1_556 12_666
Kr2 Kr1 Al1 150.3(18) 4_556 12_666
Kr2 Kr1 Al1 84.6(9) 1_556 12_666
Kr3 Kr1 Al1 105(3) 1_556 12_666
OW1 Kr1 Al1 127.0(17) 3_556 12_666
OW1 Kr1 Al1 49.8(12) 2_556 12_666
Kr4 Kr1 Al1 113.3(14) 2_556 12_666
Ca3 Kr1 Al1 54.1(3) . 12_666
Ca3 Kr1 Al1 66.8(5) 7_667 12_666
Kr2 Kr1 Al1 127.1(8) 3_556 12_666
Kr2 Kr1 Al1 112.1(8) 2_556 12_666
Kr1 Kr1 Al1 146.6(4) 2_546 12_666
Kr1 Kr1 Al1 92.2(3) 3_456 12_666
K2 Kr1 Al1 88.0(5) 1_556 12_666
Ca2 Kr1 Al1 88.0(5) 1_556 12_666
Kr5 Kr1 Al1 57.3(4) 7_667 12_666
O3 Kr1 Al1 60.3(3) . 12_666
Kr5 Kr1 Al1 156.5(8) 2_546 12_666
Kr5 Kr1 Al1 87.3(5) 3_456 12_666
O1 Kr1 Al1 107.8(7) 7_656 12_666
O1 Kr1 Al1 20.36(11) 1_566 12_666
OW1 Kr1 Al1 112.2(7) 1_556 12_666
O2 Kr1 Al1 93.9(5) 3_556 12_666
O2 Kr1 Al1 21.01(8) 2_556 12_666
Si1 Kr1 Al1 43.3(2) . 12_666
Si1 Kr1 Al1 82.4(4) 4 12_666
Al1 Kr1 Al1 82.4(4) 4 12_666
O4 Kr1 Al1 95.2(5) 3_556 12_666
O4 Kr1 Al1 55.7(2) 2_556 12_666
Al1 Kr1 Al1 105.5(6) 11_666 12_666
Si1 Kr1 Al1 105.5(6) 11_666 12_666
Si1 Kr1 Al1 0.000(10) 12_666 12_666
Kr2 Kr1 Si1 159(2) 5_556 5_556
Kr2 Kr1 Si1 82(2) 6_556 5_556
Kr5 Kr1 Si1 53.2(5) . 5_556
Kr4 Kr1 Si1 141(3) 4_556 5_556
Kr4 Kr1 Si1 112(3) 1_556 5_556
Kr2 Kr1 Si1 154.1(14) 4_556 5_556
Kr2 Kr1 Si1 86.5(12) 1_556 5_556
Kr3 Kr1 Si1 127.4(3) 1_556 5_556
OW1 Kr1 Si1 163.5(16) 3_556 5_556
OW1 Kr1 Si1 73.4(15) 2_556 5_556
Kr4 Kr1 Si1 125.4(7) 2_556 5_556
Ca3 Kr1 Si1 68.0(5) . 5_556
Ca3 Kr1 Si1 54.5(3) 7_667 5_556
Kr2 Kr1 Si1 128.8(7) 3_556 5_556
Kr2 Kr1 Si1 113.6(8) 2_556 5_556
Kr1 Kr1 Si1 147.0(3) 2_546 5_556
Kr1 Kr1 Si1 92.5(3) 3_456 5_556
K2 Kr1 Si1 122.8(4) 1_556 5_556
Ca2 Kr1 Si1 122.8(4) 1_556 5_556
Kr5 Kr1 Si1 62.1(6) 7_667 5_556
O3 Kr1 Si1 97.0(5) . 5_556
Kr5 Kr1 Si1 147.7(11) 2_546 5_556
Kr5 Kr1 Si1 83.3(5) 3_456 5_556
O1 Kr1 Si1 107.6(7) 7_656 5_556
O1 Kr1 Si1 20.27(12) 1_566 5_556
OW1 Kr1 Si1 125.9(4) 1_556 5_556
O2 Kr1 Si1 119.8(7) 3_556 5_556
O2 Kr1 Si1 59.8(2) 2_556 5_556
Si1 Kr1 Si1 82.1(3) . 5_556
Si1 Kr1 Si1 117.1(6) 4 5_556
Al1 Kr1 Si1 117.1(6) 4 5_556
O4 Kr1 Si1 133.7(6) 3_556 5_556
O4 Kr1 Si1 92.2(2) 2_556 5_556
Al1 Kr1 Si1 119.1(7) 11_666 5_556
Si1 Kr1 Si1 119.1(7) 11_666 5_556
Si1 Kr1 Si1 38.80(14) 12_666 5_556
Al1 Kr1 Si1 38.80(14) 12_666 5_556
Kr2 Kr1 Al1 159(2) 5_556 5_556
Kr2 Kr1 Al1 82(2) 6_556 5_556
Kr5 Kr1 Al1 53.2(5) . 5_556
Kr4 Kr1 Al1 141(3) 4_556 5_556
Kr4 Kr1 Al1 112(3) 1_556 5_556
Kr2 Kr1 Al1 154.1(14) 4_556 5_556
Kr2 Kr1 Al1 86.5(12) 1_556 5_556
Kr3 Kr1 Al1 127.4(3) 1_556 5_556
OW1 Kr1 Al1 163.5(16) 3_556 5_556
OW1 Kr1 Al1 73.4(15) 2_556 5_556
Kr4 Kr1 Al1 125.4(7) 2_556 5_556
Ca3 Kr1 Al1 68.0(5) . 5_556
Ca3 Kr1 Al1 54.5(3) 7_667 5_556
Kr2 Kr1 Al1 128.8(7) 3_556 5_556
Kr2 Kr1 Al1 113.6(8) 2_556 5_556
Kr1 Kr1 Al1 147.0(3) 2_546 5_556
Kr1 Kr1 Al1 92.5(3) 3_456 5_556
K2 Kr1 Al1 122.8(4) 1_556 5_556
Ca2 Kr1 Al1 122.8(4) 1_556 5_556
Kr5 Kr1 Al1 62.1(6) 7_667 5_556
O3 Kr1 Al1 97.0(5) . 5_556
Kr5 Kr1 Al1 147.7(11) 2_546 5_556
Kr5 Kr1 Al1 83.3(5) 3_456 5_556
O1 Kr1 Al1 107.6(7) 7_656 5_556
O1 Kr1 Al1 20.27(12) 1_566 5_556
OW1 Kr1 Al1 125.9(4) 1_556 5_556
O2 Kr1 Al1 119.8(7) 3_556 5_556
O2 Kr1 Al1 59.8(2) 2_556 5_556
Si1 Kr1 Al1 82.1(3) . 5_556
Si1 Kr1 Al1 117.1(6) 4 5_556
Al1 Kr1 Al1 117.1(6) 4 5_556
O4 Kr1 Al1 133.7(6) 3_556 5_556
O4 Kr1 Al1 92.2(2) 2_556 5_556
Al1 Kr1 Al1 119.1(7) 11_666 5_556
Si1 Kr1 Al1 119.1(7) 11_666 5_556
Si1 Kr1 Al1 38.80(14) 12_666 5_556
Al1 Kr1 Al1 38.80(14) 12_666 5_556
Si1 Kr1 Al1 0.000(11) 5_556 5_556
Kr2 Kr2 Kr4 64(4) 6 .
Kr2 Kr2 Kr1 167(2) 6 3_455
Kr4 Kr2 Kr1 109(4) . 3_455
Kr2 Kr2 Kr4 91(3) 6 2
Kr4 Kr2 Kr4 33(7) . 2
Kr1 Kr2 Kr4 79(5) 3_455 2
Kr2 Kr2 Kr2 120.000(10) 6 2
Kr4 Kr2 Kr2 69(4) . 2
Kr1 Kr2 Kr2 48(2) 3_455 2
Kr4 Kr2 Kr2 36(4) 2 2
Kr2 Kr2 Kr3 74.4(17) 6 .
Kr4 Kr2 Kr3 11(3) . .
Kr1 Kr2 Kr3 99(3) 3_455 .
Kr4 Kr2 Kr3 25(2) 2 .
Kr2 Kr2 Kr3 60(3) 2 .
Kr2 Kr2 OW1 74.5(13) 6 2
Kr4 Kr2 OW1 81(4) . 2
Kr1 Kr2 OW1 117(3) 3_455 2
Kr4 Kr2 OW1 107(4) 2 2
Kr2 Kr2 OW1 132(2) 2 2
Kr3 Kr2 OW1 85(5) . 2
Kr2 Kr2 Kr4 60(2) 6 4
Kr4 Kr2 Kr4 18(3) . 4
Kr1 Kr2 Kr4 109(3) 3_455 4
Kr4 Kr2 Kr4 31(5) 2 4
Kr2 Kr2 Kr4 63.3(14) 2 4
Kr3 Kr2 Kr4 22(3) . 4
OW1 Kr2 Kr4 97(3) 2 4
Kr2 Kr2 Kr1 7.7(11) 6 1_554
Kr4 Kr2 Kr1 60(4) . 1_554
Kr1 Kr2 Kr1 159(3) 3_455 1_554
Kr4 Kr2 Kr1 85(2) 2 1_554
Kr2 Kr2 Kr1 112.7(12) 2 1_554
Kr3 Kr2 Kr1 71(3) . 1_554
OW1 Kr2 Kr1 81.1(19) 2 1_554
Kr4 Kr2 Kr1 54(3) 4 1_554
Kr2 Kr2 Kr2 39.8(14) 6 5
Kr4 Kr2 Kr2 40(3) . 5
Kr1 Kr2 Kr2 128(3) 3_455 5
Kr4 Kr2 Kr2 54(2) 2 5
Kr2 Kr2 Kr2 80.2(14) 2 5
Kr3 Kr2 Kr2 47(4) . 5
OW1 Kr2 Kr2 101(2) 2 5
Kr4 Kr2 Kr2 26(3) 4 5
Kr1 Kr2 Kr2 32.6(15) 1_554 5
Kr2 Kr2 Kr2 99.8(14) 6 3
Kr4 Kr2 Kr2 54(3) . 3
Kr1 Kr2 Kr2 68(3) 3_455 3
Kr4 Kr2 Kr2 24(4) 2 3
Kr2 Kr2 Kr2 20.2(14) 2 3
Kr3 Kr2 Kr2 47(4) . 3
OW1 Kr2 Kr2 131(3) 2 3
Kr4 Kr2 Kr2 44.8(8) 4 3
Kr1 Kr2 Kr2 92.5(15) 1_554 3
Kr2 Kr2 Kr2 60.000(2) 5 3
Kr2 Kr2 Kr5 163.4(17) 6 3_455
Kr4 Kr2 Kr5 132(4) . 3_455
Kr1 Kr2 Kr5 22.7(18) 3_455 3_455
Kr4 Kr2 Kr5 102(4) 2 3_455
Kr2 Kr2 Kr5 68.6(11) 2 3_455
Kr3 Kr2 Kr5 120.9(19) . 3_455
OW1 Kr2 Kr5 111(2) 2 3_455
Kr4 Kr2 Kr5 131.7(19) 4 3_455
Kr1 Kr2 Kr5 163(3) 1_554 3_455
Kr2 Kr2 Kr5 145.2(19) 5 3_455
Kr2 Kr2 Kr5 88.1(19) 3 3_455
Kr2 Kr2 Kr2 60.000(3) 6 4
Kr4 Kr2 Kr2 37(3) . 4
Kr1 Kr2 Kr2 107(2) 3_455 4
Kr4 Kr2 Kr2 37.2(16) 2 4
Kr2 Kr2 Kr2 60.000(4) 2 4
Kr3 Kr2 Kr2 40(5) . 4
OW1 Kr2 Kr2 113(2) 2 4
Kr4 Kr2 Kr2 19(3) 4 4
Kr1 Kr2 Kr2 52.8(12) 1_554 4
Kr2 Kr2 Kr2 20.2(14) 5 4
Kr2 Kr2 Kr2 39.8(14) 3 4
Kr5 Kr2 Kr2 126.4(11) 3_455 4
Kr2 Kr2 OW1 119.5(10) 6 .
Kr4 Kr2 OW1 57(3) . .
Kr1 Kr2 OW1 52(2) 3_455 .
Kr4 Kr2 OW1 29(3) 2 .
Kr2 Kr2 OW1 24.3(14) 2 .
Kr3 Kr2 OW1 46.7(12) . .
OW1 Kr2 OW1 107(4) 2 .
Kr4 Kr2 OW1 60(2) 4 .
Kr1 Kr2 OW1 114.1(19) 1_554 .
Kr2 Kr2 OW1 83.5(11) 5 .
Kr2 Kr2 OW1 32.8(12) 3 .
Kr5 Kr2 OW1 74.6(16) 3_455 .
Kr2 Kr2 OW1 65.2(8) 4 .
Kr2 Kr2 Kr5 11.9(13) 6 1_554
Kr4 Kr2 Kr5 75(4) . 1_554
Kr1 Kr2 Kr5 164(3) 3_455 1_554
Kr4 Kr2 Kr5 100(2) 2 1_554
Kr2 Kr2 Kr5 124.9(9) 2 1_554
Kr3 Kr2 Kr5 85(3) . 1_554
OW1 Kr2 Kr5 79.4(19) 2 1_554
Kr4 Kr2 Kr5 70(3) 4 1_554
Kr1 Kr2 Kr5 15.2(11) 1_554 1_554
Kr2 Kr2 Kr5 46.3(17) 5 1_554
Kr2 Kr2 Kr5 105.1(16) 3 1_554
Kr5 Kr2 Kr5 151(3) 3_455 1_554
Kr2 Kr2 Kr5 66.0(9) 4 1_554
OW1 Kr2 Kr5 129.1(17) . 1_554
Kr2 Kr2 Kr1 81.8(6) 6 2_545
Kr4 Kr2 Kr1 45(3) . 2_545
Kr1 Kr2 Kr1 85(2) 3_455 2_545
Kr4 Kr2 Kr1 25(2) 2 2_545
Kr2 Kr2 Kr1 38.2(6) 2 2_545
Kr3 Kr2 Kr1 42(5) . 2_545
OW1 Kr2 Kr1 126(3) 2 2_545
Kr4 Kr2 Kr1 30.9(15) 4 2_545
Kr1 Kr2 Kr1 74.5(13) 1_554 2_545
Kr2 Kr2 Kr1 42.1(9) 5 2_545
Kr2 Kr2 Kr1 18.0(9) 3 2_545
Kr5 Kr2 Kr1 105.1(12) 3_455 2_545
Kr2 Kr2 Kr1 21.9(6) 4 2_545
OW1 Kr2 Kr1 47.3(9) . 2_545
Kr5 Kr2 Kr1 87.2(11) 1_554 2_545
Kr2 Kr2 Ca2 82.5(6) 6 .
Kr4 Kr2 Ca2 32(3) . .
Kr1 Kr2 Ca2 97(3) 3_455 .
Kr4 Kr2 Ca2 48(3) 2 .
Kr2 Kr2 Ca2 76.0(5) 2 .
Kr3 Kr2 Ca2 29(5) . .
OW1 Kr2 Ca2 60(3) 2 .
Kr4 Kr2 Ca2 49(3) 4 .
Kr1 Kr2 Ca2 82.2(17) 1_554 .
Kr2 Kr2 Ca2 70.9(5) 5 .
Kr2 Kr2 Ca2 70.9(5) 3 .
Kr5 Kr2 Ca2 114.0(18) 3_455 .
Kr2 Kr2 Ca2 68.1(6) 4 .
OW1 Kr2 Ca2 54.0(14) . .
Kr5 Kr2 Ca2 94.4(16) 1_554 .
Kr1 Kr2 Ca2 69.9(11) 2_545 .
Kr2 Kr2 OW1 47.9(7) 6 3
Kr4 Kr2 OW1 19(3) . 3
Kr1 Kr2 OW1 122(3) 3_455 3
Kr4 Kr2 OW1 43(3) 2 3
Kr2 Kr2 OW1 76.6(5) 2 3
Kr3 Kr2 OW1 29(3) . 3
OW1 Kr2 OW1 88(3) 2 3
Kr4 Kr2 OW1 13.3(13) 4 3
Kr1 Kr2 OW1 42.9(13) 1_554 3
Kr2 Kr2 OW1 20.9(12) 5 3
Kr2 Kr2 OW1 57.9(10) 3 3
Kr5 Kr2 OW1 144.8(15) 3_455 3
Kr2 Kr2 OW1 25.5(9) 4 3
OW1 Kr2 OW1 71.6(14) . 3
Kr5 Kr2 OW1 58.1(13) 1_554 3
Kr1 Kr2 OW1 42.8(8) 2_545 3
Ca2 Kr2 OW1 50.0(13) . 3
Kr2 Kr2 Ca3 159.6(5) 6 3_455
Kr4 Kr2 Ca3 118(3) . 3_455
Kr1 Kr2 Ca3 33.1(16) 3_455 3_455
Kr4 Kr2 Ca3 99(2) 2 3_455
Kr2 Kr2 Ca3 76.6(5) 2 3_455
Kr3 Kr2 Ca3 109(3) . 3_455
OW1 Kr2 Ca3 85.6(13) 2 3_455
Kr4 Kr2 Ca3 128(3) 4 3_455
Kr1 Kr2 Ca3 166.6(16) 1_554 3_455
Kr2 Kr2 Ca3 153.6(15) 5 3_455
Kr2 Kr2 Ca3 96.3(17) 3 3_455
Kr5 Kr2 Ca3 28.3(16) 3_455 3_455
Kr2 Kr2 Ca3 134.9(6) 4 3_455
OW1 Kr2 Ca3 70.2(8) . 3_455
Kr5 Kr2 Ca3 158.5(13) 1_554 3_455
Kr1 Kr2 Ca3 114.2(9) 2_545 3_455
Ca2 Kr2 Ca3 91.2(7) . 3_455
OW1 Kr2 Ca3 137.1(14) 3 3_455
Kr2 Kr2 Ca3 157.9(5) 6 9_666
Kr4 Kr2 Ca3 138(4) . 9_666
Kr1 Kr2 Ca3 31(2) 3_455 9_666
Kr4 Kr2 Ca3 110(3) 2 9_666
Kr2 Kr2 Ca3 78.1(5) 2 9_666
Kr3 Kr2 Ca3 127.7(19) . 9_666
OW1 Kr2 Ca3 103.6(17) 2 9_666
Kr4 Kr2 Ca3 140.8(19) 4 9_666
Kr1 Kr2 Ca3 161(2) 1_554 9_666
Kr2 Kr2 Ca3 154.5(14) 5 9_666
Kr2 Kr2 Ca3 97.8(16) 3 9_666
Kr5 Kr2 Ca3 9.7(9) 3_455 9_666
Kr2 Kr2 Ca3 136.1(4) 4 9_666
OW1 Kr2 Ca3 82.4(11) . 9_666
Kr5 Kr2 Ca3 146.7(16) 1_554 9_666
Kr1 Kr2 Ca3 114.8(8) 2_545 9_666
Ca2 Kr2 Ca3 116.1(8) . 9_666
OW1 Kr2 Ca3 153.7(10) 3 9_666
Ca3 Kr2 Ca3 25.8(5) 3_455 9_666
Kr2 Kr2 Kr5 84.0(5) 6 2_545
Kr4 Kr2 Kr5 51(3) . 2_545
Kr1 Kr2 Kr5 83(2) 3_455 2_545
Kr4 Kr2 Kr5 30(3) 2 2_545
Kr2 Kr2 Kr5 36.7(5) 2 2_545
Kr3 Kr2 Kr5 48(5) . 2_545
OW1 Kr2 Kr5 133(3) 2 2_545
Kr4 Kr2 Kr5 36.7(17) 4 2_545
Kr1 Kr2 Kr5 76.5(12) 1_554 2_545
Kr2 Kr2 Kr5 44.7(10) 5 2_545
Kr2 Kr2 Kr5 17.5(10) 3 2_545
Kr5 Kr2 Kr5 101.3(12) 3_455 2_545
Kr2 Kr2 Kr5 25.1(6) 4 2_545
OW1 Kr2 Kr5 49.4(11) . 2_545
Kr5 Kr2 Kr5 88.2(11) 1_554 2_545
Kr1 Kr2 Kr5 6.4(11) 2_545 2_545
Ca2 Kr2 Kr5 76.1(12) . 2_545
OW1 Kr2 Kr5 48.1(9) 3 2_545
Ca3 Kr2 Kr5 113.3(8) 3_455 2_545
Ca3 Kr2 Kr5 111.0(7) 9_666 2_545
Kr2 Kr2 Ca3 16.3(4) 6 1_554
Kr4 Kr2 Ca3 67(4) . 1_554
Kr1 Kr2 Ca3 174(3) 3_455 1_554
Kr4 Kr2 Ca3 99(3) 2 1_554
Kr2 Kr2 Ca3 132.1(5) 2 1_554
Kr3 Kr2 Ca3 78.1(12) . 1_554
OW1 Kr2 Ca3 58.6(13) 2 1_554
Kr4 Kr2 Ca3 69.2(19) 4 1_554
Kr1 Kr2 Ca3 23.7(9) 1_554 1_554
Kr2 Kr2 Ca3 53.4(15) 5 1_554
Kr2 Kr2 Ca3 112.4(15) 3 1_554
Kr5 Kr2 Ca3 159.1(16) 3_455 1_554
Kr2 Kr2 Ca3 73.2(5) 4 1_554
OW1 Kr2 Ca3 124.8(16) . 1_554
Kr5 Kr2 Ca3 21.8(12) 1_554 1_554
Kr1 Kr2 Ca3 95.0(9) 2_545 1_554
Ca2 Kr2 Ca3 78.0(8) . 1_554
OW1 Kr2 Ca3 56.0(6) 3 1_554
Ca3 Kr2 Ca3 143.3(8) 3_455 1_554
Ca3 Kr2 Ca3 149.7(9) 9_666 1_554
Kr5 Kr2 Ca3 98.1(8) 2_545 1_554
Kr2 Kr2 O1 114.7(4) 6 9_565
Kr4 Kr2 O1 144(3) . 9_565
Kr1 Kr2 O1 78(2) 3_455 9_565
Kr4 Kr2 O1 147.6(19) 2 9_565
Kr2 Kr2 O1 125.3(4) 2 9_565
Kr3 Kr2 O1 142(5) . 9_565
OW1 Kr2 O1 64(2) 2 9_565
Kr4 Kr2 O1 161(2) 4 9_565
Kr1 Kr2 O1 121.9(14) 1_554 9_565
Kr2 Kr2 O1 154.4(18) 5 9_565
Kr2 Kr2 O1 145.5(18) 3 9_565
Kr5 Kr2 O1 58.3(11) 3_455 9_565
Kr2 Kr2 O1 174.6(4) 4 9_565
OW1 Kr2 O1 120.0(10) . 9_565
Kr5 Kr2 O1 108.5(10) 1_554 9_565
Kr1 Kr2 O1 163.3(10) 2_545 9_565
Ca2 Kr2 O1 113.2(7) . 9_565
OW1 Kr2 O1 151.8(10) 3 9_565
Ca3 Kr2 O1 50.5(5) 3_455 9_565
Ca3 Kr2 O1 48.6(5) 9_666 9_565
Kr5 Kr2 O1 159.4(10) 2_545 9_565
Ca3 Kr2 O1 101.7(6) 1_554 9_565
Kr2 Kr2 O3 122.8(5) 6 3_455
Kr4 Kr2 O3 80(3) . 3_455
Kr1 Kr2 O3 64(2) 3_455 3_455
Kr4 Kr2 O3 77.6(18) 2 3_455
Kr2 Kr2 O3 79.9(4) 2 3_455
Kr3 Kr2 O3 73(5) . 3_455
OW1 Kr2 O3 57.2(16) 2 3_455
Kr4 Kr2 O3 95(3) 4 3_455
Kr1 Kr2 O3 125.9(18) 1_554 3_455
Kr2 Kr2 O3 119.2(5) 5 3_455
Kr2 Kr2 O3 91.0(10) 3 3_455
Kr5 Kr2 O3 71.1(18) 3_455 3_455
Kr2 Kr2 O3 111.5(5) 4 3_455
OW1 Kr2 O3 58.5(11) . 3_455
Kr5 Kr2 O3 132.3(15) 1_554 3_455
Kr1 Kr2 O3 102.1(11) 2_545 3_455
Ca2 Kr2 O3 48.6(4) . 3_455
OW1 Kr2 O3 98.3(13) 3 3_455
Ca3 Kr2 O3 44.1(4) 3_455 3_455
Ca3 Kr2 O3 69.9(5) 9_666 3_455
Kr5 Kr2 O3 106.1(10) 2_545 3_455
Ca3 Kr2 O3 110.6(7) 1_554 3_455
O1 Kr2 O3 71.8(5) 9_565 3_455
Kr2 Kr2 O4 84.6(4) 6 2
Kr4 Kr2 O4 64(3) . 2
Kr1 Kr2 O4 103(2) 3_455 2
Kr4 Kr2 O4 83(3) 2 2
Kr2 Kr2 O4 105.8(4) 2 2
Kr3 Kr2 O4 64(5) . 2
OW1 Kr2 O4 26(2) 2 2
Kr4 Kr2 O4 81(3) 4 2
Kr1 Kr2 O4 88.9(15) 1_554 2
Kr2 Kr2 O4 95.4(8) 5 2
Kr2 Kr2 O4 105.8(4) 3 2
Kr5 Kr2 O4 107.4(18) 3_455 2
Kr2 Kr2 O4 100.2(5) 4 2
OW1 Kr2 O4 81.5(14) . 2
Kr5 Kr2 O4 93.4(14) 1_554 2
Kr1 Kr2 O4 105.7(13) 2_545 2
Ca2 Kr2 O4 35.9(3) . 2
OW1 Kr2 O4 76.8(12) 3 2
Ca3 Kr2 O4 79.1(6) 3_455 2
Ca3 Kr2 O4 103.4(6) 9_666 2
Kr5 Kr2 O4 112.0(13) 2_545 2
Ca3 Kr2 O4 71.7(5) 1_554 2
O1 Kr2 O4 79.7(5) 9_565 2
O3 Kr2 O4 38.9(2) 3_455 2
Kr2 Kr2 O2 107.8(4) 6 8_565
Kr4 Kr2 O2 104(3) . 8_565
Kr1 Kr2 O2 84.4(19) 3_455 8_565
Kr4 Kr2 O2 115(2) 2 8_565
Kr2 Kr2 O2 117.4(4) 2 8_565
Kr3 Kr2 O2 102(5) . 8_565
OW1 Kr2 O2 34.3(12) 2 8_565
Kr4 Kr2 O2 121(3) 4 8_565
Kr1 Kr2 O2 114.8(14) 1_554 8_565
Kr2 Kr2 O2 133.5(11) 5 8_565
Kr2 Kr2 O2 130.3(10) 3 8_565
Kr5 Kr2 O2 76.9(16) 3_455 8_565
Kr2 Kr2 O2 140.1(5) 4 8_565
OW1 Kr2 O2 97.7(11) . 8_565
Kr5 Kr2 O2 110.4(11) 1_554 8_565
Kr1 Kr2 O2 139.7(13) 2_545 8_565
Ca2 Kr2 O2 72.8(5) . 8_565
OW1 Kr2 O2 116.6(13) 3 8_565
Ca3 Kr2 O2 51.9(4) 3_455 8_565
Ca3 Kr2 O2 69.6(5) 9_666 8_565
Kr5 Kr2 O2 144.6(12) 2_545 8_565
Ca3 Kr2 O2 91.5(5) 1_554 8_565
O1 Kr2 O2 40.5(3) 9_565 8_565
O3 Kr2 O2 39.3(2) 3_455 8_565
O4 Kr2 O2 40.0(2) 2 8_565
Kr2 Kr2 O1 55.7(5) 6 1_565
Kr4 Kr2 O1 108(4) . 1_565
Kr1 Kr2 O1 137(3) 3_455 1_565
Kr4 Kr2 O1 141(4) 2 1_565
Kr2 Kr2 O1 175.6(4) 2 1_565
Kr3 Kr2 O1 118(2) . 1_565
OW1 Kr2 O1 50(2) 2 1_565
Kr4 Kr2 O1 113.0(19) 4 1_565
Kr1 Kr2 O1 63.0(11) 1_554 1_565
Kr2 Kr2 O1 95.5(17) 5 1_565
Kr2 Kr2 O1 155.5(17) 3 1_565
Kr5 Kr2 O1 115.2(15) 3_455 1_565
Kr2 Kr2 O1 115.7(5) 4 1_565
OW1 Kr2 O1 156.7(16) . 1_565
Kr5 Kr2 O1 50.7(7) 1_554 1_565
Kr1 Kr2 O1 137.5(10) 2_545 1_565
Ca2 Kr2 O1 103.6(7) . 1_565
OW1 Kr2 O1 99.7(8) 3 1_565
Ca3 Kr2 O1 107.8(8) 3_455 1_565
Ca3 Kr2 O1 105.8(8) 9_666 1_565
Kr5 Kr2 O1 138.9(8) 2_545 1_565
Ca3 Kr2 O1 43.9(3) 1_554 1_565
O1 Kr2 O1 59.0(4) 9_565 1_565
O3 Kr2 O1 103.2(5) 3_455 1_565
O4 Kr2 O1 75.4(4) 2 1_565
O2 Kr2 O1 66.2(4) 8_565 1_565
Kr2 Kr2 Ca3 18.1(5) 6 7_666
Kr4 Kr2 Ca3 82(4) . 7_666
Kr1 Kr2 Ca3 165(3) 3_455 7_666
Kr4 Kr2 Ca3 108(2) 2 7_666
Kr2 Kr2 Ca3 133.5(4) 2 7_666
Kr3 Kr2 Ca3 92(2) . 7_666
OW1 Kr2 Ca3 74.7(15) 2 7_666
Kr4 Kr2 Ca3 78(3) 4 7_666
Kr1 Kr2 Ca3 23.3(10) 1_554 7_666
Kr2 Kr2 Ca3 55.1(15) 5 7_666
Kr2 Kr2 Ca3 113.8(15) 3 7_666
Kr5 Kr2 Ca3 146.1(19) 3_455 7_666
Kr2 Kr2 Ca3 74.8(4) 4 7_666
OW1 Kr2 Ca3 137.3(14) . 7_666
Kr5 Kr2 Ca3 8.8(6) 1_554 7_666
Kr1 Kr2 Ca3 95.9(8) 2_545 7_666
Ca2 Kr2 Ca3 98.0(9) . 7_666
OW1 Kr2 Ca3 65.9(8) 3 7_666
Ca3 Kr2 Ca3 149.8(9) 3_455 7_666
Ca3 Kr2 Ca3 139.8(10) 9_666 7_666
Kr5 Kr2 Ca3 96.8(7) 2_545 7_666
Ca3 Kr2 Ca3 21.0(4) 1_554 7_666
O1 Kr2 Ca3 99.8(6) 9_565 7_666
O3 Kr2 Ca3 130.3(7) 3_455 7_666
O4 Kr2 Ca3 91.7(6) 2 7_666
O2 Kr2 Ca3 103.7(6) 8_565 7_666
O1 Kr2 Ca3 42.1(3) 1_565 7_666
Kr2 Kr2 Si1 106.2(4) 6 6_455
Kr4 Kr2 Si1 83(3) . 6_455
Kr1 Kr2 Si1 83(2) 3_455 6_455
Kr4 Kr2 Si1 93(2) 2 6_455
Kr2 Kr2 Si1 102.0(4) 2 6_455
Kr3 Kr2 Si1 80(5) . 6_455
OW1 Kr2 Si1 34.9(14) 2 6_455
Kr4 Kr2 Si1 100(3) 4 6_455
Kr1 Kr2 Si1 111.4(15) 1_554 6_455
Kr2 Kr2 Si1 118.1(6) 5 6_455
Kr2 Kr2 Si1 110.4(8) 3 6_455
Kr5 Kr2 Si1 84.3(17) 3_455 6_455
Kr2 Kr2 Si1 119.2(5) 4 6_455
OW1 Kr2 Si1 79.3(12) . 6_455
Kr5 Kr2 Si1 113.2(14) 1_554 6_455
Kr1 Kr2 Si1 117.5(13) 2_545 6_455
Ca2 Kr2 Si1 51.1(4) . 6_455
OW1 Kr2 Si1 98.4(13) 3 6_455
Ca3 Kr2 Si1 56.0(4) 3_455 6_455
Ca3 Kr2 Si1 79.8(6) 9_666 6_455
Kr5 Kr2 Si1 122.8(12) 2_545 6_455
Ca3 Kr2 Si1 91.6(6) 1_554 6_455
O1 Kr2 Si1 62.2(4) 9_565 6_455
O3 Kr2 Si1 22.76(13) 3_455 6_455
O4 Kr2 Si1 23.62(14) 2 6_455
O2 Kr2 Si1 22.39(13) 8_565 6_455
O1 Kr2 Si1 80.8(4) 1_565 6_455
Ca3 Kr2 Si1 109.4(6) 7_666 6_455
Kr2 Kr2 Al1 106.2(4) 6 6_455
Kr4 Kr2 Al1 83(3) . 6_455
Kr1 Kr2 Al1 83(2) 3_455 6_455
Kr4 Kr2 Al1 93(2) 2 6_455
Kr2 Kr2 Al1 102.0(4) 2 6_455
Kr3 Kr2 Al1 80(5) . 6_455
OW1 Kr2 Al1 34.9(14) 2 6_455
Kr4 Kr2 Al1 100(3) 4 6_455
Kr1 Kr2 Al1 111.4(15) 1_554 6_455
Kr2 Kr2 Al1 118.1(6) 5 6_455
Kr2 Kr2 Al1 110.4(8) 3 6_455
Kr5 Kr2 Al1 84.3(17) 3_455 6_455
Kr2 Kr2 Al1 119.2(5) 4 6_455
OW1 Kr2 Al1 79.3(12) . 6_455
Kr5 Kr2 Al1 113.2(14) 1_554 6_455
Kr1 Kr2 Al1 117.5(13) 2_545 6_455
Ca2 Kr2 Al1 51.1(4) . 6_455
OW1 Kr2 Al1 98.4(13) 3 6_455
Ca3 Kr2 Al1 56.0(4) 3_455 6_455
Ca3 Kr2 Al1 79.8(6) 9_666 6_455
Kr5 Kr2 Al1 122.8(12) 2_545 6_455
Ca3 Kr2 Al1 91.6(6) 1_554 6_455
O1 Kr2 Al1 62.2(4) 9_565 6_455
O3 Kr2 Al1 22.76(13) 3_455 6_455
O4 Kr2 Al1 23.62(14) 2 6_455
O2 Kr2 Al1 22.39(13) 8_565 6_455
O1 Kr2 Al1 80.8(4) 1_565 6_455
Ca3 Kr2 Al1 109.4(6) 7_666 6_455
Si1 Kr2 Al1 0.000(13) 6_455 6_455
Kr2 Kr2 O3 85.0(4) 6 2
Kr4 Kr2 O3 145(4) . 2
Kr1 Kr2 O3 104(3) 3_455 2
Kr4 Kr2 O3 173(2) 2 2
Kr2 Kr2 O3 144.3(4) 2 2
Kr3 Kr2 O3 155(2) . 2
OW1 Kr2 O3 77(3) 2 2
Kr4 Kr2 O3 145(3) 4 2
Kr1 Kr2 O3 90.4(14) 1_554 2
Kr2 Kr2 O3 120.0(15) 5 2
Kr2 Kr2 O3 152.8(5) 3 2
Kr5 Kr2 O3 81.5(14) 3_455 2
Kr2 Kr2 O3 136.4(4) 4 2
OW1 Kr2 O3 155.5(13) . 2
Kr5 Kr2 O3 75.3(10) 1_554 2
Kr1 Kr2 O3 148.5(11) 2_545 2
Ca2 Kr2 O3 136.3(7) . 2
OW1 Kr2 O3 132.9(9) 3 2
Ca3 Kr2 O3 86.4(8) 3_455 2
Ca3 Kr2 O3 73.3(7) 9_666 2
Kr5 Kr2 O3 143.6(11) 2_545 2
Ca3 Kr2 O3 78.4(5) 1_554 2
O1 Kr2 O3 38.9(3) 9_565 2
O3 Kr2 O3 109.0(6) 3_455 2
O4 Kr2 O3 101.3(5) 2 2
O2 Kr2 O3 71.7(5) 8_565 2
O1 Kr2 O3 37.8(3) 1_565 2
Ca3 Kr2 O3 67.2(4) 7_666 2
Si1 Kr2 O3 93.6(5) 6_455 2
Al1 Kr2 O3 93.6(5) 6_455 2
Kr2 Kr2 O2 62.6(4) 6 2
Kr4 Kr2 O2 83(3) . 2
Kr1 Kr2 O2 129(2) 3_455 2
Kr4 Kr2 O2 114(4) 2 2
Kr2 Kr2 O2 143.4(4) 2 2
Kr3 Kr2 O2 89(4) . 2
OW1 Kr2 O2 14.3(16) 2 2
Kr4 Kr2 O2 96.5(14) 4 2
Kr1 Kr2 O2 69.7(12) 1_554 2
Kr2 Kr2 O2 94.0(15) 5 2
Kr2 Kr2 O2 136.9(9) 3 2
Kr5 Kr2 O2 120.2(15) 3_455 2
Kr2 Kr2 O2 110.0(5) 4 2
OW1 Kr2 O2 119.4(15) . 2
Kr5 Kr2 O2 66.1(11) 1_554 2
Kr1 Kr2 O2 127.3(13) 2_545 2
Ca2 Kr2 O2 68.0(5) . 2
OW1 Kr2 O2 85.3(9) 3 2
Ca3 Kr2 O2 97.1(6) 3_455 2
Ca3 Kr2 O2 111.4(7) 9_666 2
Kr5 Kr2 O2 133.1(12) 2_545 2
Ca3 Kr2 O2 46.3(3) 1_554 2
O1 Kr2 O2 66.5(4) 9_565 2
O3 Kr2 O2 71.5(4) 3_455 2
O4 Kr2 O2 38.3(2) 2 2
O2 Kr2 O2 45.2(3) 8_565 2
O1 Kr2 O2 37.3(2) 1_565 2
Ca3 Kr2 O2 60.9(4) 7_666 2
Si1 Kr2 O2 49.1(3) 6_455 2
Al1 Kr2 O2 49.1(3) 6_455 2
O3 Kr2 O2 69.0(4) 2 2
Kr2 Kr2 Si1 105.5(4) 6 7_566
Kr4 Kr2 Si1 122(3) . 7_566
Kr1 Kr2 Si1 88(2) 3_455 7_566
Kr4 Kr2 Si1 136(2) 2 7_566
Kr2 Kr2 Si1 130.7(3) 2 7_566
Kr3 Kr2 Si1 122(5) . 7_566
OW1 Kr2 Si1 43.4(19) 2 7_566
Kr4 Kr2 Si1 139(2) 4 7_566
Kr1 Kr2 Si1 113.2(13) 1_554 7_566
Kr2 Kr2 Si1 141.9(16) 5 7_566
Kr2 Kr2 Si1 148.1(14) 3 7_566
Kr5 Kr2 Si1 72.9(13) 3_455 7_566
Kr2 Kr2 Si1 156.9(4) 4 7_566
OW1 Kr2 Si1 115.7(10) . 7_566
Kr5 Kr2 Si1 103.5(10) 1_554 7_566
Kr1 Kr2 Si1 161.0(12) 2_545 7_566
Ca2 Kr2 Si1 93.3(6) . 7_566
OW1 Kr2 Si1 131.4(11) 3 7_566
Ca3 Kr2 Si1 55.4(5) 3_455 7_566
Ca3 Kr2 Si1 63.7(5) 9_666 7_566
Kr5 Kr2 Si1 164.9(10) 2_545 7_566
Ca3 Kr2 Si1 90.0(5) 1_554 7_566
O1 Kr2 Si1 21.48(14) 9_565 7_566
O3 Kr2 Si1 59.0(3) 3_455 7_566
O4 Kr2 Si1 58.6(3) 2 7_566
O2 Kr2 Si1 21.45(15) 8_565 7_566
O1 Kr2 Si1 53.6(3) 1_565 7_566
Ca3 Kr2 Si1 95.3(5) 7_666 7_566
Si1 Kr2 Si1 43.8(2) 6_455 7_566
Al1 Kr2 Si1 43.8(2) 6_455 7_566
O3 Kr2 Si1 50.5(3) 2 7_566
O2 Kr2 Si1 48.0(3) 2 7_566
Kr2 Kr2 Al1 105.5(4) 6 7_566
Kr4 Kr2 Al1 122(3) . 7_566
Kr1 Kr2 Al1 88(2) 3_455 7_566
Kr4 Kr2 Al1 136(2) 2 7_566
Kr2 Kr2 Al1 130.7(3) 2 7_566
Kr3 Kr2 Al1 122(5) . 7_566
OW1 Kr2 Al1 43.4(19) 2 7_566
Kr4 Kr2 Al1 139(2) 4 7_566
Kr1 Kr2 Al1 113.2(13) 1_554 7_566
Kr2 Kr2 Al1 141.9(16) 5 7_566
Kr2 Kr2 Al1 148.1(14) 3 7_566
Kr5 Kr2 Al1 72.9(13) 3_455 7_566
Kr2 Kr2 Al1 156.9(4) 4 7_566
OW1 Kr2 Al1 115.7(10) . 7_566
Kr5 Kr2 Al1 103.5(10) 1_554 7_566
Kr1 Kr2 Al1 161.0(12) 2_545 7_566
Ca2 Kr2 Al1 93.3(6) . 7_566
OW1 Kr2 Al1 131.4(11) 3 7_566
Ca3 Kr2 Al1 55.4(5) 3_455 7_566
Ca3 Kr2 Al1 63.7(5) 9_666 7_566
Kr5 Kr2 Al1 164.9(10) 2_545 7_566
Ca3 Kr2 Al1 90.0(5) 1_554 7_566
O1 Kr2 Al1 21.48(14) 9_565 7_566
O3 Kr2 Al1 59.0(3) 3_455 7_566
O4 Kr2 Al1 58.6(3) 2 7_566
O2 Kr2 Al1 21.45(15) 8_565 7_566
O1 Kr2 Al1 53.6(3) 1_565 7_566
Ca3 Kr2 Al1 95.3(5) 7_666 7_566
Si1 Kr2 Al1 43.8(2) 6_455 7_566
Al1 Kr2 Al1 43.8(2) 6_455 7_566
O3 Kr2 Al1 50.5(3) 2 7_566
O2 Kr2 Al1 48.0(3) 2 7_566
Si1 Kr2 Al1 0.000(8) 7_566 7_566
Kr2 Kr2 O3 48.9(3) 6 1_554
Kr4 Kr2 O3 48(3) . 1_554
Kr1 Kr2 O3 136(3) 3_455 1_554
Kr4 Kr2 O3 80(4) 2 1_554
Kr2 Kr2 O3 114.5(4) 2 1_554
Kr3 Kr2 O3 55(3) . 1_554
OW1 Kr2 O3 37.7(19) 2 1_554
Kr4 Kr2 O3 60.8(14) 4 1_554
Kr1 Kr2 O3 52.6(13) 1_554 1_554
Kr2 Kr2 O3 63.8(10) 5 1_554
Kr2 Kr2 O3 102.1(10) 3 1_554
Kr5 Kr2 O3 143.7(19) 3_455 1_554
Kr2 Kr2 O3 76.0(4) 4 1_554
OW1 Kr2 O3 95.4(15) . 1_554
Kr5 Kr2 O3 59.0(13) 1_554 1_554
Kr1 Kr2 O3 91.5(11) 2_545 1_554
Ca2 Kr2 O3 42.1(4) . 1_554
OW1 Kr2 O3 50.5(9) 3 1_554
Ca3 Kr2 O3 115.3(7) 3_455 1_554
Ca3 Kr2 O3 138.7(7) 9_666 1_554
Kr5 Kr2 O3 97.4(11) 2_545 1_554
Ca3 Kr2 O3 38.5(4) 1_554 1_554
O1 Kr2 O3 101.4(5) 9_565 1_554
O3 Kr2 O3 73.9(5) 3_455 1_554
O4 Kr2 O3 36.3(3) 2 1_554
O2 Kr2 O3 69.8(4) 8_565 1_554
O1 Kr2 O3 63.9(4) 1_565 1_554
Ca3 Kr2 O3 59.6(4) 7_666 1_554
Si1 Kr2 O3 59.4(4) 6_455 1_554
Al1 Kr2 O3 59.4(4) 6_455 1_554
O3 Kr2 O3 101.1(5) 2 1_554
O2 Kr2 O3 35.8(2) 2 1_554
Si1 Kr2 O3 81.0(4) 7_566 1_554
Al1 Kr2 O3 81.0(4) 7_566 1_554
Kr2 Kr2 Kr5 158.6(4) 6 9_666
Kr4 Kr2 Kr5 127(4) . 9_666
Kr1 Kr2 Kr5 34.6(18) 3_455 9_666
Kr4 Kr2 Kr5 107(3) 2 9_666
Kr2 Kr2 Kr5 80.9(4) 2 9_666
Kr3 Kr2 Kr5 118(3) . 9_666
OW1 Kr2 Kr5 88.3(15) 2 9_666
Kr4 Kr2 Kr5 136(3) 4 9_666
Kr1 Kr2 Kr5 166.2(14) 1_554 9_666
Kr2 Kr2 Kr5 160.6(16) 5 9_666
Kr2 Kr2 Kr5 101.1(16) 3 9_666
Kr5 Kr2 Kr5 23(2) 3_455 9_666
Kr2 Kr2 Kr5 140.7(4) 4 9_666
OW1 Kr2 Kr5 77.5(9) . 9_666
Kr5 Kr2 Kr5 153.1(11) 1_554 9_666
Kr1 Kr2 Kr5 119.1(8) 2_545 9_666
Ca2 Kr2 Kr5 100.1(10) . 9_666
OW1 Kr2 Kr5 146.1(14) 3 9_666
Ca3 Kr2 Kr5 9.1(7) 3_455 9_666
Ca3 Kr2 Kr5 18.1(7) 9_666 9_666
Kr5 Kr2 Kr5 117.3(7) 2_545 9_666
Ca3 Kr2 Kr5 143.3(8) 1_554 9_666
O1 Kr2 Kr5 44.7(4) 9_565 9_666
O3 Kr2 Kr5 52.4(8) 3_455 9_666
O4 Kr2 Kr5 85.4(9) 2 9_666
O2 Kr2 Kr5 54.0(6) 8_565 9_666
O1 Kr2 Kr5 103.4(7) 1_565 9_666
Ca3 Kr2 Kr5 144.3(8) 7_666 9_666
Si1 Kr2 Kr5 61.8(8) 6_455 9_666
Al1 Kr2 Kr5 61.8(8) 6_455 9_666
O3 Kr2 Kr5 78.6(7) 2 9_666
O2 Kr2 Kr5 98.4(7) 2 9_666
Si1 Kr2 Kr5 53.3(4) 7_566 9_666
Al1 Kr2 Kr5 53.3(4) 7_566 9_666
O3 Kr2 Kr5 121.1(9) 1_554 9_666
Kr2 Kr2 Si1 105.6(3) 6 2
Kr4 Kr2 Si1 158(3) . 2
Kr1 Kr2 Si1 85(2) 3_455 2
Kr4 Kr2 Si1 164(3) 2 2
Kr2 Kr2 Si1 130.0(4) 2 2
Kr3 Kr2 Si1 161(5) . 2
OW1 Kr2 Si1 77(2) 2 2
Kr4 Kr2 Si1 166(2) 4 2
Kr1 Kr2 Si1 111.4(15) 1_554 2
Kr2 Kr2 Si1 141.4(15) 5 2
Kr2 Kr2 Si1 147.0(14) 3 2
Kr5 Kr2 Si1 62.3(12) 3_455 2
Kr2 Kr2 Si1 155.8(3) 4 2
OW1 Kr2 Si1 134.4(12) . 2
Kr5 Kr2 Si1 96.5(10) 1_554 2
Kr1 Kr2 Si1 156.5(12) 2_545 2
Ca2 Kr2 Si1 132.6(7) . 2
OW1 Kr2 Si1 152.9(8) 3 2
Ca3 Kr2 Si1 65.0(6) 3_455 2
Ca3 Kr2 Si1 53.4(5) 9_666 2
Kr5 Kr2 Si1 150.0(12) 2_545 2
Ca3 Kr2 Si1 96.9(6) 1_554 2
O1 Kr2 Si1 20.9(2) 9_565 2
O3 Kr2 Si1 92.6(6) 3_455 2
O4 Kr2 Si1 97.3(5) 2 2
O2 Kr2 Si1 60.2(4) 8_565 2
O1 Kr2 Si1 53.4(4) 1_565 2
Ca3 Kr2 Si1 88.2(5) 7_666 2
Si1 Kr2 Si1 82.4(5) 6_455 2
Al1 Kr2 Si1 82.4(5) 6_455 2
O3 Kr2 Si1 21.42(17) 2 2
O2 Kr2 Si1 74.7(4) 2 2
Si1 Kr2 Si1 39.3(3) 7_566 2
Al1 Kr2 Si1 39.3(3) 7_566 2
O3 Kr2 Si1 110.4(5) 1_554 2
Kr5 Kr2 Si1 57.2(6) 9_666 2
Kr2 Kr2 Al1 105.6(3) 6 2
Kr4 Kr2 Al1 158(3) . 2
Kr1 Kr2 Al1 85(2) 3_455 2
Kr4 Kr2 Al1 164(3) 2 2
Kr2 Kr2 Al1 130.0(4) 2 2
Kr3 Kr2 Al1 161(5) . 2
OW1 Kr2 Al1 77(2) 2 2
Kr4 Kr2 Al1 166(2) 4 2
Kr1 Kr2 Al1 111.4(15) 1_554 2
Kr2 Kr2 Al1 141.4(15) 5 2
Kr2 Kr2 Al1 147.0(14) 3 2
Kr5 Kr2 Al1 62.3(12) 3_455 2
Kr2 Kr2 Al1 155.8(3) 4 2
OW1 Kr2 Al1 134.4(12) . 2
Kr5 Kr2 Al1 96.5(10) 1_554 2
Kr1 Kr2 Al1 156.5(12) 2_545 2
Ca2 Kr2 Al1 132.6(7) . 2
OW1 Kr2 Al1 152.9(8) 3 2
Ca3 Kr2 Al1 65.0(6) 3_455 2
Ca3 Kr2 Al1 53.4(5) 9_666 2
Kr5 Kr2 Al1 150.0(12) 2_545 2
Ca3 Kr2 Al1 96.9(6) 1_554 2
O1 Kr2 Al1 20.9(2) 9_565 2
O3 Kr2 Al1 92.6(6) 3_455 2
O4 Kr2 Al1 97.3(5) 2 2
O2 Kr2 Al1 60.2(4) 8_565 2
O1 Kr2 Al1 53.4(4) 1_565 2
Ca3 Kr2 Al1 88.2(5) 7_666 2
Si1 Kr2 Al1 82.4(5) 6_455 2
Al1 Kr2 Al1 82.4(5) 6_455 2
O3 Kr2 Al1 21.42(17) 2 2
O2 Kr2 Al1 74.7(4) 2 2
Si1 Kr2 Al1 39.3(3) 7_566 2
Al1 Kr2 Al1 39.3(3) 7_566 2
O3 Kr2 Al1 110.4(5) 1_554 2
Kr5 Kr2 Al1 57.2(6) 9_666 2
Si1 Kr2 Al1 0.000(15) 2 2
Kr2 Kr2 Si1 64.5(3) 6 1_554
Kr4 Kr2 Si1 65(3) . 1_554
Kr1 Kr2 Si1 124(2) 3_455 1_554
Kr4 Kr2 Si1 93(4) 2 1_554
Kr2 Kr2 Si1 122.8(4) 2 1_554
Kr3 Kr2 Si1 69(4) . 1_554
OW1 Kr2 Si1 17(2) 2 1_554
Kr4 Kr2 Si1 80.0(18) 4 1_554
Kr1 Kr2 Si1 69.9(13) 1_554 1_554
Kr2 Kr2 Si1 84.9(11) 5 1_554
Kr2 Kr2 Si1 116.5(7) 3 1_554
Kr5 Kr2 Si1 124.7(17) 3_455 1_554
Kr2 Kr2 Si1 96.5(4) 4 1_554
OW1 Kr2 Si1 99.6(15) . 1_554
Kr5 Kr2 Si1 72.2(13) 1_554 1_554
Kr1 Kr2 Si1 109.6(12) 2_545 1_554
Ca2 Kr2 Si1 47.1(4) . 1_554
OW1 Kr2 Si1 70.9(10) 3 1_554
Ca3 Kr2 Si1 97.1(6) 3_455 1_554
Ca3 Kr2 Si1 118.3(7) 9_666 1_554
Kr5 Kr2 Si1 116.0(12) 2_545 1_554
Ca3 Kr2 Si1 50.3(4) 1_554 1_554
O1 Kr2 Si1 81.4(4) 9_565 1_554
O3 Kr2 Si1 60.5(4) 3_455 1_554
O4 Kr2 Si1 22.08(15) 2 1_554
O2 Kr2 Si1 48.9(3) 8_565 1_554
O1 Kr2 Si1 57.3(3) 1_565 1_554
Ca3 Kr2 Si1 69.8(5) 7_666 1_554
Si1 Kr2 Si1 41.7(2) 6_455 1_554
Al1 Kr2 Si1 41.7(2) 6_455 1_554
O3 Kr2 Si1 89.9(5) 2 1_554
O2 Kr2 Si1 20.99(13) 2 1_554
Si1 Kr2 Si1 60.5(3) 7_566 1_554
Al1 Kr2 Si1 60.5(3) 7_566 1_554
O3 Kr2 Si1 21.13(14) 1_554 1_554
Kr5 Kr2 Si1 101.6(8) 9_666 1_554
Si1 Kr2 Si1 93.6(5) 2 1_554
Al1 Kr2 Si1 93.6(5) 2 1_554
Kr4 Kr3 Kr4 84(10) 4 2
Kr4 Kr3 Kr4 84(10) 4 .
Kr4 Kr3 Kr4 84(10) 2 .
Kr4 Kr3 Kr2 16(2) 4 5
Kr4 Kr3 Kr2 94(10) 2 5
Kr4 Kr3 Kr2 73(10) . 5
Kr4 Kr3 Kr2 16(2) 4 4
Kr4 Kr3 Kr2 73(10) 2 4
Kr4 Kr3 Kr2 94(10) . 4
Kr2 Kr3 Kr2 31(3) 5 4
Kr4 Kr3 Kr2 73(10) 4 6
Kr4 Kr3 Kr2 94(10) 2 6
Kr4 Kr3 Kr2 16(2) . 6
Kr2 Kr3 Kr2 60(5) 5 6
Kr2 Kr3 Kr2 85(8) 4 6
Kr4 Kr3 Kr2 73(10) 4 3
Kr4 Kr3 Kr2 16(2) 2 3
Kr4 Kr3 Kr2 94(10) . 3
Kr2 Kr3 Kr2 85(8) 5 3
Kr2 Kr3 Kr2 60(5) 4 3
Kr2 Kr3 Kr2 101(10) 6 3
Kr4 Kr3 Kr2 94(10) 4 2
Kr4 Kr3 Kr2 16(2) 2 2
Kr4 Kr3 Kr2 73(10) . 2
Kr2 Kr3 Kr2 101(10) 5 2
Kr2 Kr3 Kr2 85(8) 4 2
Kr2 Kr3 Kr2 85(8) 6 2
Kr2 Kr3 Kr2 31(3) 3 2
Kr4 Kr3 Kr2 94(10) 4 .
Kr4 Kr3 Kr2 73(10) 2 .
Kr4 Kr3 Kr2 16(2) . .
Kr2 Kr3 Kr2 85(8) 5 .
Kr2 Kr3 Kr2 101(10) 4 .
Kr2 Kr3 Kr2 31(3) 6 .
Kr2 Kr3 Kr2 85(8) 3 .
Kr2 Kr3 Kr2 60(5) 2 .
Kr4 Kr3 Ca2 129(10) 4 .
Kr4 Kr3 Ca2 129(10) 2 .
Kr4 Kr3 Ca2 129(10) . .
Kr2 Kr3 Ca2 129(5) 5 .
Kr2 Kr3 Ca2 129(5) 4 .
Kr2 Kr3 Ca2 129(5) 6 .
Kr2 Kr3 Ca2 129(5) 3 .
Kr2 Kr3 Ca2 129(5) 2 .
Kr2 Kr3 Ca2 129(5) . .
Kr4 Kr3 Kr1 49(4) 4 1_554
Kr4 Kr3 Kr1 110(10) 2 1_554
Kr4 Kr3 Kr1 49(4) . 1_554
Kr2 Kr3 Kr1 33.4(19) 5 1_554
Kr2 Kr3 Kr1 64(4) 4 1_554
Kr2 Kr3 Kr1 33.4(19) 6 1_554
Kr2 Kr3 Kr1 108(9) 3 1_554
Kr2 Kr3 Kr1 108(9) 2 1_554
Kr2 Kr3 Kr1 64(4) . 1_554
Ca2 Kr3 Kr1 121(5) . 1_554
Kr4 Kr3 Kr1 49(4) 4 2_545
Kr4 Kr3 Kr1 49(4) 2 2_545
Kr4 Kr3 Kr1 110(10) . 2_545
Kr2 Kr3 Kr1 64(4) 5 2_545
Kr2 Kr3 Kr1 33.4(19) 4 2_545
Kr2 Kr3 Kr1 108(9) 6 2_545
Kr2 Kr3 Kr1 33.4(19) 3 2_545
Kr2 Kr3 Kr1 64(4) 2 2_545
Kr2 Kr3 Kr1 108(9) . 2_545
Ca2 Kr3 Kr1 121(5) . 2_545
Kr1 Kr3 Kr1 96(6) 1_554 2_545
Kr4 Kr3 Kr1 110(10) 4 3_455
Kr4 Kr3 Kr1 49(4) 2 3_455
Kr4 Kr3 Kr1 49(4) . 3_455
Kr2 Kr3 Kr1 108(9) 5 3_455
Kr2 Kr3 Kr1 108(9) 4 3_455
Kr2 Kr3 Kr1 64(4) 6 3_455
Kr2 Kr3 Kr1 64(4) 3 3_455
Kr2 Kr3 Kr1 33.4(19) 2 3_455
Kr2 Kr3 Kr1 33.4(19) . 3_455
Ca2 Kr3 Kr1 121(5) . 3_455
Kr1 Kr3 Kr1 96(6) 1_554 3_455
Kr1 Kr3 Kr1 96(6) 2_545 3_455
Kr4 Kr3 OW1 44(9) 4 3
Kr4 Kr3 OW1 116(7) 2 3
Kr4 Kr3 OW1 116(7) . 3
Kr2 Kr3 OW1 47.8(19) 5 3
Kr2 Kr3 OW1 47.8(19) 4 3
Kr2 Kr3 OW1 101(4) 6 3
Kr2 Kr3 OW1 101(4) 3 3
Kr2 Kr3 OW1 131(7) 2 3
Kr2 Kr3 OW1 131(7) . 3
Ca2 Kr3 OW1 85(5) . 3
Kr1 Kr3 OW1 67.6(18) 1_554 3
Kr1 Kr3 OW1 67.6(18) 2_545 3
Kr1 Kr3 OW1 155(10) 3_455 3
Kr4 Kr3 OW1 116(7) 4 2
Kr4 Kr3 OW1 116(7) 2 2
Kr4 Kr3 OW1 44(9) . 2
Kr2 Kr3 OW1 101(4) 5 2
Kr2 Kr3 OW1 131(7) 4 2
Kr2 Kr3 OW1 47.8(19) 6 2
Kr2 Kr3 OW1 131(7) 3 2
Kr2 Kr3 OW1 101(4) 2 2
Kr2 Kr3 OW1 47.8(19) . 2
Ca2 Kr3 OW1 85(5) . 2
Kr1 Kr3 OW1 67.6(18) 1_554 2
Kr1 Kr3 OW1 155(10) 2_545 2
Kr1 Kr3 OW1 67.6(18) 3_455 2
OW1 Kr3 OW1 119.2(17) 3 2
Kr4 Kr3 OW1 116(7) 4 .
Kr4 Kr3 OW1 44(9) 2 .
Kr4 Kr3 OW1 116(7) . .
Kr2 Kr3 OW1 131(7) 5 .
Kr2 Kr3 OW1 101(4) 4 .
Kr2 Kr3 OW1 131(7) 6 .
Kr2 Kr3 OW1 47.8(19) 3 .
Kr2 Kr3 OW1 47.8(19) 2 .
Kr2 Kr3 OW1 101(4) . .
Ca2 Kr3 OW1 85(5) . .
Kr1 Kr3 OW1 155(10) 1_554 .
Kr1 Kr3 OW1 67.6(18) 2_545 .
Kr1 Kr3 OW1 67.6(18) 3_455 .
OW1 Kr3 OW1 119.2(17) 3 .
OW1 Kr3 OW1 119.2(17) 2 .
Kr4 Kr3 Kr5 50(3) 4 1_554
Kr4 Kr3 Kr5 113(10) 2 1_554
Kr4 Kr3 Kr5 50(3) . 1_554
Kr2 Kr3 Kr5 34.6(14) 5 1_554
Kr2 Kr3 Kr5 66(4) 4 1_554
Kr2 Kr3 Kr5 34.6(14) 6 1_554
Kr2 Kr3 Kr5 111(8) 3 1_554
Kr2 Kr3 Kr5 111(8) 2 1_554
Kr2 Kr3 Kr5 66(4) . 1_554
Ca2 Kr3 Kr5 118(3) . 1_554
Kr1 Kr3 Kr5 3(2) 1_554 1_554
Kr1 Kr3 Kr5 98(5) 2_545 1_554
Kr1 Kr3 Kr5 98(5) 3_455 1_554
OW1 Kr3 Kr5 67(2) 3 1_554
OW1 Kr3 Kr5 67(2) 2 1_554
OW1 Kr3 Kr5 157(8) . 1_554
Kr4 Kr3 Kr5 50(3) 4 2_545
Kr4 Kr3 Kr5 50(3) 2 2_545
Kr4 Kr3 Kr5 113(10) . 2_545
Kr2 Kr3 Kr5 66(4) 5 2_545
Kr2 Kr3 Kr5 34.6(14) 4 2_545
Kr2 Kr3 Kr5 111(8) 6 2_545
Kr2 Kr3 Kr5 34.6(14) 3 2_545
Kr2 Kr3 Kr5 66(4) 2 2_545
Kr2 Kr3 Kr5 111(8) . 2_545
Ca2 Kr3 Kr5 118(3) . 2_545
Kr1 Kr3 Kr5 98(5) 1_554 2_545
Kr1 Kr3 Kr5 3(2) 2_545 2_545
Kr1 Kr3 Kr5 98(5) 3_455 2_545
OW1 Kr3 Kr5 67(2) 3 2_545
OW1 Kr3 Kr5 157(8) 2 2_545
OW1 Kr3 Kr5 67(2) . 2_545
Kr5 Kr3 Kr5 100(4) 1_554 2_545
Kr4 Kr3 Kr5 113(10) 4 3_455
Kr4 Kr3 Kr5 50(3) 2 3_455
Kr4 Kr3 Kr5 50(3) . 3_455
Kr2 Kr3 Kr5 111(8) 5 3_455
Kr2 Kr3 Kr5 111(8) 4 3_455
Kr2 Kr3 Kr5 66(4) 6 3_455
Kr2 Kr3 Kr5 66(4) 3 3_455
Kr2 Kr3 Kr5 34.6(14) 2 3_455
Kr2 Kr3 Kr5 34.6(14) . 3_455
Ca2 Kr3 Kr5 118(3) . 3_455
Kr1 Kr3 Kr5 98(5) 1_554 3_455
Kr1 Kr3 Kr5 98(5) 2_545 3_455
Kr1 Kr3 Kr5 3(2) 3_455 3_455
OW1 Kr3 Kr5 157(8) 3 3_455
OW1 Kr3 Kr5 67(2) 2 3_455
OW1 Kr3 Kr5 67(2) . 3_455
Kr5 Kr3 Kr5 100(4) 1_554 3_455
Kr5 Kr3 Kr5 100(4) 2_545 3_455
Kr4 Kr3 O4 138(9) 4 .
Kr4 Kr3 O4 94(10) 2 .
Kr4 Kr3 O4 138(9) . .
Kr2 Kr3 O4 149(4) 5 .
Kr2 Kr3 O4 126(4) 4 .
Kr2 Kr3 O4 149(4) 6 .
Kr2 Kr3 O4 96(4) 3 .
Kr2 Kr3 O4 96(4) 2 .
Kr2 Kr3 O4 126(4) . .
Ca2 Kr3 O4 34.7(15) . .
Kr1 Kr3 O4 155(6) 1_554 .
Kr1 Kr3 O4 100(3) 2_545 .
Kr1 Kr3 O4 100(3) 3_455 .
OW1 Kr3 O4 102(5) 3 .
OW1 Kr3 O4 102(5) 2 .
OW1 Kr3 O4 50(4) . .
Kr5 Kr3 O4 153(5) 1_554 .
Kr5 Kr3 O4 97.7(18) 2_545 .
Kr5 Kr3 O4 97.7(18) 3_455 .
Kr4 Kr3 O4 94(10) 4 3
Kr4 Kr3 O4 138(9) 2 3
Kr4 Kr3 O4 138(9) . 3
Kr2 Kr3 O4 96(4) 5 3
Kr2 Kr3 O4 96(4) 4 3
Kr2 Kr3 O4 126(4) 6 3
Kr2 Kr3 O4 126(4) 3 3
Kr2 Kr3 O4 149(4) 2 3
Kr2 Kr3 O4 149(4) . 3
Ca2 Kr3 O4 34.7(15) . 3
Kr1 Kr3 O4 100(3) 1_554 3
Kr1 Kr3 O4 100(3) 2_545 3
Kr1 Kr3 O4 155(6) 3_455 3
OW1 Kr3 O4 50(4) 3 3
OW1 Kr3 O4 102(5) 2 3
OW1 Kr3 O4 102(5) . 3
Kr5 Kr3 O4 97.7(18) 1_554 3
Kr5 Kr3 O4 97.7(18) 2_545 3
Kr5 Kr3 O4 153(5) 3_455 3
O4 Kr3 O4 59(2) . 3
Kr4 Kr3 O4 138(9) 4 2
Kr4 Kr3 O4 138(9) 2 2
Kr4 Kr3 O4 94(10) . 2
Kr2 Kr3 O4 126(4) 5 2
Kr2 Kr3 O4 149(4) 4 2
Kr2 Kr3 O4 96(4) 6 2
Kr2 Kr3 O4 149(4) 3 2
Kr2 Kr3 O4 126(4) 2 2
Kr2 Kr3 O4 96(4) . 2
Ca2 Kr3 O4 34.7(15) . 2
Kr1 Kr3 O4 100(3) 1_554 2
Kr1 Kr3 O4 155(6) 2_545 2
Kr1 Kr3 O4 100(3) 3_455 2
OW1 Kr3 O4 102(5) 3 2
OW1 Kr3 O4 50(4) 2 2
OW1 Kr3 O4 102(5) . 2
Kr5 Kr3 O4 97.7(18) 1_554 2
Kr5 Kr3 O4 153(5) 2_545 2
Kr5 Kr3 O4 97.7(18) 3_455 2
O4 Kr3 O4 59(2) . 2
O4 Kr3 O4 59(2) 3 2
Kr4 Kr3 Na1 129(10) 4 .
Kr4 Kr3 Na1 129(10) 2 .
Kr4 Kr3 Na1 129(10) . .
Kr2 Kr3 Na1 129(5) 5 .
Kr2 Kr3 Na1 129(5) 4 .
Kr2 Kr3 Na1 129(5) 6 .
Kr2 Kr3 Na1 129(5) 3 .
Kr2 Kr3 Na1 129(5) 2 .
Kr2 Kr3 Na1 129(5) . .
Ca2 Kr3 Na1 0.0(16) . .
Kr1 Kr3 Na1 121(5) 1_554 .
Kr1 Kr3 Na1 121(5) 2_545 .
Kr1 Kr3 Na1 121(5) 3_455 .
OW1 Kr3 Na1 85(5) 3 .
OW1 Kr3 Na1 85(5) 2 .
OW1 Kr3 Na1 85(5) . .
Kr5 Kr3 Na1 118(3) 1_554 .
Kr5 Kr3 Na1 118(3) 2_545 .
Kr5 Kr3 Na1 118(3) 3_455 .
O4 Kr3 Na1 34.7(15) . .
O4 Kr3 Na1 34.7(15) 3 .
O4 Kr3 Na1 34.7(15) 2 .
Kr4 Kr3 Ca3 65(2) 4 1_554
Kr4 Kr3 Ca3 137(10) 2 1_554
Kr4 Kr3 Ca3 65(2) . 1_554
Kr2 Kr3 Ca3 50.4(15) 5 1_554
Kr2 Kr3 Ca3 80.2(18) 4 1_554
Kr2 Kr3 Ca3 50.4(15) 6 1_554
Kr2 Kr3 Ca3 134(7) 3 1_554
Kr2 Kr3 Ca3 134(7) 2 1_554
Kr2 Kr3 Ca3 80.2(18) . 1_554
Ca2 Kr3 Ca3 94(3) . 1_554
Kr1 Kr3 Ca3 27(2) 1_554 1_554
Kr1 Kr3 Ca3 113(3) 2_545 1_554
Kr1 Kr3 Ca3 113(3) 3_455 1_554
OW1 Kr3 Ca3 60.6(3) 3 1_554
OW1 Kr3 Ca3 60.6(3) 2 1_554
OW1 Kr3 Ca3 178(8) . 1_554
Kr5 Kr3 Ca3 24.5(11) 1_554 1_554
Kr5 Kr3 Ca3 114(2) 2_545 1_554
Kr5 Kr3 Ca3 114(2) 3_455 1_554
O4 Kr3 Ca3 128(4) . 1_554
O4 Kr3 Ca3 76.5(15) 3 1_554
O4 Kr3 Ca3 76.5(15) 2 1_554
Na1 Kr3 Ca3 94(3) . 1_554
Kr4 Kr3 Ca3 65(2) 4 2_545
Kr4 Kr3 Ca3 65(2) 2 2_545
Kr4 Kr3 Ca3 137(10) . 2_545
Kr2 Kr3 Ca3 80.2(18) 5 2_545
Kr2 Kr3 Ca3 50.4(16) 4 2_545
Kr2 Kr3 Ca3 134(7) 6 2_545
Kr2 Kr3 Ca3 50.4(15) 3 2_545
Kr2 Kr3 Ca3 80.2(18) 2 2_545
Kr2 Kr3 Ca3 134(7) . 2_545
Ca2 Kr3 Ca3 94(3) . 2_545
Kr1 Kr3 Ca3 113(3) 1_554 2_545
Kr1 Kr3 Ca3 27(2) 2_545 2_545
Kr1 Kr3 Ca3 113(3) 3_455 2_545
OW1 Kr3 Ca3 60.6(3) 3 2_545
OW1 Kr3 Ca3 178(8) 2 2_545
OW1 Kr3 Ca3 60.6(3) . 2_545
Kr5 Kr3 Ca3 114(2) 1_554 2_545
Kr5 Kr3 Ca3 24.5(11) 2_545 2_545
Kr5 Kr3 Ca3 114(2) 3_455 2_545
O4 Kr3 Ca3 76.5(15) . 2_545
O4 Kr3 Ca3 76.5(15) 3 2_545
O4 Kr3 Ca3 128(4) 2 2_545
Na1 Kr3 Ca3 94(3) . 2_545
Ca3 Kr3 Ca3 119.6(5) 1_554 2_545
Kr4 Kr3 Ca3 137(10) 4 3_455
Kr4 Kr3 Ca3 65(2) 2 3_455
Kr4 Kr3 Ca3 65(2) . 3_455
Kr2 Kr3 Ca3 134(7) 5 3_455
Kr2 Kr3 Ca3 134(7) 4 3_455
Kr2 Kr3 Ca3 80.2(18) 6 3_455
Kr2 Kr3 Ca3 80.2(18) 3 3_455
Kr2 Kr3 Ca3 50.4(16) 2 3_455
Kr2 Kr3 Ca3 50.4(16) . 3_455
Ca2 Kr3 Ca3 94(3) . 3_455
Kr1 Kr3 Ca3 113(3) 1_554 3_455
Kr1 Kr3 Ca3 113(3) 2_545 3_455
Kr1 Kr3 Ca3 27(2) 3_455 3_455
OW1 Kr3 Ca3 178(8) 3 3_455
OW1 Kr3 Ca3 60.6(3) 2 3_455
OW1 Kr3 Ca3 60.6(3) . 3_455
Kr5 Kr3 Ca3 114(2) 1_554 3_455
Kr5 Kr3 Ca3 114(2) 2_545 3_455
Kr5 Kr3 Ca3 24.5(11) 3_455 3_455
O4 Kr3 Ca3 76.5(15) . 3_455
O4 Kr3 Ca3 128(4) 3 3_455
O4 Kr3 Ca3 76.5(15) 2 3_455
Na1 Kr3 Ca3 94(3) . 3_455
Ca3 Kr3 Ca3 119.6(5) 1_554 3_455
Ca3 Kr3 Ca3 119.6(5) 2_545 3_455
Kr4 Kr3 O3 179(10) 4 3_455
Kr4 Kr3 O3 96(9) 2 3_455
Kr4 Kr3 O3 96(9) . 3_455
Kr2 Kr3 O3 164.3(15) 5 3_455
Kr2 Kr3 O3 164.3(15) 4 3_455
Kr2 Kr3 O3 107(2) 6 3_455
Kr2 Kr3 O3 107(2) 3 3_455
Kr2 Kr3 O3 87(3) 2 3_455
Kr2 Kr3 O3 87(3) . 3_455
Ca2 Kr3 O3 50.2(19) . 3_455
Kr1 Kr3 O3 131.1(19) 1_554 3_455
Kr1 Kr3 O3 131.1(18) 2_545 3_455
Kr1 Kr3 O3 71(3) 3_455 3_455
OW1 Kr3 O3 135(7) 3 3_455
OW1 Kr3 O3 64(3) 2 3_455
OW1 Kr3 O3 64(3) . 3_455
Kr5 Kr3 O3 129.8(14) 1_554 3_455
Kr5 Kr3 O3 129.8(14) 2_545 3_455
Kr5 Kr3 O3 67.8(15) 3_455 3_455
O4 Kr3 O3 41.8(14) . 3_455
O4 Kr3 O3 85(3) 3 3_455
O4 Kr3 O3 41.8(14) 2 3_455
Na1 Kr3 O3 50.2(19) . 3_455
Ca3 Kr3 O3 115(2) 1_554 3_455
Ca3 Kr3 O3 115(2) 2_545 3_455
Ca3 Kr3 O3 43.3(7) 3_455 3_455
Kr4 Kr3 O3 96(9) 4 1_554
Kr4 Kr3 O3 179(10) 2 1_554
Kr4 Kr3 O3 96(9) . 1_554
Kr2 Kr3 O3 87(3) 5 1_554
Kr2 Kr3 O3 107(2) 4 1_554
Kr2 Kr3 O3 87(3) 6 1_554
Kr2 Kr3 O3 164.3(15) 3 1_554
Kr2 Kr3 O3 164.3(15) 2 1_554
Kr2 Kr3 O3 107(2) . 1_554
Ca2 Kr3 O3 50.2(19) . 1_554
Kr1 Kr3 O3 71(3) 1_554 1_554
Kr1 Kr3 O3 131.1(19) 2_545 1_554
Kr1 Kr3 O3 131.1(19) 3_455 1_554
OW1 Kr3 O3 64(3) 3 1_554
OW1 Kr3 O3 64(3) 2 1_554
OW1 Kr3 O3 135(7) . 1_554
Kr5 Kr3 O3 67.8(15) 1_554 1_554
Kr5 Kr3 O3 129.8(14) 2_545 1_554
Kr5 Kr3 O3 129.8(14) 3_455 1_554
O4 Kr3 O3 85(3) . 1_554
O4 Kr3 O3 41.8(14) 3 1_554
O4 Kr3 O3 41.8(14) 2 1_554
Na1 Kr3 O3 50.2(19) . 1_554
Ca3 Kr3 O3 43.3(7) 1_554 1_554
Ca3 Kr3 O3 115(2) 2_545 1_554
Ca3 Kr3 O3 115(2) 3_455 1_554
O3 Kr3 O3 83(3) 3_455 1_554
Kr4 Kr3 O3 96(9) 4 2_545
Kr4 Kr3 O3 96(9) 2 2_545
Kr4 Kr3 O3 179(10) . 2_545
Kr2 Kr3 O3 107(2) 5 2_545
Kr2 Kr3 O3 87(3) 4 2_545
Kr2 Kr3 O3 164.3(15) 6 2_545
Kr2 Kr3 O3 87(3) 3 2_545
Kr2 Kr3 O3 107(2) 2 2_545
Kr2 Kr3 O3 164.3(15) . 2_545
Ca2 Kr3 O3 50.2(19) . 2_545
Kr1 Kr3 O3 131.1(18) 1_554 2_545
Kr1 Kr3 O3 71(3) 2_545 2_545
Kr1 Kr3 O3 131.1(19) 3_455 2_545
OW1 Kr3 O3 64(3) 3 2_545
OW1 Kr3 O3 135(7) 2 2_545
OW1 Kr3 O3 64(3) . 2_545
Kr5 Kr3 O3 129.8(14) 1_554 2_545
Kr5 Kr3 O3 67.8(15) 2_545 2_545
Kr5 Kr3 O3 129.8(14) 3_455 2_545
O4 Kr3 O3 41.8(14) . 2_545
O4 Kr3 O3 41.8(14) 3 2_545
O4 Kr3 O3 85(3) 2 2_545
Na1 Kr3 O3 50.2(19) . 2_545
Ca3 Kr3 O3 115(2) 1_554 2_545
Ca3 Kr3 O3 43.3(7) 2_545 2_545
Ca3 Kr3 O3 115(2) 3_455 2_545
O3 Kr3 O3 83(3) 3_455 2_545
O3 Kr3 O3 83(3) 1_554 2_545
Kr4 Kr3 Si1 157(4) 4 6_455
Kr4 Kr3 Si1 115(7) 2 6_455
Kr4 Kr3 Si1 85(10) . 6_455
Kr2 Kr3 Si1 142(2) 5 6_455
Kr2 Kr3 Si1 172(3) 4 6_455
Kr2 Kr3 Si1 93(3) 6 6_455
Kr2 Kr3 Si1 128.4(19) 3 6_455
Kr2 Kr3 Si1 103(3) 2 6_455
Kr2 Kr3 Si1 81(4) . 6_455
Ca2 Kr3 Si1 48.1(17) . 6_455
Kr1 Kr3 Si1 110(2) 1_554 6_455
Kr1 Kr3 Si1 154(3) 2_545 6_455
Kr1 Kr3 Si1 78(3) 3_455 6_455
OW1 Kr3 Si1 125(6) 3 6_455
OW1 Kr3 Si1 45(3) 2 6_455
OW1 Kr3 Si1 87(4) . 6_455
Kr5 Kr3 Si1 108.1(14) 1_554 6_455
Kr5 Kr3 Si1 152(2) 2_545 6_455
Kr5 Kr3 Si1 75.3(16) 3_455 6_455
O4 Kr3 Si1 56.8(19) . 6_455
O4 Kr3 Si1 79(3) 3 6_455
O4 Kr3 Si1 23.5(6) 2 6_455
Na1 Kr3 Si1 48.1(17) . 6_455
Ca3 Kr3 Si1 92.2(17) 1_554 6_455
Ca3 Kr3 Si1 133(3) 2_545 6_455
Ca3 Kr3 Si1 53.1(10) 3_455 6_455
O3 Kr3 Si1 22.8(6) 3_455 6_455
O3 Kr3 Si1 65(2) 1_554 6_455
O3 Kr3 Si1 94(3) 2_545 6_455
Kr4 Kr3 Al1 157(4) 4 6_455
Kr4 Kr3 Al1 115(7) 2 6_455
Kr4 Kr3 Al1 85(10) . 6_455
Kr2 Kr3 Al1 142(2) 5 6_455
Kr2 Kr3 Al1 172(3) 4 6_455
Kr2 Kr3 Al1 93(3) 6 6_455
Kr2 Kr3 Al1 128.4(19) 3 6_455
Kr2 Kr3 Al1 103(3) 2 6_455
Kr2 Kr3 Al1 81(4) . 6_455
Ca2 Kr3 Al1 48.1(17) . 6_455
Kr1 Kr3 Al1 110(2) 1_554 6_455
Kr1 Kr3 Al1 154(3) 2_545 6_455
Kr1 Kr3 Al1 78(3) 3_455 6_455
OW1 Kr3 Al1 125(6) 3 6_455
OW1 Kr3 Al1 45(3) 2 6_455
OW1 Kr3 Al1 87(4) . 6_455
Kr5 Kr3 Al1 108.1(14) 1_554 6_455
Kr5 Kr3 Al1 152(2) 2_545 6_455
Kr5 Kr3 Al1 75.3(16) 3_455 6_455
O4 Kr3 Al1 56.8(19) . 6_455
O4 Kr3 Al1 79(3) 3 6_455
O4 Kr3 Al1 23.5(6) 2 6_455
Na1 Kr3 Al1 48.1(17) . 6_455
Ca3 Kr3 Al1 92.2(17) 1_554 6_455
Ca3 Kr3 Al1 133(3) 2_545 6_455
Ca3 Kr3 Al1 53.1(10) 3_455 6_455
O3 Kr3 Al1 22.8(6) 3_455 6_455
O3 Kr3 Al1 65(2) 1_554 6_455
O3 Kr3 Al1 94(3) 2_545 6_455
Si1 Kr3 Al1 0.000(5) 6_455 6_455
Kr4 Kr3 Si1 85(10) 4 4_554
Kr4 Kr3 Si1 157(4) 2 4_554
Kr4 Kr3 Si1 115(7) . 4_554
Kr2 Kr3 Si1 81(4) 5 4_554
Kr2 Kr3 Si1 93(3) 4 4_554
Kr2 Kr3 Si1 103(3) 6 4_554
Kr2 Kr3 Si1 142(2) 3 4_554
Kr2 Kr3 Si1 172(3) 2 4_554
Kr2 Kr3 Si1 128.4(19) . 4_554
Ca2 Kr3 Si1 48.1(17) . 4_554
Kr1 Kr3 Si1 78(3) 1_554 4_554
Kr1 Kr3 Si1 110(2) 2_545 4_554
Kr1 Kr3 Si1 154(3) 3_455 4_554
OW1 Kr3 Si1 45(3) 3 4_554
OW1 Kr3 Si1 87(4) 2 4_554
OW1 Kr3 Si1 125(6) . 4_554
Kr5 Kr3 Si1 75.3(16) 1_554 4_554
Kr5 Kr3 Si1 108.1(14) 2_545 4_554
Kr5 Kr3 Si1 152(2) 3_455 4_554
O4 Kr3 Si1 79(3) . 4_554
O4 Kr3 Si1 23.5(6) 3 4_554
O4 Kr3 Si1 56.8(19) 2 4_554
Na1 Kr3 Si1 48.1(17) . 4_554
Ca3 Kr3 Si1 53.1(10) 1_554 4_554
Ca3 Kr3 Si1 92.2(16) 2_545 4_554
Ca3 Kr3 Si1 133(3) 3_455 4_554
O3 Kr3 Si1 94(3) 3_455 4_554
O3 Kr3 Si1 22.8(6) 1_554 4_554
O3 Kr3 Si1 65(2) 2_545 4_554
Si1 Kr3 Si1 80(3) 6_455 4_554
Al1 Kr3 Si1 80(3) 6_455 4_554
Kr4 Kr3 Si1 115(7) 4 1_554
Kr4 Kr3 Si1 157(4) 2 1_554
Kr4 Kr3 Si1 85(10) . 1_554
Kr2 Kr3 Si1 103(3) 5 1_554
Kr2 Kr3 Si1 128.4(19) 4 1_554
Kr2 Kr3 Si1 81(4) 6 1_554
Kr2 Kr3 Si1 172(3) 3 1_554
Kr2 Kr3 Si1 142(2) 2 1_554
Kr2 Kr3 Si1 93(3) . 1_554
Ca2 Kr3 Si1 48.1(17) . 1_554
Kr1 Kr3 Si1 78(3) 1_554 1_554
Kr1 Kr3 Si1 154(3) 2_545 1_554
Kr1 Kr3 Si1 110(2) 3_455 1_554
OW1 Kr3 Si1 87(4) 3 1_554
OW1 Kr3 Si1 45(3) 2 1_554
OW1 Kr3 Si1 125(6) . 1_554
Kr5 Kr3 Si1 75.3(16) 1_554 1_554
Kr5 Kr3 Si1 152(2) 2_545 1_554
Kr5 Kr3 Si1 108.1(14) 3_455 1_554
O4 Kr3 Si1 79(3) . 1_554
O4 Kr3 Si1 56.8(19) 3 1_554
O4 Kr3 Si1 23.5(6) 2 1_554
Na1 Kr3 Si1 48.1(17) . 1_554
Ca3 Kr3 Si1 53.1(10) 1_554 1_554
Ca3 Kr3 Si1 133(3) 2_545 1_554
Ca3 Kr3 Si1 92.2(16) 3_455 1_554
O3 Kr3 Si1 65(2) 3_455 1_554
O3 Kr3 Si1 22.8(6) 1_554 1_554
O3 Kr3 Si1 94(3) 2_545 1_554
Si1 Kr3 Si1 43.4(12) 6_455 1_554
Al1 Kr3 Si1 43.4(12) 6_455 1_554
Si1 Kr3 Si1 44.0(12) 4_554 1_554
Kr4 Kr3 Al1 115(7) 4 1_554
Kr4 Kr3 Al1 157(4) 2 1_554
Kr4 Kr3 Al1 85(10) . 1_554
Kr2 Kr3 Al1 103(3) 5 1_554
Kr2 Kr3 Al1 128.4(19) 4 1_554
Kr2 Kr3 Al1 81(4) 6 1_554
Kr2 Kr3 Al1 172(3) 3 1_554
Kr2 Kr3 Al1 142(2) 2 1_554
Kr2 Kr3 Al1 93(3) . 1_554
Ca2 Kr3 Al1 48.1(17) . 1_554
Kr1 Kr3 Al1 78(3) 1_554 1_554
Kr1 Kr3 Al1 154(3) 2_545 1_554
Kr1 Kr3 Al1 110(2) 3_455 1_554
OW1 Kr3 Al1 87(4) 3 1_554
OW1 Kr3 Al1 45(3) 2 1_554
OW1 Kr3 Al1 125(6) . 1_554
Kr5 Kr3 Al1 75.3(16) 1_554 1_554
Kr5 Kr3 Al1 152(2) 2_545 1_554
Kr5 Kr3 Al1 108.1(14) 3_455 1_554
O4 Kr3 Al1 79(3) . 1_554
O4 Kr3 Al1 56.8(19) 3 1_554
O4 Kr3 Al1 23.5(6) 2 1_554
Na1 Kr3 Al1 48.1(17) . 1_554
Ca3 Kr3 Al1 53.1(10) 1_554 1_554
Ca3 Kr3 Al1 133(3) 2_545 1_554
Ca3 Kr3 Al1 92.2(16) 3_455 1_554
O3 Kr3 Al1 65(2) 3_455 1_554
O3 Kr3 Al1 22.8(6) 1_554 1_554
O3 Kr3 Al1 94(3) 2_545 1_554
Si1 Kr3 Al1 43.4(12) 6_455 1_554
Al1 Kr3 Al1 43.4(12) 6_455 1_554
Si1 Kr3 Al1 44.0(12) 4_554 1_554
Si1 Kr3 Al1 0.000(15) 1_554 1_554
Kr4 Kr3 Al1 85(10) 4 4_554
Kr4 Kr3 Al1 157(4) 2 4_554
Kr4 Kr3 Al1 115(7) . 4_554
Kr2 Kr3 Al1 81(4) 5 4_554
Kr2 Kr3 Al1 93(3) 4 4_554
Kr2 Kr3 Al1 103(3) 6 4_554
Kr2 Kr3 Al1 142(2) 3 4_554
Kr2 Kr3 Al1 172(3) 2 4_554
Kr2 Kr3 Al1 128.4(19) . 4_554
Ca2 Kr3 Al1 48.1(17) . 4_554
Kr1 Kr3 Al1 78(3) 1_554 4_554
Kr1 Kr3 Al1 110(2) 2_545 4_554
Kr1 Kr3 Al1 154(3) 3_455 4_554
OW1 Kr3 Al1 45(3) 3 4_554
OW1 Kr3 Al1 87(4) 2 4_554
OW1 Kr3 Al1 125(6) . 4_554
Kr5 Kr3 Al1 75.3(16) 1_554 4_554
Kr5 Kr3 Al1 108.1(14) 2_545 4_554
Kr5 Kr3 Al1 152(2) 3_455 4_554
O4 Kr3 Al1 79(3) . 4_554
O4 Kr3 Al1 23.5(6) 3 4_554
O4 Kr3 Al1 56.8(19) 2 4_554
Na1 Kr3 Al1 48.1(17) . 4_554
Ca3 Kr3 Al1 53.1(10) 1_554 4_554
Ca3 Kr3 Al1 92.2(16) 2_545 4_554
Ca3 Kr3 Al1 133(3) 3_455 4_554
O3 Kr3 Al1 94(3) 3_455 4_554
O3 Kr3 Al1 22.8(6) 1_554 4_554
O3 Kr3 Al1 65(2) 2_545 4_554
Si1 Kr3 Al1 80(3) 6_455 4_554
Al1 Kr3 Al1 80(3) 6_455 4_554
Si1 Kr3 Al1 0.000(13) 4_554 4_554
Si1 Kr3 Al1 44.0(12) 1_554 4_554
Al1 Kr3 Al1 44.0(12) 1_554 4_554
Kr4 Kr3 Al1 85(10) 4 5_545
Kr4 Kr3 Al1 115(7) 2 5_545
Kr4 Kr3 Al1 157(4) . 5_545
Kr2 Kr3 Al1 93(3) 5 5_545
Kr2 Kr3 Al1 81(4) 4 5_545
Kr2 Kr3 Al1 142(2) 6 5_545
Kr2 Kr3 Al1 103(3) 3 5_545
Kr2 Kr3 Al1 128.4(19) 2 5_545
Kr2 Kr3 Al1 172(3) . 5_545
Ca2 Kr3 Al1 48.1(17) . 5_545
Kr1 Kr3 Al1 110(2) 1_554 5_545
Kr1 Kr3 Al1 78(3) 2_545 5_545
Kr1 Kr3 Al1 154(3) 3_455 5_545
OW1 Kr3 Al1 45(3) 3 5_545
OW1 Kr3 Al1 125(6) 2 5_545
OW1 Kr3 Al1 87(4) . 5_545
Kr5 Kr3 Al1 108.1(14) 1_554 5_545
Kr5 Kr3 Al1 75.3(16) 2_545 5_545
Kr5 Kr3 Al1 152(2) 3_455 5_545
O4 Kr3 Al1 56.8(19) . 5_545
O4 Kr3 Al1 23.5(6) 3 5_545
O4 Kr3 Al1 79(3) 2 5_545
Na1 Kr3 Al1 48.1(17) . 5_545
Ca3 Kr3 Al1 92.2(16) 1_554 5_545
Ca3 Kr3 Al1 53.1(10) 2_545 5_545
Ca3 Kr3 Al1 133(3) 3_455 5_545
O3 Kr3 Al1 94(3) 3_455 5_545
O3 Kr3 Al1 65(2) 1_554 5_545
O3 Kr3 Al1 22.8(6) 2_545 5_545
Si1 Kr3 Al1 96(3) 6_455 5_545
Al1 Kr3 Al1 96(3) 6_455 5_545
Si1 Kr3 Al1 43.4(12) 4_554 5_545
Si1 Kr3 Al1 80(3) 1_554 5_545
Al1 Kr3 Al1 80(3) 1_554 5_545
Al1 Kr3 Al1 43.4(12) 4_554 5_545
Kr4 Kr3 Si1 85(10) 4 5_545
Kr4 Kr3 Si1 115(7) 2 5_545
Kr4 Kr3 Si1 157(4) . 5_545
Kr2 Kr3 Si1 93(3) 5 5_545
Kr2 Kr3 Si1 81(4) 4 5_545
Kr2 Kr3 Si1 142(2) 6 5_545
Kr2 Kr3 Si1 103(3) 3 5_545
Kr2 Kr3 Si1 128.4(19) 2 5_545
Kr2 Kr3 Si1 172(3) . 5_545
Ca2 Kr3 Si1 48.1(17) . 5_545
Kr1 Kr3 Si1 110(2) 1_554 5_545
Kr1 Kr3 Si1 78(3) 2_545 5_545
Kr1 Kr3 Si1 154(3) 3_455 5_545
OW1 Kr3 Si1 45(3) 3 5_545
OW1 Kr3 Si1 125(6) 2 5_545
OW1 Kr3 Si1 87(4) . 5_545
Kr5 Kr3 Si1 108.1(14) 1_554 5_545
Kr5 Kr3 Si1 75.3(16) 2_545 5_545
Kr5 Kr3 Si1 152(2) 3_455 5_545
O4 Kr3 Si1 56.8(19) . 5_545
O4 Kr3 Si1 23.5(6) 3 5_545
O4 Kr3 Si1 79(3) 2 5_545
Na1 Kr3 Si1 48.1(17) . 5_545
Ca3 Kr3 Si1 92.2(16) 1_554 5_545
Ca3 Kr3 Si1 53.1(10) 2_545 5_545
Ca3 Kr3 Si1 133(3) 3_455 5_545
O3 Kr3 Si1 94(3) 3_455 5_545
O3 Kr3 Si1 65(2) 1_554 5_545
O3 Kr3 Si1 22.8(6) 2_545 5_545
Si1 Kr3 Si1 96(3) 6_455 5_545
Al1 Kr3 Si1 96(3) 6_455 5_545
Si1 Kr3 Si1 43.4(12) 4_554 5_545
Si1 Kr3 Si1 80(3) 1_554 5_545
Al1 Kr3 Si1 80(3) 1_554 5_545
Al1 Kr3 Si1 43.4(12) 4_554 5_545
Al1 Kr3 Si1 0.000(16) 5_545 5_545
Kr4 Kr3 Si1 157(4) 4 3_455
Kr4 Kr3 Si1 85(10) 2 3_455
Kr4 Kr3 Si1 115(7) . 3_455
Kr2 Kr3 Si1 172(3) 5 3_455
Kr2 Kr3 Si1 142(2) 4 3_455
Kr2 Kr3 Si1 128.4(19) 6 3_455
Kr2 Kr3 Si1 93(3) 3 3_455
Kr2 Kr3 Si1 81(4) 2 3_455
Kr2 Kr3 Si1 103(3) . 3_455
Ca2 Kr3 Si1 48.1(17) . 3_455
Kr1 Kr3 Si1 154(3) 1_554 3_455
Kr1 Kr3 Si1 110(2) 2_545 3_455
Kr1 Kr3 Si1 78(3) 3_455 3_455
OW1 Kr3 Si1 125(6) 3 3_455
OW1 Kr3 Si1 87(4) 2 3_455
OW1 Kr3 Si1 45(3) . 3_455
Kr5 Kr3 Si1 152(2) 1_554 3_455
Kr5 Kr3 Si1 108.1(14) 2_545 3_455
Kr5 Kr3 Si1 75.3(16) 3_455 3_455
O4 Kr3 Si1 23.5(6) . 3_455
O4 Kr3 Si1 79(3) 3 3_455
O4 Kr3 Si1 56.8(19) 2 3_455
Na1 Kr3 Si1 48.1(17) . 3_455
Ca3 Kr3 Si1 133(3) 1_554 3_455
Ca3 Kr3 Si1 92.2(16) 2_545 3_455
Ca3 Kr3 Si1 53.1(10) 3_455 3_455
O3 Kr3 Si1 22.8(6) 3_455 3_455
O3 Kr3 Si1 94(3) 1_554 3_455
O3 Kr3 Si1 65(2) 2_545 3_455
Si1 Kr3 Si1 44.0(12) 6_455 3_455
Al1 Kr3 Si1 44.0(12) 6_455 3_455
Si1 Kr3 Si1 96(3) 4_554 3_455
Si1 Kr3 Si1 80(3) 1_554 3_455
Al1 Kr3 Si1 80(3) 1_554 3_455
Al1 Kr3 Si1 96(3) 4_554 3_455
Al1 Kr3 Si1 80(3) 5_545 3_455
Si1 Kr3 Si1 80(3) 5_545 3_455
Kr4 Kr3 Al1 157(4) 4 3_455
Kr4 Kr3 Al1 85(10) 2 3_455
Kr4 Kr3 Al1 115(7) . 3_455
Kr2 Kr3 Al1 172(3) 5 3_455
Kr2 Kr3 Al1 142(2) 4 3_455
Kr2 Kr3 Al1 128.4(19) 6 3_455
Kr2 Kr3 Al1 93(3) 3 3_455
Kr2 Kr3 Al1 81(4) 2 3_455
Kr2 Kr3 Al1 103(3) . 3_455
Ca2 Kr3 Al1 48.1(17) . 3_455
Kr1 Kr3 Al1 154(3) 1_554 3_455
Kr1 Kr3 Al1 110(2) 2_545 3_455
Kr1 Kr3 Al1 78(3) 3_455 3_455
OW1 Kr3 Al1 125(6) 3 3_455
OW1 Kr3 Al1 87(4) 2 3_455
OW1 Kr3 Al1 45(3) . 3_455
Kr5 Kr3 Al1 152(2) 1_554 3_455
Kr5 Kr3 Al1 108.1(14) 2_545 3_455
Kr5 Kr3 Al1 75.3(16) 3_455 3_455
O4 Kr3 Al1 23.5(6) . 3_455
O4 Kr3 Al1 79(3) 3 3_455
O4 Kr3 Al1 56.8(19) 2 3_455
Na1 Kr3 Al1 48.1(17) . 3_455
Ca3 Kr3 Al1 133(3) 1_554 3_455
Ca3 Kr3 Al1 92.2(16) 2_545 3_455
Ca3 Kr3 Al1 53.1(10) 3_455 3_455
O3 Kr3 Al1 22.8(6) 3_455 3_455
O3 Kr3 Al1 94(3) 1_554 3_455
O3 Kr3 Al1 65(2) 2_545 3_455
Si1 Kr3 Al1 44.0(12) 6_455 3_455
Al1 Kr3 Al1 44.0(12) 6_455 3_455
Si1 Kr3 Al1 96(3) 4_554 3_455
Si1 Kr3 Al1 80(3) 1_554 3_455
Al1 Kr3 Al1 80(3) 1_554 3_455
Al1 Kr3 Al1 96(3) 4_554 3_455
Al1 Kr3 Al1 80(3) 5_545 3_455
Si1 Kr3 Al1 80(3) 5_545 3_455
Si1 Kr3 Al1 0.000(11) 3_455 3_455
Kr3 Kr4 Kr4 48(10) . 4
Kr3 Kr4 Kr4 48(10) . 2
Kr4 Kr4 Kr4 60.000(8) 4 2
Kr3 Kr4 Kr2 153(5) . 6
Kr4 Kr4 Kr2 111(4) 4 6
Kr4 Kr4 Kr2 143(3) 2 6
Kr3 Kr4 Kr2 153(5) . .
Kr4 Kr4 Kr2 143(3) 4 .
Kr4 Kr4 Kr2 111(4) 2 .
Kr2 Kr4 Kr2 53(7) 6 .
Kr3 Kr4 Kr2 82(10) . 5
Kr4 Kr4 Kr2 36(4) 4 5
Kr4 Kr4 Kr2 89(3) 2 5
Kr2 Kr4 Kr2 75(3) 6 5
Kr2 Kr4 Kr2 117(7) . 5
Kr3 Kr4 Kr2 82(10) . 2
Kr4 Kr4 Kr2 89(3) 4 2
Kr4 Kr4 Kr2 36(4) 2 2
Kr2 Kr4 Kr2 117(7) 6 2
Kr2 Kr4 Kr2 75(3) . 2
Kr2 Kr4 Kr2 106(3) 5 2
Kr3 Kr4 OW1 120(10) . 2
Kr4 Kr4 OW1 144(2) 4 2
Kr4 Kr4 OW1 144(2) 2 2
Kr2 Kr4 OW1 66(5) 6 2
Kr2 Kr4 OW1 66(5) . 2
Kr2 Kr4 OW1 125(3) 5 2
Kr2 Kr4 OW1 125(3) 2 2
Kr3 Kr4 Kr1 114(6) . 1_554
Kr4 Kr4 Kr1 75(3) 4 1_554
Kr4 Kr4 Kr1 130(2) 2 1_554
Kr2 Kr4 Kr1 39(2) 6 1_554
Kr2 Kr4 Kr1 92(7) . 1_554
Kr2 Kr4 Kr1 41.3(12) 5 1_554
Kr2 Kr4 Kr1 133(4) 2 1_554
OW1 Kr4 Kr1 86(4) 2 1_554
Kr3 Kr4 Kr1 114(6) . 3_455
Kr4 Kr4 Kr1 130(2) 4 3_455
Kr4 Kr4 Kr1 75(3) 2 3_455
Kr2 Kr4 Kr1 92(7) 6 3_455
Kr2 Kr4 Kr1 39(2) . 3_455
Kr2 Kr4 Kr1 133(4) 5 3_455
Kr2 Kr4 Kr1 41.3(12) 2 3_455
OW1 Kr4 Kr1 86(4) 2 3_455
Kr1 Kr4 Kr1 128(7) 1_554 3_455
Kr3 Kr4 Kr2 64(10) . 4
Kr4 Kr4 Kr2 19(3) 4 4
Kr4 Kr4 Kr2 60(2) 2 4
Kr2 Kr4 Kr2 100(3) 6 4
Kr2 Kr4 Kr2 125(5) . 4
Kr2 Kr4 Kr2 29(2) 5 4
Kr2 Kr4 Kr2 81(3) 2 4
OW1 Kr4 Kr2 153.3(15) 2 4
Kr1 Kr4 Kr2 70.1(13) 1_554 4
Kr1 Kr4 Kr2 118(2) 3_455 4
Kr3 Kr4 Kr2 64(10) . 3
Kr4 Kr4 Kr2 60(2) 4 3
Kr4 Kr4 Kr2 19(3) 2 3
Kr2 Kr4 Kr2 125(5) 6 3
Kr2 Kr4 Kr2 100(3) . 3
Kr2 Kr4 Kr2 81(3) 5 3
Kr2 Kr4 Kr2 29(2) 2 3
OW1 Kr4 Kr2 153.3(15) 2 3
Kr1 Kr4 Kr2 118(2) 1_554 3
Kr1 Kr4 Kr2 70.1(13) 3_455 3
Kr2 Kr4 Kr2 53(3) 4 3
Kr3 Kr4 Kr1 55(10) . 2_545
Kr4 Kr4 Kr1 33.5(11) 4 2_545
Kr4 Kr4 Kr1 33.5(11) 2 2_545
Kr2 Kr4 Kr1 119(3) 6 2_545
Kr2 Kr4 Kr1 119(3) . 2_545
Kr2 Kr4 Kr1 56(2) 5 2_545
Kr2 Kr4 Kr1 56(2) 2 2_545
OW1 Kr4 Kr1 175(6) 2 2_545
Kr1 Kr4 Kr1 96.5(17) 1_554 2_545
Kr1 Kr4 Kr1 96.5(17) 3_455 2_545
Kr2 Kr4 Kr1 27.2(16) 4 2_545
Kr2 Kr4 Kr1 27.2(16) 3 2_545
Kr3 Kr4 Ca2 39(10) . .
Kr4 Kr4 Ca2 79.7(16) 4 .
Kr4 Kr4 Ca2 79.7(16) 2 .
Kr2 Kr4 Ca2 136(3) 6 .
Kr2 Kr4 Ca2 136(3) . .
Kr2 Kr4 Ca2 105(4) 5 .
Kr2 Kr4 Ca2 105(4) 2 .
OW1 Kr4 Ca2 81(3) 2 .
Kr1 Kr4 Ca2 114(3) 1_554 .
Kr1 Kr4 Ca2 114(3) 3_455 .
Kr2 Kr4 Ca2 98(5) 4 .
Kr2 Kr4 Ca2 98(5) 3 .
Kr1 Kr4 Ca2 94(4) 2_545 .
Kr3 Kr4 OW1 50(5) . 3
Kr4 Kr4 OW1 23.9(12) 4 3
Kr4 Kr4 OW1 79.8(16) 2 3
Kr2 Kr4 OW1 104(2) 6 3
Kr2 Kr4 OW1 154(5) . 3
Kr2 Kr4 OW1 37(3) 5 3
Kr2 Kr4 OW1 112(4) 2 3
OW1 Kr4 OW1 120(3) 2 3
Kr1 Kr4 OW1 64.5(19) 1_554 3
Kr1 Kr4 OW1 153(4) 3_455 3
Kr2 Kr4 OW1 39(2) 4 3
Kr2 Kr4 OW1 83(4) 3 3
Kr1 Kr4 OW1 57(2) 2_545 3
Ca2 Kr4 OW1 68(3) . 3
Kr3 Kr4 OW1 50(5) . .
Kr4 Kr4 OW1 79.8(16) 4 .
Kr4 Kr4 OW1 23.9(12) 2 .
Kr2 Kr4 OW1 154(5) 6 .
Kr2 Kr4 OW1 104(2) . .
Kr2 Kr4 OW1 112(4) 5 .
Kr2 Kr4 OW1 37(3) 2 .
OW1 Kr4 OW1 120(3) 2 .
Kr1 Kr4 OW1 153(4) 1_554 .
Kr1 Kr4 OW1 64.5(19) 3_455 .
Kr2 Kr4 OW1 83(4) 4 .
Kr2 Kr4 OW1 39(2) 3 .
Kr1 Kr4 OW1 57(2) 2_545 .
Ca2 Kr4 OW1 68(3) . .
OW1 Kr4 OW1 95(4) 3 .
Kr3 Kr4 Kr5 119(3) . 1_554
Kr4 Kr4 Kr5 81.1(18) 4 1_554
Kr4 Kr4 Kr5 135.2(14) 2 1_554
Kr2 Kr4 Kr5 34(2) 6 1_554
Kr2 Kr4 Kr5 87(6) . 1_554
Kr2 Kr4 Kr5 47.1(19) 5 1_554
Kr2 Kr4 Kr5 134(4) 2 1_554
OW1 Kr4 Kr5 81(3) 2 1_554
Kr1 Kr4 Kr5 6.0(14) 1_554 1_554
Kr1 Kr4 Kr5 124(6) 3_455 1_554
Kr2 Kr4 Kr5 75.8(15) 4 1_554
Kr2 Kr4 Kr5 122(2) 3 1_554
Kr1 Kr4 Kr5 101.8(10) 2_545 1_554
Ca2 Kr4 Kr5 116.4(17) . 1_554
OW1 Kr4 Kr5 70.1(11) 3 1_554
OW1 Kr4 Kr5 159(2) . 1_554
Kr3 Kr4 Kr5 119(3) . 3_455
Kr4 Kr4 Kr5 135.2(14) 4 3_455
Kr4 Kr4 Kr5 81.1(18) 2 3_455
Kr2 Kr4 Kr5 87(6) 6 3_455
Kr2 Kr4 Kr5 34(2) . 3_455
Kr2 Kr4 Kr5 134(4) 5 3_455
Kr2 Kr4 Kr5 47.1(19) 2 3_455
OW1 Kr4 Kr5 81(3) 2 3_455
Kr1 Kr4 Kr5 124(6) 1_554 3_455
Kr1 Kr4 Kr5 6.0(14) 3_455 3_455
Kr2 Kr4 Kr5 122(2) 4 3_455
Kr2 Kr4 Kr5 75.8(15) 3 3_455
Kr1 Kr4 Kr5 101.8(10) 2_545 3_455
Ca2 Kr4 Kr5 116.4(17) . 3_455
OW1 Kr4 Kr5 159(2) 3 3_455
OW1 Kr4 Kr5 70.1(11) . 3_455
Kr5 Kr4 Kr5 120(4) 1_554 3_455
Kr3 Kr4 Kr5 57(10) . 2_545
Kr4 Kr4 Kr5 34.6(9) 4 2_545
Kr4 Kr4 Kr5 34.6(9) 2 2_545
Kr2 Kr4 Kr5 117(3) 6 2_545
Kr2 Kr4 Kr5 117(3) . 2_545
Kr2 Kr4 Kr5 55(2) 5 2_545
Kr2 Kr4 Kr5 55(2) 2 2_545
OW1 Kr4 Kr5 177(6) 2 2_545
Kr1 Kr4 Kr5 95.4(17) 1_554 2_545
Kr1 Kr4 Kr5 95.4(17) 3_455 2_545
Kr2 Kr4 Kr5 26.8(16) 4 2_545
Kr2 Kr4 Kr5 26.8(16) 3 2_545
Kr1 Kr4 Kr5 2.5(15) 2_545 2_545
Ca2 Kr4 Kr5 96(3) . 2_545
OW1 Kr4 Kr5 58.5(18) 3 2_545
OW1 Kr4 Kr5 58.5(18) . 2_545
Kr5 Kr4 Kr5 100.6(13) 1_554 2_545
Kr5 Kr4 Kr5 100.6(13) 3_455 2_545
Kr3 Kr4 Ca3 106(3) . 1_554
Kr4 Kr4 Ca3 83.5(12) 4 1_554
Kr4 Kr4 Ca3 143.4(13) 2 1_554
Kr2 Kr4 Ca3 49(2) 6 1_554
Kr2 Kr4 Ca3 100(5) . 1_554
Kr2 Kr4 Ca3 58.3(15) 5 1_554
Kr2 Kr4 Ca3 159(3) 2 1_554
OW1 Kr4 Ca3 67.3(12) 2 1_554
Kr1 Kr4 Ca3 26.2(12) 1_554 1_554
Kr1 Kr4 Ca3 139(5) 3_455 1_554
Kr2 Kr4 Ca3 86.2(11) 4 1_554
Kr2 Kr4 Ca3 139.2(17) 3 1_554
Kr1 Kr4 Ca3 113.2(8) 2_545 1_554
Ca2 Kr4 Ca3 92.4(9) . 1_554
OW1 Kr4 Ca3 64.3(4) 3 1_554
OW1 Kr4 Ca3 156(4) . 1_554
Kr5 Kr4 Ca3 25.3(12) 1_554 1_554
Kr5 Kr4 Ca3 133(4) 3_455 1_554
Kr5 Kr4 Ca3 113.0(8) 2_545 1_554
Kr3 Kr4 Ca3 106(3) . 3_455
Kr4 Kr4 Ca3 143.4(13) 4 3_455
Kr4 Kr4 Ca3 83.5(13) 2 3_455
Kr2 Kr4 Ca3 100(5) 6 3_455
Kr2 Kr4 Ca3 49(2) . 3_455
Kr2 Kr4 Ca3 159(3) 5 3_455
Kr2 Kr4 Ca3 58.3(15) 2 3_455
OW1 Kr4 Ca3 67.3(12) 2 3_455
Kr1 Kr4 Ca3 139(5) 1_554 3_455
Kr1 Kr4 Ca3 26.2(12) 3_455 3_455
Kr2 Kr4 Ca3 139.2(17) 4 3_455
Kr2 Kr4 Ca3 86.2(11) 3 3_455
Kr1 Kr4 Ca3 113.2(8) 2_545 3_455
Ca2 Kr4 Ca3 92.4(9) . 3_455
OW1 Kr4 Ca3 156(4) 3 3_455
OW1 Kr4 Ca3 64.3(4) . 3_455
Kr5 Kr4 Ca3 133(4) 1_554 3_455
Kr5 Kr4 Ca3 25.3(12) 3_455 3_455
Kr5 Kr4 Ca3 113.0(8) 2_545 3_455
Ca3 Kr4 Ca3 133(2) 1_554 3_455
Kr3 Kr4 O4 77(10) . 2
Kr4 Kr4 O4 112.0(13) 4 2
Kr4 Kr4 O4 112.0(13) 2 2
Kr2 Kr4 O4 104(3) 6 2
Kr2 Kr4 O4 104(3) . 2
Kr2 Kr4 O4 123(3) 5 2
Kr2 Kr4 O4 123(3) 2 2
OW1 Kr4 O4 43(3) 2 2
Kr1 Kr4 O4 104.0(14) 1_554 2
Kr1 Kr4 O4 104.0(14) 3_455 2
Kr2 Kr4 O4 131(4) 4 2
Kr2 Kr4 O4 131(4) 3 2
Kr1 Kr4 O4 131(4) 2_545 2
Ca2 Kr4 O4 37.5(5) . 2
OW1 Kr4 O4 93(2) 3 2
OW1 Kr4 O4 93(2) . 2
Kr5 Kr4 O4 102.1(14) 1_554 2
Kr5 Kr4 O4 102.1(14) 3_455 2
Kr5 Kr4 O4 134(3) 2_545 2
Ca3 Kr4 O4 77.9(5) 1_554 2
Ca3 Kr4 O4 77.9(5) 3_455 2
Kr3 Kr4 O3 75(9) . 3_455
Kr4 Kr4 O3 123.1(15) 4 3_455
Kr4 Kr4 O3 84.2(10) 2 3_455
Kr2 Kr4 O3 123(4) 6 3_455
Kr2 Kr4 O3 88(2) . 3_455
Kr2 Kr4 O3 155(5) 5 3_455
Kr2 Kr4 O3 82.8(18) 2 3_455
OW1 Kr4 O3 60(2) 2 3_455
Kr1 Kr4 O3 142.6(18) 1_554 3_455
Kr1 Kr4 O3 68.3(16) 3_455 3_455
Kr2 Kr4 O3 137(5) 4 3_455
Kr2 Kr4 O3 99(2) 3 3_455
Kr1 Kr4 O3 116(3) 2_545 3_455
Ca2 Kr4 O3 49.5(5) . 3_455
OW1 Kr4 O3 117(3) 3 3_455
OW1 Kr4 O3 60.6(14) . 3_455
Kr5 Kr4 O3 139.0(17) 1_554 3_455
Kr5 Kr4 O3 68.6(13) 3_455 3_455
Kr5 Kr4 O3 118(2) 2_545 3_455
Ca3 Kr4 O3 117.5(7) 1_554 3_455
Ca3 Kr4 O3 43.5(3) 3_455 3_455
O4 Kr4 O3 40.7(4) 2 3_455
Kr3 Kr4 O3 75(9) . 1_554
Kr4 Kr4 O3 84.2(10) 4 1_554
Kr4 Kr4 O3 123.1(15) 2 1_554
Kr2 Kr4 O3 88(2) 6 1_554
Kr2 Kr4 O3 123(4) . 1_554
Kr2 Kr4 O3 82.8(18) 5 1_554
Kr2 Kr4 O3 155(5) 2 1_554
OW1 Kr4 O3 60(2) 2 1_554
Kr1 Kr4 O3 68.3(16) 1_554 1_554
Kr1 Kr4 O3 142.6(18) 3_455 1_554
Kr2 Kr4 O3 99(2) 4 1_554
Kr2 Kr4 O3 137(5) 3 1_554
Kr1 Kr4 O3 116(3) 2_545 1_554
Ca2 Kr4 O3 49.5(5) . 1_554
OW1 Kr4 O3 60.6(14) 3 1_554
OW1 Kr4 O3 117(3) . 1_554
Kr5 Kr4 O3 68.6(13) 1_554 1_554
Kr5 Kr4 O3 139.0(17) 3_455 1_554
Kr5 Kr4 O3 118(2) 2_545 1_554
Ca3 Kr4 O3 43.5(3) 1_554 1_554
Ca3 Kr4 O3 117.5(7) 3_455 1_554
O4 Kr4 O3 40.7(4) 2 1_554
O3 Kr4 O3 80.6(9) 3_455 1_554
Kr3 Kr4 Na1 44(10) . .
Kr4 Kr4 Na1 84.4(10) 4 .
Kr4 Kr4 Na1 84.4(10) 2 .
Kr2 Kr4 Na1 132(3) 6 .
Kr2 Kr4 Na1 132(3) . .
Kr2 Kr4 Na1 108(4) 5 .
Kr2 Kr4 Na1 108(4) 2 .
OW1 Kr4 Na1 76(3) 2 .
Kr1 Kr4 Na1 113(3) 1_554 .
Kr1 Kr4 Na1 113(3) 3_455 .
Kr2 Kr4 Na1 103(4) 4 .
Kr2 Kr4 Na1 103(4) 3 .
Kr1 Kr4 Na1 99(4) 2_545 .
Ca2 Kr4 Na1 5.4(8) . .
OW1 Kr4 Na1 72(3) 3 .
OW1 Kr4 Na1 72(3) . .
Kr5 Kr4 Na1 114.8(17) 1_554 .
Kr5 Kr4 Na1 114.8(17) 3_455 .
Kr5 Kr4 Na1 102(3) 2_545 .
Ca3 Kr4 Na1 90.2(10) 1_554 .
Ca3 Kr4 Na1 90.2(10) 3_455 .
O4 Kr4 Na1 32.1(6) 2 .
O3 Kr4 Na1 46.8(7) 3_455 .
O3 Kr4 Na1 46.8(7) 1_554 .
Kr3 Kr4 Ca3 120.0(13) . 7_666
Kr4 Kr4 Ca3 84.4(11) 4 7_666
Kr4 Kr4 Ca3 140.2(7) 2 7_666
Kr2 Kr4 Ca3 34(3) 6 7_666
Kr2 Kr4 Ca3 87(5) . 7_666
Kr2 Kr4 Ca3 51(2) 5 7_666
Kr2 Kr4 Ca3 139(4) 2 7_666
OW1 Kr4 Ca3 76(2) 2 7_666
Kr1 Kr4 Ca3 10.3(16) 1_554 7_666
Kr1 Kr4 Ca3 125(5) 3_455 7_666
Kr2 Kr4 Ca3 80.3(18) 4 7_666
Kr2 Kr4 Ca3 127.6(17) 3 7_666
Kr1 Kr4 Ca3 106.7(7) 2_545 7_666
Ca2 Kr4 Ca3 112.9(6) . 7_666
OW1 Kr4 Ca3 71.6(11) 3 7_666
OW1 Kr4 Ca3 164(2) . 7_666
Kr5 Kr4 Ca3 5.6(11) 1_554 7_666
Kr5 Kr4 Ca3 120(3) 3_455 7_666
Kr5 Kr4 Ca3 105.7(7) 2_545 7_666
Ca3 Kr4 Ca3 20.8(5) 1_554 7_666
Ca3 Kr4 Ca3 131(3) 3_455 7_666
O4 Kr4 Ca3 96.7(7) 2 7_666
O3 Kr4 Ca3 133.4(11) 3_455 7_666
O3 Kr4 Ca3 64.3(4) 1_554 7_666
Na1 Kr4 Ca3 110.9(7) . 7_666
Kr3 Kr4 Ca3 120.0(13) . 9_666
Kr4 Kr4 Ca3 140.2(8) 4 9_666
Kr4 Kr4 Ca3 84.4(11) 2 9_666
Kr2 Kr4 Ca3 87(5) 6 9_666
Kr2 Kr4 Ca3 34(3) . 9_666
Kr2 Kr4 Ca3 139(4) 5 9_666
Kr2 Kr4 Ca3 51(2) 2 9_666
OW1 Kr4 Ca3 76(2) 2 9_666
Kr1 Kr4 Ca3 125(5) 1_554 9_666
Kr1 Kr4 Ca3 10.3(16) 3_455 9_666
Kr2 Kr4 Ca3 127.6(17) 4 9_666
Kr2 Kr4 Ca3 80.3(18) 3 9_666
Kr1 Kr4 Ca3 106.7(7) 2_545 9_666
Ca2 Kr4 Ca3 112.9(6) . 9_666
OW1 Kr4 Ca3 164(2) 3 9_666
OW1 Kr4 Ca3 71.6(11) . 9_666
Kr5 Kr4 Ca3 120(3) 1_554 9_666
Kr5 Kr4 Ca3 5.6(11) 3_455 9_666
Kr5 Kr4 Ca3 105.7(7) 2_545 9_666
Ca3 Kr4 Ca3 131(3) 1_554 9_666
Ca3 Kr4 Ca3 20.8(5) 3_455 9_666
O4 Kr4 Ca3 96.7(7) 2 9_666
O3 Kr4 Ca3 64.3(4) 3_455 9_666
O3 Kr4 Ca3 133.4(11) 1_554 9_666
Na1 Kr4 Ca3 110.9(7) . 9_666
Ca3 Kr4 Ca3 120(3) 7_666 9_666
Kr3 Kr4 O4 37(8) . .
Kr4 Kr4 O4 84.4(9) 4 .
Kr4 Kr4 O4 57.6(6) 2 .
Kr2 Kr4 O4 158(3) 6 .
Kr2 Kr4 O4 122(3) . .
Kr2 Kr4 O4 119(5) 5 .
Kr2 Kr4 O4 77(3) 2 .
OW1 Kr4 O4 93(3) 2 .
Kr1 Kr4 O4 142(4) 1_554 .
Kr1 Kr4 O4 90(3) 3_455 .
Kr2 Kr4 O4 99(4) 4 .
Kr2 Kr4 O4 76(3) 3 .
Kr1 Kr4 O4 83(3) 2_545 .
Ca2 Kr4 O4 28.5(9) . .
OW1 Kr4 O4 84(3) 3 .
OW1 Kr4 O4 41(2) . .
Kr5 Kr4 O4 144(2) 1_554 .
Kr5 Kr4 O4 93.2(16) 3_455 .
Kr5 Kr4 O4 85(2) 2_545 .
Ca3 Kr4 O4 120.9(17) 1_554 .
Ca3 Kr4 O4 73.1(9) 3_455 .
O4 Kr4 O4 54.4(10) 2 .
O3 Kr4 O4 38.8(6) 3_455 .
O3 Kr4 O4 77.7(14) 1_554 .
Na1 Kr4 O4 31.0(7) . .
Ca3 Kr4 O4 141.3(14) 7_666 .
Ca3 Kr4 O4 91.2(5) 9_666 .
Kr3 Kr4 O4 37(8) . 3
Kr4 Kr4 O4 57.6(6) 4 3
Kr4 Kr4 O4 84.4(9) 2 3
Kr2 Kr4 O4 122(3) 6 3
Kr2 Kr4 O4 158(3) . 3
Kr2 Kr4 O4 77(3) 5 3
Kr2 Kr4 O4 119(5) 2 3
OW1 Kr4 O4 93(3) 2 3
Kr1 Kr4 O4 90(3) 1_554 3
Kr1 Kr4 O4 142(4) 3_455 3
Kr2 Kr4 O4 76(3) 4 3
Kr2 Kr4 O4 99(4) 3 3
Kr1 Kr4 O4 83(3) 2_545 3
Ca2 Kr4 O4 28.5(9) . 3
OW1 Kr4 O4 41(2) 3 3
OW1 Kr4 O4 84(3) . 3
Kr5 Kr4 O4 93.2(16) 1_554 3
Kr5 Kr4 O4 144(2) 3_455 3
Kr5 Kr4 O4 85(2) 2_545 3
Ca3 Kr4 O4 73.1(9) 1_554 3
Ca3 Kr4 O4 120.9(17) 3_455 3
O4 Kr4 O4 54.4(10) 2 3
O3 Kr4 O4 77.7(14) 3_455 3
O3 Kr4 O4 38.8(6) 1_554 3
Na1 Kr4 O4 31.0(7) . 3
Ca3 Kr4 O4 91.2(5) 7_666 3
Ca3 Kr4 O4 141.3(14) 9_666 3
O4 Kr4 O4 52.0(12) . 3
Kr3 Kr4 Ca3 37(10) . 2_545
Kr4 Kr4 Ca3 30.06(6) 4 2_545
Kr4 Kr4 Ca3 30.06(6) 2 2_545
Kr2 Kr4 Ca3 134(3) 6 2_545
Kr2 Kr4 Ca3 134(3) . 2_545
Kr2 Kr4 Ca3 62(3) 5 2_545
Kr2 Kr4 Ca3 62(3) 2 2_545
OW1 Kr4 Ca3 157(5) 2 2_545
Kr1 Kr4 Ca3 104(3) 1_554 2_545
Kr1 Kr4 Ca3 104(3) 3_455 2_545
Kr2 Kr4 Ca3 35(2) 4 2_545
Kr2 Kr4 Ca3 35(2) 3 2_545
Kr1 Kr4 Ca3 17.7(17) 2_545 2_545
Ca2 Kr4 Ca3 76(3) . 2_545
OW1 Kr4 Ca3 50.3(17) 3 2_545
OW1 Kr4 Ca3 50.3(17) . 2_545
Kr5 Kr4 Ca3 109.5(14) 1_554 2_545
Kr5 Kr4 Ca3 109.5(14) 3_455 2_545
Kr5 Kr4 Ca3 20.2(12) 2_545 2_545
Ca3 Kr4 Ca3 113.4(14) 1_554 2_545
Ca3 Kr4 Ca3 113.4(14) 3_455 2_545
O4 Kr4 Ca3 114(2) 2 2_545
O3 Kr4 Ca3 103(2) 3_455 2_545
O3 Kr4 Ca3 103(2) 1_554 2_545
Na1 Kr4 Ca3 81(2) . 2_545
Ca3 Kr4 Ca3 113.5(8) 7_666 2_545
Ca3 Kr4 Ca3 113.5(8) 9_666 2_545
O4 Kr4 Ca3 66.8(16) . 2_545
O4 Kr4 Ca3 66.8(16) 3 2_545
Kr3 Kr4 Si1 87(10) . 6_455
Kr4 Kr4 Si1 130.6(14) 4 6_455
Kr4 Kr4 Si1 106.3(10) 2 6_455
Kr2 Kr4 Si1 105(4) 6 6_455
Kr2 Kr4 Si1 86(3) . 6_455
Kr2 Kr4 Si1 146(2) 5 6_455
Kr2 Kr4 Si1 104.1(16) 2 6_455
OW1 Kr4 Si1 39(2) 2 6_455
Kr1 Kr4 Si1 119.8(18) 1_554 6_455
Kr1 Kr4 Si1 80.3(13) 3_455 6_455
Kr2 Kr4 Si1 149(5) 4 6_455
Kr2 Kr4 Si1 122(2) 3 6_455
Kr1 Kr4 Si1 136(3) 2_545 6_455
Ca2 Kr4 Si1 51.0(6) . 6_455
OW1 Kr4 Si1 115(3) 3 6_455
OW1 Kr4 Si1 83.2(16) . 6_455
Kr5 Kr4 Si1 116.1(17) 1_554 6_455
Kr5 Kr4 Si1 78.5(13) 3_455 6_455
Kr5 Kr4 Si1 138(3) 2_545 6_455
Ca3 Kr4 Si1 95.4(7) 1_554 6_455
Ca3 Kr4 Si1 54.2(4) 3_455 6_455
O4 Kr4 Si1 23.72(16) 2 6_455
O3 Kr4 Si1 22.90(16) 3_455 6_455
O3 Kr4 Si1 63.7(5) 1_554 6_455
Na1 Kr4 Si1 46.3(6) . 6_455
Ca3 Kr4 Si1 110.5(11) 7_666 6_455
Ca3 Kr4 Si1 73.1(6) 9_666 6_455
O4 Kr4 Si1 54.0(7) . 6_455
O4 Kr4 Si1 74.7(10) 3 6_455
Ca3 Kr4 Si1 121(2) 2_545 6_455
Kr3 Kr4 Al1 87(10) . 6_455
Kr4 Kr4 Al1 130.6(14) 4 6_455
Kr4 Kr4 Al1 106.3(10) 2 6_455
Kr2 Kr4 Al1 105(4) 6 6_455
Kr2 Kr4 Al1 86(3) . 6_455
Kr2 Kr4 Al1 146(2) 5 6_455
Kr2 Kr4 Al1 104.1(16) 2 6_455
OW1 Kr4 Al1 39(2) 2 6_455
Kr1 Kr4 Al1 119.8(18) 1_554 6_455
Kr1 Kr4 Al1 80.3(13) 3_455 6_455
Kr2 Kr4 Al1 149(5) 4 6_455
Kr2 Kr4 Al1 122(2) 3 6_455
Kr1 Kr4 Al1 136(3) 2_545 6_455
Ca2 Kr4 Al1 51.0(6) . 6_455
OW1 Kr4 Al1 115(3) 3 6_455
OW1 Kr4 Al1 83.2(16) . 6_455
Kr5 Kr4 Al1 116.1(17) 1_554 6_455
Kr5 Kr4 Al1 78.5(13) 3_455 6_455
Kr5 Kr4 Al1 138(3) 2_545 6_455
Ca3 Kr4 Al1 95.4(7) 1_554 6_455
Ca3 Kr4 Al1 54.2(4) 3_455 6_455
O4 Kr4 Al1 23.72(16) 2 6_455
O3 Kr4 Al1 22.90(16) 3_455 6_455
O3 Kr4 Al1 63.7(5) 1_554 6_455
Na1 Kr4 Al1 46.3(6) . 6_455
Ca3 Kr4 Al1 110.5(11) 7_666 6_455
Ca3 Kr4 Al1 73.1(6) 9_666 6_455
O4 Kr4 Al1 54.0(7) . 6_455
O4 Kr4 Al1 74.7(10) 3 6_455
Ca3 Kr4 Al1 121(2) 2_545 6_455
Si1 Kr4 Al1 0.000(5) 6_455 6_455
Kr3 Kr4 Si1 87(10) . 1_554
Kr4 Kr4 Si1 106.3(10) 4 1_554
Kr4 Kr4 Si1 130.6(14) 2 1_554
Kr2 Kr4 Si1 86(3) 6 1_554
Kr2 Kr4 Si1 105(4) . 1_554
Kr2 Kr4 Si1 104.1(16) 5 1_554
Kr2 Kr4 Si1 146(2) 2 1_554
OW1 Kr4 Si1 39(2) 2 1_554
Kr1 Kr4 Si1 80.3(13) 1_554 1_554
Kr1 Kr4 Si1 119.8(18) 3_455 1_554
Kr2 Kr4 Si1 122(2) 4 1_554
Kr2 Kr4 Si1 149(5) 3 1_554
Kr1 Kr4 Si1 136(3) 2_545 1_554
Ca2 Kr4 Si1 51.0(6) . 1_554
OW1 Kr4 Si1 83.2(16) 3 1_554
OW1 Kr4 Si1 115(3) . 1_554
Kr5 Kr4 Si1 78.5(13) 1_554 1_554
Kr5 Kr4 Si1 116.1(17) 3_455 1_554
Kr5 Kr4 Si1 138(3) 2_545 1_554
Ca3 Kr4 Si1 54.2(4) 1_554 1_554
Ca3 Kr4 Si1 95.4(7) 3_455 1_554
O4 Kr4 Si1 23.72(16) 2 1_554
O3 Kr4 Si1 63.7(5) 3_455 1_554
O3 Kr4 Si1 22.90(16) 1_554 1_554
Na1 Kr4 Si1 46.3(6) . 1_554
Ca3 Kr4 Si1 73.1(6) 7_666 1_554
Ca3 Kr4 Si1 110.5(11) 9_666 1_554
O4 Kr4 Si1 74.7(10) . 1_554
O4 Kr4 Si1 54.0(7) 3 1_554
Ca3 Kr4 Si1 121(2) 2_545 1_554
Si1 Kr4 Si1 43.4(3) 6_455 1_554
Al1 Kr4 Si1 43.4(3) 6_455 1_554
Kr3 Kr4 Al1 87(10) . 1_554
Kr4 Kr4 Al1 106.3(10) 4 1_554
Kr4 Kr4 Al1 130.6(14) 2 1_554
Kr2 Kr4 Al1 86(3) 6 1_554
Kr2 Kr4 Al1 105(4) . 1_554
Kr2 Kr4 Al1 104.1(16) 5 1_554
Kr2 Kr4 Al1 146(2) 2 1_554
OW1 Kr4 Al1 39(2) 2 1_554
Kr1 Kr4 Al1 80.3(13) 1_554 1_554
Kr1 Kr4 Al1 119.8(18) 3_455 1_554
Kr2 Kr4 Al1 122(2) 4 1_554
Kr2 Kr4 Al1 149(5) 3 1_554
Kr1 Kr4 Al1 136(3) 2_545 1_554
Ca2 Kr4 Al1 51.0(6) . 1_554
OW1 Kr4 Al1 83.2(16) 3 1_554
OW1 Kr4 Al1 115(3) . 1_554
Kr5 Kr4 Al1 78.5(13) 1_554 1_554
Kr5 Kr4 Al1 116.1(17) 3_455 1_554
Kr5 Kr4 Al1 138(3) 2_545 1_554
Ca3 Kr4 Al1 54.2(4) 1_554 1_554
Ca3 Kr4 Al1 95.4(7) 3_455 1_554
O4 Kr4 Al1 23.72(16) 2 1_554
O3 Kr4 Al1 63.7(5) 3_455 1_554
O3 Kr4 Al1 22.90(16) 1_554 1_554
Na1 Kr4 Al1 46.3(6) . 1_554
Ca3 Kr4 Al1 73.1(6) 7_666 1_554
Ca3 Kr4 Al1 110.5(11) 9_666 1_554
O4 Kr4 Al1 74.7(10) . 1_554
O4 Kr4 Al1 54.0(7) 3 1_554
Ca3 Kr4 Al1 121(2) 2_545 1_554
Si1 Kr4 Al1 43.4(3) 6_455 1_554
Al1 Kr4 Al1 43.4(3) 6_455 1_554
Si1 Kr4 Al1 0.000(11) 1_554 1_554
Kr3 Kr4 O2 108(10) . 8_565
Kr4 Kr4 O2 151.1(12) 4 8_565
Kr4 Kr4 O2 120.1(9) 2 8_565
Kr2 Kr4 O2 85(4) 6 8_565
Kr2 Kr4 O2 65(3) . 8_565
Kr2 Kr4 O2 149(2) 5 8_565
Kr2 Kr4 O2 105.0(17) 2 8_565
OW1 Kr4 O2 24.1(11) 2 8_565
Kr1 Kr4 O2 110(3) 1_554 8_565
Kr1 Kr4 O2 70.5(16) 3_455 8_565
Kr2 Kr4 O2 170(4) 4 8_565
Kr2 Kr4 O2 130.4(11) 3 8_565
Kr1 Kr4 O2 153(2) 2_545 8_565
Ca2 Kr4 O2 72.3(7) . 8_565
OW1 Kr4 O2 131(2) 3 8_565
OW1 Kr4 O2 96.2(10) . 8_565
Kr5 Kr4 O2 105(2) 1_554 8_565
Kr5 Kr4 O2 66.8(14) 3_455 8_565
Kr5 Kr4 O2 154.7(17) 2_545 8_565
Ca3 Kr4 O2 90.4(11) 1_554 8_565
Ca3 Kr4 O2 47.3(5) 3_455 8_565
O4 Kr4 O2 39.2(3) 2 8_565
O3 Kr4 O2 37.9(3) 3_455 8_565
O3 Kr4 O2 72.2(5) 1_554 8_565
Na1 Kr4 O2 67.4(6) . 8_565
Ca3 Kr4 O2 99.6(14) 7_666 8_565
Ca3 Kr4 O2 61.2(7) 9_666 8_565
O4 Kr4 O2 74.6(6) . 8_565
O4 Kr4 O2 93.5(9) 3 8_565
Ca3 Kr4 O2 141(2) 2_545 8_565
Si1 Kr4 O2 21.85(16) 6_455 8_565
Al1 Kr4 O2 21.85(16) 6_455 8_565
Si1 Kr4 O2 49.3(4) 1_554 8_565
Al1 Kr4 O2 49.3(4) 1_554 8_565
Kr3 Kr4 O2 108(10) . 2
Kr4 Kr4 O2 120.1(8) 4 2
Kr4 Kr4 O2 151.1(12) 2 2
Kr2 Kr4 O2 65(3) 6 2
Kr2 Kr4 O2 85(4) . 2
Kr2 Kr4 O2 105.0(17) 5 2
Kr2 Kr4 O2 149(2) 2 2
OW1 Kr4 O2 24.1(11) 2 2
Kr1 Kr4 O2 70.5(16) 1_554 2
Kr1 Kr4 O2 110(3) 3_455 2
Kr2 Kr4 O2 130.4(11) 4 2
Kr2 Kr4 O2 170(4) 3 2
Kr1 Kr4 O2 153(2) 2_545 2
Ca2 Kr4 O2 72.3(7) . 2
OW1 Kr4 O2 96.2(10) 3 2
OW1 Kr4 O2 131(2) . 2
Kr5 Kr4 O2 66.8(14) 1_554 2
Kr5 Kr4 O2 105(2) 3_455 2
Kr5 Kr4 O2 154.7(17) 2_545 2
Ca3 Kr4 O2 47.3(5) 1_554 2
Ca3 Kr4 O2 90.4(11) 3_455 2
O4 Kr4 O2 39.2(3) 2 2
O3 Kr4 O2 72.2(5) 3_455 2
O3 Kr4 O2 37.9(3) 1_554 2
Na1 Kr4 O2 67.4(6) . 2
Ca3 Kr4 O2 61.2(7) 7_666 2
Ca3 Kr4 O2 99.6(14) 9_666 2
O4 Kr4 O2 93.5(9) . 2
O4 Kr4 O2 74.6(6) 3 2
Ca3 Kr4 O2 141(2) 2_545 2
Si1 Kr4 O2 49.3(4) 6_455 2
Al1 Kr4 O2 49.3(4) 6_455 2
Si1 Kr4 O2 21.85(16) 1_554 2
Al1 Kr4 O2 21.85(16) 1_554 2
O2 Kr4 O2 43.9(4) 8_565 2
Kr3 Kr4 O3 1(10) . 2_545
Kr4 Kr4 O3 48.2(3) 4 2_545
Kr4 Kr4 O3 48.2(3) 2 2_545
Kr2 Kr4 O3 153(4) 6 2_545
Kr2 Kr4 O3 153(4) . 2_545
Kr2 Kr4 O3 83(4) 5 2_545
Kr2 Kr4 O3 83(4) 2 2_545
OW1 Kr4 O3 119(4) 2 2_545
Kr1 Kr4 O3 114(4) 1_554 2_545
Kr1 Kr4 O3 114(4) 3_455 2_545
Kr2 Kr4 O3 64(3) 4 2_545
Kr2 Kr4 O3 64(3) 3 2_545
Kr1 Kr4 O3 55(3) 2_545 2_545
Ca2 Kr4 O3 38.4(17) . 2_545
OW1 Kr4 O3 50(2) 3 2_545
OW1 Kr4 O3 50(2) . 2_545
Kr5 Kr4 O3 120(2) 1_554 2_545
Kr5 Kr4 O3 120(2) 3_455 2_545
Kr5 Kr4 O3 57.9(19) 2_545 2_545
Ca3 Kr4 O3 106.2(17) 1_554 2_545
Ca3 Kr4 O3 106.2(17) 3_455 2_545
O4 Kr4 O3 75.9(16) 2 2_545
O3 Kr4 O3 74.9(15) 3_455 2_545
O3 Kr4 O3 74.9(15) 1_554 2_545
Na1 Kr4 O3 43.8(11) . 2_545
Ca3 Kr4 O3 120.0(13) 7_666 2_545
Ca3 Kr4 O3 120.0(13) 9_666 2_545
O4 Kr4 O3 36.3(9) . 2_545
O4 Kr4 O3 36.3(9) 3 2_545
Ca3 Kr4 O3 37.7(9) 2_545 2_545
Si1 Kr4 O3 86.0(15) 6_455 2_545
Al1 Kr4 O3 86.0(15) 6_455 2_545
Si1 Kr4 O3 86.0(15) 1_554 2_545
Al1 Kr4 O3 86.0(15) 1_554 2_545
O2 Kr4 O3 107.8(14) 8_565 2_545
O2 Kr4 O3 107.8(14) 2 2_545
Kr3 Kr4 O1 141(9) . 9_565
Kr4 Kr4 O1 171.6(9) 4 9_565
Kr4 Kr4 O1 123.6(4) 2 9_565
Kr2 Kr4 O1 61(4) 6 9_565
Kr2 Kr4 O1 30(3) . 9_565
Kr2 Kr4 O1 136(5) 5 9_565
Kr2 Kr4 O1 92(3) 2 9_565
OW1 Kr4 O1 38(3) 2 9_565
Kr1 Kr4 O1 98(4) 1_554 9_565
Kr1 Kr4 O1 50(3) 3_455 9_565
Kr2 Kr4 O1 154(4) 4 9_565
Kr2 Kr4 O1 120(3) 3 9_565
Kr1 Kr4 O1 145.4(18) 2_545 9_565
Ca2 Kr4 O1 108.0(11) . 9_565
OW1 Kr4 O1 156.1(16) 3 9_565
OW1 Kr4 O1 105.8(11) . 9_565
Kr5 Kr4 O1 92(3) 1_554 9_565
Kr5 Kr4 O1 44.6(14) 3_455 9_565
Kr5 Kr4 O1 143.8(15) 2_545 9_565
Ca3 Kr4 O1 92.9(18) 1_554 9_565
Ca3 Kr4 O1 41.5(9) 3_455 9_565
O4 Kr4 O1 74.4(9) 2 9_565
O3 Kr4 O1 65.2(7) 3_455 9_565
O3 Kr4 O1 98.3(11) 1_554 9_565
Na1 Kr4 O1 103.2(6) . 9_565
Ca3 Kr4 O1 89.5(18) 7_666 9_565
Ca3 Kr4 O1 40.3(7) 9_666 9_565
O4 Kr4 O1 103.9(4) . 9_565
O4 Kr4 O1 128.4(7) 3 9_565
Ca3 Kr4 O1 153.5(3) 2_545 9_565
Si1 Kr4 O1 57.1(7) 6_455 9_565
Al1 Kr4 O1 57.1(7) 6_455 9_565
Si1 Kr4 O1 77.2(9) 1_554 9_565
Al1 Kr4 O1 77.2(9) 1_554 9_565
O2 Kr4 O1 35.9(5) 8_565 9_565
O2 Kr4 O1 61.1(9) 2 9_565
O3 Kr4 O1 140.1(10) 2_545 9_565
Kr3 Kr4 O1 141(9) . 1_565
Kr4 Kr4 O1 123.6(4) 4 1_565
Kr4 Kr4 O1 171.6(9) 2 1_565
Kr2 Kr4 O1 30(3) 6 1_565
Kr2 Kr4 O1 61(4) . 1_565
Kr2 Kr4 O1 92(3) 5 1_565
Kr2 Kr4 O1 136(5) 2 1_565
OW1 Kr4 O1 38(3) 2 1_565
Kr1 Kr4 O1 50(3) 1_554 1_565
Kr1 Kr4 O1 98(4) 3_455 1_565
Kr2 Kr4 O1 120(3) 4 1_565
Kr2 Kr4 O1 154(4) 3 1_565
Kr1 Kr4 O1 145.4(18) 2_545 1_565
Ca2 Kr4 O1 108.0(11) . 1_565
OW1 Kr4 O1 105.8(11) 3 1_565
OW1 Kr4 O1 156.1(16) . 1_565
Kr5 Kr4 O1 44.6(14) 1_554 1_565
Kr5 Kr4 O1 92(3) 3_455 1_565
Kr5 Kr4 O1 143.8(15) 2_545 1_565
Ca3 Kr4 O1 41.5(9) 1_554 1_565
Ca3 Kr4 O1 92.9(18) 3_455 1_565
O4 Kr4 O1 74.4(9) 2 1_565
O3 Kr4 O1 98.3(11) 3_455 1_565
O3 Kr4 O1 65.2(7) 1_554 1_565
Na1 Kr4 O1 103.2(6) . 1_565
Ca3 Kr4 O1 40.3(7) 7_666 1_565
Ca3 Kr4 O1 89.5(18) 9_666 1_565
O4 Kr4 O1 128.4(7) . 1_565
O4 Kr4 O1 103.9(4) 3 1_565
Ca3 Kr4 O1 153.5(3) 2_545 1_565
Si1 Kr4 O1 77.2(9) 6_455 1_565
Al1 Kr4 O1 77.2(9) 6_455 1_565
Si1 Kr4 O1 57.1(7) 1_554 1_565
Al1 Kr4 O1 57.1(7) 1_554 1_565
O2 Kr4 O1 61.1(9) 8_565 1_565
O2 Kr4 O1 35.9(5) 2 1_565
O3 Kr4 O1 140.1(10) 2_545 1_565
O1 Kr4 O1 51.7(10) 9_565 1_565
Kr1 Kr5 Ca3 168(5) . 7_667
Kr1 Kr5 Ca3 112(5) . .
Ca3 Kr5 Ca3 56(2) 7_667 .
Kr1 Kr5 Kr2 22.6(14) . 6_556
Ca3 Kr5 Kr2 158.1(13) 7_667 6_556
Ca3 Kr5 Kr2 117(3) . 6_556
Kr1 Kr5 Kr2 22.6(14) . 5_556
Ca3 Kr5 Kr2 158.1(13) 7_667 5_556
Ca3 Kr5 Kr2 117(3) . 5_556
Kr2 Kr5 Kr2 43(2) 6_556 5_556
Kr1 Kr5 Kr4 8.9(19) . 4_556
Ca3 Kr5 Kr4 165(3) 7_667 4_556
Ca3 Kr5 Kr4 112(3) . 4_556
Kr2 Kr5 Kr4 31(2) 6_556 4_556
Kr2 Kr5 Kr4 14.3(18) 5_556 4_556
Kr1 Kr5 Kr4 8.9(19) . 1_556
Ca3 Kr5 Kr4 165(3) 7_667 1_556
Ca3 Kr5 Kr4 112(3) . 1_556
Kr2 Kr5 Kr4 14.3(18) 6_556 1_556
Kr2 Kr5 Kr4 31(2) 5_556 1_556
Kr4 Kr5 Kr4 18(4) 4_556 1_556
Kr1 Kr5 Kr2 26.5(15) . 4_556
Ca3 Kr5 Kr2 156.0(9) 7_667 4_556
Ca3 Kr5 Kr2 120(3) . 4_556
Kr2 Kr5 Kr2 46(2) 6_556 4_556
Kr2 Kr5 Kr2 4.7(5) 5_556 4_556
Kr4 Kr5 Kr2 18.6(17) 4_556 4_556
Kr4 Kr5 Kr2 35(2) 1_556 4_556
Kr1 Kr5 Kr2 26.5(15) . 1_556
Ca3 Kr5 Kr2 156.0(9) 7_667 1_556
Ca3 Kr5 Kr2 120(3) . 1_556
Kr2 Kr5 Kr2 4.7(5) 6_556 1_556
Kr2 Kr5 Kr2 46(2) 5_556 1_556
Kr4 Kr5 Kr2 35(2) 4_556 1_556
Kr4 Kr5 Kr2 18.6(17) 1_556 1_556
Kr2 Kr5 Kr2 47.9(18) 4_556 1_556
Kr1 Kr5 OW1 41.0(18) . 3_556
Ca3 Kr5 OW1 133(2) 7_667 3_556
Ca3 Kr5 OW1 91(2) . 3_556
Kr2 Kr5 OW1 63(2) 6_556 3_556
Kr2 Kr5 OW1 28.5(13) 5_556 3_556
Kr4 Kr5 OW1 33.3(17) 4_556 3_556
Kr4 Kr5 OW1 49(3) 1_556 3_556
Kr2 Kr5 OW1 30.2(12) 4_556 3_556
Kr2 Kr5 OW1 68(2) 1_556 3_556
Kr1 Kr5 OW1 41.0(18) . 2_556
Ca3 Kr5 OW1 133(2) 7_667 2_556
Ca3 Kr5 OW1 91(2) . 2_556
Kr2 Kr5 OW1 28.5(13) 6_556 2_556
Kr2 Kr5 OW1 63(2) 5_556 2_556
Kr4 Kr5 OW1 49(3) 4_556 2_556
Kr4 Kr5 OW1 33.3(17) 1_556 2_556
Kr2 Kr5 OW1 68(2) 4_556 2_556
Kr2 Kr5 OW1 30.2(12) 1_556 2_556
OW1 Kr5 OW1 73(3) 3_556 2_556
Kr1 Kr5 Kr5 139(5) . 7_667
Ca3 Kr5 Kr5 28.6(13) 7_667 7_667
Ca3 Kr5 Kr5 27.4(12) . 7_667
Kr2 Kr5 Kr5 141(3) 6_556 7_667
Kr2 Kr5 Kr5 141(3) 5_556 7_667
Kr4 Kr5 Kr5 139(3) 4_556 7_667
Kr4 Kr5 Kr5 139(3) 1_556 7_667
Kr2 Kr5 Kr5 143(3) 4_556 7_667
Kr2 Kr5 Kr5 143(3) 1_556 7_667
OW1 Kr5 Kr5 113(3) 3_556 7_667
OW1 Kr5 Kr5 113(3) 2_556 7_667
Kr1 Kr5 Kr3 5(4) . 1_556
Ca3 Kr5 Kr3 163(4) 7_667 1_556
Ca3 Kr5 Kr3 107(4) . 1_556
Kr2 Kr5 Kr3 24.5(16) 6_556 1_556
Kr2 Kr5 Kr3 24.5(16) 5_556 1_556
Kr4 Kr5 Kr3 10.2(13) 4_556 1_556
Kr4 Kr5 Kr3 10.2(13) 1_556 1_556
Kr2 Kr5 Kr3 28.8(16) 4_556 1_556
Kr2 Kr5 Kr3 28.8(16) 1_556 1_556
OW1 Kr5 Kr3 39.2(17) 3_556 1_556
OW1 Kr5 Kr3 39.2(17) 2_556 1_556
Kr5 Kr5 Kr3 134(4) 7_667 1_556
Kr1 Kr5 Kr4 5(3) . 2_556
Ca3 Kr5 Kr4 173(4) 7_667 2_556
Ca3 Kr5 Kr4 117(3) . 2_556
Kr2 Kr5 Kr4 21.5(11) 6_556 2_556
Kr2 Kr5 Kr4 21.5(11) 5_556 2_556
Kr4 Kr5 Kr4 10.1(19) 4_556 2_556
Kr4 Kr5 Kr4 10.1(19) 1_556 2_556
Kr2 Kr5 Kr4 24.8(8) 4_556 2_556
Kr2 Kr5 Kr4 24.8(8) 1_556 2_556
OW1 Kr5 Kr4 43.4(16) 3_556 2_556
OW1 Kr5 Kr4 43.4(16) 2_556 2_556
Kr5 Kr5 Kr4 144(4) 7_667 2_556
Kr3 Kr5 Kr4 10(2) 1_556 2_556
Kr1 Kr5 O1 109.4(16) . 7_656
Ca3 Kr5 O1 67.4(11) 7_667 7_656
Ca3 Kr5 O1 67.1(11) . 7_656
Kr2 Kr5 O1 132(2) 6_556 7_656
Kr2 Kr5 O1 90.8(10) 5_556 7_656
Kr4 Kr5 O1 100.9(18) 4_556 7_656
Kr4 Kr5 O1 118(2) 1_556 7_656
Kr2 Kr5 O1 89.1(8) 4_556 7_656
Kr2 Kr5 O1 135.6(19) 1_556 7_656
OW1 Kr5 O1 68.7(11) 3_556 7_656
OW1 Kr5 O1 135(2) 2_556 7_656
Kr5 Kr5 O1 64.0(10) 7_667 7_656
Kr3 Kr5 O1 107.9(15) 1_556 7_656
Kr4 Kr5 O1 110.9(12) 2_556 7_656
Kr1 Kr5 O1 109.4(16) . 1_566
Ca3 Kr5 O1 67.4(11) 7_667 1_566
Ca3 Kr5 O1 67.1(10) . 1_566
Kr2 Kr5 O1 90.8(10) 6_556 1_566
Kr2 Kr5 O1 132(2) 5_556 1_566
Kr4 Kr5 O1 118(2) 4_556 1_566
Kr4 Kr5 O1 100.9(18) 1_556 1_566
Kr2 Kr5 O1 135.6(19) 4_556 1_566
Kr2 Kr5 O1 89.1(8) 1_556 1_566
OW1 Kr5 O1 135(2) 3_556 1_566
OW1 Kr5 O1 68.7(11) 2_556 1_566
Kr5 Kr5 O1 64.0(10) 7_667 1_566
Kr3 Kr5 O1 107.9(15) 1_556 1_566
Kr4 Kr5 O1 110.9(12) 2_556 1_566
O1 Kr5 O1 128.0(19) 7_656 1_566
Kr1 Kr5 Kr2 17(3) . 3_556
Ca3 Kr5 Kr2 173.2(16) 7_667 3_556
Ca3 Kr5 Kr2 127(3) . 3_556
Kr2 Kr5 Kr2 28.5(13) 6_556 3_556
Kr2 Kr5 Kr2 17.3(11) 5_556 3_556
Kr4 Kr5 Kr2 15.4(10) 4_556 3_556
Kr4 Kr5 Kr2 21.3(13) 1_556 3_556
Kr2 Kr5 Kr2 18.4(9) 4_556 3_556
Kr2 Kr5 Kr2 30.2(11) 1_556 3_556
OW1 Kr5 Kr2 44.8(14) 3_556 3_556
OW1 Kr5 Kr2 54.1(16) 2_556 3_556
Kr5 Kr5 Kr2 154(3) 7_667 3_556
Kr3 Kr5 Kr2 21(3) 1_556 3_556
Kr4 Kr5 Kr2 12.0(12) 2_556 3_556
O1 Kr5 Kr2 107.5(11) 7_656 3_556
O1 Kr5 Kr2 119.2(13) 1_566 3_556
Kr1 Kr5 Kr2 17(3) . 2_556
Ca3 Kr5 Kr2 173.2(16) 7_667 2_556
Ca3 Kr5 Kr2 127(3) . 2_556
Kr2 Kr5 Kr2 17.3(11) 6_556 2_556
Kr2 Kr5 Kr2 28.5(13) 5_556 2_556
Kr4 Kr5 Kr2 21.3(13) 4_556 2_556
Kr4 Kr5 Kr2 15.4(10) 1_556 2_556
Kr2 Kr5 Kr2 30.2(11) 4_556 2_556
Kr2 Kr5 Kr2 18.4(8) 1_556 2_556
OW1 Kr5 Kr2 54.1(16) 3_556 2_556
OW1 Kr5 Kr2 44.8(14) 2_556 2_556
Kr5 Kr5 Kr2 154(3) 7_667 2_556
Kr3 Kr5 Kr2 21(3) 1_556 2_556
Kr4 Kr5 Kr2 12.0(12) 2_556 2_556
O1 Kr5 Kr2 119.2(13) 7_656 2_556
O1 Kr5 Kr2 107.5(11) 1_566 2_556
Kr2 Kr5 Kr2 11.9(9) 3_556 2_556
Kr1 Kr5 Kr1 150(4) . 7_667
Ca3 Kr5 Kr1 17.8(15) 7_667 7_667
Ca3 Kr5 Kr1 38.1(17) . 7_667
Kr2 Kr5 Kr1 149.3(19) 6_556 7_667
Kr2 Kr5 Kr1 149.3(19) 5_556 7_667
Kr4 Kr5 Kr1 149(2) 4_556 7_667
Kr4 Kr5 Kr1 149(2) 1_556 7_667
Kr2 Kr5 Kr1 150.2(13) 4_556 7_667
Kr2 Kr5 Kr1 150.2(13) 1_556 7_667
OW1 Kr5 Kr1 120.9(18) 3_556 7_667
OW1 Kr5 Kr1 120.9(18) 2_556 7_667
Kr5 Kr5 Kr1 10.8(16) 7_667 7_667
Kr3 Kr5 Kr1 145(4) 1_556 7_667
Kr4 Kr5 Kr1 155(3) 2_556 7_667
O1 Kr5 Kr1 64.5(10) 7_656 7_667
O1 Kr5 Kr1 64.5(10) 1_566 7_667
Kr2 Kr5 Kr1 164.4(18) 3_556 7_667
Kr2 Kr5 Kr1 164.4(18) 2_556 7_667
Kr1 Kr5 Kr1 27.3(16) . 2_546
Ca3 Kr5 Kr1 157.4(6) 7_667 2_546
Ca3 Kr5 Kr1 125(3) . 2_546
Kr2 Kr5 Kr1 44.5(13) 6_556 2_546
Kr2 Kr5 Kr1 8.2(13) 5_556 2_546
Kr4 Kr5 Kr1 20(2) 4_556 2_546
Kr4 Kr5 Kr1 34.9(14) 1_556 2_546
Kr2 Kr5 Kr1 4.6(8) 4_556 2_546
Kr2 Kr5 Kr1 46.5(11) 1_556 2_546
OW1 Kr5 Kr1 34.7(13) 3_556 2_546
OW1 Kr5 Kr1 68.1(16) 2_556 2_546
Kr5 Kr5 Kr1 147(2) 7_667 2_546
Kr3 Kr5 Kr1 30(2) 1_556 2_546
Kr4 Kr5 Kr1 24.8(9) 2_556 2_546
O1 Kr5 Kr1 91.6(8) 7_656 2_546
O1 Kr5 Kr1 135.2(14) 1_566 2_546
Kr2 Kr5 Kr1 16.3(5) 3_556 2_546
Kr2 Kr5 Kr1 28.2(7) 2_556 2_546
Kr1 Kr5 Kr1 154.0(10) 7_667 2_546
Kr1 Kr5 Kr1 27.3(16) . 3_456
Ca3 Kr5 Kr1 157.4(6) 7_667 3_456
Ca3 Kr5 Kr1 125(3) . 3_456
Kr2 Kr5 Kr1 8.2(13) 6_556 3_456
Kr2 Kr5 Kr1 44.5(13) 5_556 3_456
Kr4 Kr5 Kr1 34.9(14) 4_556 3_456
Kr4 Kr5 Kr1 20(2) 1_556 3_456
Kr2 Kr5 Kr1 46.5(11) 4_556 3_456
Kr2 Kr5 Kr1 4.6(8) 1_556 3_456
OW1 Kr5 Kr1 68.1(16) 3_556 3_456
OW1 Kr5 Kr1 34.7(13) 2_556 3_456
Kr5 Kr5 Kr1 147(2) 7_667 3_456
Kr3 Kr5 Kr1 30(2) 1_556 3_456
Kr4 Kr5 Kr1 24.8(9) 2_556 3_456
O1 Kr5 Kr1 135.2(14) 7_656 3_456
O1 Kr5 Kr1 91.6(8) 1_566 3_456
Kr2 Kr5 Kr1 28.2(7) 3_556 3_456
Kr2 Kr5 Kr1 16.3(5) 2_556 3_456
Kr1 Kr5 Kr1 154.0(10) 7_667 3_456
Kr1 Kr5 Kr1 44.5(8) 2_546 3_456
Kr1 Kr5 O3 151(4) . 7_667
Ca3 Kr5 O3 41.4(17) 7_667 7_667
Ca3 Kr5 O3 97(3) . 7_667
Kr2 Kr5 O3 138(2) 6_556 7_667
Kr2 Kr5 O3 138(2) 5_556 7_667
Kr4 Kr5 O3 149(2) 4_556 7_667
Kr4 Kr5 O3 149(2) 1_556 7_667
Kr2 Kr5 O3 133.7(18) 4_556 7_667
Kr2 Kr5 O3 133.7(18) 1_556 7_667
OW1 Kr5 O3 142.7(15) 3_556 7_667
OW1 Kr5 O3 142.7(15) 2_556 7_667
Kr5 Kr5 O3 70(2) 7_667 7_667
Kr3 Kr5 O3 156(3) 1_556 7_667
Kr4 Kr5 O3 146(2) 2_556 7_667
O1 Kr5 O3 81.4(12) 7_656 7_667
O1 Kr5 O3 81.4(12) 1_566 7_667
Kr2 Kr5 O3 135.0(16) 3_556 7_667
Kr2 Kr5 O3 135.0(16) 2_556 7_667
Kr1 Kr5 O3 59.2(11) 7_667 7_667
Kr1 Kr5 O3 130.5(15) 2_546 7_667
Kr1 Kr5 O3 130.5(15) 3_456 7_667
Kr1 Kr5 O3 72(3) . .
Ca3 Kr5 O3 95(2) 7_667 .
Ca3 Kr5 O3 39.5(16) . .
Kr2 Kr5 O3 81(2) 6_556 .
Kr2 Kr5 O3 81(2) 5_556 .
Kr4 Kr5 O3 72.8(19) 4_556 .
Kr4 Kr5 O3 72.8(19) 1_556 .
Kr2 Kr5 O3 84.5(16) 4_556 .
Kr2 Kr5 O3 84.5(16) 1_556 .
OW1 Kr5 O3 60.2(16) 3_556 .
OW1 Kr5 O3 60.2(16) 2_556 .
Kr5 Kr5 O3 67(2) 7_667 .
Kr3 Kr5 O3 68(3) 1_556 .
Kr4 Kr5 O3 77(2) 2_556 .
O1 Kr5 O3 80.1(10) 7_656 .
O1 Kr5 O3 80.1(10) 1_566 .
Kr2 Kr5 O3 87.9(14) 3_556 .
Kr2 Kr5 O3 87.9(14) 2_556 .
Kr1 Kr5 O3 77.7(11) 7_667 .
Kr1 Kr5 O3 88.7(13) 2_546 .
Kr1 Kr5 O3 88.7(13) 3_456 .
O3 Kr5 O3 136.8(17) 7_667 .
Kr1 Kr5 O2 132.2(19) . 9_666
Ca3 Kr5 O2 54.2(13) 7_667 9_666
Ca3 Kr5 O2 93(2) . 9_666
Kr2 Kr5 O2 109.8(13) 6_556 9_666
Kr2 Kr5 O2 145(2) 5_556 9_666
Kr4 Kr5 O2 139.8(17) 4_556 9_666
Kr4 Kr5 O2 124(2) 1_556 9_666
Kr2 Kr5 O2 143.9(18) 4_556 9_666
Kr2 Kr5 O2 105.7(10) 1_556 9_666
OW1 Kr5 O2 173(2) 3_556 9_666
OW1 Kr5 O2 102.0(12) 2_556 9_666
Kr5 Kr5 O2 73.1(19) 7_667 9_666
Kr3 Kr5 O2 134.2(15) 1_556 9_666
Kr4 Kr5 O2 129.7(13) 2_556 9_666
O1 Kr5 O2 117.9(18) 7_656 9_666
O1 Kr5 O2 43.8(5) 1_566 9_666
Kr2 Kr5 O2 128.5(12) 3_556 9_666
Kr2 Kr5 O2 119.0(11) 2_556 9_666
Kr1 Kr5 O2 65.5(10) 7_667 9_666
Kr1 Kr5 O2 139.5(15) 2_546 9_666
Kr1 Kr5 O2 105.0(8) 3_456 9_666
O3 Kr5 O2 41.5(6) 7_667 9_666
O3 Kr5 O2 121.5(11) . 9_666
Kr1 Kr5 O2 132.2(19) . 8_666
Ca3 Kr5 O2 54.2(13) 7_667 8_666
Ca3 Kr5 O2 93(2) . 8_666
Kr2 Kr5 O2 145(2) 6_556 8_666
Kr2 Kr5 O2 109.8(13) 5_556 8_666
Kr4 Kr5 O2 124(2) 4_556 8_666
Kr4 Kr5 O2 139.8(17) 1_556 8_666
Kr2 Kr5 O2 105.7(10) 4_556 8_666
Kr2 Kr5 O2 143.9(18) 1_556 8_666
OW1 Kr5 O2 102.0(12) 3_556 8_666
OW1 Kr5 O2 173(2) 2_556 8_666
Kr5 Kr5 O2 73.1(19) 7_667 8_666
Kr3 Kr5 O2 134.2(15) 1_556 8_666
Kr4 Kr5 O2 129.7(13) 2_556 8_666
O1 Kr5 O2 43.8(5) 7_656 8_666
O1 Kr5 O2 117.9(18) 1_566 8_666
Kr2 Kr5 O2 119.0(11) 3_556 8_666
Kr2 Kr5 O2 128.5(12) 2_556 8_666
Kr1 Kr5 O2 65.5(10) 7_667 8_666
Kr1 Kr5 O2 105.0(8) 2_546 8_666
Kr1 Kr5 O2 139.5(15) 3_456 8_666
O3 Kr5 O2 41.5(6) 7_667 8_666
O3 Kr5 O2 121.5(11) . 8_666
O2 Kr5 O2 82.8(12) 9_666 8_666
Kr1 Kr5 Si1 114.6(9) . 5_556
Ca3 Kr5 Si1 67.5(10) 7_667 5_556
Ca3 Kr5 Si1 87.3(13) . 5_556
Kr2 Kr5 Si1 92.4(10) 6_556 5_556
Kr2 Kr5 Si1 134.4(18) 5_556 5_556
Kr4 Kr5 Si1 123(2) 4_556 5_556
Kr4 Kr5 Si1 106(2) 1_556 5_556
Kr2 Kr5 Si1 135.9(16) 4_556 5_556
Kr2 Kr5 Si1 89.2(8) 1_556 5_556
OW1 Kr5 Si1 152(2) 3_556 5_556
OW1 Kr5 Si1 79.2(11) 2_556 5_556
Kr5 Kr5 Si1 76.1(13) 7_667 5_556
Kr3 Kr5 Si1 115.2(9) 1_556 5_556
Kr4 Kr5 Si1 113.9(9) 2_556 5_556
O1 Kr5 Si1 134.8(19) 7_656 5_556
O1 Kr5 Si1 23.7(3) 1_566 5_556
Kr2 Kr5 Si1 117.5(11) 3_556 5_556
Kr2 Kr5 Si1 106.0(9) 2_556 5_556
Kr1 Kr5 Si1 72.4(9) 7_667 5_556
Kr1 Kr5 Si1 133.0(12) 2_546 5_556
Kr1 Kr5 Si1 89.9(7) 3_456 5_556
O3 Kr5 Si1 65.1(8) 7_667 5_556
O3 Kr5 Si1 103.7(9) . 5_556
O2 Kr5 Si1 23.8(2) 9_666 5_556
O2 Kr5 Si1 106.1(14) 8_666 5_556
Kr1 Kr5 Al1 114.6(9) . 5_556
Ca3 Kr5 Al1 67.5(10) 7_667 5_556
Ca3 Kr5 Al1 87.3(13) . 5_556
Kr2 Kr5 Al1 92.4(10) 6_556 5_556
Kr2 Kr5 Al1 134.4(18) 5_556 5_556
Kr4 Kr5 Al1 123(2) 4_556 5_556
Kr4 Kr5 Al1 106(2) 1_556 5_556
Kr2 Kr5 Al1 135.9(16) 4_556 5_556
Kr2 Kr5 Al1 89.2(8) 1_556 5_556
OW1 Kr5 Al1 152(2) 3_556 5_556
OW1 Kr5 Al1 79.2(11) 2_556 5_556
Kr5 Kr5 Al1 76.1(13) 7_667 5_556
Kr3 Kr5 Al1 115.2(9) 1_556 5_556
Kr4 Kr5 Al1 113.9(9) 2_556 5_556
O1 Kr5 Al1 134.8(19) 7_656 5_556
O1 Kr5 Al1 23.7(3) 1_566 5_556
Kr2 Kr5 Al1 117.5(11) 3_556 5_556
Kr2 Kr5 Al1 106.0(9) 2_556 5_556
Kr1 Kr5 Al1 72.4(9) 7_667 5_556
Kr1 Kr5 Al1 133.0(12) 2_546 5_556
Kr1 Kr5 Al1 89.9(7) 3_456 5_556
O3 Kr5 Al1 65.1(8) 7_667 5_556
O3 Kr5 Al1 103.7(9) . 5_556
O2 Kr5 Al1 23.8(2) 9_666 5_556
O2 Kr5 Al1 106.1(14) 8_666 5_556
Si1 Kr5 Al1 0.000(12) 5_556 5_556
Kr1 Kr5 Si1 114.6(9) . 6_556
Ca3 Kr5 Si1 67.5(10) 7_667 6_556
Ca3 Kr5 Si1 87.3(13) . 6_556
Kr2 Kr5 Si1 134.4(18) 6_556 6_556
Kr2 Kr5 Si1 92.4(10) 5_556 6_556
Kr4 Kr5 Si1 106(2) 4_556 6_556
Kr4 Kr5 Si1 123(2) 1_556 6_556
Kr2 Kr5 Si1 89.2(8) 4_556 6_556
Kr2 Kr5 Si1 135.9(16) 1_556 6_556
OW1 Kr5 Si1 79.2(11) 3_556 6_556
OW1 Kr5 Si1 152(2) 2_556 6_556
Kr5 Kr5 Si1 76.1(12) 7_667 6_556
Kr3 Kr5 Si1 115.2(9) 1_556 6_556
Kr4 Kr5 Si1 113.9(9) 2_556 6_556
O1 Kr5 Si1 23.7(3) 7_656 6_556
O1 Kr5 Si1 134.8(19) 1_566 6_556
Kr2 Kr5 Si1 106.0(9) 3_556 6_556
Kr2 Kr5 Si1 117.5(11) 2_556 6_556
Kr1 Kr5 Si1 72.4(9) 7_667 6_556
Kr1 Kr5 Si1 89.9(7) 2_546 6_556
Kr1 Kr5 Si1 133.0(12) 3_456 6_556
O3 Kr5 Si1 65.1(8) 7_667 6_556
O3 Kr5 Si1 103.7(9) . 6_556
O2 Kr5 Si1 106.1(14) 9_666 6_556
O2 Kr5 Si1 23.8(2) 8_666 6_556
Si1 Kr5 Si1 128.7(16) 5_556 6_556
Al1 Kr5 Si1 128.7(16) 5_556 6_556
Kr1 Kr5 Al1 114.6(9) . 6_556
Ca3 Kr5 Al1 67.5(10) 7_667 6_556
Ca3 Kr5 Al1 87.3(13) . 6_556
Kr2 Kr5 Al1 134.4(18) 6_556 6_556
Kr2 Kr5 Al1 92.4(10) 5_556 6_556
Kr4 Kr5 Al1 106(2) 4_556 6_556
Kr4 Kr5 Al1 123(2) 1_556 6_556
Kr2 Kr5 Al1 89.2(8) 4_556 6_556
Kr2 Kr5 Al1 135.9(16) 1_556 6_556
OW1 Kr5 Al1 79.2(11) 3_556 6_556
OW1 Kr5 Al1 152(2) 2_556 6_556
Kr5 Kr5 Al1 76.1(12) 7_667 6_556
Kr3 Kr5 Al1 115.2(9) 1_556 6_556
Kr4 Kr5 Al1 113.9(9) 2_556 6_556
O1 Kr5 Al1 23.7(3) 7_656 6_556
O1 Kr5 Al1 134.8(19) 1_566 6_556
Kr2 Kr5 Al1 106.0(9) 3_556 6_556
Kr2 Kr5 Al1 117.5(11) 2_556 6_556
Kr1 Kr5 Al1 72.4(9) 7_667 6_556
Kr1 Kr5 Al1 89.9(7) 2_546 6_556
Kr1 Kr5 Al1 133.0(12) 3_456 6_556
O3 Kr5 Al1 65.1(8) 7_667 6_556
O3 Kr5 Al1 103.7(9) . 6_556
O2 Kr5 Al1 106.1(14) 9_666 6_556
O2 Kr5 Al1 23.8(2) 8_666 6_556
Si1 Kr5 Al1 128.7(16) 5_556 6_556
Al1 Kr5 Al1 128.7(16) 5_556 6_556
Si1 Kr5 Al1 0.000(12) 6_556 6_556
Kr1 Kr5 O2 83(3) . 3_556
Ca3 Kr5 O2 87.4(18) 7_667 3_556
Ca3 Kr5 O2 48.2(10) . 3_556
Kr2 Kr5 O2 102(2) 6_556 3_556
Kr2 Kr5 O2 75.6(14) 5_556 3_556
Kr4 Kr5 O2 77.7(13) 4_556 3_556
Kr4 Kr5 O2 89(2) 1_556 3_556
Kr2 Kr5 O2 77.2(11) 4_556 3_556
Kr2 Kr5 O2 106.9(19) 1_556 3_556
OW1 Kr5 O2 47.2(12) 3_556 3_556
OW1 Kr5 O2 93.9(19) 2_556 3_556
Kr5 Kr5 O2 65.8(16) 7_667 3_556
Kr3 Kr5 O2 79(3) 1_556 3_556
Kr4 Kr5 O2 87.1(18) 2_556 3_556
O1 Kr5 O2 41.7(5) 7_656 3_556
O1 Kr5 O2 112.8(15) 1_566 3_556
Kr2 Kr5 O2 91.4(12) 3_556 3_556
Kr2 Kr5 O2 98.9(14) 2_556 3_556
Kr1 Kr5 O2 73.8(9) 7_667 3_556
Kr1 Kr5 O2 81.6(10) 2_546 3_556
Kr1 Kr5 O2 109.3(14) 3_456 3_556
O3 Kr5 O2 118.6(12) 7_667 3_556
O3 Kr5 O2 39.9(5) . 3_556
O2 Kr5 O2 138.9(16) 9_666 3_556
O2 Kr5 O2 85.4(6) 8_666 3_556
Si1 Kr5 O2 135.0(14) 5_556 3_556
Al1 Kr5 O2 135.0(14) 5_556 3_556
Si1 Kr5 O2 64.6(4) 6_556 3_556
Al1 Kr5 O2 64.6(4) 6_556 3_556
Kr1 Kr5 O2 83(3) . 2_556
Ca3 Kr5 O2 87.4(18) 7_667 2_556
Ca3 Kr5 O2 48.2(10) . 2_556
Kr2 Kr5 O2 75.6(14) 6_556 2_556
Kr2 Kr5 O2 102(2) 5_556 2_556
Kr4 Kr5 O2 89(2) 4_556 2_556
Kr4 Kr5 O2 77.7(13) 1_556 2_556
Kr2 Kr5 O2 106.9(19) 4_556 2_556
Kr2 Kr5 O2 77.2(11) 1_556 2_556
OW1 Kr5 O2 93.9(19) 3_556 2_556
OW1 Kr5 O2 47.2(12) 2_556 2_556
Kr5 Kr5 O2 65.8(16) 7_667 2_556
Kr3 Kr5 O2 79(3) 1_556 2_556
Kr4 Kr5 O2 87.1(18) 2_556 2_556
O1 Kr5 O2 112.8(15) 7_656 2_556
O1 Kr5 O2 41.7(5) 1_566 2_556
Kr2 Kr5 O2 98.9(14) 3_556 2_556
Kr2 Kr5 O2 91.4(12) 2_556 2_556
Kr1 Kr5 O2 73.8(9) 7_667 2_556
Kr1 Kr5 O2 109.3(14) 2_546 2_556
Kr1 Kr5 O2 81.6(10) 3_456 2_556
O3 Kr5 O2 118.6(12) 7_667 2_556
O3 Kr5 O2 39.9(5) . 2_556
O2 Kr5 O2 85.4(6) 9_666 2_556
O2 Kr5 O2 138.9(16) 8_666 2_556
Si1 Kr5 O2 64.6(4) 5_556 2_556
Al1 Kr5 O2 64.6(4) 5_556 2_556
Si1 Kr5 O2 135.0(14) 6_556 2_556
Al1 Kr5 O2 135.0(14) 6_556 2_556
O2 Kr5 O2 78.2(10) 3_556 2_556
Kr1 Kr5 K2 28(3) . 1_556
Ca3 Kr5 K2 140(3) 7_667 1_556
Ca3 Kr5 K2 84(2) . 1_556
Kr2 Kr5 K2 40.4(15) 6_556 1_556
Kr2 Kr5 K2 40.4(15) 5_556 1_556
Kr4 Kr5 K2 29.3(17) 4_556 1_556
Kr4 Kr5 K2 29.3(17) 1_556 1_556
Kr2 Kr5 K2 45.1(12) 4_556 1_556
Kr2 Kr5 K2 45.1(12) 1_556 1_556
OW1 Kr5 K2 37.0(14) 3_556 1_556
OW1 Kr5 K2 37.0(14) 2_556 1_556
Kr5 Kr5 K2 112(3) 7_667 1_556
Kr3 Kr5 K2 23(3) 1_556 1_556
Kr4 Kr5 K2 32.8(18) 2_556 1_556
O1 Kr5 K2 99.2(11) 7_656 1_556
O1 Kr5 K2 99.2(11) 1_566 1_556
Kr2 Kr5 K2 43.6(9) 3_556 1_556
Kr2 Kr5 K2 43.6(9) 2_556 1_556
Kr1 Kr5 K2 122.3(15) 7_667 1_556
Kr1 Kr5 K2 48.3(8) 2_546 1_556
Kr1 Kr5 K2 48.3(8) 3_456 1_556
O3 Kr5 K2 178.5(17) 7_667 1_556
O3 Kr5 K2 44.6(7) . 1_556
O2 Kr5 K2 138.6(6) 9_666 1_556
O2 Kr5 K2 138.6(6) 8_666 1_556
Si1 Kr5 K2 115.0(8) 5_556 1_556
Al1 Kr5 K2 115.0(8) 5_556 1_556
Si1 Kr5 K2 115.0(8) 6_556 1_556
Al1 Kr5 K2 115.0(8) 6_556 1_556
O2 Kr5 K2 62.4(8) 3_556 1_556
O2 Kr5 K2 62.4(8) 2_556 1_556
Kr1 Kr5 Ca2 28(3) . 1_556
Ca3 Kr5 Ca2 140(3) 7_667 1_556
Ca3 Kr5 Ca2 84(2) . 1_556
Kr2 Kr5 Ca2 40.4(15) 6_556 1_556
Kr2 Kr5 Ca2 40.4(15) 5_556 1_556
Kr4 Kr5 Ca2 29.3(17) 4_556 1_556
Kr4 Kr5 Ca2 29.3(17) 1_556 1_556
Kr2 Kr5 Ca2 45.1(12) 4_556 1_556
Kr2 Kr5 Ca2 45.1(12) 1_556 1_556
OW1 Kr5 Ca2 37.0(14) 3_556 1_556
OW1 Kr5 Ca2 37.0(14) 2_556 1_556
Kr5 Kr5 Ca2 112(3) 7_667 1_556
Kr3 Kr5 Ca2 23(3) 1_556 1_556
Kr4 Kr5 Ca2 32.8(18) 2_556 1_556
O1 Kr5 Ca2 99.2(11) 7_656 1_556
O1 Kr5 Ca2 99.2(11) 1_566 1_556
Kr2 Kr5 Ca2 43.6(9) 3_556 1_556
Kr2 Kr5 Ca2 43.6(9) 2_556 1_556
Kr1 Kr5 Ca2 122.3(15) 7_667 1_556
Kr1 Kr5 Ca2 48.3(8) 2_546 1_556
Kr1 Kr5 Ca2 48.3(8) 3_456 1_556
O3 Kr5 Ca2 178.5(17) 7_667 1_556
O3 Kr5 Ca2 44.6(7) . 1_556
O2 Kr5 Ca2 138.6(6) 9_666 1_556
O2 Kr5 Ca2 138.6(6) 8_666 1_556
Si1 Kr5 Ca2 115.0(8) 5_556 1_556
Al1 Kr5 Ca2 115.0(8) 5_556 1_556
Si1 Kr5 Ca2 115.0(8) 6_556 1_556
Al1 Kr5 Ca2 115.0(8) 6_556 1_556
O2 Kr5 Ca2 62.4(8) 3_556 1_556
O2 Kr5 Ca2 62.4(8) 2_556 1_556
K2 Kr5 Ca2 0.00(8) 1_556 1_556
Kr1 Kr5 Si1 96(2) . 11_666
Ca3 Kr5 Si1 77.5(13) 7_667 11_666
Ca3 Kr5 Si1 57.7(6) . 11_666
Kr2 Kr5 Si1 118(2) 6_556 11_666
Kr2 Kr5 Si1 81.7(11) 5_556 11_666
Kr4 Kr5 Si1 88.7(14) 4_556 11_666
Kr4 Kr5 Si1 104(2) 1_556 11_666
Kr2 Kr5 Si1 81.5(8) 4_556 11_666
Kr2 Kr5 Si1 122.3(18) 1_556 11_666
OW1 Kr5 Si1 55.4(11) 3_556 11_666
OW1 Kr5 Si1 115(2) 2_556 11_666
Kr5 Kr5 Si1 64.6(10) 7_667 11_666
Kr3 Kr5 Si1 93.5(19) 1_556 11_666
Kr4 Kr5 Si1 98.8(14) 2_556 11_666
O1 Kr5 Si1 19.6(3) 7_656 11_666
O1 Kr5 Si1 124.5(16) 1_566 11_666
Kr2 Kr5 Si1 99.0(10) 3_556 11_666
Kr2 Kr5 Si1 109.3(13) 2_556 11_666
Kr1 Kr5 Si1 69.0(8) 7_667 11_666
Kr1 Kr5 Si1 85.1(8) 2_546 11_666
Kr1 Kr5 Si1 123.4(13) 3_456 11_666
O3 Kr5 Si1 99.7(10) 7_667 11_666
O3 Kr5 Si1 61.5(7) . 11_666
O2 Kr5 Si1 131.5(16) 9_666 11_666
O2 Kr5 Si1 63.4(4) 8_666 11_666
Si1 Kr5 Si1 140.7(16) 5_556 11_666
Al1 Kr5 Si1 140.7(16) 5_556 11_666
Si1 Kr5 Si1 42.4(2) 6_556 11_666
Al1 Kr5 Si1 42.4(2) 6_556 11_666
O2 Kr5 Si1 22.24(17) 3_556 11_666
O2 Kr5 Si1 97.6(11) 2_556 11_666
K2 Kr5 Si1 81.1(9) 1_556 11_666
Ca2 Kr5 Si1 81.1(9) 1_556 11_666
Kr1 Kr5 Al1 96(2) . 11_666
Ca3 Kr5 Al1 77.5(13) 7_667 11_666
Ca3 Kr5 Al1 57.7(6) . 11_666
Kr2 Kr5 Al1 118(2) 6_556 11_666
Kr2 Kr5 Al1 81.7(11) 5_556 11_666
Kr4 Kr5 Al1 88.7(14) 4_556 11_666
Kr4 Kr5 Al1 104(2) 1_556 11_666
Kr2 Kr5 Al1 81.5(8) 4_556 11_666
Kr2 Kr5 Al1 122.3(18) 1_556 11_666
OW1 Kr5 Al1 55.4(11) 3_556 11_666
OW1 Kr5 Al1 115(2) 2_556 11_666
Kr5 Kr5 Al1 64.6(10) 7_667 11_666
Kr3 Kr5 Al1 93.5(19) 1_556 11_666
Kr4 Kr5 Al1 98.8(14) 2_556 11_666
O1 Kr5 Al1 19.6(3) 7_656 11_666
O1 Kr5 Al1 124.5(16) 1_566 11_666
Kr2 Kr5 Al1 99.0(10) 3_556 11_666
Kr2 Kr5 Al1 109.3(13) 2_556 11_666
Kr1 Kr5 Al1 69.0(8) 7_667 11_666
Kr1 Kr5 Al1 85.1(8) 2_546 11_666
Kr1 Kr5 Al1 123.4(13) 3_456 11_666
O3 Kr5 Al1 99.7(10) 7_667 11_666
O3 Kr5 Al1 61.5(7) . 11_666
O2 Kr5 Al1 131.5(16) 9_666 11_666
O2 Kr5 Al1 63.4(4) 8_666 11_666
Si1 Kr5 Al1 140.7(16) 5_556 11_666
Al1 Kr5 Al1 140.7(16) 5_556 11_666
Si1 Kr5 Al1 42.4(2) 6_556 11_666
Al1 Kr5 Al1 42.4(2) 6_556 11_666
O2 Kr5 Al1 22.24(17) 3_556 11_666
O2 Kr5 Al1 97.6(11) 2_556 11_666
K2 Kr5 Al1 81.1(9) 1_556 11_666
Ca2 Kr5 Al1 81.1(9) 1_556 11_666
Si1 Kr5 Al1 0.000(14) 11_666 11_666
Kr1 Kr5 Al1 96(2) . 12_666
Ca3 Kr5 Al1 77.5(13) 7_667 12_666
Ca3 Kr5 Al1 57.7(6) . 12_666
Kr2 Kr5 Al1 81.7(11) 6_556 12_666
Kr2 Kr5 Al1 118(2) 5_556 12_666
Kr4 Kr5 Al1 104(2) 4_556 12_666
Kr4 Kr5 Al1 88.7(14) 1_556 12_666
Kr2 Kr5 Al1 122.3(18) 4_556 12_666
Kr2 Kr5 Al1 81.5(8) 1_556 12_666
OW1 Kr5 Al1 115(2) 3_556 12_666
OW1 Kr5 Al1 55.4(11) 2_556 12_666
Kr5 Kr5 Al1 64.6(10) 7_667 12_666
Kr3 Kr5 Al1 93.5(19) 1_556 12_666
Kr4 Kr5 Al1 98.8(14) 2_556 12_666
O1 Kr5 Al1 124.5(16) 7_656 12_666
O1 Kr5 Al1 19.6(3) 1_566 12_666
Kr2 Kr5 Al1 109.3(13) 3_556 12_666
Kr2 Kr5 Al1 99.0(10) 2_556 12_666
Kr1 Kr5 Al1 69.0(8) 7_667 12_666
Kr1 Kr5 Al1 123.4(13) 2_546 12_666
Kr1 Kr5 Al1 85.1(8) 3_456 12_666
O3 Kr5 Al1 99.7(10) 7_667 12_666
O3 Kr5 Al1 61.5(7) . 12_666
O2 Kr5 Al1 63.4(4) 9_666 12_666
O2 Kr5 Al1 131.5(16) 8_666 12_666
Si1 Kr5 Al1 42.4(2) 5_556 12_666
Al1 Kr5 Al1 42.4(2) 5_556 12_666
Si1 Kr5 Al1 140.7(16) 6_556 12_666
Al1 Kr5 Al1 140.7(16) 6_556 12_666
O2 Kr5 Al1 97.6(11) 3_556 12_666
O2 Kr5 Al1 22.24(17) 2_556 12_666
K2 Kr5 Al1 81.1(9) 1_556 12_666
Ca2 Kr5 Al1 81.1(9) 1_556 12_666
Si1 Kr5 Al1 114.1(12) 11_666 12_666
Al1 Kr5 Al1 114.1(12) 11_666 12_666
Kr1 Kr5 Si1 96(2) . 12_666
Ca3 Kr5 Si1 77.5(13) 7_667 12_666
Ca3 Kr5 Si1 57.7(6) . 12_666
Kr2 Kr5 Si1 81.7(11) 6_556 12_666
Kr2 Kr5 Si1 118(2) 5_556 12_666
Kr4 Kr5 Si1 104(2) 4_556 12_666
Kr4 Kr5 Si1 88.7(14) 1_556 12_666
Kr2 Kr5 Si1 122.3(18) 4_556 12_666
Kr2 Kr5 Si1 81.5(8) 1_556 12_666
OW1 Kr5 Si1 115(2) 3_556 12_666
OW1 Kr5 Si1 55.4(11) 2_556 12_666
Kr5 Kr5 Si1 64.6(10) 7_667 12_666
Kr3 Kr5 Si1 93.5(19) 1_556 12_666
Kr4 Kr5 Si1 98.8(14) 2_556 12_666
O1 Kr5 Si1 124.5(16) 7_656 12_666
O1 Kr5 Si1 19.6(3) 1_566 12_666
Kr2 Kr5 Si1 109.3(13) 3_556 12_666
Kr2 Kr5 Si1 99.0(10) 2_556 12_666
Kr1 Kr5 Si1 69.0(8) 7_667 12_666
Kr1 Kr5 Si1 123.4(13) 2_546 12_666
Kr1 Kr5 Si1 85.1(8) 3_456 12_666
O3 Kr5 Si1 99.7(10) 7_667 12_666
O3 Kr5 Si1 61.5(7) . 12_666
O2 Kr5 Si1 63.4(4) 9_666 12_666
O2 Kr5 Si1 131.5(16) 8_666 12_666
Si1 Kr5 Si1 42.4(2) 5_556 12_666
Al1 Kr5 Si1 42.4(2) 5_556 12_666
Si1 Kr5 Si1 140.7(16) 6_556 12_666
Al1 Kr5 Si1 140.7(16) 6_556 12_666
O2 Kr5 Si1 97.6(11) 3_556 12_666
O2 Kr5 Si1 22.24(17) 2_556 12_666
K2 Kr5 Si1 81.1(9) 1_556 12_666
Ca2 Kr5 Si1 81.1(9) 1_556 12_666
Si1 Kr5 Si1 114.1(12) 11_666 12_666
Al1 Kr5 Si1 114.1(12) 11_666 12_666
Al1 Kr5 Si1 0.000(9) 12_666 12_666
Kr1 Kr5 Kr5 37(2) . 2_546
Ca3 Kr5 Kr5 148.2(7) 7_667 2_546
Ca3 Kr5 Kr5 127.9(18) . 2_546
Kr2 Kr5 Kr5 53.6(11) 6_556 2_546
Kr2 Kr5 Kr5 16.6(17) 5_556 2_546
Kr4 Kr5 Kr5 30(2) 4_556 2_546
Kr4 Kr5 Kr5 44.8(14) 1_556 2_546
Kr2 Kr5 Kr5 11.9(13) 4_556 2_546
Kr2 Kr5 Kr5 55.1(9) 1_556 2_546
OW1 Kr5 Kr5 36.8(16) 3_556 2_546
OW1 Kr5 Kr5 78.0(14) 2_556 2_546
Kr5 Kr5 Kr5 145.7(11) 7_667 2_546
Kr3 Kr5 Kr5 40(2) 1_556 2_546
Kr4 Kr5 Kr5 34.6(9) 2_556 2_546
O1 Kr5 Kr5 85.0(10) 7_656 2_546
O1 Kr5 Kr5 144.2(10) 1_566 2_546
Kr2 Kr5 Kr5 25.1(6) 3_556 2_546
Kr2 Kr5 Kr5 36.7(5) 2_556 2_546
Kr1 Kr5 Kr5 149.3(2) 7_667 2_546
Kr1 Kr5 Kr5 9.9(7) 2_546 2_546
Kr1 Kr5 Kr5 52.7(4) 3_456 2_546
O3 Kr5 Kr5 121.9(7) 7_667 2_546
O3 Kr5 Kr5 94.9(8) . 2_546
O2 Kr5 Kr5 138.6(8) 9_666 2_546
O2 Kr5 Kr5 95.1(8) 8_666 2_546
Si1 Kr5 Kr5 138.0(8) 5_556 2_546
Al1 Kr5 Kr5 138.0(8) 5_556 2_546
Si1 Kr5 Kr5 80.9(8) 6_556 2_546
Al1 Kr5 Kr5 80.9(8) 6_556 2_546
O2 Kr5 Kr5 81.5(8) 3_556 2_546
O2 Kr5 Kr5 118.8(9) 2_556 2_546
K2 Kr5 Kr5 57.0(6) 1_556 2_546
Ca2 Kr5 Kr5 57.0(6) 1_556 2_546
Si1 Kr5 Kr5 81.2(8) 11_666 2_546
Al1 Kr5 Kr5 81.2(8) 11_666 2_546
Al1 Kr5 Kr5 133.3(8) 12_666 2_546
Si1 Kr5 Kr5 133.3(8) 12_666 2_546
Kr1 Kr5 Kr5 37(2) . 3_456
Ca3 Kr5 Kr5 148.2(7) 7_667 3_456
Ca3 Kr5 Kr5 127.9(18) . 3_456
Kr2 Kr5 Kr5 16.6(17) 6_556 3_456
Kr2 Kr5 Kr5 53.6(11) 5_556 3_456
Kr4 Kr5 Kr5 44.8(14) 4_556 3_456
Kr4 Kr5 Kr5 30(2) 1_556 3_456
Kr2 Kr5 Kr5 55.1(9) 4_556 3_456
Kr2 Kr5 Kr5 11.9(13) 1_556 3_456
OW1 Kr5 Kr5 78.0(14) 3_556 3_456
OW1 Kr5 Kr5 36.8(16) 2_556 3_456
Kr5 Kr5 Kr5 145.7(11) 7_667 3_456
Kr3 Kr5 Kr5 40(2) 1_556 3_456
Kr4 Kr5 Kr5 34.6(9) 2_556 3_456
O1 Kr5 Kr5 144.2(10) 7_656 3_456
O1 Kr5 Kr5 85.0(10) 1_566 3_456
Kr2 Kr5 Kr5 36.7(5) 3_556 3_456
Kr2 Kr5 Kr5 25.1(6) 2_556 3_456
Kr1 Kr5 Kr5 149.3(2) 7_667 3_456
Kr1 Kr5 Kr5 52.7(4) 2_546 3_456
Kr1 Kr5 Kr5 9.9(7) 3_456 3_456
O3 Kr5 Kr5 121.9(7) 7_667 3_456
O3 Kr5 Kr5 94.9(8) . 3_456
O2 Kr5 Kr5 95.1(8) 9_666 3_456
O2 Kr5 Kr5 138.6(8) 8_666 3_456
Si1 Kr5 Kr5 80.9(8) 5_556 3_456
Al1 Kr5 Kr5 80.9(8) 5_556 3_456
Si1 Kr5 Kr5 138.0(8) 6_556 3_456
Al1 Kr5 Kr5 138.0(8) 6_556 3_456
O2 Kr5 Kr5 118.8(9) 3_556 3_456
O2 Kr5 Kr5 81.5(8) 2_556 3_456
K2 Kr5 Kr5 57.0(6) 1_556 3_456
Ca2 Kr5 Kr5 57.0(6) 1_556 3_456
Si1 Kr5 Kr5 133.3(8) 11_666 3_456
Al1 Kr5 Kr5 133.3(8) 11_666 3_456
Al1 Kr5 Kr5 81.2(8) 12_666 3_456
Si1 Kr5 Kr5 81.2(8) 12_666 3_456
Kr5 Kr5 Kr5 60.000(4) 2_546 3_456
Kr1 Kr5 O3 95.8(14) . 2_556
Ca3 Kr5 O3 88.1(11) 7_667 2_556
Ca3 Kr5 O3 104.7(9) . 2_556
Kr2 Kr5 O3 73.2(11) 6_556 2_556
Kr2 Kr5 O3 113.6(18) 5_556 2_556
Kr4 Kr5 O3 104.2(18) 4_556 2_556
Kr4 Kr5 O3 87(2) 1_556 2_556
Kr2 Kr5 O3 114.6(15) 4_556 2_556
Kr2 Kr5 O3 69.5(9) 1_556 2_556
OW1 Kr5 O3 136(2) 3_556 2_556
OW1 Kr5 O3 66.7(12) 2_556 2_556
Kr5 Kr5 O3 97.4(12) 7_667 2_556
Kr3 Kr5 O3 97.3(13) 1_556 2_556
Kr4 Kr5 O3 94.2(10) 2_556 2_556
O1 Kr5 O3 154.8(19) 7_656 2_556
O1 Kr5 O3 37.6(3) 1_566 2_556
Kr2 Kr5 O3 96.4(10) 3_556 2_556
Kr2 Kr5 O3 85.1(9) 2_556 2_556
Kr1 Kr5 O3 94.0(9) 7_667 2_556
Kr1 Kr5 O3 111.5(12) 2_546 2_556
Kr1 Kr5 O3 69.6(7) 3_456 2_556
O3 Kr5 O3 76.0(8) 7_667 2_556
O3 Kr5 O3 109.3(7) . 2_556
O2 Kr5 O3 37.1(2) 9_666 2_556
O2 Kr5 O3 116.8(14) 8_666 2_556
Si1 Kr5 O3 21.62(11) 5_556 2_556
Al1 Kr5 O3 21.62(11) 5_556 2_556
Si1 Kr5 O3 140.6(15) 6_556 2_556
Al1 Kr5 O3 140.6(15) 6_556 2_556
O2 Kr5 O3 148.0(12) 3_556 2_556
O2 Kr5 O3 69.98(19) 2_556 2_556
K2 Kr5 O3 103.6(8) 1_556 2_556
Ca2 Kr5 O3 103.6(8) 1_556 2_556
Si1 Kr5 O3 161.6(14) 11_666 2_556
Al1 Kr5 O3 161.6(14) 11_666 2_556
Al1 Kr5 O3 50.56(10) 12_666 2_556
Si1 Kr5 O3 50.56(10) 12_666 2_556
Kr5 Kr5 O3 116.4(8) 2_546 2_556
Kr5 Kr5 O3 60.1(8) 3_456 2_556
Kr2 OW1 Kr2 31(3) 2 3
Kr2 OW1 Kr4 33(3) 2 2
Kr2 OW1 Kr4 33(3) 3 2
Kr2 OW1 Kr3 47(5) 2 .
Kr2 OW1 Kr3 47(5) 3 .
Kr4 OW1 Kr3 16(3) 2 .
Kr2 OW1 Kr1 26.3(13) 2 3_455
Kr2 OW1 Kr1 57(2) 3 3_455
Kr4 OW1 Kr1 47(2) 2 3_455
Kr3 OW1 Kr1 55(3) . 3_455
Kr2 OW1 Kr1 57(2) 2 2_545
Kr2 OW1 Kr1 26.3(13) 3 2_545
Kr4 OW1 Kr1 47(2) 2 2_545
Kr3 OW1 Kr1 55(3) . 2_545
Kr1 OW1 Kr1 83(3) 3_455 2_545
Kr2 OW1 Kr4 44(2) 2 4
Kr2 OW1 Kr4 35(2) 3 4
Kr4 OW1 Kr4 12(2) 2 4
Kr3 OW1 Kr4 14(2) . 4
Kr1 OW1 Kr4 59.2(18) 3_455 4
Kr1 OW1 Kr4 42(2) 2_545 4
Kr2 OW1 Kr4 35(2) 2 .
Kr2 OW1 Kr4 44(2) 3 .
Kr4 OW1 Kr4 12(2) 2 .
Kr3 OW1 Kr4 14(2) . .
Kr1 OW1 Kr4 42(2) 3_455 .
Kr1 OW1 Kr4 59.2(18) 2_545 .
Kr4 OW1 Kr4 20(3) 4 .
Kr2 OW1 Ca2 91(3) 2 .
Kr2 OW1 Ca2 91(3) 3 .
Kr4 OW1 Ca2 61(4) 2 .
Kr3 OW1 Ca2 46(5) . .
Kr1 OW1 Ca2 87.3(18) 3_455 .
Kr1 OW1 Ca2 87.3(18) 2_545 .
Kr4 OW1 Ca2 56(2) 4 .
Kr4 OW1 Ca2 56(2) . .
Kr2 OW1 Kr2 46(2) 2 4
Kr2 OW1 Kr2 24.0(14) 3 4
Kr4 OW1 Kr2 25.4(9) 2 4
Kr3 OW1 Kr2 32(3) . 4
Kr1 OW1 Kr2 68.5(18) 3_455 4
Kr1 OW1 Kr2 22.9(11) 2_545 4
Kr4 OW1 Kr2 18.7(18) 4 4
Kr4 OW1 Kr2 37.0(18) . 4
Ca2 OW1 Kr2 69.5(15) . 4
Kr2 OW1 Kr2 24.0(14) 2 .
Kr2 OW1 Kr2 46(2) 3 .
Kr4 OW1 Kr2 25.4(9) 2 .
Kr3 OW1 Kr2 32(3) . .
Kr1 OW1 Kr2 22.9(11) 3_455 .
Kr1 OW1 Kr2 68.5(18) 2_545 .
Kr4 OW1 Kr2 37.0(18) 4 .
Kr4 OW1 Kr2 18.7(18) . .
Ca2 OW1 Kr2 69.5(15) . .
Kr2 OW1 Kr2 49.6(17) 4 .

loop_
_geom_bond_atom_site_label_1
_geom_bond_atom_site_label_2
_geom_bond_distance
_geom_bond_site_symmetry_2
Si1 O2 1.6023(4) 2_556
Si1 O3 1.6249(7) .
Si1 O1 1.6461(10) 3_556
Si1 O4 1.6855(9) 2_556
Si1 Na1 3.21(3) 1_556
Si1 K2 3.273(2) 1_556
Si1 Ca2 3.273(2) 1_556
Si1 K1 3.4454(5) 1_556
Si1 Ca1 3.4454(5) 1_556
Si1 Ca3 3.536(10) .
Si1 Ca3 3.633(3) 9_666
Si1 Kr5 3.93(3) 3_455
O1 Al1 1.6461(10) 5_545
O1 Si1 1.6461(10) 5_545
O1 Al1 1.6461(10) 12_655
O1 Si1 1.6461(10) 12_655
O1 Ca3 2.919(3) 7_656
O1 Ca3 2.919(3) 1_544
O1 Kr5 3.14(3) 1_544
O1 Kr5 3.14(3) 7_656
O1 Kr1 3.619(19) 7_656
O1 Kr1 3.619(19) 1_544
O1 Kr2 3.69(3) 11_655
O1 Kr2 3.69(3) 6_545
O2 Al1 1.6023(4) 9_656
O2 Si1 1.6023(4) 9_656
O2 Al1 1.6023(4) 2_545
O2 Si1 1.6023(4) 2_545
O2 Ca3 3.182(7) 2_545
O2 Ca3 3.182(7) 9_656
O2 Kr5 3.83(5) 8_666
O2 Kr5 3.83(5) 3_445
O2 Kr2 3.99(2) 3
O2 Kr2 3.99(2) 8_556
O2 Kr5 4.01(4) 2_545
O2 Kr5 4.01(4) 9_656
O3 Al1 1.6249(7) 4
O3 Si1 1.6249(7) 4
O3 Ca3 2.748(12) .
O3 K2 2.969(3) 1_556
O3 Ca2 2.969(3) 1_556
O3 Ca1 3.443(2) 1_556
O3 Kr1 3.61(3) .
O3 Kr5 3.70(6) 7_667
O3 Kr3 3.77(11) 1_556
O3 Kr5 3.78(6) .
O4 Al1 1.6855(9) 3_455
O4 Si1 1.6855(9) 3_455
O4 Al1 1.6855(9) 2_545
O4 Si1 1.6855(9) 2_545
O4 Na1 2.14(4) .
O4 Ca2 2.356(4) .
O4 Ca1 2.436(2) .
O4 Na1 2.86(10) 7
O4 Kr3 3.59(14) .
O4 Kr4 3.68(4) 2
Ca1 Na1 0.68(14) .
Ca1 Na1 0.68(14) 7
Ca1 O4 2.436(2) 2
Ca1 O4 2.436(2) 9
Ca1 O4 2.436(2) 3
Ca1 O4 2.436(2) 7
Ca1 O4 2.436(2) 8
Ca1 Ca2 2.498(7) .
Ca1 K2 2.498(7) 7
Ca1 Ca2 2.498(7) 7
Ca1 O3 3.443(2) 1_554
Ca1 O3 3.443(2) 2_545
Ca1 O3 3.443(2) 3_455
Ca1 O3 3.443(2) 8_565
Ca1 O3 3.443(2) 9_655
Ca1 O3 3.443(2) 7_556
Ca1 Si1 3.4454(5) 4_554
Ca1 Al1 3.4454(5) 4_554
Ca1 Si1 3.4454(5) 5_545
Ca1 Al1 3.4454(5) 5_545
Ca1 Si1 3.4454(5) 1_554
Ca1 Al1 3.4454(5) 1_554
Ca1 Si1 3.4454(5) 6_455
Ca1 Al1 3.4454(5) 6_455
Ca1 Si1 3.4454(5) 9_655
Ca1 Al1 3.4454(5) 9_655
Ca1 Si1 3.4454(5) 3_455
Ca1 Si1 3.4454(5) 11_565
Ca1 Al1 3.4454(5) 3_455
Ca1 Al1 3.4454(5) 11_565
Ca1 Al1 3.4454(5) 2_545
Ca1 Al1 3.4454(5) 8_565
Ca1 Al1 3.4454(5) 12_655
Ca1 Al1 3.4454(5) 10_556
Ca1 Si1 3.4454(5) 12_655
Ca1 Si1 3.4454(5) 8_565
Ca1 Si1 3.4454(5) 10_556
Ca1 Si1 3.4454(5) 2_545
Ca2 Kr3 1.78(17) .
Ca2 Na1 1.81(14) .
Ca2 Kr4 2.19(9) 4
Ca2 Kr4 2.19(9) 2
Ca2 Kr4 2.19(9) .
Ca2 O4 2.356(4) 3
Ca2 O4 2.356(4) 2
Ca2 OW1 2.47(6) 3
Ca2 OW1 2.47(6) 2
Ca2 OW1 2.47(6) .
Ca2 Kr2 2.85(3) 5
Ca2 Kr2 2.85(3) 6
Ca2 Kr2 2.85(3) 4
Ca2 Kr2 2.85(3) 3
Ca2 Kr2 2.85(3) 2
Ca2 Kr2 2.85(3) .
Ca2 O3 2.969(3) 1_554
Ca2 O3 2.969(3) 3_455
Ca2 O3 2.969(3) 2_545
Ca2 Kr1 3.14(3) 1_554
Ca2 Kr1 3.14(3) 3_455
Ca2 Kr1 3.14(3) 2_545
Ca2 Na1 3.18(14) 7
Ca2 Si1 3.273(2) 4_554
Ca2 Al1 3.273(2) 4_554
Ca2 Si1 3.273(2) 6_455
Ca2 Al1 3.273(2) 6_455
Ca2 Si1 3.273(2) 1_554
Ca2 Al1 3.273(2) 1_554
Ca2 Si1 3.273(2) 5_545
Ca2 Al1 3.273(2) 5_545
Ca2 Si1 3.273(2) 3_455
Ca2 Al1 3.273(2) 3_455
Ca2 Si1 3.273(2) 2_545
Ca2 Al1 3.273(2) 2_545
Ca2 Kr5 4.02(6) 1_554
Ca2 Kr5 4.02(6) 2_545
Ca3 Ca3 1.46(2) 7_667
Ca3 Kr5 1.53(6) 7_667
Ca3 Kr5 1.59(6) .
Ca3 Kr1 2.19(3) .
Ca3 Kr1 2.55(4) 7_667
Ca3 O1 2.919(3) 7_656
Ca3 O1 2.919(3) 1_566
Ca3 Kr2 2.98(3) 6_556
Ca3 Kr2 2.98(3) 5_556
Ca3 O2 3.182(7) 3_556
Ca3 O2 3.182(7) 2_556
Ca3 OW1 3.192(15) 3_556
Ca3 OW1 3.192(15) 2_556
Ca3 Kr2 3.36(4) 12_666
Ca3 Kr2 3.36(4) 11_666
Ca3 Kr4 3.46(3) 4_556
Ca3 Kr4 3.46(3) 1_556
Ca3 Si1 3.536(10) 4
Ca3 Al1 3.536(10) 4
Ca3 Si1 3.633(3) 11_666
Ca3 Al1 3.633(3) 11_666
Ca3 Si1 3.633(3) 12_666
Ca3 Al1 3.633(3) 12_666
Ca3 Kr3 3.663(19) 1_556
Ca3 Kr2 3.69(3) 4_556
Ca3 Kr2 3.69(3) 1_556
Ca3 OW1 3.94(3) 8_666
Ca3 OW1 3.94(3) 9_666
Ca3 Kr4 4.03(6) 10_666
Ca3 Kr4 4.03(6) 7_666
Ca3 Kr2 4.07(3) 10_666
Ca3 Kr2 4.07(3) 7_666
Ca3 Kr4 4.11(9) 2_556
Ca3 K2 4.168(15) 1_556
Ca3 Ca2 4.168(15) 1_556
Ca3 Si1 4.171(6) 5_556
Ca3 Al1 4.171(6) 5_556
Na1 Na1 1.4(3) 7
Na1 O4 2.14(4) 2
Na1 O4 2.14(4) 3
Na1 O4 2.86(10) 9
Na1 O4 2.86(10) 7
Na1 O4 2.86(10) 8
Na1 K2 3.18(14) 7
Kr1 Kr2 1.02(3) 5_556
Kr1 Kr2 1.02(3) 6_556
Kr1 Kr5 1.03(6) .
Kr1 Kr4 1.52(5) 4_556
Kr1 Kr4 1.52(5) 1_556
Kr1 Kr2 1.76(4) 4_556
Kr1 Kr2 1.76(4) 1_556
Kr1 Kr3 1.84(9) 1_556
Kr1 OW1 2.07(5) 3_556
Kr1 OW1 2.07(5) 2_556
Kr1 Kr4 2.11(7) 2_556
Kr1 Ca3 2.55(4) 7_667
Kr1 Kr2 2.62(4) 3_556
Kr1 Kr2 2.62(4) 2_556
Kr1 Kr1 2.74(5) 2_546
Kr1 Kr1 2.74(5) 3_456
Kr1 K2 3.14(3) 1_556
Kr1 Ca2 3.14(3) 1_556
Kr1 Kr5 3.60(7) 7_667
Kr1 Kr5 3.62(7) 2_546
Kr1 Kr5 3.62(7) 3_456
Kr1 O1 3.619(19) 7_656
Kr1 O1 3.619(19) 1_566
Kr1 OW1 3.63(6) 1_556
Kr1 O2 4.02(2) 3_556
Kr1 O2 4.02(2) 2_556
Kr1 Si1 4.20(2) 4
Kr1 Al1 4.20(2) 4
Kr1 O4 4.31(3) 3_556
Kr1 O4 4.31(3) 2_556
Kr1 Al1 4.454(17) 11_666
Kr1 Si1 4.454(17) 11_666
Kr1 Si1 4.454(17) 12_666
Kr1 Al1 4.454(17) 12_666
Kr1 Si1 4.462(19) 5_556
Kr1 Al1 4.462(19) 5_556
Kr2 Kr2 0.75(6) 6
Kr2 Kr4 0.84(8) .
Kr2 Kr1 1.02(3) 3_455
Kr2 Kr4 1.34(5) 2
Kr2 Kr2 1.38(5) 2
Kr2 Kr3 1.38(9) .
Kr2 OW1 1.40(6) 2
Kr2 Kr4 1.54(8) 4
Kr2 Kr1 1.76(4) 1_554
Kr2 Kr2 1.87(5) 5
Kr2 Kr2 1.87(5) 3
Kr2 Kr5 1.90(7) 3_455
Kr2 Kr2 2.13(6) 4
Kr2 OW1 2.54(6) .
Kr2 Kr5 2.62(6) 1_554
Kr2 Kr1 2.62(4) 2_545
Kr2 OW1 2.98(6) 3
Kr2 Ca3 2.98(3) 3_455
Kr2 Ca3 3.36(4) 9_666
Kr2 Kr5 3.60(7) 2_545
Kr2 Ca3 3.69(3) 1_554
Kr2 O1 3.69(3) 9_565
Kr2 O3 3.94(2) 3_455
Kr2 O4 3.97(3) 2
Kr2 O2 3.99(2) 8_565
Kr2 O1 4.06(3) 1_565
Kr2 Ca3 4.07(3) 7_666
Kr2 Si1 4.20(2) 6_455
Kr2 Al1 4.20(2) 6_455
Kr2 O3 4.25(3) 2
Kr2 O2 4.28(2) 2
Kr2 Si1 4.38(3) 7_566
Kr2 Al1 4.38(3) 7_566
Kr2 O3 4.39(3) 1_554
Kr2 Kr5 4.40(7) 9_666
Kr2 Si1 4.44(3) 2
Kr2 Al1 4.44(3) 2
Kr2 Si1 4.46(3) 1_554
Kr3 Kr4 0.58(7) 4
Kr3 Kr4 0.58(7) 2
Kr3 Kr4 0.58(7) .
Kr3 Kr2 1.38(9) 5
Kr3 Kr2 1.38(9) 4
Kr3 Kr2 1.38(9) 6
Kr3 Kr2 1.38(9) 3
Kr3 Kr2 1.38(9) 2
Kr3 Kr1 1.84(9) 1_554
Kr3 Kr1 1.84(9) 2_545
Kr3 Kr1 1.84(9) 3_455
Kr3 OW1 1.88(5) 3
Kr3 OW1 1.88(5) 2
Kr3 OW1 1.88(5) .
Kr3 Kr5 2.87(10) 1_554
Kr3 Kr5 2.87(10) 2_545
Kr3 Kr5 2.87(10) 3_455
Kr3 O4 3.59(14) 3
Kr3 O4 3.59(14) 2
Kr3 Ca3 3.663(19) 1_554
Kr3 Ca3 3.663(19) 2_545
Kr3 Ca3 3.663(19) 3_455
Kr3 O3 3.78(11) 3_455
Kr3 O3 3.77(11) 1_554
Kr3 O3 3.77(11) 2_545
Kr3 Si1 4.18(11) 6_455
Kr3 Al1 4.18(11) 6_455
Kr3 Si1 4.18(11) 4_554
Kr3 Si1 4.18(11) 1_554
Kr3 Al1 4.18(11) 1_554
Kr3 Al1 4.18(11) 4_554
Kr3 Al1 4.18(11) 5_545
Kr3 Si1 4.18(11) 5_545
Kr3 Si1 4.18(11) 3_455
Kr3 Al1 4.18(11) 3_455
Kr4 Kr4 0.78(14) 4
Kr4 Kr4 0.78(14) 2
Kr4 Kr2 0.84(8) 6
Kr4 Kr2 1.34(5) 5
Kr4 Kr2 1.34(5) 2
Kr4 OW1 1.52(8) 2
Kr4 Kr1 1.52(5) 1_554
Kr4 Kr1 1.52(5) 3_455
Kr4 Kr2 1.54(8) 4
Kr4 Kr2 1.54(8) 3
Kr4 Kr1 2.11(7) 2_545
Kr4 OW1 2.20(9) 3
Kr4 OW1 2.20(9) .
Kr4 Kr5 2.53(8) 1_554
Kr4 Kr5 2.53(8) 3_455
Kr4 Kr5 3.14(9) 2_545
Kr4 Ca3 3.46(3) 1_554
Kr4 Ca3 3.45(3) 3_455
Kr4 O4 3.68(4) 2
Kr4 O3 3.88(3) 3_455
Kr4 O3 3.88(3) 1_554
Kr4 Ca3 4.03(5) 7_666
Kr4 Ca3 4.03(5) 9_666
Kr4 O4 4.04(9) 3
Kr4 Ca3 4.11(9) 2_545
Kr4 Si1 4.18(3) 6_455
Kr4 Al1 4.18(3) 6_455
Kr4 Si1 4.18(3) 1_554
Kr4 Al1 4.18(3) 1_554
Kr4 O2 4.27(4) 8_565
Kr4 O2 4.27(4) 2
Kr4 O3 4.36(11) 2_545
Kr4 O1 4.40(8) 9_565
Kr4 O1 4.40(8) 1_565
Kr5 Ca3 1.53(6) 7_667
Kr5 Kr2 1.90(7) 6_556
Kr5 Kr2 1.90(7) 5_556
Kr5 Kr4 2.53(8) 4_556
Kr5 Kr4 2.53(8) 1_556
Kr5 Kr2 2.62(6) 4_556
Kr5 Kr2 2.62(6) 1_556
Kr5 OW1 2.74(6) 3_556
Kr5 OW1 2.74(6) 2_556
Kr5 Kr5 2.75(12) 7_667
Kr5 Kr3 2.87(10) 1_556
Kr5 Kr4 3.14(9) 2_556
Kr5 O1 3.14(3) 7_656
Kr5 O1 3.14(3) 1_566
Kr5 Kr2 3.60(7) 3_556
Kr5 Kr2 3.60(7) 2_556
Kr5 Kr1 3.60(7) 7_667
Kr5 Kr1 3.62(7) 2_546
Kr5 Kr1 3.62(7) 3_456
Kr5 O3 3.70(6) 7_667
Kr5 O2 3.83(5) 9_666
Kr5 O2 3.83(5) 8_666
Kr5 Si1 3.93(3) 5_556
Kr5 Al1 3.93(3) 5_556
Kr5 Si1 3.93(3) 6_556
Kr5 Al1 3.93(3) 6_556
Kr5 O2 4.01(4) 3_556
Kr5 O2 4.01(4) 2_556
Kr5 K2 4.02(6) 1_556
Kr5 Ca2 4.02(6) 1_556
Kr5 Si1 4.23(3) 11_666
Kr5 Al1 4.23(3) 11_666
Kr5 Al1 4.23(3) 12_666
Kr5 Si1 4.23(3) 12_666
Kr5 Kr5 4.38(11) 2_546
Kr5 Kr5 4.38(11) 3_456
Kr5 O3 4.391(19) 2_556
OW1 Kr2 1.40(6) 2
OW1 Kr2 1.40(6) 3
OW1 Kr4 1.52(8) 2
OW1 Kr1 2.07(5) 3_455
OW1 Kr1 2.07(5) 2_545
OW1 Kr4 2.20(9) 4
OW1 Kr2 2.54(6) 4
